data_4335755
loop_
_publ_author_name
'Samantha J. Dammer'
'Pavlo V. Solntsev'
'Jared R. Sabin'
'Victor N. Nemykin'

_publ_contact_author_address
;
Department of Chemistry and Biochemistry
University of Minnesota Duluth
1039 University Drive
Duluth, MN 55812, USA
;
_publ_contact_author_email vnemykin@d.umn.edu
_publ_contact_author_name 'Victor N. Nemykin'
_publ_section_title
;
 Synthesis, Characterization, and Electron-Transfer Processes in Indium
 Ferrocenyl-Containing Porphyrins and Their Fullerene Adducts
;
_journal_name_full 'Inorganic Chemistry'
_journal_page_first 9496
_journal_page_last 9510
_journal_paper_doi 10.1021/ic401163y
_journal_volume 52
_journal_year 2013
_chemical_formula_moiety 'C70 H53 Fe5 In N4, 4(C60)'
_chemical_formula_sum 'C310 H53 Fe5 In N4'
_chemical_formula_weight 4226.63
_space_group_crystal_system tetragonal
_space_group_IT_number 142
_space_group_name_Hall '-I 4bd 2c'
_space_group_name_H-M_alt 'I 41/a c d'
_symmetry_space_group_name_Hall '-I 4bd 2c'
_symmetry_space_group_name_H-M 'I 41/a c d :2'
_atom_sites_solution_hydrogens geom
_audit_creation_method SHELXL-2013
_audit_update_record
;
2013-04-22 # Formatted by publCIF
;
_cell_angle_alpha 90
_cell_angle_beta 90
_cell_angle_gamma 90
_cell_formula_units_Z 8
_cell_length_a 36.8912(7)
_cell_length_b 36.8912(7)
_cell_length_c 24.7083(17)
_cell_measurement_reflns_used 35308
_cell_measurement_temperature 123(2)
_cell_measurement_theta_max 27.5
_cell_measurement_theta_min 3.1
_cell_volume 33627(2)
_computing_cell_refinement 'CrystalClear-SM Expert 2.0 r12(Rigaku, 2011)'
_computing_data_collection 'CrystalClear-SM Expert 2.0 r12(Rigaku, 2011)'
_computing_data_reduction 'CrystalClear-SM Expert 2.0 r12 (Rigaku,2011)'
_computing_molecular_graphics 'PLATON (Spek, 2009)'
_computing_publication_material 'SHELXL-2013 (Sheldrick, 2013)'
_computing_structure_refinement 'SHELXL-2013 (Sheldrick, 2013)'
_computing_structure_solution 'SHELXS-2013 (Sheldrick, 2013)'
_diffrn_ambient_temperature 123(2)
_diffrn_detector RX
_diffrn_detector_area_resol_mean 10.0000
_diffrn_measured_fraction_theta_full 0.982
_diffrn_measured_fraction_theta_max 0.980
_diffrn_measurement_details
;
scan:
    Number of images: 178
               Slice: 49.0000 - 138.0000
         Image width: 0.5000
            Exp time: 240.0000
       Rotation axis: Omega
               Omega: 0.0000
               Kappa: 0.0000
                 Phi: 0.0000
                 XTD: 127.4000
              2theta: 0.0000

;
_diffrn_measurement_device
;
Crystal Goniometer
;
_diffrn_measurement_device_type
;
Rigaku RAXIS conversion
;
_diffrn_measurement_method 'profile data from \w-scans'
_diffrn_measurement_specimen_support Fiber
_diffrn_orient_matrix_type FS_PROCESS
_diffrn_orient_matrix_UB_11 -0.017362
_diffrn_orient_matrix_UB_12 0.006854
_diffrn_orient_matrix_UB_13 -0.029348
_diffrn_orient_matrix_UB_21 -0.016419
_diffrn_orient_matrix_UB_22 -0.020244
_diffrn_orient_matrix_UB_23 0.011113
_diffrn_orient_matrix_UB_31 -0.012798
_diffrn_orient_matrix_UB_32 0.016673
_diffrn_orient_matrix_UB_33 0.025557
_diffrn_radiation_monochromator 'Graphite Monochromator'
_diffrn_radiation_type MoK\a
_diffrn_radiation_wavelength 0.71075
_diffrn_reflns_av_R_equivalents 0.0237
_diffrn_reflns_av_unetI/netI 0.0183
_diffrn_reflns_Laue_measured_fraction_full 0.982
_diffrn_reflns_Laue_measured_fraction_max 0.980
_diffrn_reflns_limit_h_max 39
_diffrn_reflns_limit_h_min -46
_diffrn_reflns_limit_k_max 30
_diffrn_reflns_limit_k_min -46
_diffrn_reflns_limit_l_max 30
_diffrn_reflns_limit_l_min -29
_diffrn_reflns_number 44013
_diffrn_reflns_point_group_measured_fraction_full 0.982
_diffrn_reflns_point_group_measured_fraction_max 0.980
_diffrn_reflns_theta_full 25.242
_diffrn_reflns_theta_max 26.372
_diffrn_reflns_theta_min 3.086
_diffrn_source 'Sealed Tube'
_diffrn_source_current 40.0
_diffrn_source_power 2.0
_diffrn_source_voltage 50.0
_exptl_absorpt_coefficient_mu 0.637
_exptl_absorpt_correction_T_max 1.000
_exptl_absorpt_correction_T_min 0.681
_exptl_absorpt_correction_type multi-scan
_exptl_crystal_colour black
_exptl_crystal_density_diffrn 1.670
_exptl_crystal_description prism
_exptl_crystal_F_000 16960
_exptl_crystal_size_max 0.200
_exptl_crystal_size_mid 0.180
_exptl_crystal_size_min 0.160
_refine_diff_density_max 3.903
_refine_diff_density_min -1.675
_refine_diff_density_rms 0.179
_refine_ls_extinction_method none
_refine_ls_goodness_of_fit_ref 1.905
_refine_ls_hydrogen_treatment constr
_refine_ls_matrix_type fullcycle
_refine_ls_number_parameters 1292
_refine_ls_number_reflns 8438
_refine_ls_number_restraints 760
_refine_ls_restrained_S_all 1.902
_refine_ls_R_factor_all 0.1197
_refine_ls_R_factor_gt 0.1134
_refine_ls_shift/su_max 0.031
_refine_ls_shift/su_mean 0.004
_refine_ls_structure_factor_coef Fsqd
_refine_ls_weighting_details
;
 w=1/[\s^2^(Fo^2^)+(0.2000P)^2^]
 where P=(Fo^2^+2Fc^2^)/3
;
_refine_ls_weighting_scheme calc
_refine_ls_wR_factor_gt 0.3777
_refine_ls_wR_factor_ref 0.3848
_reflns_Friedel_coverage 0.000
_reflns_number_gt 7537
_reflns_number_total 8438
_reflns_threshold_expression 'I > 2\s(I)'
_cod_data_source_file ic401163y_si_002_1.cif
_cod_data_source_block InFcTFcP4C60
_cod_original_cell_volume 33627(3)
_cod_database_code 4335755
_shelx_space_group_comment
;
The symmetry employed for this shelxl refinement is uniquely defined
by the following loop, which should always be used as a source of
symmetry information in preference to the above space-group names.
They are only intended as comments.
;
_shelx_estimated_absorpt_t_min 0.883
_shelx_estimated_absorpt_t_max 0.905
_shelxl_version_number 2013-2

loop_
_space_group_symop_operation_xyz
'x, y, z'
'-y+1/4, x+3/4, z+1/4'
'-x+1/2, -y, z+1/2'
'y+1/4, -x+1/4, z+3/4'
'x, -y, -z+1/2'
'y+1/4, x+3/4, -z+3/4'
'-x+1/2, y, -z'
'-y+1/4, -x+1/4, -z+1/4'
'x+1/2, y+1/2, z+1/2'
'-y+3/4, x+5/4, z+3/4'
'-x+1, -y+1/2, z+1'
'y+3/4, -x+3/4, z+5/4'
'x+1/2, -y+1/2, -z+1'
'y+3/4, x+5/4, -z+5/4'
'-x+1, y+1/2, -z+1/2'
'-y+3/4, -x+3/4, -z+3/4'
'-x, -y, -z'
'y-1/4, -x-3/4, -z-1/4'
'x-1/2, y, -z-1/2'
'-y-1/4, x-1/4, -z-3/4'
'-x, y, z-1/2'
'-y-1/4, -x-3/4, z-3/4'
'x-1/2, -y, z'
'y-1/4, x-1/4, z-1/4'
'-x+1/2, -y+1/2, -z+1/2'
'y+1/4, -x-1/4, -z+1/4'
'x, y+1/2, -z'
'-y+1/4, x+1/4, -z-1/4'
'-x+1/2, y+1/2, z'
'-y+1/4, -x-1/4, z-1/4'
'x, -y+1/2, z+1/2'
'y+1/4, x+1/4, z+1/4'

loop_
_atom_site_label
_atom_site_type_symbol
_atom_site_fract_x
_atom_site_fract_y
_atom_site_fract_z
_atom_site_U_iso_or_equiv
_atom_site_adp_type
_atom_site_occupancy
_atom_site_site_symmetry_order
_atom_site_calc_flag
_atom_site_refinement_flags_posn
_atom_site_refinement_flags_adp
_atom_site_refinement_flags_occupancy
_atom_site_disorder_assembly
_atom_site_disorder_group
In1_1 In 0.5000 0.2500 0.58810(4) 0.0223(3) Uani 0.5 2 d DS T P . .
N1_1 N 0.47737(12) 0.30095(12) 0.6232(2) 0.0344(10) Uani 1 1 d . . . . .
Fe1_1 Fe 0.32961(2) 0.29517(2) 0.68043(3) 0.0243(3) Uani 1 1 d . . . . .
C1_1 C 0.49590(13) 0.33261(15) 0.6161(2) 0.0310(11) Uani 1 1 d . . . . .
C2_1 C 0.47033(12) 0.36068(13) 0.60219(19) 0.0267(9) Uani 1 1 d . . . . .
H2_1 H 0.4761 0.3850 0.5928 0.032 Uiso 1 1 calc R U . . .
C3_1 C 0.43670(14) 0.34616(14) 0.6049(2) 0.0312(10) Uani 1 1 d . . . . .
H3_1 H 0.4145 0.3585 0.5983 0.037 Uiso 1 1 calc R U . . .
C4_1 C 0.44081(13) 0.30871(13) 0.6195(2) 0.0271(11) Uani 1 1 d . . . . .
C5_1 C 0.41249(13) 0.28358(14) 0.6296(2) 0.0289(10) Uani 1 1 d . . . . .
C6_1 C 0.37494(13) 0.29915(13) 0.62962(19) 0.0262(10) Uani 1 1 d . . . . .
C7_1 C 0.36418(13) 0.33316(13) 0.6518(2) 0.0307(10) Uani 1 1 d . . . . .
H7_1 H 0.3787 0.3482 0.6743 0.037 Uiso 1 1 calc R U . . .
C8_1 C 0.32840(13) 0.34083(14) 0.6351(2) 0.0314(11) Uani 1 1 d . . . . .
H8_1 H 0.3152 0.3623 0.6432 0.038 Uiso 1 1 calc R U . . .
C9_1 C 0.31558(13) 0.31134(13) 0.60430(19) 0.0279(10) Uani 1 1 d . . . . .
H9_1 H 0.2921 0.3092 0.5888 0.033 Uiso 1 1 calc R U . . .
C10_1 C 0.34420(12) 0.28511(13) 0.60051(18) 0.0249(9) Uani 1 1 d . . . . .
H10_1 H 0.3431 0.2625 0.5821 0.030 Uiso 1 1 calc R U . . .
C11_1 C 0.33110(18) 0.30033(17) 0.7639(2) 0.0429(14) Uani 1 1 d . . . . .
H11_1 H 0.3457 0.3163 0.7847 0.051 Uiso 1 1 calc R U . . .
C12_1 C 0.29568(16) 0.30766(18) 0.7428(2) 0.0415(13) Uani 1 1 d . . . . .
H12_1 H 0.2830 0.3299 0.7466 0.050 Uiso 1 1 calc R U . . .
C13_1 C 0.28264(14) 0.27663(16) 0.7158(2) 0.0382(12) Uani 1 1 d . . . . .
H13_1 H 0.2597 0.2740 0.6988 0.046 Uiso 1 1 calc R U . . .
C14_1 C 0.31059(16) 0.24986(14) 0.7187(2) 0.0358(12) Uani 1 1 d . . . . .
H14_1 H 0.3093 0.2262 0.7038 0.043 Uiso 1 1 calc R U . . .
C15_1 C 0.34014(15) 0.26419(15) 0.7473(2) 0.0352(11) Uani 1 1 d . . . . .
H15_1 H 0.3623 0.2520 0.7545 0.042 Uiso 1 1 calc R U . . .
Fe2_1 Fe 0.53918(9) 0.27640(9) 0.45087(12) 0.0359(7) Uani 0.25 1 d . . P . .
C16_1 C 0.5000 0.2500 0.4989(5) 0.040(4) Uani 0.5 2 d DS TU P . .
C17_1 C 0.5157(3) 0.2235(4) 0.4676(5) 0.050(3) Uani 0.5 1 d . U P . .
H17_1 H 0.5278 0.2024 0.4801 0.060 Uiso 0.5 1 calc R U P . .
C18_1 C 0.5102(4) 0.2343(5) 0.4118(5) 0.056(3) Uani 0.5 1 d . U P . .
H18_1 H 0.5190 0.2220 0.3807 0.067 Uiso 0.5 1 calc R U P . .
C21_1 C 0.5602(8) 0.3235(7) 0.4227(8) 0.062(7) Uiso 0.25 1 d D . P . .
H21_1 H 0.5467 0.3390 0.3995 0.074 Uiso 0.25 1 calc R U P . .
C22_1 C 0.5831(12) 0.2941(10) 0.4047(9) 0.095(13) Uiso 0.25 1 d D . P . .
H22_1 H 0.5901 0.2887 0.3686 0.115 Uiso 0.25 1 calc R U P . .
C23_1 C 0.5930(8) 0.2750(6) 0.4529(9) 0.065(7) Uiso 0.25 1 d D . P . .
H23_1 H 0.6065 0.2531 0.4541 0.078 Uiso 0.25 1 calc R U P . .
C24_1 C 0.5798(7) 0.2935(5) 0.4973(8) 0.048(6) Uiso 0.25 1 d D . P . .
H24_1 H 0.5829 0.2858 0.5337 0.058 Uiso 0.25 1 calc R U P . .
C25_1 C 0.5607(4) 0.3260(3) 0.4816(5) 0.011(3) Uiso 0.25 1 d D . P . .
H25_1 H 0.5509 0.3444 0.5041 0.013 Uiso 0.25 1 calc R U P . .
C26A_2 C 0.4211(7) 0.4370(6) 0.4620(9) 0.049(5) Uani 0.467(12) 1 d D U P A 1
C27A_2 C 0.4387(6) 0.4367(5) 0.4092(9) 0.051(4) Uani 0.467(12) 1 d D U P A 1
C28A_2 C 0.4495(4) 0.4014(4) 0.3874(7) 0.046(3) Uani 0.467(12) 1 d D U P A 1
C29A_2 C 0.4415(4) 0.3679(4) 0.4135(7) 0.053(4) Uani 0.467(12) 1 d D U P A 1
C30A_2 C 0.4198(8) 0.3700(5) 0.4627(10) 0.083(6) Uani 0.467(12) 1 d D U P A 1
C31A_2 C 0.4105(7) 0.4038(5) 0.4883(9) 0.081(9) Uani 0.467(12) 1 d D U P A 1
C32A_2 C 0.4225(5) 0.4655(5) 0.3747(7) 0.065(5) Uani 0.467(12) 1 d D U P A 1
C33A_2 C 0.3946(6) 0.4784(7) 0.4097(8) 0.064(8) Uani 0.467(12) 1 d D . P A 1
C34A_2 C 0.3915(7) 0.4621(11) 0.4611(11) 0.052(6) Uani 0.467(12) 1 d D U P A 1
C35A_2 C 0.3578(8) 0.4565(7) 0.4883(10) 0.096(9) Uani 0.467(12) 1 d D U P A 1
C36A_2 C 0.3490(6) 0.4224(5) 0.5138(13) 0.098(8) Uani 0.467(12) 1 d D U P A 1
C37A_2 C 0.3757(6) 0.3941(5) 0.5095(11) 0.097(8) Uani 0.467(12) 1 d D U P A 1
C38A_2 C 0.4161(6) 0.4598(6) 0.3194(7) 0.093(6) Uani 0.467(12) 1 d D U P A 1
C39A_2 C 0.4285(8) 0.4247(6) 0.2987(10) 0.086(7) Uani 0.467(12) 1 d D U P A 1
C40A_2 C 0.4438(8) 0.3960(8) 0.3304(10) 0.16(3) Uani 0.467(12) 1 d D . P A 1
C41A_2 C 0.4351(4) 0.3585(6) 0.3186(6) 0.072(7) Uani 0.467(12) 1 d D . P A 1
C42A_2 C 0.4334(5) 0.3424(6) 0.3718(7) 0.058(5) Uani 0.467(12) 1 d D U P A 1
C43A_2 C 0.3624(4) 0.4909(4) 0.3849(7) 0.054(4) Uani 0.467(12) 1 d D U P A 1
C44A_2 C 0.3281(5) 0.4863(5) 0.4104(8) 0.059(4) Uani 0.467(12) 1 d D U P A 1
C45A_2 C 0.3252(7) 0.4662(7) 0.4597(10) 0.118(17) Uani 0.467(12) 1 d D . P A 1
C46A_2 C 0.2979(5) 0.4399(6) 0.4700(8) 0.063(5) Uani 0.467(12) 1 d D U P A 1
C47A_2 C 0.3123(5) 0.4108(5) 0.5024(10) 0.061(6) Uani 0.467(12) 1 d D U P A 1
C48A_2 C 0.3676(6) 0.3563(6) 0.5030(9) 0.068(6) Uani 0.467(12) 1 d D U P A 1
C49A_2 C 0.3966(7) 0.3399(5) 0.4744(7) 0.073(5) Uani 0.467(12) 1 d D U P A 1
C50A_2 C 0.3311(5) 0.3465(5) 0.4922(7) 0.083(7) Uani 0.467(12) 1 d D . P A 1
C51A_2 C 0.3562(6) 0.4847(5) 0.3283(7) 0.076(8) Uani 0.467(12) 1 d D U P A 1
C52A_2 C 0.3836(7) 0.4715(9) 0.2934(8) 0.108(13) Uani 0.467(12) 1 d D . P A 1
C53A_2 C 0.3057(7) 0.3740(6) 0.4909(10) 0.088(11) Uani 0.467(12) 1 d D . P A 1
C54A_2 C 0.3015(8) 0.4749(6) 0.3721(10) 0.101(10) Uani 0.467(12) 1 d D U P A 1
C55A_2 C 0.3189(7) 0.4757(5) 0.3199(10) 0.101(9) Uani 0.467(12) 1 d D U P A 1
C26B_2 C 0.3289(6) 0.4735(6) 0.4564(9) 0.068(5) Uani 0.533(12) 1 d D U P A 2
C27B_2 C 0.3452(6) 0.4915(5) 0.4108(7) 0.071(5) Uani 0.533(12) 1 d D U P A 2
C28B_2 C 0.3832(6) 0.4859(7) 0.4129(8) 0.063(7) Uani 0.533(12) 1 d D . P A 2
C29B_2 C 0.3591(5) 0.4567(6) 0.4857(9) 0.086(10) Uani 0.533(12) 1 d D . P A 2
C30B_2 C 0.3504(5) 0.4235(6) 0.5124(12) 0.113(10) Uani 0.533(12) 1 d D U P A 2
C31B_2 C 0.3780(4) 0.3968(6) 0.5151(8) 0.072(6) Uani 0.533(12) 1 d D U P A 2
C32B_2 C 0.4112(5) 0.4016(6) 0.4877(9) 0.071(6) Uani 0.533(12) 1 d D U P A 2
C33B_2 C 0.4161(7) 0.4360(7) 0.4595(10) 0.077(7) Uani 0.533(12) 1 d D U P A 2
C34B_2 C 0.3919(11) 0.4657(11) 0.4589(12) 0.085(12) Uani 0.533(12) 1 d D . P A 2
C35B_2 C 0.3281(6) 0.4924(4) 0.3593(7) 0.099(9) Uani 0.533(12) 1 d D . P A 2
C36B_2 C 0.3483(5) 0.4857(6) 0.3117(8) 0.073(5) Uani 0.533(12) 1 d D U P A 2
C37B_2 C 0.3849(5) 0.4761(5) 0.3139(7) 0.068(4) Uani 0.533(12) 1 d D U P A 2
C38B_2 C 0.4033(4) 0.4785(4) 0.3642(6) 0.071(4) Uani 0.533(12) 1 d D U P A 2
C39B_2 C 0.4307(5) 0.4513(4) 0.3672(6) 0.073(4) Uani 0.533(12) 1 d D U P A 2
C40B_2 C 0.4377(7) 0.4285(5) 0.4128(9) 0.080(5) Uani 0.533(12) 1 d D U P A 2
C41B_2 C 0.2931(4) 0.4749(6) 0.3531(7) 0.082(7) Uani 0.533(12) 1 d D . P A 2
C43B_2 C 0.2925(6) 0.4568(4) 0.4479(7) 0.074(5) Uani 0.533(12) 1 d D U P A 2
C44B_2 C 0.2832(6) 0.4221(5) 0.4725(8) 0.094(8) Uani 0.533(12) 1 d D . P A 2
C45B_2 C 0.3140(6) 0.4102(6) 0.5029(9) 0.109(10) Uani 0.533(12) 1 d D U P A 2
C46B_2 C 0.4440(4) 0.3897(5) 0.4127(6) 0.071(6) Uani 0.533(12) 1 d D . P A 2
C47B_2 C 0.4267(4) 0.3734(5) 0.4571(7) 0.069(6) Uani 0.533(12) 1 d D U P A 2
C48B_2 C 0.4071(4) 0.3417(5) 0.4511(10) 0.090(7) Uani 0.533(12) 1 d D U P A 2
C49B_2 C 0.3728(4) 0.3365(5) 0.4776(9) 0.085(6) Uani 0.533(12) 1 d D U P A 2
C50B_2 C 0.3565(6) 0.3653(7) 0.5064(10) 0.115(13) Uani 0.533(12) 1 d D . P A 2
C51B_2 C 0.4416(4) 0.3755(5) 0.3607(7) 0.079(7) Uani 0.533(12) 1 d D . P A 2
C52B_2 C 0.4245(4) 0.3415(5) 0.3496(12) 0.084(8) Uani 0.533(12) 1 d D . P A 2
C53B_2 C 0.3186(6) 0.3720(6) 0.5039(8) 0.072(7) Uani 0.533(12) 1 d D . P A 2
C54B_2 C 0.4309(8) 0.4355(5) 0.3128(8) 0.074(6) Uani 0.533(12) 1 d D . P A 2
C55B_2 C 0.4380(6) 0.3990(5) 0.3150(8) 0.069(7) Uani 0.533(12) 1 d D . P A 2
C56B_2 C 0.3010(6) 0.3486(4) 0.4687(7) 0.069(5) Uani 0.533(12) 1 d D . P A 2
C57A_3 C 0.6017(6) 0.4779(6) 0.1093(8) 0.095(4) Uani 0.5 1 d D U P . .
C58A_3 C 0.6400(5) 0.4853(5) 0.1186(6) 0.095(4) Uani 0.5 1 d D U P . .
C59A_3 C 0.6620(5) 0.4620(5) 0.1496(7) 0.095(4) Uani 0.5 1 d D U P . .
C60A_3 C 0.6445(6) 0.4299(4) 0.1671(8) 0.092(4) Uani 0.5 1 d D U P . .
C61A_3 C 0.6064(6) 0.4262(7) 0.1638(12) 0.102(4) Uani 0.5 1 d D U P . .
C62A_3 C 0.5834(6) 0.4484(5) 0.1333(7) 0.100(4) Uani 0.5 1 d D U P . .
C63A_3 C 0.6432(7) 0.5228(5) 0.1243(7) 0.102(4) Uani 0.5 1 d D U P . .
C64A_3 C 0.5504(5) 0.4458(5) 0.1658(8) 0.098(4) Uani 0.5 1 d D U P . .
C65A_3 C 0.6586(8) 0.4191(5) 0.2198(10) 0.120(5) Uani 0.5 1 d D U P . .
C66A_3 C 0.5877(6) 0.4104(5) 0.2095(8) 0.098(3) Uani 0.5 1 d D U P . .
C67A_3 C 0.6863(5) 0.4741(6) 0.1918(10) 0.122(4) Uani 0.5 1 d D U P . .
C68A_3 C 0.6091(7) 0.5412(6) 0.1225(11) 0.112(4) Uani 0.5 1 d D U P . .
C69A_3 C 0.5831(6) 0.5122(6) 0.1132(9) 0.113(4) Uani 0.5 1 d D U P . .
C70A_3 C 0.5480(6) 0.5107(6) 0.1363(7) 0.107(4) Uani 0.5 1 d D U P . .
C71A_3 C 0.5327(6) 0.4793(6) 0.1606(8) 0.106(5) Uani 0.5 1 d D U P . .
C72A_3 C 0.6882(10) 0.5135(6) 0.2013(12) 0.155(9) Uani 0.5 1 d D U P . .
C73A_3 C 0.6694(5) 0.5365(6) 0.1624(8) 0.119(4) Uani 0.5 1 d D U P . .
C74A_3 C 0.6773(12) 0.4516(9) 0.2388(10) 0.171(14) Uani 0.5 1 d D U P . .
C75A_3 C 0.5523(7) 0.4221(5) 0.2118(8) 0.100(4) Uani 0.5 1 d D U P . .
C76A_3 C 0.5944(9) 0.5677(7) 0.1571(10) 0.130(5) Uani 0.5 1 d D U P . .
C77A_3 C 0.6182(7) 0.5853(5) 0.1945(9) 0.124(4) Uani 0.5 1 d D U P . .
C78A_3 C 0.6005(8) 0.4056(12) 0.2633(9) 0.150(9) Uani 0.5 1 d D U P . .
C79A_3 C 0.6546(6) 0.5689(5) 0.1918(9) 0.112(4) Uani 0.5 1 d D U P . .
C80A_3 C 0.6387(8) 0.4098(6) 0.2659(10) 0.130(5) Uani 0.5 1 d D U P . .
C81A_3 C 0.5401(13) 0.5398(8) 0.1719(16) 0.178(14) Uani 0.5 1 d D U P . .
C82A_3 C 0.5162(8) 0.5277(8) 0.2139(11) 0.120(6) Uani 0.5 1 d D U P . .
C83A_3 C 0.5161(6) 0.4895(7) 0.2093(10) 0.107(5) Uani 0.5 1 d D U P . .
C84A_3 C 0.5125(7) 0.4649(7) 0.2506(10) 0.110(5) Uani 0.5 1 d D U P . .
C85A_3 C 0.5346(5) 0.4337(5) 0.2579(8) 0.094(4) Uani 0.5 1 d D U P . .
C86A_3 C 0.5603(9) 0.5722(9) 0.1819(12) 0.135(5) Uani 0.5 1 d D U P . .
C87A_3 C 0.5504(7) 0.4367(7) 0.3105(8) 0.116(5) Uani 0.5 1 d D U P . .
C88A_3 C 0.5832(7) 0.4160(5) 0.3122(9) 0.118(4) Uani 0.5 1 d D U P . .
C89A_3 C 0.6922(5) 0.5344(6) 0.2508(11) 0.119(5) Uani 0.5 1 d D U P . .
C90A_3 C 0.5203(7) 0.5388(7) 0.2675(11) 0.126(5) Uani 0.5 1 d D U P . .
C91A_3 C 0.5247(8) 0.5191(8) 0.3153(10) 0.129(5) Uani 0.5 1 d D U P . .
C92A_3 C 0.5179(8) 0.4831(8) 0.3010(10) 0.118(5) Uani 0.5 1 d D U P . .
C93A_3 C 0.6715(6) 0.5671(5) 0.2438(8) 0.108(4) Uani 0.5 1 d D U P . .
C94A_3 C 0.5394(6) 0.4677(8) 0.3417(8) 0.130(5) Uani 0.5 1 d D U P . .
C95A_3 C 0.5665(8) 0.5818(9) 0.2372(11) 0.153(7) Uani 0.5 1 d D U P . .
C96A_3 C 0.5456(6) 0.5667(7) 0.2798(10) 0.120(5) Uani 0.5 1 d D U P . .
C97A_3 C 0.6021(7) 0.5956(5) 0.2454(8) 0.127(5) Uani 0.5 1 d D U P . .
C98A_3 C 0.5500(8) 0.5359(6) 0.3500(9) 0.117(4) Uani 0.5 1 d D U P . .
C99A_3 C 0.5656(8) 0.5677(7) 0.3282(10) 0.125(4) Uani 0.5 1 d D U P . .
C100_3 C 0.5684(8) 0.4718(7) 0.3773(9) 0.122(4) Uani 0.5 1 d D U P . .
C101_3 C 0.5691(8) 0.5099(7) 0.3812(8) 0.127(5) Uani 0.5 1 d D U P . .
C102_3 C 0.6032(8) 0.5731(9) 0.3413(9) 0.120(4) Uani 0.5 1 d D U P . .
C103_3 C 0.6198(7) 0.5881(5) 0.2933(8) 0.114(4) Uani 0.5 1 d D U P . .
C104_3 C 0.6235(8) 0.5468(7) 0.3682(8) 0.123(4) Uani 0.5 1 d D U P . .
C105_3 C 0.6071(9) 0.5143(8) 0.3893(16) 0.133(4) Uani 0.5 1 d D U P . .
C106_3 C 0.6539(6) 0.5716(6) 0.2947(9) 0.108(4) Uani 0.5 1 d D U P . .
C107_3 C 0.6580(9) 0.5500(8) 0.3436(10) 0.131(5) Uani 0.5 1 d D U P . .
C108_3 C 0.6979(6) 0.5085(8) 0.2931(12) 0.139(5) Uani 0.5 1 d D U P . .
C109_3 C 0.6753(9) 0.5155(8) 0.3399(12) 0.143(6) Uani 0.5 1 d D U P . .
C110_3 C 0.6943(7) 0.4709(8) 0.2806(14) 0.137(5) Uani 0.5 1 d D U P . .
C111_3 C 0.6623(10) 0.4808(9) 0.3562(13) 0.145(5) Uani 0.5 1 d D U P . .
C112_3 C 0.6714(11) 0.4526(9) 0.3175(14) 0.153(5) Uani 0.5 1 d D U P . .
C113_3 C 0.6302(9) 0.4826(9) 0.3881(12) 0.137(4) Uani 0.5 1 d D U P . .
C114_3 C 0.6033(9) 0.4555(9) 0.3786(14) 0.132(5) Uani 0.5 1 d D U P . .
C115_3 C 0.6473(10) 0.4222(10) 0.3177(12) 0.153(6) Uani 0.5 1 d D U P . .
C116_3 C 0.6134(8) 0.4276(7) 0.3434(10) 0.125(5) Uani 0.5 1 d D U P . .

loop_
_atom_site_aniso_label
_atom_site_aniso_U_11
_atom_site_aniso_U_22
_atom_site_aniso_U_33
_atom_site_aniso_U_23
_atom_site_aniso_U_13
_atom_site_aniso_U_12
In1_1 0.0205(5) 0.0198(5) 0.0268(6) 0.000 0.000 -0.0004(3)
N1_1 0.0200(19) 0.024(2) 0.059(3) 0.0040(18) 0.0026(18) -0.0015(17)
Fe1_1 0.0221(4) 0.0252(4) 0.0257(5) 0.0033(2) 0.0021(2) 0.0032(2)
C1_1 0.024(2) 0.021(2) 0.048(3) -0.002(2) 0.006(2) 0.0007(19)
C2_1 0.021(2) 0.023(2) 0.036(2) 0.0051(18) 0.0011(18) 0.0019(18)
C3_1 0.024(2) 0.029(2) 0.040(3) 0.002(2) 0.000(2) -0.002(2)
C4_1 0.019(2) 0.022(2) 0.040(3) -0.0033(18) 0.0010(18) 0.000(2)
C5_1 0.019(2) 0.023(2) 0.045(3) 0.0002(19) 0.0045(19) 0.0007(19)
C6_1 0.020(2) 0.025(2) 0.034(2) 0.0040(17) 0.0028(18) -0.0007(19)
C7_1 0.022(2) 0.024(2) 0.047(3) 0.002(2) 0.002(2) -0.0007(19)
C8_1 0.027(2) 0.030(3) 0.037(2) 0.008(2) 0.0077(19) 0.005(2)
C9_1 0.022(2) 0.030(2) 0.031(2) 0.0094(19) 0.0041(18) 0.005(2)
C10_1 0.017(2) 0.027(2) 0.030(2) 0.0042(18) 0.0073(17) 0.0010(19)
C11_1 0.059(4) 0.045(3) 0.024(3) 0.000(2) 0.004(2) 0.013(3)
C12_1 0.043(3) 0.055(3) 0.027(2) 0.005(2) 0.013(2) 0.016(3)
C13_1 0.029(2) 0.053(3) 0.032(2) 0.016(2) 0.012(2) 0.002(2)
C14_1 0.042(3) 0.033(3) 0.032(2) 0.0125(19) 0.010(2) 0.001(2)
C15_1 0.039(3) 0.039(3) 0.028(2) 0.005(2) 0.005(2) 0.009(2)
Fe2_1 0.0424(17) 0.0345(16) 0.0308(14) -0.0020(12) 0.0089(12) -0.0019(13)
C16_1 0.039(8) 0.067(10) 0.013(6) 0.000 0.000 0.020(7)
C17_1 0.033(5) 0.068(7) 0.048(6) -0.019(6) -0.006(5) 0.024(5)
C18_1 0.050(7) 0.092(10) 0.025(6) -0.029(6) 0.010(4) 0.004(7)
C26A_2 0.049(7) 0.042(7) 0.056(9) -0.005(7) -0.024(7) -0.014(7)
C27A_2 0.034(6) 0.046(6) 0.074(8) -0.011(6) -0.011(5) -0.021(6)
C28A_2 0.022(6) 0.048(7) 0.067(8) -0.007(7) -0.006(6) -0.010(5)
C29A_2 0.026(7) 0.048(8) 0.086(11) -0.007(7) -0.017(6) 0.003(7)
C30A_2 0.123(16) 0.050(9) 0.074(10) 0.037(8) -0.043(10) -0.013(9)
C31A_2 0.15(2) 0.055(10) 0.041(11) 0.026(8) -0.074(12) -0.043(12)
C32A_2 0.048(8) 0.046(8) 0.100(10) -0.017(8) 0.000(7) -0.018(7)
C33A_2 0.063(13) 0.013(13) 0.12(2) -0.006(9) -0.049(12) -0.004(9)
C34A_2 0.062(11) 0.039(10) 0.053(12) -0.011(9) -0.025(9) -0.018(9)
C35A_2 0.20(2) 0.049(11) 0.035(10) -0.007(9) -0.042(12) 0.016(13)
C36A_2 0.20(2) 0.054(9) 0.038(10) 0.004(8) -0.039(11) 0.012(11)
C37A_2 0.20(2) 0.054(9) 0.033(10) 0.019(8) -0.031(11) -0.004(12)
C38A_2 0.080(13) 0.092(14) 0.106(13) 0.012(12) 0.032(11) -0.046(12)
C39A_2 0.073(13) 0.090(15) 0.095(14) 0.009(12) 0.046(11) -0.052(12)
C40A_2 0.031(13) 0.28(7) 0.18(4) -0.15(5) 0.05(2) -0.08(3)
C41A_2 0.017(6) 0.14(2) 0.056(9) -0.041(11) 0.012(6) -0.001(9)
C42A_2 0.022(8) 0.053(8) 0.099(12) -0.014(8) -0.014(7) 0.012(7)
C43A_2 0.059(9) 0.023(6) 0.081(9) -0.014(6) 0.020(8) -0.005(6)
C44A_2 0.069(9) 0.026(7) 0.081(10) -0.013(6) 0.020(8) 0.010(7)
C45A_2 0.21(4) 0.08(2) 0.067(15) -0.045(13) 0.070(19) -0.09(2)
C46A_2 0.053(8) 0.073(11) 0.062(10) -0.036(9) 0.032(8) 0.011(8)
C47A_2 0.054(9) 0.073(11) 0.055(12) -0.031(10) 0.036(8) 0.000(9)
C48A_2 0.122(15) 0.049(9) 0.033(8) 0.022(6) -0.039(9) -0.013(10)
C49A_2 0.120(15) 0.050(8) 0.048(8) 0.026(6) -0.039(8) -0.011(8)
C50A_2 0.079(15) 0.12(2) 0.052(11) 0.049(12) 0.026(11) -0.018(14)
C51A_2 0.14(2) 0.024(7) 0.063(13) 0.004(8) -0.050(14) 0.033(10)
C52A_2 0.20(3) 0.084(18) 0.039(12) 0.031(12) 0.056(17) 0.01(2)
C53A_2 0.082(19) 0.16(3) 0.027(12) 0.029(15) 0.003(11) -0.026(19)
C54A_2 0.15(2) 0.035(9) 0.114(14) -0.021(10) -0.047(16) 0.055(11)
C55A_2 0.16(2) 0.038(8) 0.106(14) -0.014(10) -0.052(17) 0.050(11)
C26B_2 0.106(10) 0.031(6) 0.066(9) -0.026(6) 0.029(8) 0.024(8)
C27B_2 0.107(12) 0.030(7) 0.077(9) -0.019(6) 0.020(10) 0.019(9)
C28B_2 0.097(19) 0.010(9) 0.084(12) 0.000(6) -0.046(11) 0.000(10)
C29B_2 0.079(12) 0.098(19) 0.079(16) -0.078(14) 0.020(11) -0.055(13)
C30B_2 0.16(2) 0.16(2) 0.022(9) -0.023(11) 0.007(11) -0.016(19)
C31B_2 0.057(7) 0.141(15) 0.017(6) -0.016(8) -0.009(5) 0.009(9)
C32B_2 0.040(7) 0.137(15) 0.038(8) -0.007(9) -0.018(6) 0.014(8)
C33B_2 0.086(12) 0.081(10) 0.066(9) 0.005(9) -0.048(8) -0.059(9)
C34B_2 0.14(3) 0.054(17) 0.063(17) -0.013(12) -0.021(16) -0.040(16)
C35B_2 0.19(3) 0.013(6) 0.097(14) 0.007(7) -0.050(16) 0.003(10)
C36B_2 0.102(11) 0.048(8) 0.070(9) 0.040(7) -0.007(9) -0.017(9)
C37B_2 0.097(9) 0.044(6) 0.064(8) 0.045(6) -0.011(7) -0.040(7)
C38B_2 0.090(8) 0.055(6) 0.068(7) 0.028(6) -0.032(6) -0.057(6)
C39B_2 0.082(8) 0.066(7) 0.072(7) 0.019(6) -0.023(6) -0.069(7)
C40B_2 0.082(9) 0.082(9) 0.076(8) 0.008(8) -0.035(7) -0.068(8)
C41B_2 0.053(9) 0.076(13) 0.116(18) 0.051(14) 0.003(11) 0.021(9)
C43B_2 0.103(11) 0.044(7) 0.073(9) -0.008(6) 0.038(8) 0.023(8)
C44B_2 0.113(19) 0.079(13) 0.089(14) 0.015(12) 0.079(15) 0.002(12)
C45B_2 0.16(2) 0.15(2) 0.012(8) -0.020(11) 0.016(11) -0.028(19)
C46B_2 0.025(6) 0.120(18) 0.067(10) 0.027(12) -0.011(6) -0.026(10)
C47B_2 0.024(6) 0.129(15) 0.054(8) 0.004(9) -0.027(5) 0.011(7)
C48B_2 0.050(7) 0.084(10) 0.136(16) 0.070(11) -0.045(9) 0.012(8)
C49B_2 0.053(7) 0.072(9) 0.130(15) 0.075(11) -0.025(9) -0.009(8)
C50B_2 0.099(19) 0.18(3) 0.064(13) 0.094(18) 0.005(13) 0.01(2)
C51B_2 0.039(9) 0.088(14) 0.111(17) 0.043(13) 0.015(9) 0.018(10)
C52B_2 0.018(8) 0.080(14) 0.15(3) -0.015(16) -0.013(11) 0.027(8)
C53B_2 0.077(15) 0.113(17) 0.027(10) 0.031(9) 0.012(9) 0.010(13)
C54B_2 0.069(11) 0.086(16) 0.066(11) 0.003(11) 0.003(9) -0.029(13)
C55B_2 0.062(14) 0.064(11) 0.082(11) 0.031(10) 0.064(10) 0.020(10)
C56B_2 0.106(16) 0.053(9) 0.048(9) 0.009(7) 0.039(10) -0.019(10)
C57A_3 0.159(11) 0.116(9) 0.010(6) -0.019(7) 0.014(7) -0.029(7)
C58A_3 0.136(9) 0.095(8) 0.053(7) -0.023(5) 0.077(6) -0.013(6)
C59A_3 0.116(9) 0.092(9) 0.076(8) -0.032(6) 0.080(6) 0.003(6)
C60A_3 0.132(9) 0.048(7) 0.095(8) -0.042(6) 0.037(8) 0.021(7)
C61A_3 0.141(8) 0.049(7) 0.116(11) -0.037(7) 0.001(8) -0.024(7)
C62A_3 0.145(10) 0.097(9) 0.058(8) -0.031(6) -0.019(7) -0.045(8)
C63A_3 0.167(11) 0.094(8) 0.044(9) 0.010(7) 0.062(8) -0.044(7)
C64A_3 0.098(9) 0.096(10) 0.100(10) -0.017(8) -0.038(7) -0.068(7)
C65A_3 0.183(15) 0.038(7) 0.139(10) -0.009(7) -0.011(9) 0.075(8)
C66A_3 0.138(9) 0.038(6) 0.119(8) -0.024(6) 0.004(7) -0.032(6)
C67A_3 0.048(9) 0.157(11) 0.163(11) -0.042(9) 0.059(8) -0.007(9)
C68A_3 0.195(11) 0.093(8) 0.048(8) 0.055(6) -0.004(8) -0.014(8)
C69A_3 0.170(10) 0.116(8) 0.054(7) 0.034(7) -0.022(7) -0.003(8)
C70A_3 0.147(11) 0.126(9) 0.047(7) 0.025(7) -0.049(7) 0.011(9)
C71A_3 0.118(14) 0.135(10) 0.066(10) -0.003(8) -0.062(8) -0.031(8)
C72A_3 0.13(3) 0.150(12) 0.190(16) -0.053(10) -0.009(16) -0.028(12)
C73A_3 0.113(10) 0.151(12) 0.094(9) -0.005(7) 0.079(6) -0.083(8)
C74A_3 0.21(4) 0.18(2) 0.123(9) -0.029(9) -0.015(12) -0.02(2)
C75A_3 0.145(10) 0.032(6) 0.123(8) -0.026(6) 0.014(8) -0.039(7)
C76A_3 0.188(12) 0.086(11) 0.117(11) 0.036(8) -0.037(9) 0.020(10)
C77A_3 0.221(12) 0.054(9) 0.096(9) 0.045(7) -0.021(9) -0.023(9)
C78A_3 0.211(13) 0.11(3) 0.133(10) -0.009(12) -0.026(9) -0.025(15)
C79A_3 0.146(9) 0.074(8) 0.114(9) 0.007(6) 0.021(8) -0.097(6)
C80A_3 0.207(13) 0.062(10) 0.121(9) 0.010(9) -0.039(9) 0.047(10)
C81A_3 0.24(3) 0.126(15) 0.170(19) -0.011(16) 0.06(2) -0.020(19)
C82A_3 0.062(13) 0.163(12) 0.134(11) 0.008(10) -0.019(10) 0.050(11)
C83A_3 0.049(10) 0.152(12) 0.119(11) 0.003(9) -0.032(9) -0.020(10)
C84A_3 0.068(13) 0.153(12) 0.109(10) -0.019(8) 0.029(9) -0.012(10)
C85A_3 0.063(8) 0.100(10) 0.120(9) 0.010(8) 0.012(7) -0.062(7)
C86A_3 0.193(13) 0.083(11) 0.130(10) 0.038(9) -0.031(10) 0.031(10)
C87A_3 0.141(12) 0.116(14) 0.090(8) 0.052(8) 0.015(9) -0.078(8)
C88A_3 0.202(12) 0.056(10) 0.096(9) 0.046(7) -0.036(9) -0.047(9)
C89A_3 0.028(7) 0.162(11) 0.167(12) -0.041(8) 0.005(9) -0.053(8)
C90A_3 0.087(11) 0.139(12) 0.152(10) -0.033(9) 0.007(9) 0.087(8)
C91A_3 0.099(15) 0.203(12) 0.084(12) -0.054(9) 0.067(8) -0.005(11)
C92A_3 0.070(13) 0.174(11) 0.110(11) -0.027(9) 0.058(8) -0.035(10)
C93A_3 0.125(9) 0.079(7) 0.120(8) -0.012(6) 0.005(7) -0.094(6)
C94A_3 0.097(10) 0.219(16) 0.074(9) 0.006(8) 0.072(6) -0.055(9)
C95A_3 0.197(15) 0.12(2) 0.140(10) 0.021(11) -0.024(9) 0.038(14)
C96A_3 0.104(11) 0.112(12) 0.143(9) -0.040(8) 0.013(7) 0.096(8)
C97A_3 0.223(13) 0.013(8) 0.145(9) 0.007(8) -0.010(9) 0.018(9)
C98A_3 0.164(11) 0.099(9) 0.087(9) -0.070(6) 0.040(8) 0.035(8)
C99A_3 0.180(10) 0.105(9) 0.091(7) -0.060(7) 0.029(8) 0.027(8)
C100_3 0.185(12) 0.130(10) 0.051(9) 0.035(9) 0.039(8) -0.025(9)
C101_3 0.188(11) 0.137(10) 0.055(9) -0.043(8) 0.044(10) 0.020(9)
C102_3 0.191(9) 0.105(9) 0.065(7) -0.071(6) 0.012(7) 0.010(8)
C103_3 0.192(12) 0.042(8) 0.109(8) -0.043(7) -0.004(8) -0.019(9)
C104_3 0.201(10) 0.118(8) 0.052(6) -0.058(5) -0.016(6) -0.004(8)
C105_3 0.208(10) 0.132(8) 0.058(8) -0.031(7) -0.034(8) -0.006(8)
C106_3 0.130(9) 0.075(9) 0.118(9) -0.044(7) -0.012(7) -0.066(7)
C107_3 0.187(11) 0.129(9) 0.077(8) -0.049(8) -0.030(8) -0.009(9)
C108_3 0.035(9) 0.176(12) 0.206(14) -0.034(9) -0.043(8) 0.005(9)
C109_3 0.153(17) 0.153(10) 0.124(14) -0.026(10) -0.054(11) 0.002(10)
C110_3 0.046(10) 0.177(12) 0.187(13) -0.027(10) -0.041(9) 0.040(9)
C111_3 0.197(11) 0.145(9) 0.093(9) -0.003(8) -0.059(8) 0.017(9)
C112_3 0.196(12) 0.143(10) 0.120(8) -0.006(8) -0.048(9) 0.014(10)
C113_3 0.205(10) 0.136(8) 0.068(8) -0.003(7) -0.055(8) 0.008(8)
C114_3 0.218(11) 0.116(9) 0.062(10) 0.022(8) -0.059(9) 0.012(8)
C115_3 0.198(12) 0.136(12) 0.124(9) 0.002(10) -0.048(9) 0.012(11)
C116_3 0.208(12) 0.089(11) 0.078(10) 0.042(7) -0.053(8) 0.018(10)

loop_
_atom_type_symbol
_atom_type_description
_atom_type_scat_dispersion_real
_atom_type_scat_dispersion_imag
_atom_type_scat_source
C C 0.0033 0.0016 'International Tables Vol C Tables 4.2.6.8 and 6.1.1.4'
H H 0.0000 0.0000 'International Tables Vol C Tables 4.2.6.8 and 6.1.1.4'
Fe Fe 0.3463 0.8444 'International Tables Vol C Tables 4.2.6.8 and 6.1.1.4'
N N 0.0061 0.0033 'International Tables Vol C Tables 4.2.6.8 and 6.1.1.4'
In In -0.7276 1.3100 'International Tables Vol C Tables 4.2.6.8 and 6.1.1.4'

loop_
_geom_angle_atom_site_label_1
_geom_angle_atom_site_label_2
_geom_angle_atom_site_label_3
_geom_angle
_geom_angle_site_symmetry_1
_geom_angle_site_symmetry_3
In1_1 In1_1 C16_1 180.0 26_566 .
In1_1 In1_1 N1_1 67.17(12) 26_566 .
C16_1 In1_1 N1_1 112.83(12) . .
In1_1 In1_1 N1_1 67.17(12) 26_566 11_554
C16_1 In1_1 N1_1 112.83(12) . 11_554
N1_1 In1_1 N1_1 134.3(2) . 11_554
In1_1 In1_1 N1_1 65.04(12) 26_566 26_566
C16_1 In1_1 N1_1 114.96(13) . 26_566
N1_1 In1_1 N1_1 80.58(4) . 26_566
N1_1 In1_1 N1_1 80.58(4) 11_554 26_566
In1_1 In1_1 N1_1 65.04(12) 26_566 20_657
C16_1 In1_1 N1_1 114.96(12) . 20_657
N1_1 In1_1 N1_1 80.57(4) . 20_657
N1_1 In1_1 N1_1 80.58(4) 11_554 20_657
N1_1 In1_1 N1_1 130.1(2) 26_566 20_657
C1_1 N1_1 C4_1 107.6(4) . .
C1_1 N1_1 In1_1 118.9(3) . .
C4_1 N1_1 In1_1 120.9(3) . .
C1_1 N1_1 In1_1 125.4(4) . 26_566
C4_1 N1_1 In1_1 124.0(3) . 26_566
In1_1 N1_1 In1_1 47.79(10) . 26_566
C7_1 Fe1_1 C8_1 40.8(2) . .
C7_1 Fe1_1 C12_1 119.7(2) . .
C8_1 Fe1_1 C12_1 102.5(2) . .
C7_1 Fe1_1 C9_1 68.6(2) . .
C8_1 Fe1_1 C9_1 40.6(2) . .
C12_1 Fe1_1 C9_1 118.4(2) . .
C7_1 Fe1_1 C14_1 160.8(2) . .
C8_1 Fe1_1 C14_1 158.3(2) . .
C12_1 Fe1_1 C14_1 67.9(2) . .
C9_1 Fe1_1 C14_1 125.4(2) . .
C7_1 Fe1_1 C15_1 123.3(2) . .
C8_1 Fe1_1 C15_1 156.4(2) . .
C12_1 Fe1_1 C15_1 68.4(2) . .
C9_1 Fe1_1 C15_1 162.9(2) . .
C14_1 Fe1_1 C15_1 40.1(2) . .
C7_1 Fe1_1 C13_1 155.5(2) . .
C8_1 Fe1_1 C13_1 119.6(2) . .
C12_1 Fe1_1 C13_1 40.3(3) . .
C9_1 Fe1_1 C13_1 106.0(2) . .
C14_1 Fe1_1 C13_1 40.8(2) . .
C15_1 Fe1_1 C13_1 68.4(2) . .
C7_1 Fe1_1 C11_1 105.5(3) . .
C8_1 Fe1_1 C11_1 118.4(2) . .
C12_1 Fe1_1 C11_1 40.8(2) . .
C9_1 Fe1_1 C11_1 153.9(2) . .
C14_1 Fe1_1 C11_1 67.9(2) . .
C15_1 Fe1_1 C11_1 40.8(2) . .
C13_1 Fe1_1 C11_1 68.3(3) . .
C7_1 Fe1_1 C10_1 68.2(2) . .
C8_1 Fe1_1 C10_1 68.2(2) . .
C12_1 Fe1_1 C10_1 156.5(2) . .
C9_1 Fe1_1 C10_1 40.75(19) . .
C14_1 Fe1_1 C10_1 112.5(2) . .
C15_1 Fe1_1 C10_1 128.2(2) . .
C13_1 Fe1_1 C10_1 124.2(2) . .
C11_1 Fe1_1 C10_1 162.6(2) . .
C7_1 Fe1_1 C6_1 40.47(19) . .
C8_1 Fe1_1 C6_1 68.15(19) . .
C12_1 Fe1_1 C6_1 158.0(2) . .
C9_1 Fe1_1 C6_1 68.27(18) . .
C14_1 Fe1_1 C6_1 127.4(2) . .
C15_1 Fe1_1 C6_1 111.8(2) . .
C13_1 Fe1_1 C6_1 161.7(2) . .
C11_1 Fe1_1 C6_1 124.6(2) . .
C10_1 Fe1_1 C6_1 40.32(18) . .
N1_1 C1_1 C5_1 126.5(5) . 26_566
N1_1 C1_1 C2_1 108.5(4) . .
C5_1 C1_1 C2_1 124.9(5) 26_566 .
C3_1 C2_1 C1_1 107.7(4) . .
C3_1 C2_1 H2_1 126.2 . .
C1_1 C2_1 H2_1 126.2 . .
C2_1 C3_1 C4_1 107.2(4) . .
C2_1 C3_1 H3_1 126.4 . .
C4_1 C3_1 H3_1 126.4 . .
N1_1 C4_1 C5_1 124.9(5) . .
N1_1 C4_1 C3_1 108.6(4) . .
C5_1 C4_1 C3_1 126.5(5) . .
C1_1 C5_1 C4_1 124.4(5) 20_657 .
C1_1 C5_1 C6_1 119.8(4) 20_657 .
C4_1 C5_1 C6_1 115.5(4) . .
C7_1 C6_1 C10_1 106.8(4) . .
C7_1 C6_1 C5_1 126.5(4) . .
C10_1 C6_1 C5_1 126.1(4) . .
C7_1 C6_1 Fe1_1 67.0(3) . .
C10_1 C6_1 Fe1_1 69.2(3) . .
C5_1 C6_1 Fe1_1 135.3(3) . .
C8_1 C7_1 C6_1 108.9(5) . .
C8_1 C7_1 Fe1_1 69.6(3) . .
C6_1 C7_1 Fe1_1 72.6(3) . .
C8_1 C7_1 H7_1 125.6 . .
C6_1 C7_1 H7_1 125.6 . .
Fe1_1 C7_1 H7_1 123.9 . .
C7_1 C8_1 C9_1 108.5(4) . .
C7_1 C8_1 Fe1_1 69.5(3) . .
C9_1 C8_1 Fe1_1 70.4(3) . .
C7_1 C8_1 H8_1 125.7 . .
C9_1 C8_1 H8_1 125.7 . .
Fe1_1 C8_1 H8_1 125.9 . .
C8_1 C9_1 C10_1 108.0(4) . .
C8_1 C9_1 Fe1_1 69.1(3) . .
C10_1 C9_1 Fe1_1 71.1(3) . .
C8_1 C9_1 H9_1 126.0 . .
C10_1 C9_1 H9_1 126.0 . .
Fe1_1 C9_1 H9_1 125.4 . .
C9_1 C10_1 C6_1 107.7(4) . .
C9_1 C10_1 Fe1_1 68.1(3) . .
C6_1 C10_1 Fe1_1 70.5(3) . .
C9_1 C10_1 H10_1 126.1 . .
C6_1 C10_1 H10_1 126.1 . .
Fe1_1 C10_1 H10_1 126.9 . .
C12_1 C11_1 C15_1 106.5(6) . .
C12_1 C11_1 Fe1_1 68.4(3) . .
C15_1 C11_1 Fe1_1 68.7(3) . .
C12_1 C11_1 H11_1 126.7 . .
C15_1 C11_1 H11_1 126.7 . .
Fe1_1 C11_1 H11_1 127.7 . .
C13_1 C12_1 C11_1 109.3(5) . .
C13_1 C12_1 Fe1_1 70.6(3) . .
C11_1 C12_1 Fe1_1 70.8(3) . .
C13_1 C12_1 H12_1 125.4 . .
C11_1 C12_1 H12_1 125.4 . .
Fe1_1 C12_1 H12_1 124.8 . .
C12_1 C13_1 C14_1 106.9(5) . .
C12_1 C13_1 Fe1_1 69.2(3) . .
C14_1 C13_1 Fe1_1 69.1(3) . .
C12_1 C13_1 H13_1 126.6 . .
C14_1 C13_1 H13_1 126.6 . .
Fe1_1 C13_1 H13_1 126.7 . .
C15_1 C14_1 C13_1 109.0(5) . .
C15_1 C14_1 Fe1_1 70.0(3) . .
C13_1 C14_1 Fe1_1 70.1(3) . .
C15_1 C14_1 H14_1 125.5 . .
C13_1 C14_1 H14_1 125.5 . .
Fe1_1 C14_1 H14_1 126.0 . .
C14_1 C15_1 C11_1 108.3(5) . .
C14_1 C15_1 Fe1_1 69.9(3) . .
C11_1 C15_1 Fe1_1 70.5(3) . .
C14_1 C15_1 H15_1 125.9 . .
C11_1 C15_1 H15_1 125.9 . .
Fe1_1 C15_1 H15_1 125.3 . .
C24_1 Fe2_1 C23_1 40.6(6) . .
C24_1 Fe2_1 C21_1 68.8(9) . .
C23_1 Fe2_1 C21_1 69.5(9) . .
C24_1 Fe2_1 C17_1 128.5(7) . 11_554
C23_1 Fe2_1 C17_1 166.9(8) . 11_554
C21_1 Fe2_1 C17_1 116.2(8) . 11_554
C24_1 Fe2_1 C22_1 68.4(10) . .
C23_1 Fe2_1 C22_1 41.1(7) . .
C21_1 Fe2_1 C22_1 41.1(7) . .
C17_1 Fe2_1 C22_1 150.4(9) 11_554 .
C24_1 Fe2_1 C18_1 168.1(7) . 11_554
C23_1 Fe2_1 C18_1 150.9(8) . 11_554
C21_1 Fe2_1 C18_1 109.6(8) . 11_554
C17_1 Fe2_1 C18_1 40.7(6) 11_554 11_554
C22_1 Fe2_1 C18_1 118.7(10) . 11_554
C24_1 Fe2_1 C16_1 109.8(7) . .
C23_1 Fe2_1 C16_1 131.2(8) . .
C21_1 Fe2_1 C16_1 148.3(7) . .
C17_1 Fe2_1 C16_1 38.4(4) 11_554 .
C22_1 Fe2_1 C16_1 170.0(8) . .
C18_1 Fe2_1 C16_1 65.0(4) 11_554 .
C24_1 Fe2_1 C18_1 151.1(7) . .
C23_1 Fe2_1 C18_1 119.8(8) . .
C21_1 Fe2_1 C18_1 131.7(7) . .
C17_1 Fe2_1 C18_1 66.3(6) 11_554 .
C22_1 Fe2_1 C18_1 111.8(10) . .
C18_1 Fe2_1 C18_1 38.2(9) 11_554 .
C16_1 Fe2_1 C18_1 64.7(4) . .
C24_1 Fe2_1 C25_1 40.8(5) . .
C23_1 Fe2_1 C25_1 69.0(7) . .
C21_1 Fe2_1 C25_1 40.9(6) . .
C17_1 Fe2_1 C25_1 107.0(6) 11_554 .
C22_1 Fe2_1 C25_1 68.7(10) . .
C18_1 Fe2_1 C25_1 130.4(6) 11_554 .
C16_1 Fe2_1 C25_1 116.8(4) . .
C18_1 Fe2_1 C25_1 168.1(6) . .
C24_1 Fe2_1 C17_1 118.3(7) . .
C23_1 Fe2_1 C17_1 111.7(8) . .
C21_1 Fe2_1 C17_1 170.9(7) . .
C17_1 Fe2_1 C17_1 64.7(6) 11_554 .
C22_1 Fe2_1 C17_1 134.0(9) . .
C18_1 Fe2_1 C17_1 64.7(5) 11_554 .
C16_1 Fe2_1 C17_1 37.4(3) . .
C18_1 Fe2_1 C17_1 39.5(6) . .
C25_1 Fe2_1 C17_1 148.2(5) . .
C17_1 C16_1 C17_1 111.6(15) . 11_554
C17_1 C16_1 Fe2_1 69.2(6) . 11_554
C17_1 C16_1 Fe2_1 73.9(8) 11_554 11_554
C17_1 C16_1 Fe2_1 73.9(8) . .
C17_1 C16_1 Fe2_1 69.2(6) 11_554 .
Fe2_1 C16_1 Fe2_1 111.5(6) 11_554 .
C17_1 C16_1 In1_1 124.2(7) . .
C17_1 C16_1 In1_1 124.2(7) 11_554 .
Fe2_1 C16_1 In1_1 124.2(3) 11_554 .
Fe2_1 C16_1 In1_1 124.2(3) . .
C16_1 C17_1 C18_1 106.3(12) . .
C16_1 C17_1 Fe2_1 72.4(5) . 11_554
C18_1 C17_1 Fe2_1 70.8(7) . 11_554
C16_1 C17_1 Fe2_1 68.7(7) . .
C18_1 C17_1 Fe2_1 68.2(9) . .
Fe2_1 C17_1 Fe2_1 110.6(6) 11_554 .
C16_1 C17_1 H17_1 126.8 . .
C18_1 C17_1 H17_1 126.8 . .
Fe2_1 C17_1 H17_1 121.7 11_554 .
Fe2_1 C17_1 H17_1 127.7 . .
C18_1 C18_1 C17_1 107.8(8) 11_554 .
C18_1 C18_1 C18_1 88.2(4) 11_554 16
C17_1 C18_1 C18_1 162.7(8) . 16
C18_1 C18_1 Fe2_1 71.6(10) 11_554 11_554
C17_1 C18_1 Fe2_1 68.4(7) . 11_554
C18_1 C18_1 Fe2_1 124.8(9) 16 11_554
C18_1 C18_1 Fe2_1 70.2(12) 11_554 .
C17_1 C18_1 Fe2_1 72.3(8) . .
C18_1 C18_1 Fe2_1 108.3(12) 16 .
Fe2_1 C18_1 Fe2_1 111.5(5) 11_554 .
C18_1 C18_1 H18_1 126.1 11_554 .
C17_1 C18_1 H18_1 126.1 . .
C18_1 C18_1 H18_1 38.5 16 .
Fe2_1 C18_1 H18_1 125.4 11_554 .
Fe2_1 C18_1 H18_1 123.1 . .
C22_1 C21_1 C25_1 110.3(13) . .
C22_1 C21_1 Fe2_1 71.7(19) . .
C25_1 C21_1 Fe2_1 73.5(12) . .
C22_1 C21_1 H21_1 124.9 . .
C25_1 C21_1 H21_1 124.9 . .
Fe2_1 C21_1 H21_1 121.5 . .
C23_1 C22_1 C21_1 105.2(13) . .
C23_1 C22_1 Fe2_1 65.7(18) . .
C21_1 C22_1 Fe2_1 67.2(18) . .
C23_1 C22_1 H22_1 127.4 . .
C21_1 C22_1 H22_1 127.4 . .
Fe2_1 C22_1 H22_1 131.1 . .
C24_1 C23_1 C22_1 109.2(12) . .
C24_1 C23_1 Fe2_1 69.9(15) . .
C22_1 C23_1 Fe2_1 73(2) . .
C24_1 C23_1 H23_1 125.4 . .
C22_1 C23_1 H23_1 125.4 . .
Fe2_1 C23_1 H23_1 123.1 . .
C23_1 C24_1 C25_1 111.7(13) . .
C23_1 C24_1 Fe2_1 69.6(16) . .
C25_1 C24_1 Fe2_1 75.0(11) . .
C23_1 C24_1 H24_1 124.2 . .
C25_1 C24_1 H24_1 124.2 . .
Fe2_1 C24_1 H24_1 122.8 . .
C24_1 C25_1 C21_1 102.9(11) . .
C24_1 C25_1 Fe2_1 64.2(11) . .
C21_1 C25_1 Fe2_1 65.5(13) . .
C24_1 C25_1 H25_1 128.6 . .
C21_1 C25_1 H25_1 128.6 . .
Fe2_1 C25_1 H25_1 132.9 . .
C34A_2 C26A_2 C31A_2 111(2) . .
C34A_2 C26A_2 C27A_2 109.4(16) . .
C31A_2 C26A_2 C27A_2 121(2) . .
C26A_2 C27A_2 C28A_2 117.3(18) . .
C26A_2 C27A_2 C32A_2 109.2(13) . .
C28A_2 C27A_2 C32A_2 122.2(17) . .
C29A_2 C28A_2 C40A_2 107.0(16) . .
C29A_2 C28A_2 C27A_2 123.1(15) . .
C40A_2 C28A_2 C27A_2 116.4(19) . .
C28A_2 C29A_2 C42A_2 106.7(15) . .
C28A_2 C29A_2 C30A_2 116.4(14) . .
C42A_2 C29A_2 C30A_2 121.5(17) . .
C49A_2 C30A_2 C31A_2 116.1(19) . .
C49A_2 C30A_2 C29A_2 117.1(18) . .
C31A_2 C30A_2 C29A_2 123.0(17) . .
C37A_2 C31A_2 C30A_2 99.2(18) . .
C37A_2 C31A_2 C26A_2 128.3(19) . .
C30A_2 C31A_2 C26A_2 118(2) . .
C38A_2 C32A_2 C33A_2 121.0(17) . .
C38A_2 C32A_2 C27A_2 121.4(16) . .
C33A_2 C32A_2 C27A_2 100.4(14) . .
C34A_2 C33A_2 C43A_2 118(2) . .
C34A_2 C33A_2 C32A_2 117.5(19) . .
C43A_2 C33A_2 C32A_2 117.0(16) . .
C33A_2 C34A_2 C35A_2 124(2) . .
C33A_2 C34A_2 C26A_2 103.1(18) . .
C35A_2 C34A_2 C26A_2 124(3) . .
C34A_2 C35A_2 C45A_2 117.3(19) . .
C34A_2 C35A_2 C36A_2 122(3) . .
C45A_2 C35A_2 C36A_2 104(2) . .
C37A_2 C36A_2 C35A_2 117(2) . .
C37A_2 C36A_2 C47A_2 114.2(17) . .
C35A_2 C36A_2 C47A_2 112(2) . .
C31A_2 C37A_2 C48A_2 113(2) . .
C31A_2 C37A_2 C36A_2 117.4(17) . .
C48A_2 C37A_2 C36A_2 124.8(18) . .
C32A_2 C38A_2 C52A_2 122.5(19) . .
C32A_2 C38A_2 C39A_2 114.6(18) . .
C52A_2 C38A_2 C39A_2 112(2) . .
C50A_2 C39A_2 C40A_2 123(2) 16 .
C50A_2 C39A_2 C38A_2 100(2) 16 .
C40A_2 C39A_2 C38A_2 126(2) . .
C39A_2 C40A_2 C28A_2 119(2) . .
C39A_2 C40A_2 C41A_2 121(2) . .
C28A_2 C40A_2 C41A_2 111(2) . .
C49A_2 C41A_2 C42A_2 126.9(18) 16 .
C49A_2 C41A_2 C40A_2 114.8(19) 16 .
C42A_2 C41A_2 C40A_2 102.7(17) . .
C42A_2 C42A_2 C29A_2 122(2) 16 .
C42A_2 C42A_2 C41A_2 115.2(19) 16 .
C29A_2 C42A_2 C41A_2 112.1(17) . .
C33A_2 C43A_2 C44A_2 121.0(18) . .
C33A_2 C43A_2 C51A_2 120.3(15) . .
C44A_2 C43A_2 C51A_2 105.7(17) . .
C43A_2 C44A_2 C45A_2 120.4(19) . .
C43A_2 C44A_2 C54A_2 110.6(19) . .
C45A_2 C44A_2 C54A_2 111.1(19) . .
C46A_2 C45A_2 C44A_2 124(2) . .
C46A_2 C45A_2 C35A_2 110(2) . .
C44A_2 C45A_2 C35A_2 119(2) . .
C55A_2 C46A_2 C45A_2 119(2) 16 .
C55A_2 C46A_2 C47A_2 117(2) 16 .
C45A_2 C46A_2 C47A_2 110.4(18) . .
C53A_2 C47A_2 C46A_2 123(2) . .
C53A_2 C47A_2 C36A_2 119.1(14) . .
C46A_2 C47A_2 C36A_2 103.3(16) . .
C49A_2 C48A_2 C50A_2 120.9(18) . .
C49A_2 C48A_2 C37A_2 108(2) . .
C50A_2 C48A_2 C37A_2 117.8(18) . .
C48A_2 C49A_2 C41A_2 123(2) . 16
C48A_2 C49A_2 C30A_2 102.8(19) . .
C41A_2 C49A_2 C30A_2 115.5(18) 16 .
C53A_2 C50A_2 C39A_2 111.5(19) . 16
C53A_2 C50A_2 C48A_2 117.4(17) . .
C39A_2 C50A_2 C48A_2 116.9(19) 16 .
C52A_2 C51A_2 C55A_2 121(2) . .
C52A_2 C51A_2 C43A_2 122.3(19) . .
C55A_2 C51A_2 C43A_2 109.3(18) . .
C53A_2 C52A_2 C51A_2 119(3) 16 .
C53A_2 C52A_2 C38A_2 104(2) 16 .
C51A_2 C52A_2 C38A_2 115(2) . .
C52A_2 C53A_2 C50A_2 112(2) 16 .
C52A_2 C53A_2 C47A_2 117(2) 16 .
C50A_2 C53A_2 C47A_2 126.0(18) . .
C54A_2 C54A_2 C44A_2 128(3) 16 .
C54A_2 C54A_2 C55A_2 115(2) 16 .
C44A_2 C54A_2 C55A_2 106(2) . .
C46A_2 C55A_2 C51A_2 119(2) 16 .
C46A_2 C55A_2 C54A_2 122(2) 16 .
C51A_2 C55A_2 C54A_2 108(2) . .
C27B_2 C26B_2 C29B_2 105.4(18) . .
C27B_2 C26B_2 C43B_2 117.1(19) . .
C29B_2 C26B_2 C43B_2 125.4(19) . .
C28B_2 C27B_2 C35B_2 118.3(18) . .
C28B_2 C27B_2 C26B_2 108.4(17) . .
C35B_2 C27B_2 C26B_2 121.7(19) . .
C34B_2 C28B_2 C27B_2 110(2) . .
C34B_2 C28B_2 C38B_2 117.4(19) . .
C27B_2 C28B_2 C38B_2 120.6(18) . .
C34B_2 C29B_2 C30B_2 127(2) . .
C34B_2 C29B_2 C26B_2 109(2) . .
C30B_2 C29B_2 C26B_2 114.8(17) . .
C31B_2 C30B_2 C29B_2 117.1(19) . .
C31B_2 C30B_2 C45B_2 116.2(18) . .
C29B_2 C30B_2 C45B_2 115(2) . .
C32B_2 C31B_2 C30B_2 121.0(16) . .
C32B_2 C31B_2 C50B_2 121(2) . .
C30B_2 C31B_2 C50B_2 99.1(16) . .
C47B_2 C32B_2 C31B_2 121.4(19) . .
C47B_2 C32B_2 C33B_2 109.5(19) . .
C31B_2 C32B_2 C33B_2 116.5(15) . .
C34B_2 C33B_2 C40B_2 119.6(16) . .
C34B_2 C33B_2 C32B_2 127(2) . .
C40B_2 C33B_2 C32B_2 107(2) . .
C28B_2 C34B_2 C33B_2 125(2) . .
C28B_2 C34B_2 C29B_2 108(3) . .
C33B_2 C34B_2 C29B_2 111(3) . .
C36B_2 C35B_2 C27B_2 120.6(18) . .
C36B_2 C35B_2 C41B_2 107.6(14) . .
C27B_2 C35B_2 C41B_2 118.7(18) . .
C44B_2 C36B_2 C37B_2 116.1(19) 16 .
C44B_2 C36B_2 C35B_2 108.8(15) 16 .
C37B_2 C36B_2 C35B_2 121.3(18) . .
C36B_2 C37B_2 C38B_2 118.8(19) . .
C36B_2 C37B_2 C56B_2 124.6(16) . 16
C38B_2 C37B_2 C56B_2 109.7(16) . 16
C37B_2 C38B_2 C39B_2 110.0(15) . .
C37B_2 C38B_2 C28B_2 119.7(16) . .
C39B_2 C38B_2 C28B_2 117.1(14) . .
C38B_2 C39B_2 C40B_2 125.7(17) . .
C38B_2 C39B_2 C54B_2 103.7(15) . .
C40B_2 C39B_2 C54B_2 119.2(16) . .
C33B_2 C40B_2 C39B_2 115.0(16) . .
C33B_2 C40B_2 C46B_2 106.4(18) . .
C39B_2 C40B_2 C46B_2 127.4(19) . .
C43B_2 C41B_2 C41B_2 117(2) 16 16
C43B_2 C41B_2 C35B_2 107.3(13) 16 .
C41B_2 C41B_2 C35B_2 123(2) 16 .
C41B_2 C43B_2 C44B_2 105.3(16) 16 .
C41B_2 C43B_2 C26B_2 122.3(16) 16 .
C44B_2 C43B_2 C26B_2 121(2) . .
C36B_2 C44B_2 C45B_2 125.2(18) 16 .
C36B_2 C44B_2 C43B_2 110.9(18) 16 .
C45B_2 C44B_2 C43B_2 108(2) . .
C53B_2 C45B_2 C44B_2 114.2(16) . .
C53B_2 C45B_2 C30B_2 102.7(17) . .
C44B_2 C45B_2 C30B_2 136(2) . .
C51B_2 C46B_2 C47B_2 122.0(15) . .
C51B_2 C46B_2 C40B_2 111.4(17) . .
C47B_2 C46B_2 C40B_2 110.3(16) . .
C48B_2 C47B_2 C46B_2 121.0(16) . .
C48B_2 C47B_2 C32B_2 117.9(17) . .
C46B_2 C47B_2 C32B_2 106.8(17) . .
C52B_2 C48B_2 C47B_2 116.2(18) 16 .
C52B_2 C48B_2 C49B_2 112.7(19) 16 .
C47B_2 C48B_2 C49B_2 122(2) . .
C50B_2 C49B_2 C48B_2 120(2) . .
C50B_2 C49B_2 C55B_2 122.7(16) . 16
C48B_2 C49B_2 C55B_2 102.6(17) . 16
C49B_2 C50B_2 C53B_2 122(2) . .
C49B_2 C50B_2 C31B_2 117(2) . .
C53B_2 C50B_2 C31B_2 114(2) . .
C46B_2 C51B_2 C55B_2 120.4(18) . .
C46B_2 C51B_2 C52B_2 122.4(16) . .
C55B_2 C51B_2 C52B_2 110(2) . .
C48B_2 C52B_2 C51B_2 109(2) 16 .
C48B_2 C52B_2 C52B_2 126.6(18) 16 16
C51B_2 C52B_2 C52B_2 111(2) . 16
C56B_2 C53B_2 C45B_2 123.4(17) . .
C56B_2 C53B_2 C50B_2 112(2) . .
C45B_2 C53B_2 C50B_2 107(2) . .
C55B_2 C54B_2 C56B_2 121(2) . 16
C55B_2 C54B_2 C39B_2 110.8(18) . .
C56B_2 C54B_2 C39B_2 111(2) 16 .
C54B_2 C55B_2 C51B_2 130(2) . .
C54B_2 C55B_2 C49B_2 111.0(18) . 16
C51B_2 C55B_2 C49B_2 105.5(16) . 16
C53B_2 C56B_2 C37B_2 114.9(15) . 16
C53B_2 C56B_2 C54B_2 131(2) . 16
C37B_2 C56B_2 C54B_2 105.2(16) 16 16
C105_3 C57A_3 C101_3 103(7) 5_565 5_565
C105_3 C57A_3 C104_3 100(7) 5_565 5_565
C101_3 C57A_3 C104_3 136(2) 5_565 5_565
C105_3 C57A_3 C62A_3 150(10) 5_565 .
C101_3 C57A_3 C62A_3 75.5(19) 5_565 .
C104_3 C57A_3 C62A_3 65.7(17) 5_565 .
C105_3 C57A_3 C69A_3 63(7) 5_565 .
C101_3 C57A_3 C69A_3 41.1(14) 5_565 .
C104_3 C57A_3 C69A_3 149(2) 5_565 .
C62A_3 C57A_3 C69A_3 114.9(19) . .
C105_3 C57A_3 C58A_3 44(6) 5_565 .
C101_3 C57A_3 C58A_3 143.1(19) 5_565 .
C104_3 C57A_3 C58A_3 58.6(17) 5_565 .
C62A_3 C57A_3 C58A_3 122.9(19) . .
C69A_3 C57A_3 C58A_3 106.6(17) . .
C105_3 C57A_3 C113_3 4(9) 5_565 5_565
C101_3 C57A_3 C113_3 104.6(19) 5_565 5_565
C104_3 C57A_3 C113_3 101(2) 5_565 5_565
C62A_3 C57A_3 C113_3 152.9(18) . 5_565
C69A_3 C57A_3 C113_3 64.1(16) . 5_565
C58A_3 C57A_3 C113_3 43.6(14) . 5_565
C105_3 C58A_3 C113_3 71.3(18) 5_565 5_565
C105_3 C58A_3 C104_3 67.0(16) 5_565 5_565
C113_3 C58A_3 C104_3 136(2) 5_565 5_565
C105_3 C58A_3 C63A_3 95(2) 5_565 .
C113_3 C58A_3 C63A_3 25.6(17) 5_565 .
C104_3 C58A_3 C63A_3 150.4(16) 5_565 .
C105_3 C58A_3 C59A_3 132(2) 5_565 .
C113_3 C58A_3 C59A_3 145(2) 5_565 .
C104_3 C58A_3 C59A_3 66.5(18) 5_565 .
C63A_3 C58A_3 C59A_3 120.1(19) . .
C105_3 C58A_3 C57A_3 11.6(18) 5_565 .
C113_3 C58A_3 C57A_3 83(2) 5_565 .
C104_3 C58A_3 C57A_3 56.2(18) 5_565 .
C63A_3 C58A_3 C57A_3 106.5(18) . .
C59A_3 C58A_3 C57A_3 122.0(17) . .
C105_3 C58A_3 C111_3 123(2) 5_565 5_565
C113_3 C58A_3 C111_3 57.8(15) 5_565 5_565
C104_3 C58A_3 C111_3 143.2(18) 5_565 5_565
C63A_3 C58A_3 C111_3 32.2(16) . 5_565
C59A_3 C58A_3 C111_3 88.3(18) . 5_565
C57A_3 C58A_3 C111_3 134.2(19) . 5_565
C105_3 C58A_3 C109_3 151(2) 5_565 5_565
C113_3 C58A_3 C109_3 109(2) 5_565 5_565
C104_3 C58A_3 C109_3 100.8(19) 5_565 5_565
C63A_3 C58A_3 C109_3 83.6(18) . 5_565
C59A_3 C58A_3 C109_3 36.9(14) . 5_565
C57A_3 C58A_3 C109_3 148.8(16) . 5_565
C111_3 C58A_3 C109_3 51.5(11) 5_565 5_565
C105_3 C58A_3 C107_3 118.4(19) 5_565 5_565
C113_3 C58A_3 C107_3 153(2) 5_565 5_565
C104_3 C58A_3 C107_3 52.8(12) 5_565 5_565
C63A_3 C58A_3 C107_3 131(2) . 5_565
C59A_3 C58A_3 C107_3 13.7(13) . 5_565
C57A_3 C58A_3 C107_3 108.5(17) . 5_565
C111_3 C58A_3 C107_3 100.2(17) 5_565 5_565
C109_3 C58A_3 C107_3 49.6(11) 5_565 5_565
C107_3 C59A_3 C109_3 143(5) 5_565 5_565
C107_3 C59A_3 C58A_3 124(5) 5_565 .
C109_3 C59A_3 C58A_3 85(3) 5_565 .
C107_3 C59A_3 C60A_3 10(5) 5_565 .
C109_3 C59A_3 C60A_3 147(3) 5_565 .
C58A_3 C59A_3 C60A_3 114.4(19) . .
C107_3 C59A_3 C67A_3 102(5) 5_565 .
C109_3 C59A_3 C67A_3 41(2) 5_565 .
C58A_3 C59A_3 C67A_3 124.1(19) . .
C60A_3 C59A_3 C67A_3 108.7(16) . .
C107_3 C59A_3 C104_3 68(5) 5_565 5_565
C109_3 C59A_3 C104_3 135(3) 5_565 5_565
C58A_3 C59A_3 C104_3 55.6(15) . 5_565
C60A_3 C59A_3 C104_3 59.0(15) . 5_565
C67A_3 C59A_3 C104_3 148.5(15) . 5_565
C107_3 C59A_3 C106_3 28(4) 5_565 5_565
C109_3 C59A_3 C106_3 116(2) 5_565 5_565
C58A_3 C59A_3 C106_3 135.3(16) . 5_565
C60A_3 C59A_3 C106_3 31.9(11) . 5_565
C67A_3 C59A_3 C106_3 76.9(13) . 5_565
C104_3 C59A_3 C106_3 85.6(15) 5_565 5_565
C107_3 C60A_3 C106_3 97(3) 5_565 5_565
C107_3 C60A_3 C61A_3 126(3) 5_565 .
C106_3 C60A_3 C61A_3 113(2) 5_565 .
C107_3 C60A_3 C59A_3 5(3) 5_565 .
C106_3 C60A_3 C59A_3 100(2) 5_565 .
C61A_3 C60A_3 C59A_3 121.0(19) . .
C107_3 C60A_3 C104_3 69(2) 5_565 5_565
C106_3 C60A_3 C104_3 141.4(19) 5_565 5_565
C61A_3 C60A_3 C104_3 59.3(19) . 5_565
C59A_3 C60A_3 C104_3 64.1(17) . 5_565
C107_3 C60A_3 C65A_3 106(3) 5_565 .
C106_3 C60A_3 C65A_3 12.8(16) 5_565 .
C61A_3 C60A_3 C65A_3 112(2) . .
C59A_3 C60A_3 C65A_3 109.8(18) . .
C104_3 C60A_3 C65A_3 153.0(15) 5_565 .
C107_3 C60A_3 C103_3 150(3) 5_565 5_565
C106_3 C60A_3 C103_3 64.8(16) 5_565 5_565
C61A_3 C60A_3 C103_3 52.3(16) . 5_565
C59A_3 C60A_3 C103_3 148.3(14) . 5_565
C104_3 C60A_3 C103_3 109.3(19) 5_565 5_565
C65A_3 C60A_3 C103_3 60.8(17) . 5_565
C107_3 C60A_3 C102_3 123(3) 5_565 5_565
C106_3 C60A_3 C102_3 118(2) 5_565 5_565
C61A_3 C60A_3 C102_3 4.6(16) . 5_565
C59A_3 C60A_3 C102_3 118.0(19) . 5_565
C104_3 C60A_3 C102_3 55.4(13) 5_565 5_565
C65A_3 C60A_3 C102_3 117.0(19) . 5_565
C103_3 C60A_3 C102_3 56.8(12) 5_565 5_565
C102_3 C61A_3 C103_3 156(10) 5_565 5_565
C102_3 C61A_3 C62A_3 28(10) 5_565 .
C103_3 C61A_3 C62A_3 157(3) 5_565 .
C102_3 C61A_3 C60A_3 134(10) 5_565 .
C103_3 C61A_3 C60A_3 66.9(18) 5_565 .
C62A_3 C61A_3 C60A_3 125(2) . .
C102_3 C61A_3 C104_3 78(10) 5_565 5_565
C103_3 C61A_3 C104_3 125(2) 5_565 5_565
C62A_3 C61A_3 C104_3 63.8(16) . 5_565
C60A_3 C61A_3 C104_3 61.6(18) . 5_565
C102_3 C61A_3 C66A_3 108(10) 5_565 .
C103_3 C61A_3 C66A_3 51.1(15) 5_565 .
C62A_3 C61A_3 C66A_3 111.6(19) . .
C60A_3 C61A_3 C66A_3 118(2) . .
C104_3 C61A_3 C66A_3 158(3) 5_565 .
C102_3 C61A_3 C99A_3 54(10) 5_565 5_565
C103_3 C61A_3 C99A_3 109(2) 5_565 5_565
C62A_3 C61A_3 C99A_3 52.4(15) . 5_565
C60A_3 C61A_3 C99A_3 162(3) . 5_565
C104_3 C61A_3 C99A_3 114(2) 5_565 5_565
C66A_3 C61A_3 C99A_3 59.4(16) . 5_565
C102_3 C61A_3 C106_3 160(10) 5_565 5_565
C103_3 C61A_3 C106_3 42.9(12) 5_565 5_565
C62A_3 C61A_3 C106_3 140.5(19) . 5_565
C60A_3 C61A_3 C106_3 27.1(11) . 5_565
C104_3 C61A_3 C106_3 82.6(17) 5_565 5_565
C66A_3 C61A_3 C106_3 91.8(16) . 5_565
C99A_3 C61A_3 C106_3 141(2) 5_565 5_565
C102_3 C62A_3 C99A_3 68.6(15) 5_565 5_565
C102_3 C62A_3 C61A_3 4(3) 5_565 .
C99A_3 C62A_3 C61A_3 69.1(19) 5_565 .
C102_3 C62A_3 C57A_3 115(2) 5_565 .
C99A_3 C62A_3 C57A_3 154.5(19) 5_565 .
C61A_3 C62A_3 C57A_3 112.7(19) . .
C102_3 C62A_3 C98A_3 128(2) 5_565 5_565
C99A_3 C62A_3 C98A_3 62.4(14) 5_565 5_565
C61A_3 C62A_3 C98A_3 127(2) . 5_565
C57A_3 C62A_3 C98A_3 103(2) . 5_565
C102_3 C62A_3 C64A_3 99.6(19) 5_565 .
C99A_3 C62A_3 C64A_3 31.5(14) 5_565 .
C61A_3 C62A_3 C64A_3 99.7(17) . .
C57A_3 C62A_3 C64A_3 133.0(19) . .
C98A_3 C62A_3 C64A_3 31.3(12) 5_565 .
C102_3 C62A_3 C104_3 60.4(14) 5_565 5_565
C99A_3 C62A_3 C104_3 125(2) 5_565 5_565
C61A_3 C62A_3 C104_3 58.6(18) . 5_565
C57A_3 C62A_3 C104_3 54.7(16) . 5_565
C98A_3 C62A_3 C104_3 145.0(17) 5_565 5_565
C64A_3 C62A_3 C104_3 147.9(16) . 5_565
C102_3 C62A_3 C101_3 152(2) 5_565 5_565
C99A_3 C62A_3 C101_3 115.0(19) 5_565 5_565
C61A_3 C62A_3 C101_3 148.0(18) . 5_565
C57A_3 C62A_3 C101_3 49.4(16) . 5_565
C98A_3 C62A_3 C101_3 54.2(12) 5_565 5_565
C64A_3 C62A_3 C101_3 85.3(16) . 5_565
C104_3 C62A_3 C101_3 101.5(17) 5_565 5_565
C102_3 C62A_3 C105_3 111.8(19) 5_565 5_565
C99A_3 C62A_3 C105_3 149(2) 5_565 5_565
C61A_3 C62A_3 C105_3 109.4(19) . 5_565
C57A_3 C62A_3 C105_3 6(2) . 5_565
C98A_3 C62A_3 C105_3 102.2(17) 5_565 5_565
C64A_3 C62A_3 C105_3 130.9(18) . 5_565
C104_3 C62A_3 C105_3 52.6(11) 5_565 5_565
C101_3 C62A_3 C105_3 49.7(10) 5_565 5_565
C113_3 C63A_3 C111_3 152(6) 5_565 5_565
C113_3 C63A_3 C58A_3 64(4) 5_565 .
C111_3 C63A_3 C58A_3 88(3) 5_565 .
C113_3 C63A_3 C68A_3 56(4) 5_565 .
C111_3 C63A_3 C68A_3 144(3) 5_565 .
C58A_3 C63A_3 C68A_3 113.1(19) . .
C113_3 C63A_3 C73A_3 169(5) 5_565 .
C111_3 C63A_3 C73A_3 31(2) 5_565 .
C58A_3 C63A_3 C73A_3 118(2) . .
C68A_3 C63A_3 C73A_3 116.4(19) . .
C113_3 C63A_3 C114_3 56(4) 5_565 5_565
C111_3 C63A_3 C114_3 144(3) 5_565 5_565
C58A_3 C63A_3 C114_3 113.3(19) . 5_565
C68A_3 C63A_3 C114_3 1(2) . 5_565
C73A_3 C63A_3 C114_3 116.6(19) . 5_565
C113_3 C63A_3 C105_3 30(4) 5_565 5_565
C111_3 C63A_3 C105_3 123(3) 5_565 5_565
C58A_3 C63A_3 C105_3 39.2(13) . 5_565
C68A_3 C63A_3 C105_3 74.0(16) . 5_565
C73A_3 C63A_3 C105_3 145.3(17) . 5_565
C114_3 C63A_3 C105_3 74.1(16) 5_565 5_565
C113_3 C63A_3 C112_3 159(5) 5_565 5_565
C111_3 C63A_3 C112_3 41(2) 5_565 5_565
C58A_3 C63A_3 C112_3 124.6(19) . 5_565
C68A_3 C63A_3 C112_3 105.4(18) . 5_565
C73A_3 C63A_3 C112_3 11.2(14) . 5_565
C114_3 C63A_3 C112_3 105.7(16) 5_565 5_565
C105_3 C63A_3 C112_3 143.6(18) 5_565 5_565
C99A_3 C64A_3 C98A_3 133(4) 5_565 5_565
C99A_3 C64A_3 C71A_3 159(3) 5_565 .
C98A_3 C64A_3 C71A_3 35(2) 5_565 .
C99A_3 C64A_3 C96A_3 73(2) 5_565 5_565
C98A_3 C64A_3 C96A_3 138(3) 5_565 5_565
C71A_3 C64A_3 C96A_3 108(2) . 5_565
C99A_3 C64A_3 C75A_3 54(3) 5_565 .
C98A_3 C64A_3 C75A_3 158(3) 5_565 .
C71A_3 C64A_3 C75A_3 129(2) . .
C96A_3 C64A_3 C75A_3 21.1(13) 5_565 .
C99A_3 C64A_3 C62A_3 63(3) 5_565 .
C98A_3 C64A_3 C62A_3 72(3) 5_565 .
C71A_3 C64A_3 C62A_3 106.1(15) . .
C96A_3 C64A_3 C62A_3 130.0(19) 5_565 .
C75A_3 C64A_3 C62A_3 116.0(18) . .
C99A_3 C64A_3 C91A_3 150(3) 5_565 5_565
C98A_3 C64A_3 C91A_3 57(2) 5_565 5_565
C71A_3 C64A_3 C91A_3 23.0(12) . 5_565
C96A_3 C64A_3 C91A_3 85.2(18) 5_565 5_565
C75A_3 C64A_3 C91A_3 106.1(18) . 5_565
C62A_3 C64A_3 C91A_3 125.0(18) . 5_565
C106_3 C65A_3 C93A_3 113(4) 5_565 5_565
C106_3 C65A_3 C80A_3 123(5) 5_565 .
C93A_3 C65A_3 C80A_3 72(2) 5_565 .
C106_3 C65A_3 C60A_3 25(3) 5_565 .
C93A_3 C65A_3 C60A_3 137.1(18) 5_565 .
C80A_3 C65A_3 C60A_3 127(2) . .
C106_3 C65A_3 C74A_3 81(4) 5_565 .
C93A_3 C65A_3 C74A_3 35.0(16) 5_565 .
C80A_3 C65A_3 C74A_3 101(2) . .
C60A_3 C65A_3 C74A_3 103.3(18) . .
C106_3 C65A_3 C103_3 70(4) 5_565 5_565
C93A_3 C65A_3 C103_3 131(2) 5_565 5_565
C80A_3 C65A_3 C103_3 68.3(17) . 5_565
C60A_3 C65A_3 C103_3 60.7(14) . 5_565
C74A_3 C65A_3 C103_3 132(3) . 5_565
C106_3 C65A_3 C107_3 20(4) 5_565 5_565
C93A_3 C65A_3 C107_3 112.2(19) 5_565 5_565
C80A_3 C65A_3 C107_3 142.9(19) . 5_565
C60A_3 C65A_3 C107_3 27.5(12) . 5_565
C74A_3 C65A_3 C107_3 77.3(16) . 5_565
C103_3 C65A_3 C107_3 85.3(16) 5_565 5_565
C103_3 C66A_3 C97A_3 68.9(17) 5_565 5_565
C103_3 C66A_3 C75A_3 159(2) 5_565 .
C97A_3 C66A_3 C75A_3 115(2) 5_565 .
C103_3 C66A_3 C78A_3 74.4(19) 5_565 .
C97A_3 C66A_3 C78A_3 7(2) 5_565 .
C75A_3 C66A_3 C78A_3 108(2) . .
C103_3 C66A_3 C61A_3 57.3(17) 5_565 .
C97A_3 C66A_3 C61A_3 124(2) 5_565 .
C75A_3 C66A_3 C61A_3 110.9(19) . .
C78A_3 C66A_3 C61A_3 129(2) . .
C103_3 C66A_3 C99A_3 119(2) 5_565 5_565
C97A_3 C66A_3 C99A_3 153(2) 5_565 5_565
C75A_3 C66A_3 C99A_3 48.0(15) . 5_565
C78A_3 C66A_3 C99A_3 147(2) . 5_565
C61A_3 C66A_3 C99A_3 63.2(18) . 5_565
C103_3 C66A_3 C102_3 63.4(15) 5_565 5_565
C97A_3 C66A_3 C102_3 131(2) 5_565 5_565
C75A_3 C66A_3 C102_3 105.5(19) . 5_565
C78A_3 C66A_3 C102_3 135(2) . 5_565
C61A_3 C66A_3 C102_3 6.3(15) . 5_565
C99A_3 C66A_3 C102_3 57.6(12) 5_565 5_565
C103_3 C66A_3 C95A_3 123(2) 5_565 5_565
C97A_3 C66A_3 C95A_3 59.7(14) 5_565 5_565
C75A_3 C66A_3 C95A_3 55.3(17) . 5_565
C78A_3 C66A_3 C95A_3 53.2(18) . 5_565
C61A_3 C66A_3 C95A_3 146(2) . 5_565
C99A_3 C66A_3 C95A_3 98.9(19) 5_565 5_565
C102_3 C66A_3 C95A_3 145(2) 5_565 5_565
C103_3 C66A_3 C96A_3 148.4(16) 5_565 5_565
C97A_3 C66A_3 C96A_3 108.7(18) 5_565 5_565
C75A_3 C66A_3 C96A_3 12.0(12) . 5_565
C78A_3 C66A_3 C96A_3 102(2) . 5_565
C61A_3 C66A_3 C96A_3 109.7(18) . 5_565
C99A_3 C66A_3 C96A_3 49.8(12) 5_565 5_565
C102_3 C66A_3 C96A_3 105.1(17) 5_565 5_565
C95A_3 C66A_3 C96A_3 49.6(11) 5_565 5_565
C108_3 C67A_3 C109_3 106(3) 5_565 5_565
C108_3 C67A_3 C59A_3 149(3) 5_565 .
C109_3 C67A_3 C59A_3 43(2) 5_565 .
C108_3 C67A_3 C74A_3 101(3) 5_565 .
C109_3 C67A_3 C74A_3 141(3) 5_565 .
C59A_3 C67A_3 C74A_3 104.8(18) . .
C108_3 C67A_3 C72A_3 34(3) 5_565 .
C109_3 C67A_3 C72A_3 76(3) 5_565 .
C59A_3 C67A_3 C72A_3 117(2) . .
C74A_3 C67A_3 C72A_3 116(3) . .
C108_3 C67A_3 C89A_3 70(3) 5_565 5_565
C109_3 C67A_3 C89A_3 159(3) 5_565 5_565
C59A_3 C67A_3 C89A_3 136.3(19) . 5_565
C74A_3 C67A_3 C89A_3 31.6(14) . 5_565
C72A_3 C67A_3 C89A_3 93(2) . 5_565
C108_3 C67A_3 C107_3 165(3) 5_565 5_565
C109_3 C67A_3 C107_3 60(2) 5_565 5_565
C59A_3 C67A_3 C107_3 17.2(12) . 5_565
C74A_3 C67A_3 C107_3 88.4(17) . 5_565
C72A_3 C67A_3 C107_3 131(2) . 5_565
C89A_3 C67A_3 C107_3 120.0(19) 5_565 5_565
C114_3 C68A_3 C113_3 154(10) 5_565 5_565
C114_3 C68A_3 C76A_3 52(10) 5_565 .
C113_3 C68A_3 C76A_3 153(3) 5_565 .
C114_3 C68A_3 C63A_3 175(10) 5_565 .
C113_3 C68A_3 C63A_3 24.6(17) 5_565 .
C76A_3 C68A_3 C63A_3 131(2) . .
C114_3 C68A_3 C116_3 76(10) 5_565 5_565
C113_3 C68A_3 C116_3 130(3) 5_565 5_565
C76A_3 C68A_3 C116_3 29.5(17) . 5_565
C63A_3 C68A_3 C116_3 105(2) . 5_565
C114_3 C68A_3 C69A_3 77(10) 5_565 .
C113_3 C68A_3 C69A_3 82(2) 5_565 .
C76A_3 C68A_3 C69A_3 111(2) . .
C63A_3 C68A_3 C69A_3 103.7(19) . .
C116_3 C68A_3 C69A_3 139(2) 5_565 .
C114_3 C68A_3 C100_3 48(10) 5_565 5_565
C113_3 C68A_3 C100_3 113(2) 5_565 5_565
C76A_3 C68A_3 C100_3 81(2) . 5_565
C63A_3 C68A_3 C100_3 134(2) . 5_565
C116_3 C68A_3 C100_3 110(2) 5_565 5_565
C69A_3 C68A_3 C100_3 31.7(13) . 5_565
C100_3 C69A_3 C101_3 102(3) 5_565 5_565
C100_3 C69A_3 C105_3 166(4) 5_565 5_565
C101_3 C69A_3 C105_3 75(2) 5_565 5_565
C100_3 C69A_3 C70A_3 47(2) 5_565 .
C101_3 C69A_3 C70A_3 55(2) 5_565 .
C105_3 C69A_3 C70A_3 127(2) 5_565 .
C100_3 C69A_3 C114_3 73(3) 5_565 5_565
C101_3 C69A_3 C114_3 164(3) 5_565 5_565
C105_3 C69A_3 C114_3 106(2) 5_565 5_565
C70A_3 C69A_3 C114_3 117(2) . 5_565
C100_3 C69A_3 C57A_3 161(3) 5_565 .
C101_3 C69A_3 C57A_3 62(2) 5_565 .
C105_3 C69A_3 C57A_3 13.8(18) 5_565 .
C70A_3 C69A_3 C57A_3 115.3(19) . .
C114_3 C69A_3 C57A_3 120(2) 5_565 .
C100_3 C69A_3 C68A_3 82(3) 5_565 .
C101_3 C69A_3 C68A_3 160(3) 5_565 .
C105_3 C69A_3 C68A_3 96(2) 5_565 .
C70A_3 C69A_3 C68A_3 125(2) . .
C114_3 C69A_3 C68A_3 10(2) 5_565 .
C57A_3 C69A_3 C68A_3 110.0(19) . .
C100_3 C69A_3 C113_3 125(3) 5_565 5_565
C101_3 C69A_3 C113_3 128(3) 5_565 5_565
C105_3 C69A_3 C113_3 54.1(14) 5_565 5_565
C70A_3 C69A_3 C113_3 157(2) . 5_565
C114_3 C69A_3 C113_3 52.3(13) 5_565 5_565
C57A_3 C69A_3 C113_3 67.9(17) . 5_565
C68A_3 C69A_3 C113_3 42.8(17) . 5_565
C94A_3 C70A_3 C100_3 85(2) 5_565 5_565
C94A_3 C70A_3 C101_3 156(3) 5_565 5_565
C100_3 C70A_3 C101_3 79(2) 5_565 5_565
C94A_3 C70A_3 C69A_3 118(3) 5_565 .
C100_3 C70A_3 C69A_3 35.9(17) 5_565 .
C101_3 C70A_3 C69A_3 43.0(16) 5_565 .
C94A_3 C70A_3 C81A_3 8(3) 5_565 .
C100_3 C70A_3 C81A_3 83(3) 5_565 .
C101_3 C70A_3 C81A_3 149(3) 5_565 .
C69A_3 C70A_3 C81A_3 114(2) . .
C94A_3 C70A_3 C71A_3 107(3) 5_565 .
C100_3 C70A_3 C71A_3 157(3) 5_565 .
C101_3 C70A_3 C71A_3 84(2) 5_565 .
C69A_3 C70A_3 C71A_3 124.4(19) . .
C81A_3 C70A_3 C71A_3 105.7(19) . .
C94A_3 C70A_3 C98A_3 133(2) 5_565 5_565
C100_3 C70A_3 C98A_3 130(2) 5_565 5_565
C101_3 C70A_3 C98A_3 53.7(14) 5_565 5_565
C69A_3 C70A_3 C98A_3 94.5(17) . 5_565
C81A_3 C70A_3 C98A_3 129(2) . 5_565
C71A_3 C70A_3 C98A_3 30.2(13) . 5_565
C94A_3 C70A_3 C91A_3 88(2) 5_565 5_565
C100_3 C70A_3 C91A_3 156(2) 5_565 5_565
C101_3 C70A_3 C91A_3 99.4(18) 5_565 5_565
C69A_3 C70A_3 C91A_3 135.5(17) . 5_565
C81A_3 C70A_3 C91A_3 87.2(16) . 5_565
C71A_3 C70A_3 C91A_3 18.5(11) . 5_565
C98A_3 C70A_3 C91A_3 46.1(9) 5_565 5_565
C94A_3 C70A_3 C92A_3 44.9(17) 5_565 5_565
C100_3 C70A_3 C92A_3 127(2) 5_565 5_565
C101_3 C70A_3 C92A_3 139.6(19) 5_565 5_565
C69A_3 C70A_3 C92A_3 148.3(18) . 5_565
C81A_3 C70A_3 C92A_3 44.7(16) . 5_565
C71A_3 C70A_3 C92A_3 61.7(16) . 5_565
C98A_3 C70A_3 C92A_3 89.1(14) 5_565 5_565
C91A_3 C70A_3 C92A_3 43.6(9) 5_565 5_565
C91A_3 C71A_3 C98A_3 129(4) 5_565 5_565
C91A_3 C71A_3 C83A_3 11(3) 5_565 .
C98A_3 C71A_3 C83A_3 137(3) 5_565 .
C91A_3 C71A_3 C64A_3 102(4) 5_565 .
C98A_3 C71A_3 C64A_3 30(2) 5_565 .
C83A_3 C71A_3 C64A_3 111(2) . .
C91A_3 C71A_3 C70A_3 119(4) 5_565 .
C98A_3 C71A_3 C70A_3 96(3) 5_565 .
C83A_3 C71A_3 C70A_3 109(2) . .
C64A_3 C71A_3 C70A_3 124.8(19) . .
C91A_3 C71A_3 C101_3 148(4) 5_565 5_565
C98A_3 C71A_3 C101_3 54(2) 5_565 5_565
C83A_3 C71A_3 C101_3 142(2) . 5_565
C64A_3 C71A_3 C101_3 84.1(16) . 5_565
C70A_3 C71A_3 C101_3 41.9(13) . 5_565
C91A_3 C71A_3 C92A_3 47(3) 5_565 5_565
C98A_3 C71A_3 C92A_3 151(3) 5_565 5_565
C83A_3 C71A_3 C92A_3 36.2(16) . 5_565
C64A_3 C71A_3 C92A_3 141.9(18) . 5_565
C70A_3 C71A_3 C92A_3 73.2(17) . 5_565
C101_3 C71A_3 C92A_3 112.2(17) 5_565 5_565
C91A_3 C71A_3 C90A_3 28(3) 5_565 5_565
C98A_3 C71A_3 C90A_3 103(2) 5_565 5_565
C83A_3 C71A_3 C90A_3 37.7(16) . 5_565
C64A_3 C71A_3 C90A_3 74.0(15) . 5_565
C70A_3 C71A_3 C90A_3 139.2(18) . 5_565
C101_3 C71A_3 C90A_3 143.1(17) 5_565 5_565
C92A_3 C71A_3 C90A_3 73.0(16) 5_565 5_565
C91A_3 C71A_3 C94A_3 90(4) 5_565 5_565
C98A_3 C71A_3 C94A_3 122(3) 5_565 5_565
C83A_3 C71A_3 C94A_3 79.2(18) . 5_565
C64A_3 C71A_3 C94A_3 144.9(17) . 5_565
C70A_3 C71A_3 C94A_3 29.6(12) . 5_565
C101_3 C71A_3 C94A_3 70.1(13) 5_565 5_565
C92A_3 C71A_3 C94A_3 43.6(9) 5_565 5_565
C90A_3 C71A_3 C94A_3 113.3(16) 5_565 5_565
C110_3 C72A_3 C108_3 119(5) 5_565 5_565
C110_3 C72A_3 C89A_3 23(3) 5_565 .
C108_3 C72A_3 C89A_3 108(3) 5_565 .
C110_3 C72A_3 C73A_3 95(4) 5_565 .
C108_3 C72A_3 C73A_3 145(3) 5_565 .
C89A_3 C72A_3 C73A_3 107.0(18) . .
C110_3 C72A_3 C112_3 70(3) 5_565 5_565
C108_3 C72A_3 C112_3 170(4) 5_565 5_565
C89A_3 C72A_3 C112_3 81.8(19) . 5_565
C73A_3 C72A_3 C112_3 25.3(13) . 5_565
C110_3 C72A_3 C67A_3 149(4) 5_565 .
C108_3 C72A_3 C67A_3 32(2) 5_565 .
C89A_3 C72A_3 C67A_3 131(2) . .
C73A_3 C72A_3 C67A_3 117(2) . .
C112_3 C72A_3 C67A_3 140(3) 5_565 .
C110_3 C72A_3 C109_3 174(5) 5_565 5_565
C108_3 C72A_3 C109_3 66(2) 5_565 5_565
C89A_3 C72A_3 C109_3 162(3) . 5_565
C73A_3 C72A_3 C109_3 80(2) . 5_565
C112_3 C72A_3 C109_3 104(2) 5_565 5_565
C67A_3 C72A_3 C109_3 36.9(15) . 5_565
C110_3 C72A_3 C111_3 123(4) 5_565 5_565
C108_3 C72A_3 C111_3 117(3) 5_565 5_565
C89A_3 C72A_3 C111_3 133(2) . 5_565
C73A_3 C72A_3 C111_3 28.7(13) . 5_565
C112_3 C72A_3 C111_3 53.3(14) 5_565 5_565
C67A_3 C72A_3 C111_3 87.9(18) . 5_565
C109_3 C72A_3 C111_3 51.3(12) 5_565 5_565
C110_3 C72A_3 C74A_3 31(3) 5_565 5_565
C108_3 C72A_3 C74A_3 123(4) 5_565 5_565
C89A_3 C72A_3 C74A_3 19.5(15) . 5_565
C73A_3 C72A_3 C74A_3 90.9(16) . 5_565
C112_3 C72A_3 C74A_3 66.5(17) 5_565 5_565
C67A_3 C72A_3 C74A_3 138(3) . 5_565
C109_3 C72A_3 C74A_3 150(3) 5_565 5_565
C111_3 C72A_3 C74A_3 115(2) 5_565 5_565
C112_3 C73A_3 C111_3 161(6) 5_565 5_565
C112_3 C73A_3 C63A_3 143(5) 5_565 .
C111_3 C73A_3 C63A_3 32(3) 5_565 .
C112_3 C73A_3 C72A_3 78(4) 5_565 .
C111_3 C73A_3 C72A_3 94(3) 5_565 .
C63A_3 C73A_3 C72A_3 123(2) . .
C112_3 C73A_3 C79A_3 34(4) 5_565 .
C111_3 C73A_3 C79A_3 140(3) 5_565 .
C63A_3 C73A_3 C79A_3 110.5(18) . .
C72A_3 C73A_3 C79A_3 108.5(17) . .
C112_3 C73A_3 C110_3 53(4) 5_565 5_565
C111_3 C73A_3 C110_3 120(3) 5_565 5_565
C63A_3 C73A_3 C110_3 147.6(19) . 5_565
C72A_3 C73A_3 C110_3 26.6(12) . 5_565
C79A_3 C73A_3 C110_3 85.6(16) . 5_565
C112_3 C73A_3 C115_3 46(4) 5_565 5_565
C111_3 C73A_3 C115_3 131(3) 5_565 5_565
C63A_3 C73A_3 C115_3 99.9(19) . 5_565
C72A_3 C73A_3 C115_3 122.0(19) . 5_565
C79A_3 C73A_3 C115_3 13.5(15) . 5_565
C110_3 C73A_3 C115_3 98.9(18) 5_565 5_565
C112_3 C73A_3 C109_3 129(4) 5_565 5_565
C111_3 C73A_3 C109_3 42(3) 5_565 5_565
C63A_3 C73A_3 C109_3 72.9(17) . 5_565
C72A_3 C73A_3 C109_3 52.2(15) . 5_565
C79A_3 C73A_3 C109_3 147.5(15) . 5_565
C110_3 C73A_3 C109_3 78.7(16) 5_565 5_565
C115_3 C73A_3 C109_3 154.2(17) 5_565 5_565
C112_3 C73A_3 C113_3 140(5) 5_565 5_565
C111_3 C73A_3 C113_3 34(3) 5_565 5_565
C63A_3 C73A_3 C113_3 3.3(15) . 5_565
C72A_3 C73A_3 C113_3 122.6(19) . 5_565
C79A_3 C73A_3 C113_3 108.2(17) . 5_565
C110_3 C73A_3 C113_3 146.5(18) 5_565 5_565
C115_3 C73A_3 C113_3 97.9(17) 5_565 5_565
C109_3 C73A_3 C113_3 73.6(16) 5_565 5_565
C89A_3 C74A_3 C93A_3 123(4) 5_565 5_565
C89A_3 C74A_3 C110_3 29(3) 5_565 .
C93A_3 C74A_3 C110_3 99(3) 5_565 .
C89A_3 C74A_3 C65A_3 164(6) 5_565 .
C93A_3 C74A_3 C65A_3 51(2) 5_565 .
C110_3 C74A_3 C65A_3 150(3) . .
C89A_3 C74A_3 C67A_3 74(3) 5_565 .
C93A_3 C74A_3 C67A_3 158(3) 5_565 .
C110_3 C74A_3 C67A_3 101(3) . .
C65A_3 C74A_3 C67A_3 108.5(19) . .
C89A_3 C74A_3 C106_3 164(4) 5_565 5_565
C93A_3 C74A_3 C106_3 70(2) 5_565 5_565
C110_3 C74A_3 C106_3 167(3) . 5_565
C65A_3 C74A_3 C106_3 20.7(11) . 5_565
C67A_3 C74A_3 C106_3 91.0(17) . 5_565
C89A_3 C74A_3 C108_3 48(3) 5_565 5_565
C93A_3 C74A_3 C108_3 169(5) 5_565 5_565
C110_3 C74A_3 C108_3 74(2) . 5_565
C65A_3 C74A_3 C108_3 136(2) . 5_565
C67A_3 C74A_3 C108_3 27.3(13) . 5_565
C106_3 C74A_3 C108_3 118(2) 5_565 5_565
C89A_3 C74A_3 C112_3 75(3) 5_565 .
C93A_3 C74A_3 C112_3 59(2) 5_565 .
C110_3 C74A_3 C112_3 46.2(13) . .
C65A_3 C74A_3 C112_3 106(2) . .
C67A_3 C74A_3 C112_3 143(2) . .
C106_3 C74A_3 C112_3 120(2) 5_565 .
C108_3 C74A_3 C112_3 117(2) 5_565 .
C89A_3 C74A_3 C72A_3 38(2) 5_565 5_565
C93A_3 C74A_3 C72A_3 102(3) 5_565 5_565
C110_3 C74A_3 C72A_3 16.2(19) . 5_565
C65A_3 C74A_3 C72A_3 149(3) . 5_565
C67A_3 C74A_3 C72A_3 100.1(19) . 5_565
C106_3 C74A_3 C72A_3 155(3) 5_565 5_565
C108_3 C74A_3 C72A_3 73.6(17) 5_565 5_565
C112_3 C74A_3 C72A_3 43.7(14) . 5_565
C96A_3 C75A_3 C99A_3 106(4) 5_565 5_565
C96A_3 C75A_3 C95A_3 84(4) 5_565 5_565
C99A_3 C75A_3 C95A_3 131(3) 5_565 5_565
C96A_3 C75A_3 C66A_3 135(5) 5_565 .
C99A_3 C75A_3 C66A_3 71(2) 5_565 .
C95A_3 C75A_3 C66A_3 69.0(19) 5_565 .
C96A_3 C75A_3 C85A_3 38(3) 5_565 .
C99A_3 C75A_3 C85A_3 143(2) 5_565 .
C95A_3 C75A_3 C85A_3 57.0(17) 5_565 .
C66A_3 C75A_3 C85A_3 125(2) . .
C96A_3 C75A_3 C64A_3 79(4) 5_565 .
C99A_3 C75A_3 C64A_3 32.1(16) 5_565 .
C95A_3 C75A_3 C64A_3 144(2) 5_565 .
C66A_3 C75A_3 C64A_3 101.8(18) . .
C85A_3 C75A_3 C64A_3 116.2(19) . .
C96A_3 C75A_3 C90A_3 11(4) 5_565 5_565
C99A_3 C75A_3 C90A_3 103.9(18) 5_565 5_565
C95A_3 C75A_3 C90A_3 93.9(18) 5_565 5_565
C66A_3 C75A_3 C90A_3 145.4(18) . 5_565
C85A_3 C75A_3 C90A_3 42.4(13) . 5_565
C64A_3 C75A_3 C90A_3 74.1(15) . 5_565
C116_3 C76A_3 C88A_3 105(3) 5_565 5_565
C116_3 C76A_3 C114_3 84(3) 5_565 5_565
C88A_3 C76A_3 C114_3 170(4) 5_565 5_565
C116_3 C76A_3 C86A_3 148(4) 5_565 .
C88A_3 C76A_3 C86A_3 43(2) 5_565 .
C114_3 C76A_3 C86A_3 128(3) 5_565 .
C116_3 C76A_3 C68A_3 77(4) 5_565 .
C88A_3 C76A_3 C68A_3 170(3) 5_565 .
C114_3 C76A_3 C68A_3 9(2) 5_565 .
C86A_3 C76A_3 C68A_3 134(3) . .
C116_3 C76A_3 C77A_3 46(3) 5_565 .
C88A_3 C76A_3 C77A_3 61.0(19) 5_565 .
C114_3 C76A_3 C77A_3 126(3) 5_565 .
C86A_3 C76A_3 C77A_3 102(2) . .
C68A_3 C76A_3 C77A_3 118(3) . .
C116_3 C76A_3 C87A_3 154(4) 5_565 5_565
C88A_3 C76A_3 C87A_3 52(2) 5_565 5_565
C114_3 C76A_3 C87A_3 118(2) 5_565 5_565
C86A_3 C76A_3 C87A_3 11.9(18) . 5_565
C68A_3 C76A_3 C87A_3 123(2) . 5_565
C77A_3 C76A_3 C87A_3 108(2) . 5_565
C116_3 C76A_3 C100_3 131(4) 5_565 5_565
C88A_3 C76A_3 C100_3 124(3) 5_565 5_565
C114_3 C76A_3 C100_3 47.1(14) 5_565 5_565
C86A_3 C76A_3 C100_3 81(2) . 5_565
C68A_3 C76A_3 C100_3 53.3(17) . 5_565
C77A_3 C76A_3 C100_3 158(2) . 5_565
C87A_3 C76A_3 C100_3 71.6(15) 5_565 5_565
C116_3 C77A_3 C115_3 79(2) 5_565 5_565
C116_3 C77A_3 C80A_3 149(3) 5_565 5_565
C115_3 C77A_3 C80A_3 71.2(19) 5_565 5_565
C116_3 C77A_3 C78A_3 139(3) 5_565 5_565
C115_3 C77A_3 C78A_3 139(3) 5_565 5_565
C80A_3 C77A_3 C78A_3 68.3(16) 5_565 5_565
C116_3 C77A_3 C88A_3 73(2) 5_565 5_565
C115_3 C77A_3 C88A_3 152(3) 5_565 5_565
C80A_3 C77A_3 C88A_3 135(2) 5_565 5_565
C78A_3 C77A_3 C88A_3 66.9(17) 5_565 5_565
C116_3 C77A_3 C76A_3 29.3(19) 5_565 .
C115_3 C77A_3 C76A_3 107(2) 5_565 .
C80A_3 C77A_3 C76A_3 161(2) 5_565 .
C78A_3 C77A_3 C76A_3 109(2) 5_565 .
C88A_3 C77A_3 C76A_3 44.9(16) 5_565 .
C116_3 C77A_3 C97A_3 145(3) 5_565 .
C115_3 C77A_3 C97A_3 133(2) 5_565 .
C80A_3 C77A_3 C97A_3 61.8(19) 5_565 .
C78A_3 C77A_3 C97A_3 6.6(18) 5_565 .
C88A_3 C77A_3 C97A_3 73.4(18) 5_565 .
C76A_3 C77A_3 C97A_3 116(2) . .
C116_3 C77A_3 C79A_3 86(2) 5_565 .
C115_3 C77A_3 C79A_3 16(2) 5_565 .
C80A_3 C77A_3 C79A_3 62.9(18) 5_565 .
C78A_3 C77A_3 C79A_3 128(2) 5_565 .
C88A_3 C77A_3 C79A_3 152(2) 5_565 .
C76A_3 C77A_3 C79A_3 110(2) . .
C97A_3 C77A_3 C79A_3 121.5(19) . .
C97A_3 C78A_3 C77A_3 133(10) 5_565 5_565
C97A_3 C78A_3 C95A_3 108(10) 5_565 5_565
C77A_3 C78A_3 C95A_3 113(3) 5_565 5_565
C97A_3 C78A_3 C66A_3 40(10) 5_565 .
C77A_3 C78A_3 C66A_3 154(4) 5_565 .
C95A_3 C78A_3 C66A_3 68.7(19) 5_565 .
C97A_3 C78A_3 C80A_3 78(10) 5_565 .
C77A_3 C78A_3 C80A_3 55.0(19) 5_565 .
C95A_3 C78A_3 C80A_3 153(4) 5_565 .
C66A_3 C78A_3 C80A_3 111(2) . .
C97A_3 C78A_3 C88A_3 168(10) 5_565 .
C77A_3 C78A_3 C88A_3 57.5(18) 5_565 .
C95A_3 C78A_3 C88A_3 59(2) 5_565 .
C66A_3 C78A_3 C88A_3 128(3) . .
C80A_3 C78A_3 C88A_3 112(2) . .
C97A_3 C78A_3 C103_3 23(10) 5_565 5_565
C77A_3 C78A_3 C103_3 117(3) 5_565 5_565
C95A_3 C78A_3 C103_3 111(2) 5_565 5_565
C66A_3 C78A_3 C103_3 46.0(14) . 5_565
C80A_3 C78A_3 C103_3 65.1(16) . 5_565
C88A_3 C78A_3 C103_3 156(4) . 5_565
C115_3 C79A_3 C112_3 138(5) 5_565 5_565
C115_3 C79A_3 C80A_3 76(4) 5_565 5_565
C112_3 C79A_3 C80A_3 146(3) 5_565 5_565
C115_3 C79A_3 C93A_3 135(5) 5_565 .
C112_3 C79A_3 C93A_3 84(3) 5_565 .
C80A_3 C79A_3 C93A_3 63.2(17) 5_565 .
C115_3 C79A_3 C77A_3 41(5) 5_565 .
C112_3 C79A_3 C77A_3 151(3) 5_565 .
C80A_3 C79A_3 C77A_3 50.9(16) 5_565 .
C93A_3 C79A_3 C77A_3 112.1(18) . .
C115_3 C79A_3 C73A_3 120(5) 5_565 .
C112_3 C79A_3 C73A_3 20(2) 5_565 .
C80A_3 C79A_3 C73A_3 160.0(18) 5_565 .
C93A_3 C79A_3 C73A_3 103.8(18) . .
C77A_3 C79A_3 C73A_3 133.0(18) . .
C115_3 C79A_3 C116_3 40(6) 5_565 5_565
C112_3 C79A_3 C116_3 118(3) 5_565 5_565
C80A_3 C79A_3 C116_3 88.2(18) 5_565 5_565
C93A_3 C79A_3 C116_3 145.9(18) . 5_565
C77A_3 C79A_3 C116_3 37.3(12) . 5_565
C73A_3 C79A_3 C116_3 97.7(16) . 5_565
C77A_3 C80A_3 C65A_3 157(2) 5_565 .
C77A_3 C80A_3 C115_3 51(2) 5_565 .
C65A_3 C80A_3 C115_3 123(3) . .
C77A_3 C80A_3 C97A_3 65.8(18) 5_565 5_565
C65A_3 C80A_3 C97A_3 112(2) . 5_565
C115_3 C80A_3 C97A_3 117(3) . 5_565
C77A_3 C80A_3 C78A_3 57(2) 5_565 .
C65A_3 C80A_3 C78A_3 120.7(19) . .
C115_3 C80A_3 C78A_3 108(3) . .
C97A_3 C80A_3 C78A_3 9.1(15) 5_565 .
C77A_3 C80A_3 C79A_3 66.2(15) 5_565 5_565
C65A_3 C80A_3 C79A_3 104(2) . 5_565
C115_3 C80A_3 C79A_3 19.7(18) . 5_565
C97A_3 C80A_3 C79A_3 128(2) 5_565 5_565
C78A_3 C80A_3 C79A_3 120(3) . 5_565
C77A_3 C80A_3 C93A_3 122(2) 5_565 5_565
C65A_3 C80A_3 C93A_3 46.1(15) . 5_565
C115_3 C80A_3 C93A_3 77(2) . 5_565
C97A_3 C80A_3 C93A_3 146.3(19) 5_565 5_565
C78A_3 C80A_3 C93A_3 149(2) . 5_565
C79A_3 C80A_3 C93A_3 58.2(13) 5_565 5_565
C77A_3 C80A_3 C103_3 116(2) 5_565 5_565
C65A_3 C80A_3 C103_3 58.6(17) . 5_565
C115_3 C80A_3 C103_3 155(2) . 5_565
C97A_3 C80A_3 C103_3 53.9(12) 5_565 5_565
C78A_3 C80A_3 C103_3 62.4(16) . 5_565
C79A_3 C80A_3 C103_3 143.6(18) 5_565 5_565
C93A_3 C80A_3 C103_3 100.1(18) 5_565 5_565
C77A_3 C80A_3 C106_3 144.2(19) 5_565 5_565
C65A_3 C80A_3 C106_3 14.7(12) . 5_565
C115_3 C80A_3 C106_3 126(2) . 5_565
C97A_3 C80A_3 C106_3 101.4(15) 5_565 5_565
C78A_3 C80A_3 C106_3 108.9(18) . 5_565
C79A_3 C80A_3 C106_3 106.1(19) 5_565 5_565
C93A_3 C80A_3 C106_3 51.5(12) 5_565 5_565
C103_3 C80A_3 C106_3 49.0(10) 5_565 5_565
C94A_3 C81A_3 C87A_3 151(8) 5_565 5_565
C94A_3 C81A_3 C92A_3 87(6) 5_565 5_565
C87A_3 C81A_3 C92A_3 122(3) 5_565 5_565
C94A_3 C81A_3 C70A_3 19(6) 5_565 .
C87A_3 C81A_3 C70A_3 144(4) 5_565 .
C92A_3 C81A_3 C70A_3 87.7(19) 5_565 .
C94A_3 C81A_3 C86A_3 134(7) 5_565 .
C87A_3 C81A_3 C86A_3 17(2) 5_565 .
C92A_3 C81A_3 C86A_3 139(3) 5_565 .
C70A_3 C81A_3 C86A_3 129(3) . .
C94A_3 C81A_3 C82A_3 109(6) 5_565 .
C87A_3 C81A_3 C82A_3 100(3) 5_565 .
C92A_3 C81A_3 C82A_3 22.3(13) 5_565 .
C70A_3 C81A_3 C82A_3 110(2) . .
C86A_3 C81A_3 C82A_3 117(3) . .
C94A_3 C81A_3 C100_3 46(6) 5_565 5_565
C87A_3 C81A_3 C100_3 107(3) 5_565 5_565
C92A_3 C81A_3 C100_3 126(2) 5_565 5_565
C70A_3 C81A_3 C100_3 38.7(14) . 5_565
C86A_3 C81A_3 C100_3 91(2) . 5_565
C82A_3 C81A_3 C100_3 147(2) . 5_565
C94A_3 C81A_3 C85A_3 166(7) 5_565 5_565
C87A_3 C81A_3 C85A_3 43.0(17) 5_565 5_565
C92A_3 C81A_3 C85A_3 79.3(19) 5_565 5_565
C70A_3 C81A_3 C85A_3 158(4) . 5_565
C86A_3 C81A_3 C85A_3 59.7(19) . 5_565
C82A_3 C81A_3 C85A_3 57.5(18) . 5_565
C100_3 C81A_3 C85A_3 145(3) 5_565 5_565
C92A_3 C82A_3 C84A_3 151(7) 5_565 5_565
C92A_3 C82A_3 C90A_3 148(6) 5_565 .
C84A_3 C82A_3 C90A_3 15(2) 5_565 .
C92A_3 C82A_3 C83A_3 39(4) 5_565 .
C84A_3 C82A_3 C83A_3 112(3) 5_565 .
C90A_3 C82A_3 C83A_3 112(2) . .
C92A_3 C82A_3 C81A_3 71(5) 5_565 .
C84A_3 C82A_3 C81A_3 133(4) 5_565 .
C90A_3 C82A_3 C81A_3 122(3) . .
C83A_3 C82A_3 C81A_3 105(2) . .
C92A_3 C82A_3 C94A_3 56(4) 5_565 5_565
C84A_3 C82A_3 C94A_3 147(4) 5_565 5_565
C90A_3 C82A_3 C94A_3 135(3) . 5_565
C83A_3 C82A_3 C94A_3 92(2) . 5_565
C81A_3 C82A_3 C94A_3 14.7(14) . 5_565
C92A_3 C82A_3 C85A_3 146(6) 5_565 5_565
C84A_3 C82A_3 C85A_3 55(2) 5_565 5_565
C90A_3 C82A_3 C85A_3 48.0(17) . 5_565
C83A_3 C82A_3 C85A_3 149(2) . 5_565
C81A_3 C82A_3 C85A_3 78(2) . 5_565
C94A_3 C82A_3 C85A_3 93(2) 5_565 5_565
C92A_3 C82A_3 C91A_3 20(4) 5_565 5_565
C84A_3 C82A_3 C91A_3 131(3) 5_565 5_565
C90A_3 C82A_3 C91A_3 128(2) . 5_565
C83A_3 C82A_3 C91A_3 20.4(11) . 5_565
C81A_3 C82A_3 C91A_3 85(2) . 5_565
C94A_3 C82A_3 C91A_3 71.8(17) 5_565 5_565
C85A_3 C82A_3 C91A_3 147(2) 5_565 5_565
C92A_3 C82A_3 C87A_3 102(5) 5_565 5_565
C84A_3 C82A_3 C87A_3 101(3) 5_565 5_565
C90A_3 C82A_3 C87A_3 91(2) . 5_565
C83A_3 C82A_3 C87A_3 131(2) . 5_565
C81A_3 C82A_3 C87A_3 32.2(15) . 5_565
C94A_3 C82A_3 C87A_3 46.9(12) 5_565 5_565
C85A_3 C82A_3 C87A_3 45.7(11) 5_565 5_565
C91A_3 C82A_3 C87A_3 113.2(18) 5_565 5_565
C92A_3 C82A_3 C83A_3 114(5) 5_565 5_565
C84A_3 C82A_3 C83A_3 37(2) 5_565 5_565
C90A_3 C82A_3 C83A_3 36.2(15) . 5_565
C83A_3 C82A_3 C83A_3 76(2) . 5_565
C81A_3 C82A_3 C83A_3 142(3) . 5_565
C94A_3 C82A_3 C83A_3 147(2) 5_565 5_565
C85A_3 C82A_3 C83A_3 83.1(16) 5_565 5_565
C91A_3 C82A_3 C83A_3 94(2) 5_565 5_565
C87A_3 C82A_3 C83A_3 121(2) 5_565 5_565
C91A_3 C83A_3 C92A_3 101(3) 5_565 5_565
C91A_3 C83A_3 C90A_3 88(3) 5_565 5_565
C92A_3 C83A_3 C90A_3 162(3) 5_565 5_565
C91A_3 C83A_3 C84A_3 111(3) 5_565 .
C92A_3 C83A_3 C84A_3 146(3) 5_565 .
C90A_3 C83A_3 C84A_3 23.4(15) 5_565 .
C91A_3 C83A_3 C71A_3 9(3) 5_565 .
C92A_3 C83A_3 C71A_3 91(3) 5_565 .
C90A_3 C83A_3 C71A_3 97(2) 5_565 .
C84A_3 C83A_3 C71A_3 120(2) . .
C91A_3 C83A_3 C82A_3 119(3) 5_565 .
C92A_3 C83A_3 C82A_3 19.1(18) 5_565 .
C90A_3 C83A_3 C82A_3 146(2) 5_565 .
C84A_3 C83A_3 C82A_3 127(2) . .
C71A_3 C83A_3 C82A_3 110(2) . .
C91A_3 C83A_3 C84A_3 143(4) 5_565 5_565
C92A_3 C83A_3 C84A_3 45.2(16) 5_565 5_565
C90A_3 C83A_3 C84A_3 121(2) 5_565 5_565
C84A_3 C83A_3 C84A_3 100.8(19) . 5_565
C71A_3 C83A_3 C84A_3 134(2) . 5_565
C82A_3 C83A_3 C84A_3 26.1(14) . 5_565
C91A_3 C83A_3 C82A_3 129(4) 5_565 5_565
C92A_3 C83A_3 C82A_3 123(3) 5_565 5_565
C90A_3 C83A_3 C82A_3 43.3(13) 5_565 5_565
C84A_3 C83A_3 C82A_3 23.9(14) . 5_565
C71A_3 C83A_3 C82A_3 137(3) . 5_565
C82A_3 C83A_3 C82A_3 104(2) . 5_565
C84A_3 C83A_3 C82A_3 78.1(14) 5_565 5_565
C90A_3 C84A_3 C82A_3 140(6) 5_565 5_565
C90A_3 C84A_3 C83A_3 60(4) 5_565 .
C82A_3 C84A_3 C83A_3 119(3) 5_565 .
C90A_3 C84A_3 C85A_3 67(4) 5_565 .
C82A_3 C84A_3 C85A_3 92(3) 5_565 .
C83A_3 C84A_3 C85A_3 125(2) . .
C90A_3 C84A_3 C92A_3 139(5) 5_565 .
C82A_3 C84A_3 C92A_3 11(2) 5_565 .
C83A_3 C84A_3 C92A_3 109(2) . .
C85A_3 C84A_3 C92A_3 101(2) . .
C90A_3 C84A_3 C91A_3 38(4) 5_565 5_565
C82A_3 C84A_3 C91A_3 136(4) 5_565 5_565
C83A_3 C84A_3 C91A_3 23.2(13) . 5_565
C85A_3 C84A_3 C91A_3 103.9(17) . 5_565
C92A_3 C84A_3 C91A_3 127(2) . 5_565
C90A_3 C84A_3 C96A_3 34(4) 5_565 5_565
C82A_3 C84A_3 C96A_3 118(3) 5_565 5_565
C83A_3 C84A_3 C96A_3 92.9(18) . 5_565
C85A_3 C84A_3 C96A_3 33.2(11) . 5_565
C92A_3 C84A_3 C96A_3 124(2) . 5_565
C91A_3 C84A_3 C96A_3 70.8(15) 5_565 5_565
C90A_3 C84A_3 C83A_3 126(5) 5_565 5_565
C82A_3 C84A_3 C83A_3 42(2) 5_565 5_565
C83A_3 C84A_3 C83A_3 78(2) . 5_565
C85A_3 C84A_3 C83A_3 126(2) . 5_565
C92A_3 C84A_3 C83A_3 31.3(14) . 5_565
C91A_3 C84A_3 C83A_3 99(2) 5_565 5_565
C96A_3 C84A_3 C83A_3 134.6(18) 5_565 5_565
C96A_3 C85A_3 C90A_3 74.3(19) 5_565 5_565
C96A_3 C85A_3 C95A_3 73.8(18) 5_565 5_565
C90A_3 C85A_3 C95A_3 138(2) 5_565 5_565
C96A_3 C85A_3 C75A_3 18.4(18) 5_565 .
C90A_3 C85A_3 C75A_3 92.0(18) 5_565 .
C95A_3 C85A_3 C75A_3 61.1(19) 5_565 .
C96A_3 C85A_3 C84A_3 97(2) 5_565 .
C90A_3 C85A_3 C84A_3 22.7(13) 5_565 .
C95A_3 C85A_3 C84A_3 151(2) 5_565 .
C75A_3 C85A_3 C84A_3 114.6(19) . .
C96A_3 C85A_3 C87A_3 132(2) 5_565 .
C90A_3 C85A_3 C87A_3 123(2) 5_565 .
C95A_3 C85A_3 C87A_3 66(2) 5_565 .
C75A_3 C85A_3 C87A_3 126(2) . .
C84A_3 C85A_3 C87A_3 106.7(19) . .
C96A_3 C85A_3 C82A_3 123(2) 5_565 5_565
C90A_3 C85A_3 C82A_3 52.6(14) 5_565 5_565
C95A_3 C85A_3 C82A_3 133(2) 5_565 5_565
C75A_3 C85A_3 C82A_3 140.8(19) . 5_565
C84A_3 C85A_3 C82A_3 32.5(15) . 5_565
C87A_3 C85A_3 C82A_3 74.3(16) . 5_565
C96A_3 C85A_3 C86A_3 124(2) 5_565 5_565
C90A_3 C85A_3 C86A_3 136(2) 5_565 5_565
C95A_3 C85A_3 C86A_3 52.6(14) 5_565 5_565
C75A_3 C85A_3 C86A_3 113.6(19) . 5_565
C84A_3 C85A_3 C86A_3 120.8(19) . 5_565
C87A_3 C85A_3 C86A_3 14.2(14) . 5_565
C82A_3 C85A_3 C86A_3 88.5(14) 5_565 5_565
C96A_3 C85A_3 C81A_3 140(2) 5_565 5_565
C90A_3 C85A_3 C81A_3 94.5(17) 5_565 5_565
C95A_3 C85A_3 C81A_3 92.5(19) 5_565 5_565
C75A_3 C85A_3 C81A_3 145(2) . 5_565
C84A_3 C85A_3 C81A_3 76.9(17) . 5_565
C87A_3 C85A_3 C81A_3 29.8(14) . 5_565
C82A_3 C85A_3 C81A_3 44.5(9) 5_565 5_565
C86A_3 C85A_3 C81A_3 44.0(9) 5_565 5_565
C87A_3 C86A_3 C88A_3 147(7) 5_565 5_565
C87A_3 C86A_3 C76A_3 135(7) 5_565 .
C88A_3 C86A_3 C76A_3 48(2) 5_565 .
C87A_3 C86A_3 C81A_3 35(4) 5_565 .
C88A_3 C86A_3 C81A_3 150(5) 5_565 .
C76A_3 C86A_3 C81A_3 107(3) . .
C87A_3 C86A_3 C95A_3 86(5) 5_565 .
C88A_3 C86A_3 C95A_3 67(2) 5_565 .
C76A_3 C86A_3 C95A_3 108(2) . .
C81A_3 C86A_3 C95A_3 117(3) . .
C87A_3 C86A_3 C94A_3 45(4) 5_565 5_565
C88A_3 C86A_3 C94A_3 144(4) 5_565 5_565
C76A_3 C86A_3 C94A_3 99(2) . 5_565
C81A_3 C86A_3 C94A_3 10.3(16) . 5_565
C95A_3 C86A_3 C94A_3 126(3) . 5_565
C87A_3 C86A_3 C85A_3 42(4) 5_565 5_565
C88A_3 C86A_3 C85A_3 113(3) 5_565 5_565
C76A_3 C86A_3 C85A_3 146(3) . 5_565
C81A_3 C86A_3 C85A_3 76(2) . 5_565
C95A_3 C86A_3 C85A_3 46.9(16) . 5_565
C94A_3 C86A_3 C85A_3 86.6(18) 5_565 5_565
C86A_3 C87A_3 C81A_3 129(5) 5_565 5_565
C86A_3 C87A_3 C85A_3 124(5) 5_565 .
C81A_3 C87A_3 C85A_3 107(3) 5_565 .
C86A_3 C87A_3 C88A_3 21(5) 5_565 .
C81A_3 C87A_3 C88A_3 138(3) 5_565 .
C85A_3 C87A_3 C88A_3 109(2) . .
C86A_3 C87A_3 C94A_3 120(5) 5_565 .
C81A_3 C87A_3 C94A_3 9(2) 5_565 .
C85A_3 C87A_3 C94A_3 116(2) . .
C88A_3 C87A_3 C94A_3 130(2) . .
C86A_3 C87A_3 C95A_3 74(5) 5_565 5_565
C81A_3 C87A_3 C95A_3 149(4) 5_565 5_565
C85A_3 C87A_3 C95A_3 53.5(15) . 5_565
C88A_3 C87A_3 C95A_3 55.9(16) . 5_565
C94A_3 C87A_3 C95A_3 155(2) . 5_565
C86A_3 C87A_3 C76A_3 34(6) 5_565 5_565
C81A_3 C87A_3 C76A_3 103(3) 5_565 5_565
C85A_3 C87A_3 C76A_3 139.3(19) . 5_565
C88A_3 C87A_3 C76A_3 35.3(13) . 5_565
C94A_3 C87A_3 C76A_3 95.0(17) . 5_565
C95A_3 C87A_3 C76A_3 87.2(17) 5_565 5_565
C86A_3 C87A_3 C82A_3 175(7) 5_565 5_565
C81A_3 C87A_3 C82A_3 47(2) 5_565 5_565
C85A_3 C87A_3 C82A_3 60.0(15) . 5_565
C88A_3 C87A_3 C82A_3 158.5(18) . 5_565
C94A_3 C87A_3 C82A_3 55.8(15) . 5_565
C95A_3 C87A_3 C82A_3 109.2(17) 5_565 5_565
C76A_3 C87A_3 C82A_3 141.9(17) 5_565 5_565
C86A_3 C88A_3 C76A_3 89(3) 5_565 5_565
C86A_3 C88A_3 C77A_3 155(3) 5_565 5_565
C76A_3 C88A_3 C77A_3 74(2) 5_565 5_565
C86A_3 C88A_3 C95A_3 73(2) 5_565 5_565
C76A_3 C88A_3 C95A_3 142(3) 5_565 5_565
C77A_3 C88A_3 C95A_3 109(2) 5_565 5_565
C86A_3 C88A_3 C78A_3 130(3) 5_565 .
C76A_3 C88A_3 C78A_3 126(3) 5_565 .
C77A_3 C88A_3 C78A_3 56(2) 5_565 .
C95A_3 C88A_3 C78A_3 57(2) 5_565 .
C86A_3 C88A_3 C116_3 118(3) 5_565 .
C76A_3 C88A_3 C116_3 29(2) 5_565 .
C77A_3 C88A_3 C116_3 45.8(16) 5_565 .
C95A_3 C88A_3 C116_3 145(2) 5_565 .
C78A_3 C88A_3 C116_3 101(2) . .
C86A_3 C88A_3 C87A_3 12(3) 5_565 .
C76A_3 C88A_3 C87A_3 93(3) 5_565 .
C77A_3 C88A_3 C87A_3 149(2) 5_565 .
C95A_3 C88A_3 C87A_3 64.0(19) 5_565 .
C78A_3 C88A_3 C87A_3 120(2) . .
C116_3 C88A_3 C87A_3 121(2) . .
C86A_3 C88A_3 C97A_3 129(3) 5_565 5_565
C76A_3 C88A_3 C97A_3 127(3) 5_565 5_565
C77A_3 C88A_3 C97A_3 57.1(15) 5_565 5_565
C95A_3 C88A_3 C97A_3 55.6(13) 5_565 5_565
C78A_3 C88A_3 C97A_3 1.7(18) . 5_565
C116_3 C88A_3 C97A_3 102(2) . 5_565
C87A_3 C88A_3 C97A_3 118.2(18) . 5_565
C110_3 C89A_3 C74A_3 122(5) 5_565 5_565
C110_3 C89A_3 C108_3 122(3) 5_565 .
C74A_3 C89A_3 C108_3 107(3) 5_565 .
C110_3 C89A_3 C93A_3 98(4) 5_565 .
C74A_3 C89A_3 C93A_3 29(2) 5_565 .
C108_3 C89A_3 C93A_3 137(3) . .
C110_3 C89A_3 C72A_3 21(3) 5_565 .
C74A_3 C89A_3 C72A_3 123(4) 5_565 .
C108_3 C89A_3 C72A_3 106(2) . .
C93A_3 C89A_3 C72A_3 106.8(18) . .
C110_3 C89A_3 C67A_3 153(4) 5_565 5_565
C74A_3 C89A_3 C67A_3 74(3) 5_565 5_565
C108_3 C89A_3 C67A_3 34.4(14) . 5_565
C93A_3 C89A_3 C67A_3 102(2) . 5_565
C72A_3 C89A_3 C67A_3 133(2) . 5_565
C110_3 C89A_3 C112_3 41(3) 5_565 5_565
C74A_3 C89A_3 C112_3 81(3) 5_565 5_565
C108_3 C89A_3 C112_3 150(2) . 5_565
C93A_3 C89A_3 C112_3 58.0(15) . 5_565
C72A_3 C89A_3 C112_3 49.5(15) . 5_565
C67A_3 C89A_3 C112_3 148(2) 5_565 5_565
C110_3 C89A_3 C108_3 41(3) 5_565 5_565
C74A_3 C89A_3 C108_3 142(4) 5_565 5_565
C108_3 C89A_3 C108_3 81(2) . 5_565
C93A_3 C89A_3 C108_3 133(2) . 5_565
C72A_3 C89A_3 C108_3 26.2(15) . 5_565
C67A_3 C89A_3 C108_3 113(2) 5_565 5_565
C112_3 C89A_3 C108_3 75.7(17) 5_565 5_565
C84A_3 C90A_3 C83A_3 96(5) 5_565 5_565
C84A_3 C90A_3 C85A_3 91(4) 5_565 5_565
C83A_3 C90A_3 C85A_3 163(3) 5_565 5_565
C84A_3 C90A_3 C91A_3 129(5) 5_565 .
C83A_3 C90A_3 C91A_3 32.8(13) 5_565 .
C85A_3 C90A_3 C91A_3 140(3) 5_565 .
C84A_3 C90A_3 C82A_3 25(4) 5_565 .
C83A_3 C90A_3 C82A_3 101(2) 5_565 .
C85A_3 C90A_3 C82A_3 79(2) 5_565 .
C91A_3 C90A_3 C82A_3 132(2) . .
C84A_3 C90A_3 C96A_3 134(5) 5_565 .
C83A_3 C90A_3 C96A_3 128(2) 5_565 .
C85A_3 C90A_3 C96A_3 43.6(16) 5_565 .
C91A_3 C90A_3 C96A_3 97(2) . .
C82A_3 C90A_3 C96A_3 119(3) . .
C84A_3 C90A_3 C92A_3 30(4) 5_565 5_565
C83A_3 C90A_3 C92A_3 93(2) 5_565 5_565
C85A_3 C90A_3 C92A_3 85(2) 5_565 5_565
C91A_3 C90A_3 C92A_3 123.0(18) . 5_565
C82A_3 C90A_3 C92A_3 9.0(16) . 5_565
C96A_3 C90A_3 C92A_3 122(2) . 5_565
C84A_3 C90A_3 C75A_3 136(5) 5_565 5_565
C83A_3 C90A_3 C75A_3 127(2) 5_565 5_565
C85A_3 C90A_3 C75A_3 45.6(12) 5_565 5_565
C91A_3 C90A_3 C75A_3 95(2) . 5_565
C82A_3 C90A_3 C75A_3 123(3) . 5_565
C96A_3 C90A_3 C75A_3 4.2(13) . 5_565
C92A_3 C90A_3 C75A_3 126(2) 5_565 5_565
C84A_3 C90A_3 C71A_3 141(5) 5_565 5_565
C83A_3 C90A_3 C71A_3 45.5(14) 5_565 5_565
C85A_3 C90A_3 C71A_3 128(2) 5_565 5_565
C91A_3 C90A_3 C71A_3 12.8(13) . 5_565
C82A_3 C90A_3 C71A_3 142(2) . 5_565
C96A_3 C90A_3 C71A_3 84.2(16) . 5_565
C92A_3 C90A_3 C71A_3 133.2(19) 5_565 5_565
C75A_3 C90A_3 C71A_3 82.6(13) 5_565 5_565
C71A_3 C91A_3 C83A_3 160(6) 5_565 5_565
C71A_3 C91A_3 C90A_3 140(4) 5_565 .
C83A_3 C91A_3 C90A_3 59(3) 5_565 .
C71A_3 C91A_3 C92A_3 113(4) 5_565 .
C83A_3 C91A_3 C92A_3 47(3) 5_565 .
C90A_3 C91A_3 C92A_3 105(2) . .
C71A_3 C91A_3 C98A_3 29(3) 5_565 .
C83A_3 C91A_3 C98A_3 162(4) 5_565 .
C90A_3 C91A_3 C98A_3 111(3) . .
C92A_3 C91A_3 C98A_3 134(3) . .
C71A_3 C91A_3 C64A_3 55(3) 5_565 5_565
C83A_3 C91A_3 C64A_3 142(4) 5_565 5_565
C90A_3 C91A_3 C64A_3 84(2) . 5_565
C92A_3 C91A_3 C64A_3 155(3) . 5_565
C98A_3 C91A_3 C64A_3 27.6(13) . 5_565
C71A_3 C91A_3 C84A_3 153(4) 5_565 5_565
C83A_3 C91A_3 C84A_3 46(2) 5_565 5_565
C90A_3 C91A_3 C84A_3 13.9(15) . 5_565
C92A_3 C91A_3 C84A_3 92.3(19) . 5_565
C98A_3 C91A_3 C84A_3 125(2) . 5_565
C64A_3 C91A_3 C84A_3 98.1(18) 5_565 5_565
C71A_3 C91A_3 C70A_3 43(3) 5_565 5_565
C83A_3 C91A_3 C70A_3 118(3) 5_565 5_565
C90A_3 C91A_3 C70A_3 156(2) . 5_565
C92A_3 C91A_3 C70A_3 71.3(19) . 5_565
C98A_3 C91A_3 C70A_3 63.8(18) . 5_565
C64A_3 C91A_3 C70A_3 90.9(16) 5_565 5_565
C84A_3 C91A_3 C70A_3 155(2) 5_565 5_565
C71A_3 C91A_3 C82A_3 119(4) 5_565 5_565
C83A_3 C91A_3 C82A_3 41(2) 5_565 5_565
C90A_3 C91A_3 C82A_3 97.6(18) . 5_565
C92A_3 C91A_3 C82A_3 7.8(15) . 5_565
C98A_3 C91A_3 C82A_3 138(3) . 5_565
C64A_3 C91A_3 C82A_3 155(2) 5_565 5_565
C84A_3 C91A_3 C82A_3 85.0(16) 5_565 5_565
C70A_3 C91A_3 C82A_3 77.4(16) 5_565 5_565
C82A_3 C92A_3 C83A_3 122(6) 5_565 5_565
C82A_3 C92A_3 C81A_3 87(5) 5_565 5_565
C83A_3 C92A_3 C81A_3 140(3) 5_565 5_565
C82A_3 C92A_3 C94A_3 105(5) 5_565 .
C83A_3 C92A_3 C94A_3 127(3) 5_565 .
C81A_3 C92A_3 C94A_3 18.1(15) 5_565 .
C82A_3 C92A_3 C91A_3 152(6) 5_565 .
C83A_3 C92A_3 C91A_3 32.1(15) 5_565 .
C81A_3 C92A_3 C91A_3 111(3) 5_565 .
C94A_3 C92A_3 C91A_3 96(2) . .
C82A_3 C92A_3 C84A_3 19(4) 5_565 .
C83A_3 C92A_3 C84A_3 104(3) 5_565 .
C81A_3 C92A_3 C84A_3 103(2) 5_565 .
C94A_3 C92A_3 C84A_3 121(2) . .
C91A_3 C92A_3 C84A_3 134(2) . .
C82A_3 C92A_3 C71A_3 166(6) 5_565 5_565
C83A_3 C92A_3 C71A_3 52.4(17) 5_565 5_565
C81A_3 C92A_3 C71A_3 92(2) 5_565 5_565
C94A_3 C92A_3 C71A_3 76.0(18) . 5_565
C91A_3 C92A_3 C71A_3 20.4(15) . 5_565
C84A_3 C92A_3 C71A_3 152(2) . 5_565
C82A_3 C92A_3 C90A_3 23(4) 5_565 5_565
C83A_3 C92A_3 C90A_3 101(2) 5_565 5_565
C81A_3 C92A_3 C90A_3 99(2) 5_565 5_565
C94A_3 C92A_3 C90A_3 116(2) . 5_565
C91A_3 C92A_3 C90A_3 128.8(19) . 5_565
C84A_3 C92A_3 C90A_3 11.1(14) . 5_565
C71A_3 C92A_3 C90A_3 144(2) 5_565 5_565
C82A_3 C92A_3 C70A_3 134(6) 5_565 5_565
C83A_3 C92A_3 C70A_3 97(2) 5_565 5_565
C81A_3 C92A_3 C70A_3 47.6(13) 5_565 5_565
C94A_3 C92A_3 C70A_3 30.9(14) . 5_565
C91A_3 C92A_3 C70A_3 65.1(19) . 5_565
C84A_3 C92A_3 C70A_3 147(2) . 5_565
C71A_3 C92A_3 C70A_3 45.1(9) 5_565 5_565
C90A_3 C92A_3 C70A_3 139(2) 5_565 5_565
C74A_3 C93A_3 C65A_3 94(2) 5_565 5_565
C74A_3 C93A_3 C106_3 76(2) 5_565 .
C65A_3 C93A_3 C106_3 19.9(13) 5_565 .
C74A_3 C93A_3 C79A_3 127(3) 5_565 .
C65A_3 C93A_3 C79A_3 120(2) 5_565 .
C106_3 C93A_3 C79A_3 126(2) . .
C74A_3 C93A_3 C89A_3 28(2) 5_565 .
C65A_3 C93A_3 C89A_3 120(2) 5_565 .
C106_3 C93A_3 C89A_3 104(2) . .
C79A_3 C93A_3 C89A_3 112.3(18) . .
C74A_3 C93A_3 C80A_3 139(4) 5_565 5_565
C65A_3 C93A_3 C80A_3 62.1(16) 5_565 5_565
C106_3 C93A_3 C80A_3 72.9(18) . 5_565
C79A_3 C93A_3 C80A_3 58.5(15) . 5_565
C89A_3 C93A_3 C80A_3 157.6(16) . 5_565
C74A_3 C93A_3 C112_3 96(3) 5_565 5_565
C65A_3 C93A_3 C112_3 155(3) 5_565 5_565
C106_3 C93A_3 C112_3 147.6(19) . 5_565
C79A_3 C93A_3 C112_3 37.7(16) . 5_565
C89A_3 C93A_3 C112_3 75.4(18) . 5_565
C80A_3 C93A_3 C112_3 95.7(19) 5_565 5_565
C74A_3 C93A_3 C110_3 53(2) 5_565 5_565
C65A_3 C93A_3 C110_3 147(2) 5_565 5_565
C106_3 C93A_3 C110_3 128(2) . 5_565
C79A_3 C93A_3 C110_3 86.3(18) . 5_565
C89A_3 C93A_3 C110_3 27.3(15) . 5_565
C80A_3 C93A_3 C110_3 142.3(19) 5_565 5_565
C112_3 C93A_3 C110_3 48.8(10) 5_565 5_565
C74A_3 C93A_3 C115_3 137(4) 5_565 5_565
C65A_3 C93A_3 C115_3 111(2) 5_565 5_565
C106_3 C93A_3 C115_3 119(2) . 5_565
C79A_3 C93A_3 C115_3 10.9(14) . 5_565
C89A_3 C93A_3 C115_3 123.2(18) . 5_565
C80A_3 C93A_3 C115_3 48.9(11) 5_565 5_565
C112_3 C93A_3 C115_3 48.3(11) 5_565 5_565
C110_3 C93A_3 C115_3 97.0(15) 5_565 5_565
C81A_3 C94A_3 C70A_3 153(9) 5_565 5_565
C81A_3 C94A_3 C100_3 121(7) 5_565 .
C70A_3 C94A_3 C100_3 48(2) 5_565 .
C81A_3 C94A_3 C92A_3 75(6) 5_565 .
C70A_3 C94A_3 C92A_3 104(3) 5_565 .
C100_3 C94A_3 C92A_3 148(3) . .
C81A_3 C94A_3 C87A_3 21(5) 5_565 .
C70A_3 C94A_3 C87A_3 145(3) 5_565 .
C100_3 C94A_3 C87A_3 102(2) . .
C92A_3 C94A_3 C87A_3 95.6(19) . .
C81A_3 C94A_3 C82A_3 56(5) 5_565 5_565
C70A_3 C94A_3 C82A_3 122(3) 5_565 5_565
C100_3 C94A_3 C82A_3 157.6(19) . 5_565
C92A_3 C94A_3 C82A_3 18.9(14) . 5_565
C87A_3 C94A_3 C82A_3 77.3(18) . 5_565
C81A_3 C94A_3 C86A_3 36(6) 5_565 5_565
C70A_3 C94A_3 C86A_3 134(3) 5_565 5_565
C100_3 C94A_3 C86A_3 88(2) . 5_565
C92A_3 C94A_3 C86A_3 110(2) . 5_565
C87A_3 C94A_3 C86A_3 15.0(15) . 5_565
C82A_3 C94A_3 C86A_3 92(2) 5_565 5_565
C81A_3 C94A_3 C71A_3 128(7) 5_565 5_565
C70A_3 C94A_3 C71A_3 43.7(18) 5_565 5_565
C100_3 C94A_3 C71A_3 90.3(19) . 5_565
C92A_3 C94A_3 C71A_3 60.5(16) . 5_565
C87A_3 C94A_3 C71A_3 143.9(16) . 5_565
C82A_3 C94A_3 C71A_3 78.8(17) 5_565 5_565
C86A_3 C94A_3 C71A_3 150.9(16) 5_565 5_565
C85A_3 C95A_3 C78A_3 173(3) 5_565 5_565
C85A_3 C95A_3 C75A_3 61.9(16) 5_565 5_565
C78A_3 C95A_3 C75A_3 114(2) 5_565 5_565
C85A_3 C95A_3 C88A_3 121(3) 5_565 5_565
C78A_3 C95A_3 C88A_3 63.3(16) 5_565 5_565
C75A_3 C95A_3 C88A_3 175(3) 5_565 5_565
C85A_3 C95A_3 C96A_3 43.5(15) 5_565 .
C78A_3 C95A_3 C96A_3 131(3) 5_565 .
C75A_3 C95A_3 C96A_3 21.6(14) 5_565 .
C88A_3 C95A_3 C96A_3 158(3) 5_565 .
C85A_3 C95A_3 C97A_3 166(2) 5_565 .
C78A_3 C95A_3 C97A_3 8.7(15) 5_565 .
C75A_3 C95A_3 C97A_3 105(2) 5_565 .
C88A_3 C95A_3 C97A_3 71.9(19) 5_565 .
C96A_3 C95A_3 C97A_3 122(2) . .
C85A_3 C95A_3 C86A_3 81(2) 5_565 .
C78A_3 C95A_3 C86A_3 103(2) 5_565 .
C75A_3 C95A_3 C86A_3 142(3) 5_565 .
C88A_3 C95A_3 C86A_3 40.1(18) 5_565 .
C96A_3 C95A_3 C86A_3 122(3) . .
C97A_3 C95A_3 C86A_3 112(2) . .
C85A_3 C95A_3 C87A_3 60.9(16) 5_565 5_565
C78A_3 C95A_3 C87A_3 122(2) 5_565 5_565
C75A_3 C95A_3 C87A_3 122(2) 5_565 5_565
C88A_3 C95A_3 C87A_3 60.0(16) 5_565 5_565
C96A_3 C95A_3 C87A_3 101(2) . 5_565
C97A_3 C95A_3 C87A_3 130(2) . 5_565
C86A_3 C95A_3 C87A_3 20.7(16) . 5_565
C85A_3 C95A_3 C66A_3 117(2) 5_565 5_565
C78A_3 C95A_3 C66A_3 58.1(15) 5_565 5_565
C75A_3 C95A_3 C66A_3 55.7(13) 5_565 5_565
C88A_3 C95A_3 C66A_3 121(2) 5_565 5_565
C96A_3 C95A_3 C66A_3 73.7(19) . 5_565
C97A_3 C95A_3 C66A_3 49.5(15) . 5_565
C86A_3 C95A_3 C66A_3 159(3) . 5_565
C87A_3 C95A_3 C66A_3 163(3) 5_565 5_565
C75A_3 C96A_3 C85A_3 124(5) 5_565 5_565
C75A_3 C96A_3 C99A_3 53(3) 5_565 .
C85A_3 C96A_3 C99A_3 172(3) 5_565 .
C75A_3 C96A_3 C95A_3 74(4) 5_565 .
C85A_3 C96A_3 C95A_3 63(2) 5_565 .
C99A_3 C96A_3 C95A_3 110(2) . .
C75A_3 C96A_3 C90A_3 165(5) 5_565 .
C85A_3 C96A_3 C90A_3 62(2) 5_565 .
C99A_3 C96A_3 C90A_3 123(2) . .
C95A_3 C96A_3 C90A_3 119(2) . .
C75A_3 C96A_3 C64A_3 80(4) 5_565 5_565
C85A_3 C96A_3 C64A_3 155(3) 5_565 5_565
C99A_3 C96A_3 C64A_3 31.2(14) . 5_565
C95A_3 C96A_3 C64A_3 139(2) . 5_565
C90A_3 C96A_3 C64A_3 93(2) . 5_565
C75A_3 C96A_3 C66A_3 33(4) 5_565 5_565
C85A_3 C96A_3 C66A_3 119(2) 5_565 5_565
C99A_3 C96A_3 C66A_3 53.5(16) . 5_565
C95A_3 C96A_3 C66A_3 56.7(16) . 5_565
C90A_3 C96A_3 C66A_3 160.7(16) . 5_565
C64A_3 C96A_3 C66A_3 84.6(18) 5_565 5_565
C75A_3 C96A_3 C84A_3 166(4) 5_565 5_565
C85A_3 C96A_3 C84A_3 49.8(17) 5_565 5_565
C99A_3 C96A_3 C84A_3 135(2) . 5_565
C95A_3 C96A_3 C84A_3 108(2) . 5_565
C90A_3 C96A_3 C84A_3 12.3(13) . 5_565
C64A_3 C96A_3 C84A_3 105(2) 5_565 5_565
C66A_3 C96A_3 C84A_3 158.8(16) 5_565 5_565
C78A_3 C97A_3 C66A_3 134(10) 5_565 5_565
C78A_3 C97A_3 C103_3 154(10) 5_565 .
C66A_3 C97A_3 C103_3 53.2(15) 5_565 .
C78A_3 C97A_3 C80A_3 93(10) 5_565 5_565
C66A_3 C97A_3 C80A_3 124(2) 5_565 5_565
C103_3 C97A_3 C80A_3 71.7(18) . 5_565
C78A_3 C97A_3 C95A_3 63(10) 5_565 .
C66A_3 C97A_3 C95A_3 71(2) 5_565 .
C103_3 C97A_3 C95A_3 119(2) . .
C80A_3 C97A_3 C95A_3 145(2) 5_565 .
C78A_3 C97A_3 C77A_3 40(10) 5_565 .
C66A_3 C97A_3 C77A_3 155(2) 5_565 .
C103_3 C97A_3 C77A_3 120(2) . .
C80A_3 C97A_3 C77A_3 52.4(15) 5_565 .
C95A_3 C97A_3 C77A_3 99.3(17) . .
C78A_3 C97A_3 C88A_3 11(10) 5_565 5_565
C66A_3 C97A_3 C88A_3 123(2) 5_565 5_565
C103_3 C97A_3 C88A_3 153.2(19) . 5_565
C80A_3 C97A_3 C88A_3 101.7(17) 5_565 5_565
C95A_3 C97A_3 C88A_3 52.5(14) . 5_565
C77A_3 C97A_3 C88A_3 49.5(13) . 5_565
C64A_3 C98A_3 C71A_3 115(4) 5_565 5_565
C64A_3 C98A_3 C91A_3 95(3) 5_565 .
C71A_3 C98A_3 C91A_3 21.4(17) 5_565 .
C64A_3 C98A_3 C99A_3 23(2) 5_565 .
C71A_3 C98A_3 C99A_3 135(3) 5_565 .
C91A_3 C98A_3 C99A_3 114(2) . .
C64A_3 C98A_3 C62A_3 77(3) 5_565 5_565
C71A_3 C98A_3 C62A_3 164(3) 5_565 5_565
C91A_3 C98A_3 C62A_3 158(2) . 5_565
C99A_3 C98A_3 C62A_3 54.6(18) . 5_565
C64A_3 C98A_3 C101_3 148(4) 5_565 .
C71A_3 C98A_3 C101_3 95(3) 5_565 .
C91A_3 C98A_3 C101_3 111(3) . .
C99A_3 C98A_3 C101_3 124(3) . .
C62A_3 C98A_3 C101_3 71.6(19) 5_565 .
C64A_3 C98A_3 C70A_3 161(3) 5_565 5_565
C71A_3 C98A_3 C70A_3 53.7(19) 5_565 5_565
C91A_3 C98A_3 C70A_3 70(2) . 5_565
C99A_3 C98A_3 C70A_3 155(2) . 5_565
C62A_3 C98A_3 C70A_3 112(2) 5_565 5_565
C101_3 C98A_3 C70A_3 41.6(15) . 5_565
C64A_3 C99A_3 C75A_3 94(3) 5_565 5_565
C64A_3 C99A_3 C62A_3 86(3) 5_565 5_565
C75A_3 C99A_3 C62A_3 169(3) 5_565 5_565
C64A_3 C99A_3 C96A_3 76(3) 5_565 .
C75A_3 C99A_3 C96A_3 21.1(15) 5_565 .
C62A_3 C99A_3 C96A_3 151(2) 5_565 .
C64A_3 C99A_3 C98A_3 24(2) 5_565 .
C75A_3 C99A_3 C98A_3 115(2) 5_565 .
C62A_3 C99A_3 C98A_3 63.0(19) 5_565 .
C96A_3 C99A_3 C98A_3 95(2) . .
C64A_3 C99A_3 C102_3 139(4) 5_565 .
C75A_3 C99A_3 C102_3 124(3) 5_565 .
C62A_3 C99A_3 C102_3 54.1(19) 5_565 .
C96A_3 C99A_3 C102_3 135(2) . .
C98A_3 C99A_3 C102_3 115(3) . .
C64A_3 C99A_3 C66A_3 152(3) 5_565 5_565
C75A_3 C99A_3 C66A_3 61.5(16) 5_565 5_565
C62A_3 C99A_3 C66A_3 116(2) 5_565 5_565
C96A_3 C99A_3 C66A_3 77(2) . 5_565
C98A_3 C99A_3 C66A_3 157(2) . 5_565
C102_3 C99A_3 C66A_3 62.2(19) . 5_565
C64A_3 C99A_3 C61A_3 142(4) 5_565 5_565
C75A_3 C99A_3 C61A_3 118(2) 5_565 5_565
C62A_3 C99A_3 C61A_3 58.5(15) 5_565 5_565
C96A_3 C99A_3 C61A_3 129(2) . 5_565
C98A_3 C99A_3 C61A_3 118(3) . 5_565
C102_3 C99A_3 C61A_3 5.6(16) . 5_565
C66A_3 C99A_3 C61A_3 57.4(13) 5_565 5_565
C69A_3 C100_3 C70A_3 97(3) 5_565 5_565
C69A_3 C100_3 C94A_3 139(3) 5_565 .
C70A_3 C100_3 C94A_3 46.6(19) 5_565 .
C69A_3 C100_3 C101_3 43(2) 5_565 .
C70A_3 C100_3 C101_3 55(2) 5_565 .
C94A_3 C100_3 C101_3 100(2) . .
C69A_3 C100_3 C114_3 73(3) 5_565 .
C70A_3 C100_3 C114_3 157(3) 5_565 .
C94A_3 C100_3 C114_3 132(2) . .
C101_3 C100_3 C114_3 114(3) . .
C69A_3 C100_3 C68A_3 66(3) 5_565 5_565
C70A_3 C100_3 C68A_3 151(2) 5_565 5_565
C94A_3 C100_3 C68A_3 135(2) . 5_565
C101_3 C100_3 C68A_3 107(2) . 5_565
C114_3 C100_3 C68A_3 7(2) . 5_565
C69A_3 C100_3 C81A_3 143(3) 5_565 5_565
C70A_3 C100_3 C81A_3 58.1(19) 5_565 5_565
C94A_3 C100_3 C81A_3 13.1(17) . 5_565
C101_3 C100_3 C81A_3 109(2) . 5_565
C114_3 C100_3 C81A_3 119(2) . 5_565
C68A_3 C100_3 C81A_3 122(2) 5_565 5_565
C69A_3 C100_3 C76A_3 110(3) 5_565 5_565
C70A_3 C100_3 C76A_3 133(2) 5_565 5_565
C94A_3 C100_3 C76A_3 91.3(19) . 5_565
C101_3 C100_3 C76A_3 140(2) . 5_565
C114_3 C100_3 C76A_3 41.0(18) . 5_565
C68A_3 C100_3 C76A_3 45.8(11) 5_565 5_565
C81A_3 C100_3 C76A_3 78.3(17) 5_565 5_565
C69A_3 C101_3 C70A_3 82(2) 5_565 5_565
C69A_3 C101_3 C57A_3 77(2) 5_565 5_565
C70A_3 C101_3 C57A_3 155(2) 5_565 5_565
C69A_3 C101_3 C100_3 35.5(19) 5_565 .
C70A_3 C101_3 C100_3 46.7(18) 5_565 .
C57A_3 C101_3 C100_3 112(2) 5_565 .
C69A_3 C101_3 C98A_3 155(2) 5_565 .
C70A_3 C101_3 C98A_3 85(2) 5_565 .
C57A_3 C101_3 C98A_3 109(2) 5_565 .
C100_3 C101_3 C98A_3 129(2) . .
C69A_3 C101_3 C105_3 64(3) 5_565 .
C70A_3 C101_3 C105_3 141(3) 5_565 .
C57A_3 C101_3 C105_3 14.0(18) 5_565 .
C100_3 C101_3 C105_3 98(2) . .
C98A_3 C101_3 C105_3 119(3) . .
C69A_3 C101_3 C62A_3 129(3) 5_565 5_565
C70A_3 C101_3 C62A_3 137(2) 5_565 5_565
C57A_3 C101_3 C62A_3 55.1(14) 5_565 5_565
C100_3 C101_3 C62A_3 156(2) . 5_565
C98A_3 C101_3 C62A_3 54.2(16) . 5_565
C105_3 C101_3 C62A_3 67(2) . 5_565
C69A_3 C101_3 C71A_3 133(3) 5_565 5_565
C70A_3 C101_3 C71A_3 54.3(16) 5_565 5_565
C57A_3 C101_3 C71A_3 137(2) 5_565 5_565
C100_3 C101_3 C71A_3 100(2) . 5_565
C98A_3 C101_3 C71A_3 30.6(13) . 5_565
C105_3 C101_3 C71A_3 145(2) . 5_565
C62A_3 C101_3 C71A_3 84.5(14) 5_565 5_565
C61A_3 C102_3 C62A_3 148(10) 5_565 5_565
C61A_3 C102_3 C104_3 95(10) 5_565 .
C62A_3 C102_3 C104_3 68(2) 5_565 .
C61A_3 C102_3 C99A_3 120(10) 5_565 .
C62A_3 C102_3 C99A_3 57(2) 5_565 .
C104_3 C102_3 C99A_3 122(3) . .
C61A_3 C102_3 C103_3 21(10) 5_565 .
C62A_3 C102_3 C103_3 155(3) 5_565 .
C104_3 C102_3 C103_3 116(2) . .
C99A_3 C102_3 C103_3 106(2) . .
C61A_3 C102_3 C66A_3 66(10) 5_565 5_565
C62A_3 C102_3 C66A_3 117(2) 5_565 5_565
C104_3 C102_3 C66A_3 152(2) . 5_565
C99A_3 C102_3 C66A_3 60.2(18) . 5_565
C103_3 C102_3 C66A_3 47.3(15) . 5_565
C61A_3 C102_3 C60A_3 41(10) 5_565 5_565
C62A_3 C102_3 C60A_3 127(3) 5_565 5_565
C104_3 C102_3 C60A_3 59.0(18) . 5_565
C99A_3 C102_3 C60A_3 156(2) . 5_565
C103_3 C102_3 C60A_3 59.9(15) . 5_565
C66A_3 C102_3 C60A_3 106.9(17) 5_565 5_565
C66A_3 C103_3 C61A_3 71.7(17) 5_565 5_565
C66A_3 C103_3 C97A_3 57.9(17) 5_565 .
C61A_3 C103_3 C97A_3 128(2) 5_565 .
C66A_3 C103_3 C106_3 157(2) 5_565 .
C61A_3 C103_3 C106_3 99(2) 5_565 .
C97A_3 C103_3 C106_3 122(2) . .
C66A_3 C103_3 C102_3 69(2) 5_565 .
C61A_3 C103_3 C102_3 3(2) 5_565 .
C97A_3 C103_3 C102_3 126(2) . .
C106_3 C103_3 C102_3 101(2) . .
C66A_3 C103_3 C60A_3 132(2) 5_565 5_565
C61A_3 C103_3 C60A_3 60.7(13) 5_565 5_565
C97A_3 C103_3 C60A_3 160.0(18) . 5_565
C106_3 C103_3 C60A_3 40.6(13) . 5_565
C102_3 C103_3 C60A_3 63.3(17) . 5_565
C66A_3 C103_3 C65A_3 162(2) 5_565 5_565
C61A_3 C103_3 C65A_3 118(2) 5_565 5_565
C97A_3 C103_3 C65A_3 108(2) . 5_565
C106_3 C103_3 C65A_3 20.6(13) . 5_565
C102_3 C103_3 C65A_3 121(2) . 5_565
C60A_3 C103_3 C65A_3 58.5(14) 5_565 5_565
C66A_3 C103_3 C78A_3 59.5(15) 5_565 5_565
C61A_3 C103_3 C78A_3 128(2) 5_565 5_565
C97A_3 C103_3 C78A_3 4(2) . 5_565
C106_3 C103_3 C78A_3 119(2) . 5_565
C102_3 C103_3 C78A_3 126(2) . 5_565
C60A_3 C103_3 C78A_3 157(2) 5_565 5_565
C65A_3 C103_3 C78A_3 105.3(17) 5_565 5_565
C66A_3 C103_3 C80A_3 112(2) 5_565 5_565
C61A_3 C103_3 C80A_3 158(2) 5_565 5_565
C97A_3 C103_3 C80A_3 54.4(18) . 5_565
C106_3 C103_3 C80A_3 69.9(18) . 5_565
C102_3 C103_3 C80A_3 160.3(19) . 5_565
C60A_3 C103_3 C80A_3 110(2) 5_565 5_565
C65A_3 C103_3 C80A_3 53.1(11) 5_565 5_565
C78A_3 C103_3 C80A_3 52.5(11) 5_565 5_565
C57A_3 C104_3 C58A_3 65.2(16) 5_565 5_565
C57A_3 C104_3 C102_3 111(3) 5_565 .
C58A_3 C104_3 C102_3 162.4(19) 5_565 .
C57A_3 C104_3 C61A_3 116(2) 5_565 5_565
C58A_3 C104_3 C61A_3 159.3(18) 5_565 5_565
C102_3 C104_3 C61A_3 7.0(16) . 5_565
C57A_3 C104_3 C107_3 141(3) 5_565 .
C58A_3 C104_3 C107_3 77(2) 5_565 .
C102_3 C104_3 C107_3 103(2) . .
C61A_3 C104_3 C107_3 96(2) 5_565 .
C57A_3 C104_3 C105_3 14.0(18) 5_565 .
C58A_3 C104_3 C105_3 51.8(19) 5_565 .
C102_3 C104_3 C105_3 122(3) . .
C61A_3 C104_3 C105_3 127(3) 5_565 .
C107_3 C104_3 C105_3 127(3) . .
C57A_3 C104_3 C60A_3 167.5(18) 5_565 5_565
C58A_3 C104_3 C60A_3 115(2) 5_565 5_565
C102_3 C104_3 C60A_3 65.5(19) . 5_565
C61A_3 C104_3 C60A_3 59.0(14) 5_565 5_565
C107_3 C104_3 C60A_3 38.0(15) . 5_565
C105_3 C104_3 C60A_3 159(2) . 5_565
C57A_3 C104_3 C62A_3 59.5(15) 5_565 5_565
C58A_3 C104_3 C62A_3 123(2) 5_565 5_565
C102_3 C104_3 C62A_3 51.3(18) . 5_565
C61A_3 C104_3 C62A_3 57.5(15) 5_565 5_565
C107_3 C104_3 C62A_3 151(2) . 5_565
C105_3 C104_3 C62A_3 72(2) . 5_565
C60A_3 C104_3 C62A_3 116(2) 5_565 5_565
C57A_3 C104_3 C59A_3 122(2) 5_565 5_565
C58A_3 C104_3 C59A_3 57.9(14) 5_565 5_565
C102_3 C104_3 C59A_3 121(2) . 5_565
C61A_3 C104_3 C59A_3 114(2) 5_565 5_565
C107_3 C104_3 C59A_3 18.9(14) . 5_565
C105_3 C104_3 C59A_3 109(2) . 5_565
C60A_3 C104_3 C59A_3 56.8(15) 5_565 5_565
C62A_3 C104_3 C59A_3 160.8(15) 5_565 5_565
C57A_3 C105_3 C58A_3 124(7) 5_565 5_565
C57A_3 C105_3 C69A_3 103(7) 5_565 5_565
C58A_3 C105_3 C69A_3 132(3) 5_565 5_565
C57A_3 C105_3 C101_3 63(7) 5_565 .
C58A_3 C105_3 C101_3 162(4) 5_565 .
C69A_3 C105_3 C101_3 41.3(15) 5_565 .
C57A_3 C105_3 C104_3 66(7) 5_565 .
C58A_3 C105_3 C104_3 61(2) 5_565 .
C69A_3 C105_3 C104_3 152(3) 5_565 .
C101_3 C105_3 C104_3 117(3) . .
C57A_3 C105_3 C113_3 175(10) 5_565 .
C58A_3 C105_3 C113_3 55(2) 5_565 .
C69A_3 C105_3 C113_3 78(2) 5_565 .
C101_3 C105_3 C113_3 119(3) . .
C104_3 C105_3 C113_3 115(3) . .
C57A_3 C105_3 C62A_3 24(8) 5_565 5_565
C58A_3 C105_3 C62A_3 116(2) 5_565 5_565
C69A_3 C105_3 C62A_3 104(2) 5_565 5_565
C101_3 C105_3 C62A_3 63.0(19) . 5_565
C104_3 C105_3 C62A_3 55.3(18) . 5_565
C113_3 C105_3 C62A_3 160(3) . 5_565
C57A_3 C105_3 C63A_3 170(8) 5_565 5_565
C58A_3 C105_3 C63A_3 45.9(15) 5_565 5_565
C69A_3 C105_3 C63A_3 86(2) 5_565 5_565
C101_3 C105_3 C63A_3 125(2) . 5_565
C104_3 C105_3 C63A_3 104(2) . 5_565
C113_3 C105_3 C63A_3 12.0(17) . 5_565
C62A_3 C105_3 C63A_3 149(2) 5_565 5_565
C65A_3 C106_3 C60A_3 142(5) 5_565 5_565
C65A_3 C106_3 C103_3 90(5) 5_565 .
C60A_3 C106_3 C103_3 75(2) 5_565 .
C65A_3 C106_3 C93A_3 48(3) 5_565 .
C60A_3 C106_3 C93A_3 168(3) 5_565 .
C103_3 C106_3 C93A_3 116(2) . .
C65A_3 C106_3 C107_3 153(5) 5_565 .
C60A_3 C106_3 C107_3 39.5(17) 5_565 .
C103_3 C106_3 C107_3 111(2) . .
C93A_3 C106_3 C107_3 128(2) . .
C65A_3 C106_3 C74A_3 79(4) 5_565 5_565
C60A_3 C106_3 C74A_3 134(3) 5_565 5_565
C103_3 C106_3 C74A_3 140(2) . 5_565
C93A_3 C106_3 C74A_3 33.7(14) . 5_565
C107_3 C106_3 C74A_3 95(2) . 5_565
C65A_3 C106_3 C80A_3 42(4) 5_565 5_565
C60A_3 C106_3 C80A_3 136(3) 5_565 5_565
C103_3 C106_3 C80A_3 61.1(15) . 5_565
C93A_3 C106_3 C80A_3 55.6(15) . 5_565
C107_3 C106_3 C80A_3 165(2) . 5_565
C74A_3 C106_3 C80A_3 86.3(18) 5_565 5_565
C65A_3 C106_3 C59A_3 152(5) 5_565 5_565
C60A_3 C106_3 C59A_3 48.1(15) 5_565 5_565
C103_3 C106_3 C59A_3 116.6(19) . 5_565
C93A_3 C106_3 C59A_3 119.9(18) . 5_565
C107_3 C106_3 C59A_3 9.0(14) . 5_565
C74A_3 C106_3 C59A_3 86.3(16) 5_565 5_565
C80A_3 C106_3 C59A_3 160.6(16) 5_565 5_565
C65A_3 C106_3 C61A_3 127(5) 5_565 5_565
C60A_3 C106_3 C61A_3 39.7(16) 5_565 5_565
C103_3 C106_3 C61A_3 38.6(12) . 5_565
C93A_3 C106_3 C61A_3 147.4(18) . 5_565
C107_3 C106_3 C61A_3 72.1(18) . 5_565
C74A_3 C106_3 C61A_3 144(2) 5_565 5_565
C80A_3 C106_3 C61A_3 98.0(16) 5_565 5_565
C59A_3 C106_3 C61A_3 78.0(13) 5_565 5_565
C59A_3 C107_3 C60A_3 165(7) 5_565 5_565
C59A_3 C107_3 C104_3 93(5) 5_565 .
C60A_3 C107_3 C104_3 73(3) 5_565 .
C59A_3 C107_3 C109_3 25(4) 5_565 .
C60A_3 C107_3 C109_3 158(3) 5_565 .
C104_3 C107_3 C109_3 111(3) . .
C59A_3 C107_3 C106_3 143(6) 5_565 .
C60A_3 C107_3 C106_3 43.3(18) 5_565 .
C104_3 C107_3 C106_3 108(2) . .
C109_3 C107_3 C106_3 119(3) . .
C59A_3 C107_3 C67A_3 60(4) 5_565 5_565
C60A_3 C107_3 C67A_3 129(3) 5_565 5_565
C104_3 C107_3 C67A_3 140(3) . 5_565
C109_3 C107_3 C67A_3 36.0(17) . 5_565
C106_3 C107_3 C67A_3 85(2) . 5_565
C59A_3 C107_3 C58A_3 42(4) 5_565 5_565
C60A_3 C107_3 C58A_3 123(3) 5_565 5_565
C104_3 C107_3 C58A_3 50.4(17) . 5_565
C109_3 C107_3 C58A_3 62.5(19) . 5_565
C106_3 C107_3 C58A_3 145(3) . 5_565
C67A_3 C107_3 C58A_3 97.3(19) 5_565 5_565
C59A_3 C107_3 C65A_3 143(5) 5_565 5_565
C60A_3 C107_3 C65A_3 46.1(18) 5_565 5_565
C104_3 C107_3 C65A_3 114(2) . 5_565
C109_3 C107_3 C65A_3 118(2) . 5_565
C106_3 C107_3 C65A_3 7.1(13) . 5_565
C67A_3 C107_3 C65A_3 83.0(16) 5_565 5_565
C58A_3 C107_3 C65A_3 152(2) 5_565 5_565
C67A_3 C108_3 C72A_3 114(4) 5_565 5_565
C67A_3 C108_3 C110_3 141(3) 5_565 .
C72A_3 C108_3 C110_3 28(2) 5_565 .
C67A_3 C108_3 C89A_3 75(3) 5_565 .
C72A_3 C108_3 C89A_3 131(4) 5_565 .
C110_3 C108_3 C89A_3 119(3) . .
C67A_3 C108_3 C109_3 40(2) 5_565 .
C72A_3 C108_3 C109_3 79(3) 5_565 .
C110_3 C108_3 C109_3 107(3) . .
C89A_3 C108_3 C109_3 112(3) . .
C67A_3 C108_3 C74A_3 52(2) 5_565 5_565
C72A_3 C108_3 C74A_3 129(4) 5_565 5_565
C110_3 C108_3 C74A_3 130(2) . 5_565
C89A_3 C108_3 C74A_3 24.5(13) . 5_565
C109_3 C108_3 C74A_3 88(2) . 5_565
C67A_3 C108_3 C89A_3 144(3) 5_565 5_565
C72A_3 C108_3 C89A_3 46(2) 5_565 5_565
C110_3 C108_3 C89A_3 21.9(16) . 5_565
C89A_3 C108_3 C89A_3 97(2) . 5_565
C109_3 C108_3 C89A_3 122(2) . 5_565
C74A_3 C108_3 C89A_3 112(2) 5_565 5_565
C67A_3 C108_3 C110_3 95(3) 5_565 5_565
C72A_3 C108_3 C110_3 118(4) 5_565 5_565
C110_3 C108_3 C110_3 100(3) . 5_565
C89A_3 C108_3 C110_3 20.2(11) . 5_565
C109_3 C108_3 C110_3 129(2) . 5_565
C74A_3 C108_3 C110_3 43.0(11) 5_565 5_565
C89A_3 C108_3 C110_3 77.9(18) 5_565 5_565
C67A_3 C109_3 C59A_3 95(3) 5_565 5_565
C67A_3 C109_3 C107_3 84(3) 5_565 .
C59A_3 C109_3 C107_3 12.0(18) 5_565 .
C67A_3 C109_3 C111_3 137(3) 5_565 .
C59A_3 C109_3 C111_3 121(3) 5_565 .
C107_3 C109_3 C111_3 129(3) . .
C67A_3 C109_3 C108_3 34.7(19) 5_565 .
C59A_3 C109_3 C108_3 130(3) 5_565 .
C107_3 C109_3 C108_3 118(3) . .
C111_3 C109_3 C108_3 105(3) . .
C67A_3 C109_3 C72A_3 67(2) 5_565 5_565
C59A_3 C109_3 C72A_3 153(3) 5_565 5_565
C107_3 C109_3 C72A_3 143(3) . 5_565
C111_3 C109_3 C72A_3 71(2) . 5_565
C108_3 C109_3 C72A_3 34.6(17) . 5_565
C67A_3 C109_3 C58A_3 147(3) 5_565 5_565
C59A_3 C109_3 C58A_3 58(2) 5_565 5_565
C107_3 C109_3 C58A_3 68(2) . 5_565
C111_3 C109_3 C58A_3 63(2) . 5_565
C108_3 C109_3 C58A_3 160(3) . 5_565
C72A_3 C109_3 C58A_3 129(2) 5_565 5_565
C67A_3 C109_3 C73A_3 115(3) 5_565 5_565
C59A_3 C109_3 C73A_3 141(3) 5_565 5_565
C107_3 C109_3 C73A_3 147(3) . 5_565
C111_3 C109_3 C73A_3 22.8(14) . 5_565
C108_3 C109_3 C73A_3 82(2) . 5_565
C72A_3 C109_3 C73A_3 48.0(12) 5_565 5_565
C58A_3 C109_3 C73A_3 85.0(18) 5_565 5_565
C72A_3 C110_3 C89A_3 136(6) 5_565 5_565
C72A_3 C110_3 C74A_3 133(5) 5_565 .
C89A_3 C110_3 C74A_3 29(3) 5_565 .
C72A_3 C110_3 C112_3 79(4) 5_565 .
C89A_3 C110_3 C112_3 117(4) 5_565 .
C74A_3 C110_3 C112_3 88(2) . .
C72A_3 C110_3 C108_3 33(3) 5_565 .
C89A_3 C110_3 C108_3 117(4) 5_565 .
C74A_3 C110_3 C108_3 134(3) . .
C112_3 C110_3 C108_3 112(3) . .
C72A_3 C110_3 C73A_3 59(3) 5_565 5_565
C89A_3 C110_3 C73A_3 135(3) 5_565 5_565
C74A_3 C110_3 C73A_3 107(2) . 5_565
C112_3 C110_3 C73A_3 21.3(14) . 5_565
C108_3 C110_3 C73A_3 92(2) . 5_565
C72A_3 C110_3 C93A_3 132(4) 5_565 5_565
C89A_3 C110_3 C93A_3 55(3) 5_565 5_565
C74A_3 C110_3 C93A_3 28.5(13) . 5_565
C112_3 C110_3 C93A_3 63.3(19) . 5_565
C108_3 C110_3 C93A_3 154(2) . 5_565
C73A_3 C110_3 C93A_3 84.2(19) 5_565 5_565
C72A_3 C110_3 C108_3 105(4) 5_565 5_565
C89A_3 C110_3 C108_3 38(3) 5_565 5_565
C74A_3 C110_3 C108_3 63.0(19) . 5_565
C112_3 C110_3 C108_3 145(2) . 5_565
C108_3 C110_3 C108_3 80(3) . 5_565
C73A_3 C110_3 C108_3 149.2(18) 5_565 5_565
C93A_3 C110_3 C108_3 91.3(18) 5_565 5_565
C73A_3 C111_3 C63A_3 117(5) 5_565 5_565
C73A_3 C111_3 C109_3 116(4) 5_565 .
C63A_3 C111_3 C109_3 125(4) 5_565 .
C73A_3 C111_3 C113_3 127(4) 5_565 .
C63A_3 C111_3 C113_3 12(2) 5_565 .
C109_3 C111_3 C113_3 113(3) . .
C73A_3 C111_3 C112_3 8(2) 5_565 .
C63A_3 C111_3 C112_3 116(4) 5_565 .
C109_3 C111_3 C112_3 112(3) . .
C113_3 C111_3 C112_3 126(3) . .
C73A_3 C111_3 C58A_3 165(4) 5_565 5_565
C63A_3 C111_3 C58A_3 59(2) 5_565 5_565
C109_3 C111_3 C58A_3 65(2) . 5_565
C113_3 C111_3 C58A_3 47.9(19) . 5_565
C112_3 C111_3 C58A_3 157(3) . 5_565
C73A_3 C111_3 C72A_3 58(2) 5_565 5_565
C63A_3 C111_3 C72A_3 158(4) 5_565 5_565
C109_3 C111_3 C72A_3 58.1(19) . 5_565
C113_3 C111_3 C72A_3 156(3) . 5_565
C112_3 C111_3 C72A_3 54.4(19) . 5_565
C58A_3 C111_3 C72A_3 120(2) 5_565 5_565
C73A_3 C112_3 C79A_3 126(6) 5_565 5_565
C73A_3 C112_3 C110_3 106(5) 5_565 .
C79A_3 C112_3 C110_3 126(3) 5_565 .
C73A_3 C112_3 C115_3 115(5) 5_565 .
C79A_3 C112_3 C115_3 13(2) 5_565 .
C110_3 C112_3 C115_3 138(3) . .
C73A_3 C112_3 C111_3 11(3) 5_565 .
C79A_3 C112_3 C111_3 124(4) 5_565 .
C110_3 C112_3 C111_3 103(3) . .
C115_3 C112_3 C111_3 115(3) . .
C73A_3 C112_3 C72A_3 76(4) 5_565 5_565
C79A_3 C112_3 C72A_3 147(4) 5_565 5_565
C110_3 C112_3 C72A_3 30.6(15) . 5_565
C115_3 C112_3 C72A_3 158(4) . 5_565
C111_3 C112_3 C72A_3 72(2) . 5_565
C73A_3 C112_3 C93A_3 165(5) 5_565 5_565
C79A_3 C112_3 C93A_3 57.9(19) 5_565 5_565
C110_3 C112_3 C93A_3 67.9(19) . 5_565
C115_3 C112_3 C93A_3 71(2) . 5_565
C111_3 C112_3 C93A_3 155(3) . 5_565
C72A_3 C112_3 C93A_3 95(2) 5_565 5_565
C73A_3 C112_3 C89A_3 125(5) 5_565 5_565
C79A_3 C112_3 C89A_3 104(3) 5_565 5_565
C110_3 C112_3 C89A_3 22.0(12) . 5_565
C115_3 C112_3 C89A_3 117(2) . 5_565
C111_3 C112_3 C89A_3 120(3) . 5_565
C72A_3 C112_3 C89A_3 48.7(13) 5_565 5_565
C93A_3 C112_3 C89A_3 46.6(11) 5_565 5_565
C73A_3 C112_3 C74A_3 142(5) 5_565 .
C79A_3 C112_3 C74A_3 80(2) 5_565 .
C110_3 C112_3 C74A_3 45.8(13) . .
C115_3 C112_3 C74A_3 93(2) . .
C111_3 C112_3 C74A_3 134(3) . .
C72A_3 C112_3 C74A_3 69.8(18) 5_565 .
C93A_3 C112_3 C74A_3 25.3(11) 5_565 .
C89A_3 C112_3 C74A_3 23.7(11) 5_565 .
C73A_3 C112_3 C63A_3 26(3) 5_565 5_565
C79A_3 C112_3 C63A_3 101(3) 5_565 5_565
C110_3 C112_3 C63A_3 124(3) . 5_565
C115_3 C112_3 C63A_3 92(2) . 5_565
C111_3 C112_3 C63A_3 22.9(17) . 5_565
C72A_3 C112_3 C63A_3 93(2) 5_565 5_565
C93A_3 C112_3 C63A_3 148(3) 5_565 5_565
C89A_3 C112_3 C63A_3 137(2) 5_565 5_565
C74A_3 C112_3 C63A_3 142(3) . 5_565
C63A_3 C113_3 C68A_3 99(5) 5_565 5_565
C63A_3 C113_3 C58A_3 91(5) 5_565 5_565
C68A_3 C113_3 C58A_3 148(3) 5_565 5_565
C63A_3 C113_3 C114_3 104(5) 5_565 .
C68A_3 C113_3 C114_3 4(2) 5_565 .
C58A_3 C113_3 C114_3 147(3) 5_565 .
C63A_3 C113_3 C111_3 17(4) 5_565 .
C68A_3 C113_3 C111_3 113(3) 5_565 .
C58A_3 C113_3 C111_3 74(2) 5_565 .
C114_3 C113_3 C111_3 117(3) . .
C63A_3 C113_3 C105_3 138(6) 5_565 .
C68A_3 C113_3 C105_3 102(3) 5_565 .
C58A_3 C113_3 C105_3 54(2) 5_565 .
C114_3 C113_3 C105_3 99(3) . .
C111_3 C113_3 C105_3 123(3) . .
C63A_3 C113_3 C69A_3 145(5) 5_565 5_565
C68A_3 C113_3 C69A_3 55.5(17) 5_565 5_565
C58A_3 C113_3 C69A_3 100(2) 5_565 5_565
C114_3 C113_3 C69A_3 52.0(19) . 5_565
C111_3 C113_3 C69A_3 145(3) . 5_565
C105_3 C113_3 C69A_3 47.7(18) . 5_565
C63A_3 C113_3 C57A_3 139(5) 5_565 5_565
C68A_3 C113_3 C57A_3 103(2) 5_565 5_565
C58A_3 C113_3 C57A_3 53.5(16) 5_565 5_565
C114_3 C113_3 C57A_3 100(2) . 5_565
C111_3 C113_3 C57A_3 123(3) . 5_565
C105_3 C113_3 C57A_3 1(2) . 5_565
C69A_3 C113_3 C57A_3 48.0(11) 5_565 5_565
C63A_3 C113_3 C73A_3 8(3) 5_565 5_565
C68A_3 C113_3 C73A_3 94(2) 5_565 5_565
C58A_3 C113_3 C73A_3 92(2) 5_565 5_565
C114_3 C113_3 C73A_3 99(2) . 5_565
C111_3 C113_3 C73A_3 18.9(15) . 5_565
C105_3 C113_3 C73A_3 135(3) . 5_565
C69A_3 C113_3 C73A_3 137.1(19) 5_565 5_565
C57A_3 C113_3 C73A_3 136(2) 5_565 5_565
C68A_3 C114_3 C76A_3 119(10) 5_565 5_565
C68A_3 C114_3 C116_3 94(10) 5_565 .
C76A_3 C114_3 C116_3 31.0(18) 5_565 .
C68A_3 C114_3 C100_3 124(10) 5_565 .
C76A_3 C114_3 C100_3 92(3) 5_565 .
C116_3 C114_3 C100_3 123(3) . .
C68A_3 C114_3 C113_3 22(10) 5_565 .
C76A_3 C114_3 C113_3 140(3) 5_565 .
C116_3 C114_3 C113_3 116(3) . .
C100_3 C114_3 C113_3 110(3) . .
C68A_3 C114_3 C69A_3 93(10) 5_565 5_565
C76A_3 C114_3 C69A_3 122(3) 5_565 5_565
C116_3 C114_3 C69A_3 148(3) . 5_565
C100_3 C114_3 C69A_3 34.2(15) . 5_565
C113_3 C114_3 C69A_3 76(2) . 5_565
C68A_3 C114_3 C63A_3 4(10) 5_565 5_565
C76A_3 C114_3 C63A_3 121(3) 5_565 5_565
C116_3 C114_3 C63A_3 95(2) . 5_565
C100_3 C114_3 C63A_3 126(3) . 5_565
C113_3 C114_3 C63A_3 20.5(15) . 5_565
C69A_3 C114_3 C63A_3 94(2) 5_565 5_565
C79A_3 C115_3 C77A_3 123(7) 5_565 5_565
C79A_3 C115_3 C80A_3 84(5) 5_565 .
C77A_3 C115_3 C80A_3 58(2) 5_565 .
C79A_3 C115_3 C116_3 128(7) 5_565 .
C77A_3 C115_3 C116_3 47.8(19) 5_565 .
C80A_3 C115_3 C116_3 105(3) . .
C79A_3 C115_3 C112_3 29(4) 5_565 .
C77A_3 C115_3 C112_3 140(4) 5_565 .
C80A_3 C115_3 C112_3 113(3) . .
C116_3 C115_3 C112_3 116(3) . .
C79A_3 C115_3 C73A_3 46(4) 5_565 5_565
C77A_3 C115_3 C73A_3 135(3) 5_565 5_565
C80A_3 C115_3 C73A_3 129(3) . 5_565
C116_3 C115_3 C73A_3 99(2) . 5_565
C112_3 C115_3 C73A_3 19.0(15) . 5_565
C79A_3 C115_3 C93A_3 34(4) 5_565 5_565
C77A_3 C115_3 C93A_3 107(2) 5_565 5_565
C80A_3 C115_3 C93A_3 54.1(18) . 5_565
C116_3 C115_3 C93A_3 142(3) . 5_565
C112_3 C115_3 C93A_3 61.2(19) . 5_565
C73A_3 C115_3 C93A_3 79.6(19) 5_565 5_565
C76A_3 C116_3 C77A_3 105(3) 5_565 5_565
C76A_3 C116_3 C114_3 65(3) 5_565 .
C77A_3 C116_3 C114_3 157(3) 5_565 .
C76A_3 C116_3 C115_3 152(4) 5_565 .
C77A_3 C116_3 C115_3 53(2) 5_565 .
C114_3 C116_3 C115_3 128(3) . .
C76A_3 C116_3 C88A_3 46(3) 5_565 .
C77A_3 C116_3 C88A_3 61.2(19) 5_565 .
C114_3 C116_3 C88A_3 111(3) . .
C115_3 C116_3 C88A_3 114(2) . .
C76A_3 C116_3 C68A_3 73(3) 5_565 5_565
C77A_3 C116_3 C68A_3 153(3) 5_565 5_565
C114_3 C116_3 C68A_3 10(2) . 5_565
C115_3 C116_3 C68A_3 118(3) . 5_565
C88A_3 C116_3 C68A_3 118(2) . 5_565
C76A_3 C116_3 C79A_3 145(4) 5_565 5_565
C77A_3 C116_3 C79A_3 56.9(19) 5_565 5_565
C114_3 C116_3 C79A_3 119(2) . 5_565
C115_3 C116_3 C79A_3 12.7(19) . 5_565
C88A_3 C116_3 C79A_3 116(2) . 5_565
C68A_3 C116_3 C79A_3 109(2) 5_565 5_565

loop_
_geom_bond_atom_site_label_1
_geom_bond_atom_site_label_2
_geom_bond_distance
_geom_bond_site_symmetry_2
In1_1 In1_1 1.8232(19) 26_566
In1_1 C16_1 2.205(13) .
In1_1 N1_1 2.231(5) .
In1_1 N1_1 2.232(5) 11_554
In1_1 N1_1 2.269(4) 26_566
In1_1 N1_1 2.269(4) 20_657
N1_1 C1_1 1.365(7) .
N1_1 C4_1 1.382(7) .
N1_1 In1_1 2.268(4) 26_566
Fe1_1 C7_1 2.022(5) .
Fe1_1 C8_1 2.023(5) .
Fe1_1 C12_1 2.039(5) .
Fe1_1 C9_1 2.040(5) .
Fe1_1 C14_1 2.045(5) .
Fe1_1 C15_1 2.047(5) .
Fe1_1 C13_1 2.057(5) .
Fe1_1 C11_1 2.071(6) .
Fe1_1 C10_1 2.080(5) .
Fe1_1 C6_1 2.096(5) .
C1_1 C5_1 1.406(7) 26_566
C1_1 C2_1 1.442(7) .
C2_1 C3_1 1.353(7) .
C2_1 H2_1 0.9500 .
C3_1 C4_1 1.436(7) .
C3_1 H3_1 0.9500 .
C4_1 C5_1 1.419(7) .
C5_1 C1_1 1.406(7) 20_657
C5_1 C6_1 1.500(7) .
C6_1 C7_1 1.426(7) .
C6_1 C10_1 1.439(7) .
C7_1 C8_1 1.412(7) .
C7_1 H7_1 0.9500 .
C8_1 C9_1 1.409(8) .
C8_1 H8_1 0.9500 .
C9_1 C10_1 1.435(7) .
C9_1 H9_1 0.9500 .
C10_1 H10_1 0.9500 .
C11_1 C12_1 1.432(8) .
C11_1 C15_1 1.434(8) .
C11_1 H11_1 0.9500 .
C12_1 C13_1 1.410(9) .
C12_1 H12_1 0.9500 .
C13_1 C14_1 1.430(8) .
C13_1 H13_1 0.9500 .
C14_1 C15_1 1.402(9) .
C14_1 H14_1 0.9500 .
C15_1 H15_1 0.9500 .
Fe2_1 C24_1 1.99(3) .
Fe2_1 C23_1 1.99(3) .
Fe2_1 C21_1 2.03(3) .
Fe2_1 C17_1 2.067(12) 11_554
Fe2_1 C22_1 2.09(4) .
Fe2_1 C18_1 2.099(14) 11_554
Fe2_1 C16_1 2.108(8) .
Fe2_1 C18_1 2.118(15) .
Fe2_1 C25_1 2.134(14) .
Fe2_1 C17_1 2.174(16) .
C16_1 C17_1 1.373(14) .
C16_1 C17_1 1.373(14) 11_554
C16_1 Fe2_1 2.108(8) 11_554
C17_1 C18_1 1.45(2) .
C17_1 Fe2_1 2.067(12) 11_554
C17_1 H17_1 0.9500 .
C18_1 C18_1 1.38(3) 11_554
C18_1 C18_1 1.84(2) 16
C18_1 Fe2_1 2.099(14) 11_554
C18_1 H18_1 0.9500 .
C21_1 C22_1 1.45(2) .
C21_1 C25_1 1.457(18) .
C21_1 H21_1 0.9500 .
C22_1 C23_1 1.43(2) .
C22_1 H22_1 0.9500 .
C23_1 C24_1 1.379(19) .
C23_1 H23_1 0.9500 .
C24_1 C25_1 1.444(18) .
C24_1 H24_1 0.9500 .
C25_1 H25_1 0.9500 .
C26A_2 C34A_2 1.432(18) .
C26A_2 C31A_2 1.442(16) .
C26A_2 C27A_2 1.456(17) .
C27A_2 C28A_2 1.464(17) .
C27A_2 C32A_2 1.49(3) .
C28A_2 C29A_2 1.426(16) .
C28A_2 C40A_2 1.438(19) .
C29A_2 C42A_2 1.429(17) .
C29A_2 C30A_2 1.458(18) .
C30A_2 C49A_2 1.432(18) .
C30A_2 C31A_2 1.438(18) .
C31A_2 C37A_2 1.430(19) .
C32A_2 C38A_2 1.402(17) .
C32A_2 C33A_2 1.427(17) .
C33A_2 C34A_2 1.411(18) .
C33A_2 C43A_2 1.413(17) .
C34A_2 C35A_2 1.43(2) .
C35A_2 C45A_2 1.44(2) .
C35A_2 C36A_2 1.443(18) .
C36A_2 C37A_2 1.440(19) .
C36A_2 C47A_2 1.451(17) .
C37A_2 C48A_2 1.437(18) .
C38A_2 C52A_2 1.426(19) .
C38A_2 C39A_2 1.469(18) .
C39A_2 C50A_2 1.39(4) 16
C39A_2 C40A_2 1.43(2) .
C40A_2 C41A_2 1.45(2) .
C41A_2 C49A_2 1.42(3) 16
C41A_2 C42A_2 1.442(19) .
C42A_2 C42A_2 1.35(4) 16
C43A_2 C44A_2 1.424(16) .
C43A_2 C51A_2 1.436(17) .
C44A_2 C45A_2 1.429(18) .
C44A_2 C54A_2 1.428(19) .
C45A_2 C46A_2 1.421(18) .
C46A_2 C55A_2 1.36(3) 16
C46A_2 C47A_2 1.441(19) .
C47A_2 C53A_2 1.406(16) .
C48A_2 C49A_2 1.417(19) .
C48A_2 C50A_2 1.419(18) .
C49A_2 C41A_2 1.42(3) 16
C50A_2 C53A_2 1.384(18) .
C50A_2 C39A_2 1.39(4) 16
C51A_2 C52A_2 1.415(19) .
C51A_2 C55A_2 1.429(19) .
C52A_2 C53A_2 1.34(4) 16
C53A_2 C52A_2 1.34(4) 16
C54A_2 C54A_2 1.39(6) 16
C54A_2 C55A_2 1.44(2) .
C55A_2 C46A_2 1.36(3) 16
C26B_2 C27B_2 1.440(19) .
C26B_2 C29B_2 1.466(18) .
C26B_2 C43B_2 1.49(3) .
C27B_2 C28B_2 1.417(19) .
C27B_2 C35B_2 1.420(17) .
C28B_2 C34B_2 1.399(19) .
C28B_2 C38B_2 1.441(18) .
C29B_2 C34B_2 1.42(3) .
C29B_2 C30B_2 1.429(18) .
C30B_2 C31B_2 1.417(17) .
C30B_2 C45B_2 1.449(18) .
C31B_2 C32B_2 1.409(15) .
C31B_2 C50B_2 1.424(19) .
C32B_2 C47B_2 1.407(17) .
C32B_2 C33B_2 1.459(18) .
C33B_2 C34B_2 1.414(18) .
C33B_2 C40B_2 1.429(17) .
C35B_2 C36B_2 1.414(18) .
C35B_2 C41B_2 1.451(18) .
C36B_2 C44B_2 1.33(3) 16
C36B_2 C37B_2 1.399(18) .
C37B_2 C38B_2 1.418(17) .
C37B_2 C56B_2 1.42(3) 16
C38B_2 C39B_2 1.425(18) .
C39B_2 C40B_2 1.430(17) .
C39B_2 C54B_2 1.465(17) .
C40B_2 C46B_2 1.448(18) .
C41B_2 C43B_2 1.416(18) 16
C41B_2 C41B_2 1.435(19) 16
C43B_2 C41B_2 1.416(18) 16
C43B_2 C44B_2 1.458(17) .
C44B_2 C36B_2 1.33(3) 16
C44B_2 C45B_2 1.429(18) .
C45B_2 C53B_2 1.419(18) .
C46B_2 C51B_2 1.391(17) .
C46B_2 C47B_2 1.406(18) .
C47B_2 C48B_2 1.384(17) .
C48B_2 C52B_2 1.39(4) 16
C48B_2 C49B_2 1.436(18) .
C49B_2 C50B_2 1.416(19) .
C49B_2 C55B_2 1.60(3) 16
C50B_2 C53B_2 1.422(19) .
C51B_2 C55B_2 1.428(17) .
C51B_2 C52B_2 1.430(17) .
C52B_2 C48B_2 1.39(4) 16
C52B_2 C52B_2 1.51(6) 16
C53B_2 C56B_2 1.387(17) .
C54B_2 C55B_2 1.374(18) .
C54B_2 C56B_2 1.43(3) 16
C55B_2 C49B_2 1.60(3) 16
C56B_2 C37B_2 1.42(3) 16
C56B_2 C54B_2 1.43(3) 16
C57A_3 C105_3 0.35(4) 5_565
C57A_3 C101_3 1.30(4) 5_565
C57A_3 C104_3 1.33(4) 5_565
C57A_3 C62A_3 1.408(18) .
C57A_3 C69A_3 1.442(19) .
C57A_3 C58A_3 1.458(18) .
C57A_3 C113_3 1.80(4) 5_565
C58A_3 C105_3 1.23(4) 5_565
C58A_3 C113_3 1.25(4) 5_565
C58A_3 C104_3 1.37(3) 5_565
C58A_3 C63A_3 1.397(18) .
C58A_3 C59A_3 1.407(18) .
C58A_3 C111_3 1.62(4) 5_565
C58A_3 C109_3 1.66(4) 5_565
C58A_3 C107_3 1.73(4) 5_565
C59A_3 C107_3 0.49(3) 5_565
C59A_3 C109_3 1.00(3) 5_565
C59A_3 C60A_3 1.417(18) .
C59A_3 C67A_3 1.446(19) .
C59A_3 C104_3 1.52(4) 5_565
C59A_3 C106_3 1.88(3) 5_565
C60A_3 C107_3 0.93(3) 5_565
C60A_3 C106_3 1.01(3) 5_565
C60A_3 C61A_3 1.414(18) .
C60A_3 C104_3 1.45(4) 5_565
C60A_3 C65A_3 1.457(19) .
C60A_3 C103_3 1.49(3) 5_565
C60A_3 C102_3 1.54(4) 5_565
C61A_3 C102_3 0.17(4) 5_565
C61A_3 C103_3 1.28(3) 5_565
C61A_3 C62A_3 1.401(18) .
C61A_3 C104_3 1.42(4) 5_565
C61A_3 C66A_3 1.447(19) .
C61A_3 C99A_3 1.53(4) 5_565
C61A_3 C106_3 2.03(3) 5_565
C62A_3 C102_3 1.25(4) 5_565
C62A_3 C99A_3 1.30(3) 5_565
C62A_3 C98A_3 1.42(3) 5_565
C62A_3 C64A_3 1.460(18) .
C62A_3 C104_3 1.49(3) 5_565
C62A_3 C101_3 1.66(4) 5_565
C62A_3 C105_3 1.72(4) 5_565
C63A_3 C113_3 0.60(4) 5_565
C63A_3 C111_3 0.86(4) 5_565
C63A_3 C68A_3 1.430(19) .
C63A_3 C73A_3 1.442(18) .
C63A_3 C114_3 1.68(5) 5_565
C63A_3 C105_3 1.94(4) 5_565
C63A_3 C112_3 1.99(4) 5_565
C64A_3 C99A_3 0.76(3) 5_565
C64A_3 C98A_3 0.78(3) 5_565
C64A_3 C71A_3 1.405(18) .
C64A_3 C96A_3 1.43(3) 5_565
C64A_3 C75A_3 1.435(18) .
C64A_3 C91A_3 1.67(3) 5_565
C65A_3 C106_3 0.53(3) 5_565
C65A_3 C93A_3 1.14(3) 5_565
C65A_3 C80A_3 1.397(19) .
C65A_3 C74A_3 1.462(19) .
C65A_3 C103_3 1.49(4) 5_565
C65A_3 C107_3 1.94(3) 5_565
C66A_3 C103_3 1.19(3) 5_565
C66A_3 C97A_3 1.25(3) 5_565
C66A_3 C75A_3 1.378(19) .
C66A_3 C78A_3 1.420(19) .
C66A_3 C99A_3 1.48(3) 5_565
C66A_3 C102_3 1.51(4) 5_565
C66A_3 C95A_3 1.56(3) 5_565
C66A_3 C96A_3 1.79(4) 5_565
C67A_3 C108_3 0.86(3) 5_565
C67A_3 C109_3 0.96(4) 5_565
C67A_3 C74A_3 1.464(19) .
C67A_3 C72A_3 1.472(18) .
C67A_3 C89A_3 1.47(4) 5_565
C67A_3 C107_3 1.63(4) 5_565
C68A_3 C114_3 0.25(5) 5_565
C68A_3 C113_3 1.20(5) 5_565
C68A_3 C76A_3 1.409(19) .
C68A_3 C116_3 1.43(4) 5_565
C68A_3 C69A_3 1.455(19) .
C68A_3 C100_3 1.58(4) 5_565
C69A_3 C100_3 0.84(3) 5_565
C69A_3 C101_3 0.97(3) 5_565
C69A_3 C105_3 1.32(4) 5_565
C69A_3 C70A_3 1.415(18) .
C69A_3 C114_3 1.42(4) 5_565
C69A_3 C113_3 1.75(4) 5_565
C70A_3 C94A_3 1.02(3) 5_565
C70A_3 C100_3 1.05(3) 5_565
C70A_3 C101_3 1.17(3) 5_565
C70A_3 C81A_3 1.419(19) .
C70A_3 C71A_3 1.422(18) .
C70A_3 C98A_3 1.75(3) 5_565
C70A_3 C91A_3 1.84(4) 5_565
C70A_3 C92A_3 1.92(3) 5_565
C71A_3 C91A_3 0.67(3) 5_565
C71A_3 C98A_3 0.89(3) 5_565
C71A_3 C83A_3 1.402(19) .
C71A_3 C101_3 1.74(4) 5_565
C71A_3 C92A_3 1.77(4) 5_565
C71A_3 C90A_3 1.95(3) 5_565
C71A_3 C94A_3 1.97(4) 5_565
C72A_3 C110_3 0.76(3) 5_565
C72A_3 C108_3 0.90(4) 5_565
C72A_3 C89A_3 1.455(14) .
C72A_3 C73A_3 1.459(19) .
C72A_3 C112_3 1.47(4) 5_565
C72A_3 C109_3 1.55(4) 5_565
C72A_3 C111_3 1.72(4) 5_565
C72A_3 C74A_3 2.00(3) 5_565
C73A_3 C112_3 0.64(3) 5_565
C73A_3 C111_3 0.83(3) 5_565
C73A_3 C79A_3 1.501(18) .
C73A_3 C110_3 1.70(4) 5_565
C73A_3 C115_3 1.80(4) 5_565
C73A_3 C109_3 1.93(4) 5_565
C73A_3 C113_3 2.04(4) 5_565
C74A_3 C89A_3 0.80(3) 5_565
C74A_3 C93A_3 0.84(3) 5_565
C74A_3 C110_3 1.403(19) .
C74A_3 C106_3 1.47(3) 5_565
C74A_3 C108_3 1.83(4) 5_565
C74A_3 C112_3 1.96(4) .
C74A_3 C72A_3 2.00(3) 5_565
C75A_3 C96A_3 0.53(3) 5_565
C75A_3 C99A_3 1.17(3) 5_565
C75A_3 C95A_3 1.37(4) 5_565
C75A_3 C85A_3 1.382(18) .
C75A_3 C90A_3 1.93(3) 5_565
C76A_3 C116_3 0.72(4) 5_565
C76A_3 C88A_3 1.05(3) 5_565
C76A_3 C114_3 1.27(4) 5_565
C76A_3 C86A_3 1.41(2) .
C76A_3 C77A_3 1.432(19) .
C76A_3 C87A_3 1.82(4) 5_565
C76A_3 C100_3 1.94(4) 5_565
C77A_3 C116_3 1.07(3) 5_565
C77A_3 C115_3 1.15(4) 5_565
C77A_3 C80A_3 1.25(3) 5_565
C77A_3 C78A_3 1.28(4) 5_565
C77A_3 C88A_3 1.30(3) 5_565
C77A_3 C97A_3 1.440(19) .
C77A_3 C79A_3 1.474(19) .
C78A_3 C97A_3 0.23(4) 5_565
C78A_3 C77A_3 1.28(4) 5_565
C78A_3 C95A_3 1.34(4) 5_565
C78A_3 C80A_3 1.419(19) .
C78A_3 C88A_3 1.421(19) .
C78A_3 C103_3 1.59(4) 5_565
C79A_3 C115_3 0.49(4) 5_565
C79A_3 C112_3 1.03(4) 5_565
C79A_3 C80A_3 1.43(3) 5_565
C79A_3 C93A_3 1.430(18) .
C79A_3 C116_3 1.75(4) 5_565
C80A_3 C77A_3 1.25(3) 5_565
C80A_3 C115_3 1.40(2) .
C80A_3 C97A_3 1.39(4) 5_565
C80A_3 C79A_3 1.43(3) 5_565
C80A_3 C93A_3 1.50(4) 5_565
C80A_3 C103_3 1.62(3) 5_565
C80A_3 C106_3 1.74(4) 5_565
C81A_3 C94A_3 0.44(4) 5_565
C81A_3 C87A_3 1.04(4) 5_565
C81A_3 C92A_3 1.35(5) 5_565
C81A_3 C86A_3 1.43(2) .
C81A_3 C82A_3 1.434(19) .
C81A_3 C100_3 1.66(4) 5_565
C81A_3 C85A_3 2.00(3) 5_565
C82A_3 C92A_3 0.54(3) 5_565
C82A_3 C84A_3 0.93(3) 5_565
C82A_3 C90A_3 1.394(19) .
C82A_3 C83A_3 1.411(19) .
C82A_3 C94A_3 1.63(4) 5_565
C82A_3 C85A_3 1.73(4) 5_565
C82A_3 C91A_3 1.90(3) 5_565
C82A_3 C87A_3 1.92(4) 5_565
C82A_3 C83A_3 2.00(4) 5_565
C83A_3 C91A_3 0.76(3) 5_565
C83A_3 C92A_3 1.04(4) 5_565
C83A_3 C90A_3 1.20(4) 5_565
C83A_3 C84A_3 1.374(19) .
C83A_3 C84A_3 1.96(4) 5_565
C83A_3 C82A_3 2.00(4) 5_565
C84A_3 C90A_3 0.55(3) 5_565
C84A_3 C82A_3 0.93(3) 5_565
C84A_3 C85A_3 1.420(19) .
C84A_3 C92A_3 1.429(19) .
C84A_3 C91A_3 1.79(3) 5_565
C84A_3 C96A_3 1.85(4) 5_565
C84A_3 C83A_3 1.96(4) 5_565
C85A_3 C96A_3 1.02(3) 5_565
C85A_3 C90A_3 1.30(4) 5_565
C85A_3 C95A_3 1.31(3) 5_565
C85A_3 C87A_3 1.427(18) .
C85A_3 C82A_3 1.73(4) 5_565
C85A_3 C86A_3 1.78(4) 5_565
C85A_3 C81A_3 2.00(3) 5_565
C86A_3 C87A_3 0.53(4) 5_565
C86A_3 C88A_3 0.96(4) 5_565
C86A_3 C95A_3 1.431(19) .
C86A_3 C94A_3 1.76(4) 5_565
C86A_3 C85A_3 1.78(4) 5_565
C87A_3 C86A_3 0.53(4) 5_565
C87A_3 C81A_3 1.04(4) 5_565
C87A_3 C88A_3 1.434(19) .
C87A_3 C94A_3 1.436(19) .
C87A_3 C95A_3 1.49(4) 5_565
C87A_3 C76A_3 1.82(4) 5_565
C87A_3 C82A_3 1.92(4) 5_565
C88A_3 C86A_3 0.96(4) 5_565
C88A_3 C76A_3 1.05(3) 5_565
C88A_3 C77A_3 1.30(3) 5_565
C88A_3 C95A_3 1.37(3) 5_565
C88A_3 C116_3 1.422(19) .
C88A_3 C97A_3 1.64(4) 5_565
C89A_3 C110_3 0.81(3) 5_565
C89A_3 C74A_3 0.80(3) 5_565
C89A_3 C108_3 1.430(19) .
C89A_3 C93A_3 1.438(19) .
C89A_3 C67A_3 1.47(4) 5_565
C89A_3 C112_3 1.92(4) 5_565
C89A_3 C108_3 1.93(4) 5_565
C90A_3 C84A_3 0.55(3) 5_565
C90A_3 C83A_3 1.20(4) 5_565
C90A_3 C85A_3 1.30(4) 5_565
C90A_3 C91A_3 1.395(19) .
C90A_3 C96A_3 1.422(19) .
C90A_3 C92A_3 1.88(3) 5_565
C90A_3 C75A_3 1.93(3) 5_565
C90A_3 C71A_3 1.95(3) 5_565
C91A_3 C71A_3 0.67(3) 5_565
C91A_3 C83A_3 0.76(3) 5_565
C91A_3 C92A_3 1.398(19) .
C91A_3 C98A_3 1.410(19) .
C91A_3 C64A_3 1.67(4) 5_565
C91A_3 C84A_3 1.79(3) 5_565
C91A_3 C70A_3 1.84(4) 5_565
C91A_3 C82A_3 1.90(3) 5_565
C92A_3 C82A_3 0.54(3) 5_565
C92A_3 C83A_3 1.04(4) 5_565
C92A_3 C81A_3 1.35(5) 5_565
C92A_3 C94A_3 1.400(19) .
C92A_3 C71A_3 1.77(4) 5_565
C92A_3 C90A_3 1.88(3) 5_565
C92A_3 C70A_3 1.92(3) 5_565
C93A_3 C74A_3 0.84(3) 5_565
C93A_3 C65A_3 1.14(3) 5_565
C93A_3 C106_3 1.426(19) .
C93A_3 C80A_3 1.50(4) 5_565
C93A_3 C112_3 1.68(4) 5_565
C93A_3 C110_3 1.74(3) 5_565
C93A_3 C115_3 1.81(4) 5_565
C94A_3 C81A_3 0.44(4) 5_565
C94A_3 C70A_3 1.02(3) 5_565
C94A_3 C100_3 1.395(19) .
C94A_3 C82A_3 1.63(4) 5_565
C94A_3 C86A_3 1.76(4) 5_565
C94A_3 C71A_3 1.97(4) 5_565
C95A_3 C85A_3 1.31(3) 5_565
C95A_3 C78A_3 1.34(4) 5_565
C95A_3 C75A_3 1.37(4) 5_565
C95A_3 C88A_3 1.37(3) 5_565
C95A_3 C96A_3 1.420(19) .
C95A_3 C97A_3 1.424(19) .
C95A_3 C87A_3 1.49(4) 5_565
C95A_3 C66A_3 1.56(3) 5_565
C96A_3 C75A_3 0.53(3) 5_565
C96A_3 C85A_3 1.02(3) 5_565
C96A_3 C99A_3 1.405(19) .
C96A_3 C64A_3 1.43(3) 5_565
C96A_3 C66A_3 1.79(4) 5_565
C96A_3 C84A_3 1.85(4) 5_565
C97A_3 C78A_3 0.23(4) 5_565
C97A_3 C66A_3 1.25(3) 5_565
C97A_3 C103_3 1.381(17) .
C97A_3 C80A_3 1.39(4) 5_565
C97A_3 C88A_3 1.64(4) 5_565
C98A_3 C64A_3 0.78(3) 5_565
C98A_3 C71A_3 0.89(3) 5_565
C98A_3 C99A_3 1.414(19) .
C98A_3 C62A_3 1.42(3) 5_565
C98A_3 C101_3 1.421(19) .
C98A_3 C70A_3 1.76(3) 5_565
C99A_3 C64A_3 0.76(3) 5_565
C99A_3 C75A_3 1.17(3) 5_565
C99A_3 C62A_3 1.30(3) 5_565
C99A_3 C102_3 1.439(19) .
C99A_3 C66A_3 1.48(3) 5_565
C99A_3 C61A_3 1.53(4) 5_565
C100_3 C69A_3 0.84(3) 5_565
C100_3 C70A_3 1.05(3) 5_565
C100_3 C101_3 1.409(19) .
C100_3 C114_3 1.42(2) .
C100_3 C68A_3 1.58(4) 5_565
C100_3 C81A_3 1.66(4) 5_565
C100_3 C76A_3 1.94(4) 5_565
C101_3 C69A_3 0.97(3) 5_565
C101_3 C70A_3 1.17(3) 5_565
C101_3 C57A_3 1.30(4) 5_565
C101_3 C105_3 1.43(2) .
C101_3 C62A_3 1.66(4) 5_565
C101_3 C71A_3 1.74(4) 5_565
C102_3 C61A_3 0.17(4) 5_565
C102_3 C62A_3 1.25(4) 5_565
C102_3 C104_3 1.394(19) .
C102_3 C103_3 1.443(19) .
C102_3 C66A_3 1.51(4) 5_565
C102_3 C60A_3 1.54(4) 5_565
C103_3 C66A_3 1.19(3) 5_565
C103_3 C61A_3 1.28(3) 5_565
C103_3 C106_3 1.399(18) .
C103_3 C60A_3 1.49(3) 5_565
C103_3 C65A_3 1.49(4) 5_565
C103_3 C78A_3 1.59(4) 5_565
C103_3 C80A_3 1.62(3) 5_565
C104_3 C57A_3 1.33(4) 5_565
C104_3 C58A_3 1.37(3) 5_565
C104_3 C61A_3 1.42(4) 5_565
C104_3 C107_3 1.42(2) .
C104_3 C105_3 1.44(2) .
C104_3 C60A_3 1.45(4) 5_565
C104_3 C62A_3 1.49(3) 5_565
C104_3 C59A_3 1.52(4) 5_565
C105_3 C57A_3 0.35(4) 5_565
C105_3 C58A_3 1.23(4) 5_565
C105_3 C69A_3 1.32(4) 5_565
C105_3 C113_3 1.45(2) .
C105_3 C62A_3 1.72(4) 5_565
C105_3 C63A_3 1.94(4) 5_565
C106_3 C65A_3 0.53(3) 5_565
C106_3 C60A_3 1.01(3) 5_565
C106_3 C107_3 1.457(19) .
C106_3 C74A_3 1.47(3) 5_565
C106_3 C80A_3 1.74(4) 5_565
C106_3 C59A_3 1.88(3) 5_565
C106_3 C61A_3 2.03(3) 5_565
C107_3 C59A_3 0.49(3) 5_565
C107_3 C60A_3 0.93(3) 5_565
C107_3 C109_3 1.42(2) .
C107_3 C67A_3 1.63(4) 5_565
C107_3 C58A_3 1.73(4) 5_565
C107_3 C65A_3 1.94(3) 5_565
C108_3 C67A_3 0.86(3) 5_565
C108_3 C72A_3 0.90(4) 5_565
C108_3 C110_3 1.428(19) .
C108_3 C109_3 1.45(2) .
C108_3 C74A_3 1.83(4) 5_565
C108_3 C89A_3 1.93(4) 5_565
C108_3 C110_3 1.98(4) 5_565
C109_3 C67A_3 0.96(4) 5_565
C109_3 C59A_3 1.00(3) 5_565
C109_3 C111_3 1.43(2) .
C109_3 C72A_3 1.55(4) 5_565
C109_3 C58A_3 1.66(4) 5_565
C109_3 C73A_3 1.93(4) 5_565
C110_3 C72A_3 0.76(3) 5_565
C110_3 C89A_3 0.81(3) 5_565
C110_3 C112_3 1.41(2) .
C110_3 C73A_3 1.70(4) 5_565
C110_3 C93A_3 1.74(3) 5_565
C110_3 C108_3 1.98(4) 5_565
C111_3 C73A_3 0.83(3) 5_565
C111_3 C63A_3 0.86(4) 5_565
C111_3 C113_3 1.43(2) .
C111_3 C112_3 1.45(2) .
C111_3 C58A_3 1.62(4) 5_565
C111_3 C72A_3 1.72(4) 5_565
C112_3 C73A_3 0.64(3) 5_565
C112_3 C79A_3 1.03(4) 5_565
C112_3 C115_3 1.43(2) .
C112_3 C72A_3 1.47(4) 5_565
C112_3 C93A_3 1.68(4) 5_565
C112_3 C89A_3 1.92(4) 5_565
C112_3 C63A_3 1.99(4) 5_565
C113_3 C63A_3 0.60(4) 5_565
C113_3 C68A_3 1.20(5) 5_565
C113_3 C58A_3 1.25(4) 5_565
C113_3 C114_3 1.43(2) .
C113_3 C69A_3 1.75(4) 5_565
C113_3 C57A_3 1.80(4) 5_565
C113_3 C73A_3 2.04(4) 5_565
C114_3 C68A_3 0.25(5) 5_565
C114_3 C76A_3 1.27(4) 5_565
C114_3 C116_3 1.396(19) .
C114_3 C69A_3 1.42(4) 5_565
C114_3 C63A_3 1.68(5) 5_565
C115_3 C79A_3 0.49(4) 5_565
C115_3 C77A_3 1.15(4) 5_565
C115_3 C116_3 1.42(2) .
C115_3 C73A_3 1.80(4) 5_565
C115_3 C93A_3 1.81(4) 5_565
C116_3 C76A_3 0.72(4) 5_565
C116_3 C77A_3 1.07(3) 5_565
C116_3 C68A_3 1.43(4) 5_565
C116_3 C79A_3 1.75(4) 5_565

loop_
_geom_torsion_atom_site_label_1
_geom_torsion_atom_site_label_2
_geom_torsion_atom_site_label_3
_geom_torsion_atom_site_label_4
_geom_torsion
_geom_torsion_site_symmetry_1
_geom_torsion_site_symmetry_4
C4_1 N1_1 C1_1 C5_1 175.3(5) . 26_566
In1_1 N1_1 C1_1 C5_1 -42.3(8) . 26_566
In1_1 N1_1 C1_1 C5_1 14.4(8) 26_566 26_566
C4_1 N1_1 C1_1 C2_1 -5.8(6) . .
In1_1 N1_1 C1_1 C2_1 136.7(4) . .
In1_1 N1_1 C1_1 C2_1 -166.6(4) 26_566 .
N1_1 C1_1 C2_1 C3_1 4.2(6) . .
C5_1 C1_1 C2_1 C3_1 -176.8(5) 26_566 .
C1_1 C2_1 C3_1 C4_1 -1.0(6) . .
C1_1 N1_1 C4_1 C5_1 -173.8(5) . .
In1_1 N1_1 C4_1 C5_1 44.7(6) . .
In1_1 N1_1 C4_1 C5_1 -12.6(7) 26_566 .
C1_1 N1_1 C4_1 C3_1 5.2(6) . .
In1_1 N1_1 C4_1 C3_1 -136.4(4) . .
In1_1 N1_1 C4_1 C3_1 166.4(4) 26_566 .
C2_1 C3_1 C4_1 N1_1 -2.5(6) . .
C2_1 C3_1 C4_1 C5_1 176.5(5) . .
N1_1 C4_1 C5_1 C1_1 -13.5(8) . 20_657
C3_1 C4_1 C5_1 C1_1 167.7(5) . 20_657
N1_1 C4_1 C5_1 C6_1 173.0(5) . .
C3_1 C4_1 C5_1 C6_1 -5.9(8) . .
C1_1 C5_1 C6_1 C7_1 146.4(5) 20_657 .
C4_1 C5_1 C6_1 C7_1 -39.8(7) . .
C1_1 C5_1 C6_1 C10_1 -43.3(7) 20_657 .
C4_1 C5_1 C6_1 C10_1 130.5(5) . .
C1_1 C5_1 C6_1 Fe1_1 53.2(7) 20_657 .
C4_1 C5_1 C6_1 Fe1_1 -133.0(5) . .
C10_1 C6_1 C7_1 C8_1 -2.5(5) . .
C5_1 C6_1 C7_1 C8_1 169.3(5) . .
Fe1_1 C6_1 C7_1 C8_1 -60.4(3) . .
C10_1 C6_1 C7_1 Fe1_1 57.9(3) . .
C5_1 C6_1 C7_1 Fe1_1 -130.2(5) . .
C6_1 C7_1 C8_1 C9_1 2.5(6) . .
Fe1_1 C7_1 C8_1 C9_1 -59.8(3) . .
C6_1 C7_1 C8_1 Fe1_1 62.3(4) . .
C7_1 C8_1 C9_1 C10_1 -1.5(5) . .
Fe1_1 C8_1 C9_1 C10_1 -60.8(3) . .
C7_1 C8_1 C9_1 Fe1_1 59.3(3) . .
C8_1 C9_1 C10_1 C6_1 -0.1(5) . .
Fe1_1 C9_1 C10_1 C6_1 -59.5(3) . .
C8_1 C9_1 C10_1 Fe1_1 59.5(3) . .
C7_1 C6_1 C10_1 C9_1 1.6(5) . .
C5_1 C6_1 C10_1 C9_1 -170.3(4) . .
Fe1_1 C6_1 C10_1 C9_1 58.1(3) . .
C7_1 C6_1 C10_1 Fe1_1 -56.5(3) . .
C5_1 C6_1 C10_1 Fe1_1 131.6(5) . .
C15_1 C11_1 C12_1 C13_1 2.0(6) . .
Fe1_1 C11_1 C12_1 C13_1 60.3(4) . .
C15_1 C11_1 C12_1 Fe1_1 -58.4(4) . .
C11_1 C12_1 C13_1 C14_1 -1.4(6) . .
Fe1_1 C12_1 C13_1 C14_1 59.1(3) . .
C11_1 C12_1 C13_1 Fe1_1 -60.5(4) . .
C12_1 C13_1 C14_1 C15_1 0.3(5) . .
Fe1_1 C13_1 C14_1 C15_1 59.4(4) . .
C12_1 C13_1 C14_1 Fe1_1 -59.1(3) . .
C13_1 C14_1 C15_1 C11_1 1.0(6) . .
Fe1_1 C14_1 C15_1 C11_1 60.4(4) . .
C13_1 C14_1 C15_1 Fe1_1 -59.4(3) . .
C12_1 C11_1 C15_1 C14_1 -1.8(6) . .
Fe1_1 C11_1 C15_1 C14_1 -60.0(4) . .
C12_1 C11_1 C15_1 Fe1_1 58.2(4) . .
C17_1 C16_1 C17_1 C18_1 1.2(7) 11_554 .
Fe2_1 C16_1 C17_1 C18_1 63.2(9) 11_554 .
Fe2_1 C16_1 C17_1 C18_1 -58.0(10) . .
In1_1 C16_1 C17_1 C18_1 -178.8(7) . .
C17_1 C16_1 C17_1 Fe2_1 -62.0(3) 11_554 11_554
Fe2_1 C16_1 C17_1 Fe2_1 -121.2(5) . 11_554
In1_1 C16_1 C17_1 Fe2_1 118.0(3) . 11_554
C17_1 C16_1 C17_1 Fe2_1 59.2(4) 11_554 .
Fe2_1 C16_1 C17_1 Fe2_1 121.2(5) 11_554 .
In1_1 C16_1 C17_1 Fe2_1 -120.8(4) . .
C16_1 C17_1 C18_1 C18_1 -3.1(19) . 11_554
Fe2_1 C17_1 C18_1 C18_1 61.1(14) 11_554 11_554
Fe2_1 C17_1 C18_1 C18_1 -61.5(15) . 11_554
C16_1 C17_1 C18_1 C18_1 153(5) . 16
Fe2_1 C17_1 C18_1 C18_1 -142(6) 11_554 16
Fe2_1 C17_1 C18_1 C18_1 95(6) . 16
C16_1 C17_1 C18_1 Fe2_1 -64.2(7) . 11_554
Fe2_1 C17_1 C18_1 Fe2_1 -122.6(5) . 11_554
C16_1 C17_1 C18_1 Fe2_1 58.4(8) . .
Fe2_1 C17_1 C18_1 Fe2_1 122.6(5) 11_554 .
C25_1 C21_1 C22_1 C23_1 9(4) . .
Fe2_1 C21_1 C22_1 C23_1 -55(3) . .
C25_1 C21_1 C22_1 Fe2_1 64(2) . .
C21_1 C22_1 C23_1 C24_1 -5(4) . .
Fe2_1 C22_1 C23_1 C24_1 -61(2) . .
C21_1 C22_1 C23_1 Fe2_1 56(3) . .
C22_1 C23_1 C24_1 C25_1 0(4) . .
Fe2_1 C23_1 C24_1 C25_1 -63.5(18) . .
C22_1 C23_1 C24_1 Fe2_1 63(3) . .
C23_1 C24_1 C25_1 C21_1 6(3) . .
Fe2_1 C24_1 C25_1 C21_1 -54.4(16) . .
C23_1 C24_1 C25_1 Fe2_1 60(2) . .
C22_1 C21_1 C25_1 C24_1 -9(3) . .
Fe2_1 C21_1 C25_1 C24_1 53.6(15) . .
C22_1 C21_1 C25_1 Fe2_1 -63(3) . .
C34A_2 C26A_2 C27A_2 C28A_2 -138(3) . .
C31A_2 C26A_2 C27A_2 C28A_2 -8(3) . .
C34A_2 C26A_2 C27A_2 C32A_2 6(3) . .
C31A_2 C26A_2 C27A_2 C32A_2 137(2) . .
C26A_2 C27A_2 C28A_2 C29A_2 4(3) . .
C32A_2 C27A_2 C28A_2 C29A_2 -135.5(18) . .
C26A_2 C27A_2 C28A_2 C40A_2 140(2) . .
C32A_2 C27A_2 C28A_2 C40A_2 0(3) . .
C40A_2 C28A_2 C29A_2 C42A_2 4(2) . .
C27A_2 C28A_2 C29A_2 C42A_2 142.7(17) . .
C40A_2 C28A_2 C29A_2 C30A_2 -136(2) . .
C27A_2 C28A_2 C29A_2 C30A_2 3(3) . .
C28A_2 C29A_2 C30A_2 C49A_2 149.2(19) . .
C42A_2 C29A_2 C30A_2 C49A_2 16(3) . .
C28A_2 C29A_2 C30A_2 C31A_2 -8(3) . .
C42A_2 C29A_2 C30A_2 C31A_2 -141(2) . .
C49A_2 C30A_2 C31A_2 C37A_2 -10(3) . .
C29A_2 C30A_2 C31A_2 C37A_2 147(2) . .
C49A_2 C30A_2 C31A_2 C26A_2 -153(2) . .
C29A_2 C30A_2 C31A_2 C26A_2 4(4) . .
C34A_2 C26A_2 C31A_2 C37A_2 3(4) . .
C27A_2 C26A_2 C31A_2 C37A_2 -127(3) . .
C34A_2 C26A_2 C31A_2 C30A_2 134(3) . .
C27A_2 C26A_2 C31A_2 C30A_2 4(4) . .
C26A_2 C27A_2 C32A_2 C38A_2 -141(2) . .
C28A_2 C27A_2 C32A_2 C38A_2 2(3) . .
C26A_2 C27A_2 C32A_2 C33A_2 -4(2) . .
C28A_2 C27A_2 C32A_2 C33A_2 138(2) . .
C38A_2 C32A_2 C33A_2 C34A_2 138(3) . .
C27A_2 C32A_2 C33A_2 C34A_2 1(3) . .
C38A_2 C32A_2 C33A_2 C43A_2 -10(3) . .
C27A_2 C32A_2 C33A_2 C43A_2 -147(2) . .
C43A_2 C33A_2 C34A_2 C35A_2 2(5) . .
C32A_2 C33A_2 C34A_2 C35A_2 -146(3) . .
C43A_2 C33A_2 C34A_2 C26A_2 151(2) . .
C32A_2 C33A_2 C34A_2 C26A_2 3(4) . .
C31A_2 C26A_2 C34A_2 C33A_2 -141(3) . .
C27A_2 C26A_2 C34A_2 C33A_2 -5(4) . .
C31A_2 C26A_2 C34A_2 C35A_2 7(5) . .
C27A_2 C26A_2 C34A_2 C35A_2 143(3) . .
C33A_2 C34A_2 C35A_2 C45A_2 4(5) . .
C26A_2 C34A_2 C35A_2 C45A_2 -138(3) . .
C33A_2 C34A_2 C35A_2 C36A_2 134(3) . .
C26A_2 C34A_2 C35A_2 C36A_2 -8(5) . .
C34A_2 C35A_2 C36A_2 C37A_2 -1(4) . .
C45A_2 C35A_2 C36A_2 C37A_2 134(2) . .
C34A_2 C35A_2 C36A_2 C47A_2 -136(3) . .
C45A_2 C35A_2 C36A_2 C47A_2 0(4) . .
C30A_2 C31A_2 C37A_2 C48A_2 7(3) . .
C26A_2 C31A_2 C37A_2 C48A_2 145(2) . .
C30A_2 C31A_2 C37A_2 C36A_2 -149(2) . .
C26A_2 C31A_2 C37A_2 C36A_2 -11(4) . .
C35A_2 C36A_2 C37A_2 C31A_2 10(3) . .
C47A_2 C36A_2 C37A_2 C31A_2 144(3) . .
C35A_2 C36A_2 C37A_2 C48A_2 -143(3) . .
C47A_2 C36A_2 C37A_2 C48A_2 -9(4) . .
C33A_2 C32A_2 C38A_2 C52A_2 10(3) . .
C27A_2 C32A_2 C38A_2 C52A_2 138(2) . .
C33A_2 C32A_2 C38A_2 C39A_2 -132(2) . .
C27A_2 C32A_2 C38A_2 C39A_2 -4(3) . .
C32A_2 C38A_2 C39A_2 C50A_2 149.8(17) . 16
C52A_2 C38A_2 C39A_2 C50A_2 4(2) . 16
C32A_2 C38A_2 C39A_2 C40A_2 5(4) . .
C52A_2 C38A_2 C39A_2 C40A_2 -141(3) . .
C50A_2 C39A_2 C40A_2 C28A_2 -141(2) 16 .
C38A_2 C39A_2 C40A_2 C28A_2 -3(4) . .
C50A_2 C39A_2 C40A_2 C41A_2 3(4) 16 .
C38A_2 C39A_2 C40A_2 C41A_2 141(3) . .
C29A_2 C28A_2 C40A_2 C39A_2 143(2) . .
C27A_2 C28A_2 C40A_2 C39A_2 1(3) . .
C29A_2 C28A_2 C40A_2 C41A_2 -5(3) . .
C27A_2 C28A_2 C40A_2 C41A_2 -147(2) . .
C39A_2 C40A_2 C41A_2 C49A_2 -2(3) . 16
C28A_2 C40A_2 C41A_2 C49A_2 145.3(18) . 16
C39A_2 C40A_2 C41A_2 C42A_2 -143(2) . .
C28A_2 C40A_2 C41A_2 C42A_2 4(2) . .
C28A_2 C29A_2 C42A_2 C42A_2 -143.6(12) . 16
C30A_2 C29A_2 C42A_2 C42A_2 -7(2) . 16
C28A_2 C29A_2 C42A_2 C41A_2 -1.3(19) . .
C30A_2 C29A_2 C42A_2 C41A_2 135.5(18) . .
C49A_2 C41A_2 C42A_2 C42A_2 8(2) 16 16
C40A_2 C41A_2 C42A_2 C42A_2 143.4(16) . 16
C49A_2 C41A_2 C42A_2 C29A_2 -136(2) 16 .
C40A_2 C41A_2 C42A_2 C29A_2 -1(2) . .
C34A_2 C33A_2 C43A_2 C44A_2 -2(3) . .
C32A_2 C33A_2 C43A_2 C44A_2 147(2) . .
C34A_2 C33A_2 C43A_2 C51A_2 -137(3) . .
C32A_2 C33A_2 C43A_2 C51A_2 11(3) . .
C33A_2 C43A_2 C44A_2 C45A_2 -5(3) . .
C51A_2 C43A_2 C44A_2 C45A_2 136(2) . .
C33A_2 C43A_2 C44A_2 C54A_2 -137(2) . .
C51A_2 C43A_2 C44A_2 C54A_2 4(2) . .
C43A_2 C44A_2 C45A_2 C46A_2 -135(2) . .
C54A_2 C44A_2 C45A_2 C46A_2 -4(3) . .
C43A_2 C44A_2 C45A_2 C35A_2 12(3) . .
C54A_2 C44A_2 C45A_2 C35A_2 143(3) . .
C34A_2 C35A_2 C45A_2 C46A_2 141(3) . .
C36A_2 C35A_2 C45A_2 C46A_2 3(3) . .
C34A_2 C35A_2 C45A_2 C44A_2 -11(4) . .
C36A_2 C35A_2 C45A_2 C44A_2 -148(2) . .
C44A_2 C45A_2 C46A_2 C55A_2 5(4) . 16
C35A_2 C45A_2 C46A_2 C55A_2 -145(2) . 16
C44A_2 C45A_2 C46A_2 C47A_2 145(2) . .
C35A_2 C45A_2 C46A_2 C47A_2 -4(3) . .
C55A_2 C46A_2 C47A_2 C53A_2 7(3) 16 .
C45A_2 C46A_2 C47A_2 C53A_2 -135(2) . .
C55A_2 C46A_2 C47A_2 C36A_2 145(2) 16 .
C45A_2 C46A_2 C47A_2 C36A_2 4(2) . .
C37A_2 C36A_2 C47A_2 C53A_2 3(4) . .
C35A_2 C36A_2 C47A_2 C53A_2 138(3) . .
C37A_2 C36A_2 C47A_2 C46A_2 -138(2) . .
C35A_2 C36A_2 C47A_2 C46A_2 -2(3) . .
C31A_2 C37A_2 C48A_2 C49A_2 -3(3) . .
C36A_2 C37A_2 C48A_2 C49A_2 151(2) . .
C31A_2 C37A_2 C48A_2 C50A_2 -145(2) . .
C36A_2 C37A_2 C48A_2 C50A_2 10(4) . .
C50A_2 C48A_2 C49A_2 C41A_2 4(3) . 16
C37A_2 C48A_2 C49A_2 C41A_2 -136.0(18) . 16
C50A_2 C48A_2 C49A_2 C30A_2 137(2) . .
C37A_2 C48A_2 C49A_2 C30A_2 -3(2) . .
C31A_2 C30A_2 C49A_2 C48A_2 9(3) . .
C29A_2 C30A_2 C49A_2 C48A_2 -150(2) . .
C31A_2 C30A_2 C49A_2 C41A_2 146(2) . 16
C29A_2 C30A_2 C49A_2 C41A_2 -13(3) . 16
C49A_2 C48A_2 C50A_2 C53A_2 -139(2) . .
C37A_2 C48A_2 C50A_2 C53A_2 -3(3) . .
C49A_2 C48A_2 C50A_2 C39A_2 -3(3) . 16
C37A_2 C48A_2 C50A_2 C39A_2 134(2) . 16
C33A_2 C43A_2 C51A_2 C52A_2 -11(3) . .
C44A_2 C43A_2 C51A_2 C52A_2 -152(2) . .
C33A_2 C43A_2 C51A_2 C55A_2 140.4(19) . .
C44A_2 C43A_2 C51A_2 C55A_2 -1(2) . .
C55A_2 C51A_2 C52A_2 C53A_2 -14(4) . 16
C43A_2 C51A_2 C52A_2 C53A_2 133(3) . 16
C55A_2 C51A_2 C52A_2 C38A_2 -139(2) . .
C43A_2 C51A_2 C52A_2 C38A_2 9(4) . .
C32A_2 C38A_2 C52A_2 C53A_2 -141(2) . 16
C39A_2 C38A_2 C52A_2 C53A_2 1(3) . 16
C32A_2 C38A_2 C52A_2 C51A_2 -8(4) . .
C39A_2 C38A_2 C52A_2 C51A_2 134(3) . .
C39A_2 C50A_2 C53A_2 C52A_2 11(3) 16 16
C48A_2 C50A_2 C53A_2 C52A_2 150(2) . 16
C39A_2 C50A_2 C53A_2 C47A_2 -143(3) 16 .
C48A_2 C50A_2 C53A_2 C47A_2 -4(4) . .
C46A_2 C47A_2 C53A_2 C52A_2 -16(3) . 16
C36A_2 C47A_2 C53A_2 C52A_2 -148(3) . 16
C46A_2 C47A_2 C53A_2 C50A_2 136(2) . .
C36A_2 C47A_2 C53A_2 C50A_2 4(4) . .
C43A_2 C44A_2 C54A_2 C54A_2 136.9(17) . 16
C45A_2 C44A_2 C54A_2 C54A_2 0(3) . 16
C43A_2 C44A_2 C54A_2 C55A_2 -5(2) . .
C45A_2 C44A_2 C54A_2 C55A_2 -141.8(19) . .
C52A_2 C51A_2 C55A_2 C46A_2 5(3) . 16
C43A_2 C51A_2 C55A_2 C46A_2 -146.6(18) . 16
C52A_2 C51A_2 C55A_2 C54A_2 149(2) . .
C43A_2 C51A_2 C55A_2 C54A_2 -2(2) . .
C54A_2 C54A_2 C55A_2 C46A_2 0(2) 16 16
C44A_2 C54A_2 C55A_2 C46A_2 147.7(18) . 16
C54A_2 C54A_2 C55A_2 C51A_2 -143.7(14) 16 .
C44A_2 C54A_2 C55A_2 C51A_2 4(2) . .
C29B_2 C26B_2 C27B_2 C28B_2 0(2) . .
C43B_2 C26B_2 C27B_2 C28B_2 -144.8(18) . .
C29B_2 C26B_2 C27B_2 C35B_2 142.4(19) . .
C43B_2 C26B_2 C27B_2 C35B_2 -2(2) . .
C35B_2 C27B_2 C28B_2 C34B_2 -146(3) . .
C26B_2 C27B_2 C28B_2 C34B_2 -2(3) . .
C35B_2 C27B_2 C28B_2 C38B_2 -5(3) . .
C26B_2 C27B_2 C28B_2 C38B_2 139(2) . .
C27B_2 C26B_2 C29B_2 C34B_2 2(3) . .
C43B_2 C26B_2 C29B_2 C34B_2 143(3) . .
C27B_2 C26B_2 C29B_2 C30B_2 -148(2) . .
C43B_2 C26B_2 C29B_2 C30B_2 -7(3) . .
C34B_2 C29B_2 C30B_2 C31B_2 4(4) . .
C26B_2 C29B_2 C30B_2 C31B_2 146(2) . .
C34B_2 C29B_2 C30B_2 C45B_2 -138(3) . .
C26B_2 C29B_2 C30B_2 C45B_2 4(3) . .
C29B_2 C30B_2 C31B_2 C32B_2 -7(3) . .
C45B_2 C30B_2 C31B_2 C32B_2 135(2) . .
C29B_2 C30B_2 C31B_2 C50B_2 -141(2) . .
C45B_2 C30B_2 C31B_2 C50B_2 0(3) . .
C30B_2 C31B_2 C32B_2 C47B_2 -134(2) . .
C50B_2 C31B_2 C32B_2 C47B_2 -9(3) . .
C30B_2 C31B_2 C32B_2 C33B_2 4(3) . .
C50B_2 C31B_2 C32B_2 C33B_2 129(2) . .
C47B_2 C32B_2 C33B_2 C34B_2 146(3) . .
C31B_2 C32B_2 C33B_2 C34B_2 3(4) . .
C47B_2 C32B_2 C33B_2 C40B_2 -5(2) . .
C31B_2 C32B_2 C33B_2 C40B_2 -147(2) . .
C27B_2 C28B_2 C34B_2 C33B_2 135(4) . .
C38B_2 C28B_2 C34B_2 C33B_2 -7(6) . .
C27B_2 C28B_2 C34B_2 C29B_2 3(4) . .
C38B_2 C28B_2 C34B_2 C29B_2 -140(2) . .
C40B_2 C33B_2 C34B_2 C28B_2 10(6) . .
C32B_2 C33B_2 C34B_2 C28B_2 -137(3) . .
C40B_2 C33B_2 C34B_2 C29B_2 141(2) . .
C32B_2 C33B_2 C34B_2 C29B_2 -6(5) . .
C30B_2 C29B_2 C34B_2 C28B_2 142(3) . .
C26B_2 C29B_2 C34B_2 C28B_2 -3(4) . .
C30B_2 C29B_2 C34B_2 C33B_2 2(5) . .
C26B_2 C29B_2 C34B_2 C33B_2 -142(3) . .
C28B_2 C27B_2 C35B_2 C36B_2 4(3) . .
C26B_2 C27B_2 C35B_2 C36B_2 -135.5(19) . .
C28B_2 C27B_2 C35B_2 C41B_2 140(2) . .
C26B_2 C27B_2 C35B_2 C41B_2 1(3) . .
C27B_2 C35B_2 C36B_2 C44B_2 142.3(16) . 16
C41B_2 C35B_2 C36B_2 C44B_2 1.7(19) . 16
C27B_2 C35B_2 C36B_2 C37B_2 4(3) . .
C41B_2 C35B_2 C36B_2 C37B_2 -136.9(19) . .
C44B_2 C36B_2 C37B_2 C38B_2 -145.4(15) 16 .
C35B_2 C36B_2 C37B_2 C38B_2 -9(3) . .
C44B_2 C36B_2 C37B_2 C56B_2 2(2) 16 16
C35B_2 C36B_2 C37B_2 C56B_2 138.3(18) . 16
C36B_2 C37B_2 C38B_2 C39B_2 148.1(16) . .
C56B_2 C37B_2 C38B_2 C39B_2 -4.1(16) 16 .
C36B_2 C37B_2 C38B_2 C28B_2 8(2) . .
C56B_2 C37B_2 C38B_2 C28B_2 -144.0(17) 16 .
C34B_2 C28B_2 C38B_2 C37B_2 137(3) . .
C27B_2 C28B_2 C38B_2 C37B_2 -1(3) . .
C34B_2 C28B_2 C38B_2 C39B_2 0(3) . .
C27B_2 C28B_2 C38B_2 C39B_2 -138.4(19) . .
C37B_2 C38B_2 C39B_2 C40B_2 -135.2(16) . .
C28B_2 C38B_2 C39B_2 C40B_2 6(2) . .
C37B_2 C38B_2 C39B_2 C54B_2 7.4(17) . .
C28B_2 C38B_2 C39B_2 C54B_2 148.5(17) . .
C34B_2 C33B_2 C40B_2 C39B_2 -4(4) . .
C32B_2 C33B_2 C40B_2 C39B_2 149.0(19) . .
C34B_2 C33B_2 C40B_2 C46B_2 -151(3) . .
C32B_2 C33B_2 C40B_2 C46B_2 2(2) . .
C38B_2 C39B_2 C40B_2 C33B_2 -4(3) . .
C54B_2 C39B_2 C40B_2 C33B_2 -141(2) . .
C38B_2 C39B_2 C40B_2 C46B_2 135(2) . .
C54B_2 C39B_2 C40B_2 C46B_2 -3(3) . .
C36B_2 C35B_2 C41B_2 C43B_2 1.0(18) . 16
C27B_2 C35B_2 C41B_2 C43B_2 -140.4(16) . 16
C36B_2 C35B_2 C41B_2 C41B_2 141.5(15) . 16
C27B_2 C35B_2 C41B_2 C41B_2 0(2) . 16
C27B_2 C26B_2 C43B_2 C41B_2 3(2) . 16
C29B_2 C26B_2 C43B_2 C41B_2 -134(2) . 16
C27B_2 C26B_2 C43B_2 C44B_2 141.3(17) . .
C29B_2 C26B_2 C43B_2 C44B_2 4(3) . .
C41B_2 C43B_2 C44B_2 C36B_2 4(2) 16 16
C26B_2 C43B_2 C44B_2 C36B_2 -139.8(18) . 16
C41B_2 C43B_2 C44B_2 C45B_2 144.6(16) 16 .
C26B_2 C43B_2 C44B_2 C45B_2 0(2) . .
C36B_2 C44B_2 C45B_2 C53B_2 -14(3) 16 .
C43B_2 C44B_2 C45B_2 C53B_2 -147(2) . .
C36B_2 C44B_2 C45B_2 C30B_2 130(3) 16 .
C43B_2 C44B_2 C45B_2 C30B_2 -3(3) . .
C31B_2 C30B_2 C45B_2 C53B_2 5(3) . .
C29B_2 C30B_2 C45B_2 C53B_2 147(2) . .
C31B_2 C30B_2 C45B_2 C44B_2 -142(2) . .
C29B_2 C30B_2 C45B_2 C44B_2 0(4) . .
C33B_2 C40B_2 C46B_2 C51B_2 139.6(18) . .
C39B_2 C40B_2 C46B_2 C51B_2 -2(3) . .
C33B_2 C40B_2 C46B_2 C47B_2 1(2) . .
C39B_2 C40B_2 C46B_2 C47B_2 -140(2) . .
C51B_2 C46B_2 C47B_2 C48B_2 1(3) . .
C40B_2 C46B_2 C47B_2 C48B_2 135.3(17) . .
C51B_2 C46B_2 C47B_2 C32B_2 -137.3(18) . .
C40B_2 C46B_2 C47B_2 C32B_2 -4(2) . .
C31B_2 C32B_2 C47B_2 C48B_2 5(3) . .
C33B_2 C32B_2 C47B_2 C48B_2 -135(2) . .
C31B_2 C32B_2 C47B_2 C46B_2 145.3(18) . .
C33B_2 C32B_2 C47B_2 C46B_2 5(2) . .
C46B_2 C47B_2 C48B_2 C52B_2 6(2) . 16
C32B_2 C47B_2 C48B_2 C52B_2 140.4(19) . 16
C46B_2 C47B_2 C48B_2 C49B_2 -138.1(18) . .
C32B_2 C47B_2 C48B_2 C49B_2 -4(3) . .
C52B_2 C48B_2 C49B_2 C50B_2 -139(2) 16 .
C47B_2 C48B_2 C49B_2 C50B_2 6(3) . .
C52B_2 C48B_2 C49B_2 C55B_2 1.6(18) 16 16
C47B_2 C48B_2 C49B_2 C55B_2 146.8(17) . 16
C48B_2 C49B_2 C50B_2 C53B_2 139(2) . .
C55B_2 C49B_2 C50B_2 C53B_2 7(3) 16 .
C48B_2 C49B_2 C50B_2 C31B_2 -10(3) . .
C55B_2 C49B_2 C50B_2 C31B_2 -142.3(18) 16 .
C32B_2 C31B_2 C50B_2 C49B_2 12(3) . .
C30B_2 C31B_2 C50B_2 C49B_2 146(2) . .
C32B_2 C31B_2 C50B_2 C53B_2 -140(2) . .
C30B_2 C31B_2 C50B_2 C53B_2 -5(3) . .
C47B_2 C46B_2 C51B_2 C55B_2 140.7(19) . .
C40B_2 C46B_2 C51B_2 C55B_2 7(2) . .
C47B_2 C46B_2 C51B_2 C52B_2 -6(3) . .
C40B_2 C46B_2 C51B_2 C52B_2 -139.6(18) . .
C46B_2 C51B_2 C52B_2 C48B_2 147.1(18) . 16
C55B_2 C51B_2 C52B_2 C48B_2 -3(2) . 16
C46B_2 C51B_2 C52B_2 C52B_2 3.0(19) . 16
C55B_2 C51B_2 C52B_2 C52B_2 -147.0(13) . 16
C44B_2 C45B_2 C53B_2 C56B_2 15(3) . .
C30B_2 C45B_2 C53B_2 C56B_2 -140(2) . .
C44B_2 C45B_2 C53B_2 C50B_2 147.7(19) . .
C30B_2 C45B_2 C53B_2 C50B_2 -8(2) . .
C49B_2 C50B_2 C53B_2 C56B_2 -3(3) . .
C31B_2 C50B_2 C53B_2 C56B_2 147.1(19) . .
C49B_2 C50B_2 C53B_2 C45B_2 -141(2) . .
C31B_2 C50B_2 C53B_2 C45B_2 9(3) . .
C38B_2 C39B_2 C54B_2 C55B_2 -145(2) . .
C40B_2 C39B_2 C54B_2 C55B_2 1(3) . .
C38B_2 C39B_2 C54B_2 C56B_2 -8(2) . 16
C40B_2 C39B_2 C54B_2 C56B_2 137.3(19) . 16
C56B_2 C54B_2 C55B_2 C51B_2 -126(3) 16 .
C39B_2 C54B_2 C55B_2 C51B_2 6(4) . .
C56B_2 C54B_2 C55B_2 C49B_2 9(3) 16 16
C39B_2 C54B_2 C55B_2 C49B_2 140.3(17) . 16
C46B_2 C51B_2 C55B_2 C54B_2 -11(4) . .
C52B_2 C51B_2 C55B_2 C54B_2 140(3) . .
C46B_2 C51B_2 C55B_2 C49B_2 -147.0(15) . 16
C52B_2 C51B_2 C55B_2 C49B_2 3.7(19) . 16
C45B_2 C53B_2 C56B_2 C37B_2 -8(3) . 16
C50B_2 C53B_2 C56B_2 C37B_2 -138.8(17) . 16
C45B_2 C53B_2 C56B_2 C54B_2 133(3) . 16
C50B_2 C53B_2 C56B_2 C54B_2 2(3) . 16
C101_3 C57A_3 C58A_3 C105_3 -32(11) 5_565 5_565
C104_3 C57A_3 C58A_3 C105_3 -158(13) 5_565 5_565
C62A_3 C57A_3 C58A_3 C105_3 -144(14) . 5_565
C69A_3 C57A_3 C58A_3 C105_3 -8(12) . 5_565
C113_3 C57A_3 C58A_3 C105_3 5(12) 5_565 5_565
C105_3 C57A_3 C58A_3 C113_3 -5(12) 5_565 5_565
C101_3 C57A_3 C58A_3 C113_3 -38(4) 5_565 5_565
C104_3 C57A_3 C58A_3 C113_3 -163(2) 5_565 5_565
C62A_3 C57A_3 C58A_3 C113_3 -149(2) . 5_565
C69A_3 C57A_3 C58A_3 C113_3 -13(2) . 5_565
C105_3 C57A_3 C58A_3 C104_3 158(13) 5_565 5_565
C101_3 C57A_3 C58A_3 C104_3 126(4) 5_565 5_565
C62A_3 C57A_3 C58A_3 C104_3 14.2(17) . 5_565
C69A_3 C57A_3 C58A_3 C104_3 150(2) . 5_565
C113_3 C57A_3 C58A_3 C104_3 163(2) 5_565 5_565
C105_3 C57A_3 C58A_3 C63A_3 5(12) 5_565 .
C101_3 C57A_3 C58A_3 C63A_3 -28(4) 5_565 .
C104_3 C57A_3 C58A_3 C63A_3 -153.3(16) 5_565 .
C62A_3 C57A_3 C58A_3 C63A_3 -139(2) . .
C69A_3 C57A_3 C58A_3 C63A_3 -3.4(18) . .
C113_3 C57A_3 C58A_3 C63A_3 10.0(18) 5_565 .
C105_3 C57A_3 C58A_3 C59A_3 148(12) 5_565 .
C101_3 C57A_3 C58A_3 C59A_3 116(3) 5_565 .
C104_3 C57A_3 C58A_3 C59A_3 -10.0(18) 5_565 .
C62A_3 C57A_3 C58A_3 C59A_3 4(3) . .
C69A_3 C57A_3 C58A_3 C59A_3 139.9(17) . .
C113_3 C57A_3 C58A_3 C59A_3 153(2) 5_565 .
C105_3 C57A_3 C58A_3 C111_3 24(13) 5_565 5_565
C101_3 C57A_3 C58A_3 C111_3 -8(5) 5_565 5_565
C104_3 C57A_3 C58A_3 C111_3 -134(2) 5_565 5_565
C62A_3 C57A_3 C58A_3 C111_3 -120(3) . 5_565
C69A_3 C57A_3 C58A_3 C111_3 16(3) . 5_565
C113_3 C57A_3 C58A_3 C111_3 29(2) 5_565 5_565
C105_3 C57A_3 C58A_3 C109_3 110(12) 5_565 5_565
C101_3 C57A_3 C58A_3 C109_3 78(5) 5_565 5_565
C104_3 C57A_3 C58A_3 C109_3 -48(4) 5_565 5_565
C62A_3 C57A_3 C58A_3 C109_3 -34(4) . 5_565
C69A_3 C57A_3 C58A_3 C109_3 102(4) . 5_565
C113_3 C57A_3 C58A_3 C109_3 115(4) 5_565 5_565
C105_3 C57A_3 C58A_3 C107_3 150(12) 5_565 5_565
C101_3 C57A_3 C58A_3 C107_3 118(3) 5_565 5_565
C104_3 C57A_3 C58A_3 C107_3 -8.1(16) 5_565 5_565
C62A_3 C57A_3 C58A_3 C107_3 6(3) . 5_565
C69A_3 C57A_3 C58A_3 C107_3 141.9(17) . 5_565
C113_3 C57A_3 C58A_3 C107_3 155(2) 5_565 5_565
C105_3 C58A_3 C59A_3 C107_3 16(7) 5_565 5_565
C113_3 C58A_3 C59A_3 C107_3 137(7) 5_565 5_565
C104_3 C58A_3 C59A_3 C107_3 -1(6) 5_565 5_565
C63A_3 C58A_3 C59A_3 C107_3 146(6) . 5_565
C57A_3 C58A_3 C59A_3 C107_3 8(7) . 5_565
C111_3 C58A_3 C59A_3 C107_3 151(6) 5_565 5_565
C109_3 C58A_3 C59A_3 C107_3 156(7) 5_565 5_565
C105_3 C58A_3 C59A_3 C109_3 -140(3) 5_565 5_565
C113_3 C58A_3 C59A_3 C109_3 -19(4) 5_565 5_565
C104_3 C58A_3 C59A_3 C109_3 -157(2) 5_565 5_565
C63A_3 C58A_3 C59A_3 C109_3 -10(3) . 5_565
C57A_3 C58A_3 C59A_3 C109_3 -148(2) . 5_565
C111_3 C58A_3 C59A_3 C109_3 -5(3) 5_565 5_565
C107_3 C58A_3 C59A_3 C109_3 -156(7) 5_565 5_565
C105_3 C58A_3 C59A_3 C60A_3 13(4) 5_565 .
C113_3 C58A_3 C59A_3 C60A_3 134(4) 5_565 .
C104_3 C58A_3 C59A_3 C60A_3 -4.6(14) 5_565 .
C63A_3 C58A_3 C59A_3 C60A_3 143.0(17) . .
C57A_3 C58A_3 C59A_3 C60A_3 5(2) . .
C111_3 C58A_3 C59A_3 C60A_3 148.0(18) 5_565 .
C109_3 C58A_3 C59A_3 C60A_3 153(3) 5_565 .
C107_3 C58A_3 C59A_3 C60A_3 -3(6) 5_565 .
C105_3 C58A_3 C59A_3 C67A_3 -124(3) 5_565 .
C113_3 C58A_3 C59A_3 C67A_3 -3(4) 5_565 .
C104_3 C58A_3 C59A_3 C67A_3 -141.6(19) 5_565 .
C63A_3 C58A_3 C59A_3 C67A_3 6(2) . .
C57A_3 C58A_3 C59A_3 C67A_3 -133(2) . .
C111_3 C58A_3 C59A_3 C67A_3 11(2) 5_565 .
C109_3 C58A_3 C59A_3 C67A_3 15(2) 5_565 .
C107_3 C58A_3 C59A_3 C67A_3 -140(7) 5_565 .
C105_3 C58A_3 C59A_3 C104_3 17(3) 5_565 5_565
C113_3 C58A_3 C59A_3 C104_3 138(4) 5_565 5_565
C63A_3 C58A_3 C59A_3 C104_3 147.6(17) . 5_565
C57A_3 C58A_3 C59A_3 C104_3 9.1(16) . 5_565
C111_3 C58A_3 C59A_3 C104_3 152.5(16) 5_565 5_565
C109_3 C58A_3 C59A_3 C104_3 157(2) 5_565 5_565
C107_3 C58A_3 C59A_3 C104_3 1(6) 5_565 5_565
C105_3 C58A_3 C59A_3 C106_3 -17(4) 5_565 5_565
C113_3 C58A_3 C59A_3 C106_3 104(4) 5_565 5_565
C104_3 C58A_3 C59A_3 C106_3 -34(2) 5_565 5_565
C63A_3 C58A_3 C59A_3 C106_3 113(2) . 5_565
C57A_3 C58A_3 C59A_3 C106_3 -25(3) . 5_565
C111_3 C58A_3 C59A_3 C106_3 118(2) 5_565 5_565
C109_3 C58A_3 C59A_3 C106_3 123(3) 5_565 5_565
C107_3 C58A_3 C59A_3 C106_3 -33(5) 5_565 5_565
C109_3 C59A_3 C60A_3 C107_3 -73(25) 5_565 5_565
C58A_3 C59A_3 C60A_3 C107_3 164(26) . 5_565
C67A_3 C59A_3 C60A_3 C107_3 -52(25) . 5_565
C104_3 C59A_3 C60A_3 C107_3 160(25) 5_565 5_565
C106_3 C59A_3 C60A_3 C107_3 -57(25) 5_565 5_565
C107_3 C59A_3 C60A_3 C106_3 57(25) 5_565 5_565
C109_3 C59A_3 C60A_3 C106_3 -16(6) 5_565 5_565
C58A_3 C59A_3 C60A_3 C106_3 -138(2) . 5_565
C67A_3 C59A_3 C60A_3 C106_3 5(2) . 5_565
C104_3 C59A_3 C60A_3 C106_3 -143(2) 5_565 5_565
C107_3 C59A_3 C60A_3 C61A_3 -178(100) 5_565 .
C109_3 C59A_3 C60A_3 C61A_3 109(5) 5_565 .
C58A_3 C59A_3 C60A_3 C61A_3 -13(3) . .
C67A_3 C59A_3 C60A_3 C61A_3 130(2) . .
C104_3 C59A_3 C60A_3 C61A_3 -18(2) 5_565 .
C106_3 C59A_3 C60A_3 C61A_3 125(3) 5_565 .
C107_3 C59A_3 C60A_3 C104_3 -160(25) 5_565 5_565
C109_3 C59A_3 C60A_3 C104_3 127(5) 5_565 5_565
C58A_3 C59A_3 C60A_3 C104_3 4.4(14) . 5_565
C67A_3 C59A_3 C60A_3 C104_3 147.9(17) . 5_565
C106_3 C59A_3 C60A_3 C104_3 143(2) 5_565 5_565
C107_3 C59A_3 C60A_3 C65A_3 49(25) 5_565 .
C109_3 C59A_3 C60A_3 C65A_3 -25(6) 5_565 .
C58A_3 C59A_3 C60A_3 C65A_3 -147.0(17) . .
C67A_3 C59A_3 C60A_3 C65A_3 -4(2) . .
C104_3 C59A_3 C60A_3 C65A_3 -151.4(17) 5_565 .
C106_3 C59A_3 C60A_3 C65A_3 -8.6(18) 5_565 .
C107_3 C59A_3 C60A_3 C103_3 115(25) 5_565 5_565
C109_3 C59A_3 C60A_3 C103_3 42(7) 5_565 5_565
C58A_3 C59A_3 C60A_3 C103_3 -81(4) . 5_565
C67A_3 C59A_3 C60A_3 C103_3 63(4) . 5_565
C104_3 C59A_3 C60A_3 C103_3 -85(4) 5_565 5_565
C106_3 C59A_3 C60A_3 C103_3 58(4) 5_565 5_565
C107_3 C59A_3 C60A_3 C102_3 -174(25) 5_565 5_565
C109_3 C59A_3 C60A_3 C102_3 113(5) 5_565 5_565
C58A_3 C59A_3 C60A_3 C102_3 -9(2) . 5_565
C67A_3 C59A_3 C60A_3 C102_3 134.1(19) . 5_565
C104_3 C59A_3 C60A_3 C102_3 -13.8(17) 5_565 5_565
C106_3 C59A_3 C60A_3 C102_3 129(3) 5_565 5_565
C107_3 C60A_3 C61A_3 C102_3 50(30) 5_565 5_565
C106_3 C60A_3 C61A_3 C102_3 169(29) 5_565 5_565
C59A_3 C60A_3 C61A_3 C102_3 51(30) . 5_565
C104_3 C60A_3 C61A_3 C102_3 32(29) 5_565 5_565
C65A_3 C60A_3 C61A_3 C102_3 -177(100) . 5_565
C103_3 C60A_3 C61A_3 C102_3 -167(30) 5_565 5_565
C107_3 C60A_3 C61A_3 C103_3 -142(3) 5_565 5_565
C106_3 C60A_3 C61A_3 C103_3 -24(2) 5_565 5_565
C59A_3 C60A_3 C61A_3 C103_3 -142.2(19) . 5_565
C104_3 C60A_3 C61A_3 C103_3 -161(2) 5_565 5_565
C65A_3 C60A_3 C61A_3 C103_3 -10(2) . 5_565
C102_3 C60A_3 C61A_3 C103_3 167(30) 5_565 5_565
C107_3 C60A_3 C61A_3 C62A_3 15(5) 5_565 .
C106_3 C60A_3 C61A_3 C62A_3 134(3) 5_565 .
C59A_3 C60A_3 C61A_3 C62A_3 15(4) . .
C104_3 C60A_3 C61A_3 C62A_3 -3(2) 5_565 .
C65A_3 C60A_3 C61A_3 C62A_3 148(3) . .
C103_3 C60A_3 C61A_3 C62A_3 157(4) 5_565 .
C102_3 C60A_3 C61A_3 C62A_3 -36(27) 5_565 .
C107_3 C60A_3 C61A_3 C104_3 18(3) 5_565 5_565
C106_3 C60A_3 C61A_3 C104_3 137(2) 5_565 5_565
C59A_3 C60A_3 C61A_3 C104_3 19(2) . 5_565
C65A_3 C60A_3 C61A_3 C104_3 151.2(15) . 5_565
C103_3 C60A_3 C61A_3 C104_3 161(2) 5_565 5_565
C102_3 C60A_3 C61A_3 C104_3 -32(29) 5_565 5_565
C107_3 C60A_3 C61A_3 C66A_3 -137(3) 5_565 .
C106_3 C60A_3 C61A_3 C66A_3 -18(3) 5_565 .
C59A_3 C60A_3 C61A_3 C66A_3 -137(2) . .
C104_3 C60A_3 C61A_3 C66A_3 -156(3) 5_565 .
C65A_3 C60A_3 C61A_3 C66A_3 -4(3) . .
C103_3 C60A_3 C61A_3 C66A_3 5.2(16) 5_565 .
C102_3 C60A_3 C61A_3 C66A_3 172(31) 5_565 .
C107_3 C60A_3 C61A_3 C99A_3 -61(9) 5_565 5_565
C106_3 C60A_3 C61A_3 C99A_3 58(8) 5_565 5_565
C59A_3 C60A_3 C61A_3 C99A_3 -61(8) . 5_565
C104_3 C60A_3 C61A_3 C99A_3 -80(7) 5_565 5_565
C65A_3 C60A_3 C61A_3 C99A_3 71(8) . 5_565
C103_3 C60A_3 C61A_3 C99A_3 81(7) 5_565 5_565
C102_3 C60A_3 C61A_3 C99A_3 -112(30) 5_565 5_565
C107_3 C60A_3 C61A_3 C106_3 -119(4) 5_565 5_565
C59A_3 C60A_3 C61A_3 C106_3 -119(3) . 5_565
C104_3 C60A_3 C61A_3 C106_3 -137(2) 5_565 5_565
C65A_3 C60A_3 C61A_3 C106_3 13.9(17) . 5_565
C103_3 C60A_3 C61A_3 C106_3 24(2) 5_565 5_565
C102_3 C60A_3 C61A_3 C106_3 -169(29) 5_565 5_565
C103_3 C61A_3 C62A_3 C102_3 -125(31) 5_565 5_565
C60A_3 C61A_3 C62A_3 C102_3 119(31) . 5_565
C104_3 C61A_3 C62A_3 C102_3 116(30) 5_565 5_565
C66A_3 C61A_3 C62A_3 C102_3 -87(29) . 5_565
C99A_3 C61A_3 C62A_3 C102_3 -82(29) 5_565 5_565
C106_3 C61A_3 C62A_3 C102_3 150(31) 5_565 5_565
C102_3 C61A_3 C62A_3 C99A_3 82(29) 5_565 5_565
C103_3 C61A_3 C62A_3 C99A_3 -42(6) 5_565 5_565
C60A_3 C61A_3 C62A_3 C99A_3 -158(3) . 5_565
C104_3 C61A_3 C62A_3 C99A_3 -162(2) 5_565 5_565
C66A_3 C61A_3 C62A_3 C99A_3 -5(2) . 5_565
C106_3 C61A_3 C62A_3 C99A_3 -127(4) 5_565 5_565
C102_3 C61A_3 C62A_3 C57A_3 -125(29) 5_565 .
C103_3 C61A_3 C62A_3 C57A_3 110(6) 5_565 .
C60A_3 C61A_3 C62A_3 C57A_3 -6(4) . .
C104_3 C61A_3 C62A_3 C57A_3 -9.2(19) 5_565 .
C66A_3 C61A_3 C62A_3 C57A_3 148(2) . .
C99A_3 C61A_3 C62A_3 C57A_3 153(2) 5_565 .
C106_3 C61A_3 C62A_3 C57A_3 25(4) 5_565 .
C102_3 C61A_3 C62A_3 C98A_3 106(29) 5_565 5_565
C103_3 C61A_3 C62A_3 C98A_3 -19(7) 5_565 5_565
C60A_3 C61A_3 C62A_3 C98A_3 -134(3) . 5_565
C104_3 C61A_3 C62A_3 C98A_3 -138(2) 5_565 5_565
C66A_3 C61A_3 C62A_3 C98A_3 19(3) . 5_565
C99A_3 C61A_3 C62A_3 C98A_3 24(2) 5_565 5_565
C106_3 C61A_3 C62A_3 C98A_3 -103(3) 5_565 5_565
C102_3 C61A_3 C62A_3 C64A_3 90(29) 5_565 .
C103_3 C61A_3 C62A_3 C64A_3 -35(6) 5_565 .
C60A_3 C61A_3 C62A_3 C64A_3 -151(3) . .
C104_3 C61A_3 C62A_3 C64A_3 -154.4(16) 5_565 .
C66A_3 C61A_3 C62A_3 C64A_3 3(2) . .
C99A_3 C61A_3 C62A_3 C64A_3 7.3(16) 5_565 .
C106_3 C61A_3 C62A_3 C64A_3 -120(3) 5_565 .
C102_3 C61A_3 C62A_3 C104_3 -116(30) 5_565 5_565
C103_3 C61A_3 C62A_3 C104_3 119(7) 5_565 5_565
C60A_3 C61A_3 C62A_3 C104_3 3(2) . 5_565
C66A_3 C61A_3 C62A_3 C104_3 157(3) . 5_565
C99A_3 C61A_3 C62A_3 C104_3 162(2) 5_565 5_565
C106_3 C61A_3 C62A_3 C104_3 35(3) 5_565 5_565
C102_3 C61A_3 C62A_3 C101_3 -174(28) 5_565 5_565
C103_3 C61A_3 C62A_3 C101_3 62(8) 5_565 5_565
C60A_3 C61A_3 C62A_3 C101_3 -54(5) . 5_565
C104_3 C61A_3 C62A_3 C101_3 -58(4) 5_565 5_565
C66A_3 C61A_3 C62A_3 C101_3 99(4) . 5_565
C99A_3 C61A_3 C62A_3 C101_3 104(4) 5_565 5_565
C106_3 C61A_3 C62A_3 C101_3 -23(6) 5_565 5_565
C102_3 C61A_3 C62A_3 C105_3 -131(29) 5_565 5_565
C103_3 C61A_3 C62A_3 C105_3 105(6) 5_565 5_565
C60A_3 C61A_3 C62A_3 C105_3 -11(4) . 5_565
C104_3 C61A_3 C62A_3 C105_3 -15(2) 5_565 5_565
C66A_3 C61A_3 C62A_3 C105_3 142(2) . 5_565
C99A_3 C61A_3 C62A_3 C105_3 147(2) 5_565 5_565
C106_3 C61A_3 C62A_3 C105_3 20(4) 5_565 5_565
C105_3 C57A_3 C62A_3 C102_3 -61(15) 5_565 5_565
C101_3 C57A_3 C62A_3 C102_3 -152(2) 5_565 5_565
C104_3 C57A_3 C62A_3 C102_3 6(2) 5_565 5_565
C69A_3 C57A_3 C62A_3 C102_3 -140(2) . 5_565
C58A_3 C57A_3 C62A_3 C102_3 -7(3) . 5_565
C113_3 C57A_3 C62A_3 C102_3 -58(5) 5_565 5_565
C105_3 C57A_3 C62A_3 C99A_3 31(17) 5_565 5_565
C101_3 C57A_3 C62A_3 C99A_3 -60(5) 5_565 5_565
C104_3 C57A_3 C62A_3 C99A_3 98(5) 5_565 5_565
C69A_3 C57A_3 C62A_3 C99A_3 -48(6) . 5_565
C58A_3 C57A_3 C62A_3 C99A_3 85(6) . 5_565
C113_3 C57A_3 C62A_3 C99A_3 34(8) 5_565 5_565
C105_3 C57A_3 C62A_3 C61A_3 -58(15) 5_565 .
C101_3 C57A_3 C62A_3 C61A_3 -148(2) 5_565 .
C104_3 C57A_3 C62A_3 C61A_3 10(2) 5_565 .
C69A_3 C57A_3 C62A_3 C61A_3 -136(2) . .
C58A_3 C57A_3 C62A_3 C61A_3 -4(3) . .
C113_3 C57A_3 C62A_3 C61A_3 -55(5) 5_565 .
C105_3 C57A_3 C62A_3 C98A_3 83(15) 5_565 5_565
C101_3 C57A_3 C62A_3 C98A_3 -8.1(16) 5_565 5_565
C104_3 C57A_3 C62A_3 C98A_3 150.0(16) 5_565 5_565
C69A_3 C57A_3 C62A_3 C98A_3 4(2) . 5_565
C58A_3 C57A_3 C62A_3 C98A_3 136.7(19) . 5_565
C113_3 C57A_3 C62A_3 C98A_3 86(5) 5_565 5_565
C105_3 C57A_3 C62A_3 C64A_3 72(15) 5_565 .
C101_3 C57A_3 C62A_3 C64A_3 -19(2) 5_565 .
C104_3 C57A_3 C62A_3 C64A_3 139(2) 5_565 .
C69A_3 C57A_3 C62A_3 C64A_3 -6(3) . .
C58A_3 C57A_3 C62A_3 C64A_3 126(2) . .
C113_3 C57A_3 C62A_3 C64A_3 75(5) 5_565 .
C105_3 C57A_3 C62A_3 C104_3 -67(14) 5_565 5_565
C101_3 C57A_3 C62A_3 C104_3 -158.1(18) 5_565 5_565
C69A_3 C57A_3 C62A_3 C104_3 -146(2) . 5_565
C58A_3 C57A_3 C62A_3 C104_3 -13.3(16) . 5_565
C113_3 C57A_3 C62A_3 C104_3 -64(4) 5_565 5_565
C105_3 C57A_3 C62A_3 C101_3 91(15) 5_565 5_565
C104_3 C57A_3 C62A_3 C101_3 158.1(18) 5_565 5_565
C69A_3 C57A_3 C62A_3 C101_3 12.3(15) . 5_565
C58A_3 C57A_3 C62A_3 C101_3 145(2) . 5_565
C113_3 C57A_3 C62A_3 C101_3 94(5) 5_565 5_565
C101_3 C57A_3 C62A_3 C105_3 -91(15) 5_565 5_565
C104_3 C57A_3 C62A_3 C105_3 67(14) 5_565 5_565
C69A_3 C57A_3 C62A_3 C105_3 -78(15) . 5_565
C58A_3 C57A_3 C62A_3 C105_3 54(14) . 5_565
C113_3 C57A_3 C62A_3 C105_3 3(12) 5_565 5_565
C105_3 C58A_3 C63A_3 C113_3 -23(5) 5_565 5_565
C104_3 C58A_3 C63A_3 C113_3 -73(6) 5_565 5_565
C59A_3 C58A_3 C63A_3 C113_3 -168(4) . 5_565
C57A_3 C58A_3 C63A_3 C113_3 -24(5) . 5_565
C111_3 C58A_3 C63A_3 C113_3 -177(6) 5_565 5_565
C109_3 C58A_3 C63A_3 C113_3 -173(5) 5_565 5_565
C107_3 C58A_3 C63A_3 C113_3 -158(4) 5_565 5_565
C105_3 C58A_3 C63A_3 C111_3 154(3) 5_565 5_565
C113_3 C58A_3 C63A_3 C111_3 177(6) 5_565 5_565
C104_3 C58A_3 C63A_3 C111_3 104(5) 5_565 5_565
C59A_3 C58A_3 C63A_3 C111_3 9(3) . 5_565
C57A_3 C58A_3 C63A_3 C111_3 153(3) . 5_565
C109_3 C58A_3 C63A_3 C111_3 4(3) 5_565 5_565
C107_3 C58A_3 C63A_3 C111_3 19(4) 5_565 5_565
C105_3 C58A_3 C63A_3 C68A_3 4(3) 5_565 .
C113_3 C58A_3 C63A_3 C68A_3 27(4) 5_565 .
C104_3 C58A_3 C63A_3 C68A_3 -46(5) 5_565 .
C59A_3 C58A_3 C63A_3 C68A_3 -140.8(19) . .
C57A_3 C58A_3 C63A_3 C68A_3 3(2) . .
C111_3 C58A_3 C63A_3 C68A_3 -150(4) 5_565 .
C109_3 C58A_3 C63A_3 C68A_3 -147(2) 5_565 .
C107_3 C58A_3 C63A_3 C68A_3 -131(2) 5_565 .
C105_3 C58A_3 C63A_3 C73A_3 145(2) 5_565 .
C113_3 C58A_3 C63A_3 C73A_3 168(5) 5_565 .
C104_3 C58A_3 C63A_3 C73A_3 95(5) 5_565 .
C59A_3 C58A_3 C63A_3 C73A_3 0(2) . .
C57A_3 C58A_3 C63A_3 C73A_3 144.2(17) . .
C111_3 C58A_3 C63A_3 C73A_3 -9(2) 5_565 .
C109_3 C58A_3 C63A_3 C73A_3 -5.7(19) 5_565 .
C107_3 C58A_3 C63A_3 C73A_3 10(3) 5_565 .
C105_3 C58A_3 C63A_3 C114_3 4(3) 5_565 5_565
C113_3 C58A_3 C63A_3 C114_3 26(4) 5_565 5_565
C104_3 C58A_3 C63A_3 C114_3 -46(5) 5_565 5_565
C59A_3 C58A_3 C63A_3 C114_3 -141.5(19) . 5_565
C57A_3 C58A_3 C63A_3 C114_3 3(2) . 5_565
C111_3 C58A_3 C63A_3 C114_3 -151(4) 5_565 5_565
C109_3 C58A_3 C63A_3 C114_3 -147(2) 5_565 5_565
C107_3 C58A_3 C63A_3 C114_3 -132(2) 5_565 5_565
C113_3 C58A_3 C63A_3 C105_3 23(5) 5_565 5_565
C104_3 C58A_3 C63A_3 C105_3 -50(4) 5_565 5_565
C59A_3 C58A_3 C63A_3 C105_3 -145(3) . 5_565
C57A_3 C58A_3 C63A_3 C105_3 -1(3) . 5_565
C111_3 C58A_3 C63A_3 C105_3 -154(3) 5_565 5_565
C109_3 C58A_3 C63A_3 C105_3 -151(2) 5_565 5_565
C107_3 C58A_3 C63A_3 C105_3 -135(3) 5_565 5_565
C105_3 C58A_3 C63A_3 C112_3 134(3) 5_565 5_565
C113_3 C58A_3 C63A_3 C112_3 157(6) 5_565 5_565
C104_3 C58A_3 C63A_3 C112_3 84(5) 5_565 5_565
C59A_3 C58A_3 C63A_3 C112_3 -11(3) . 5_565
C57A_3 C58A_3 C63A_3 C112_3 133(2) . 5_565
C111_3 C58A_3 C63A_3 C112_3 -20(3) 5_565 5_565
C109_3 C58A_3 C63A_3 C112_3 -16(2) 5_565 5_565
C107_3 C58A_3 C63A_3 C112_3 -1(3) 5_565 5_565
C102_3 C62A_3 C64A_3 C99A_3 -9(3) 5_565 5_565
C61A_3 C62A_3 C64A_3 C99A_3 -13(3) . 5_565
C57A_3 C62A_3 C64A_3 C99A_3 -147(3) . 5_565
C98A_3 C62A_3 C64A_3 C99A_3 -167(4) 5_565 5_565
C104_3 C62A_3 C64A_3 C99A_3 -57(4) 5_565 5_565
C101_3 C62A_3 C64A_3 C99A_3 -161(3) 5_565 5_565
C105_3 C62A_3 C64A_3 C99A_3 -140(3) 5_565 5_565
C102_3 C62A_3 C64A_3 C98A_3 158(3) 5_565 5_565
C99A_3 C62A_3 C64A_3 C98A_3 167(4) 5_565 5_565
C61A_3 C62A_3 C64A_3 C98A_3 154(3) . 5_565
C57A_3 C62A_3 C64A_3 C98A_3 20(3) . 5_565
C104_3 C62A_3 C64A_3 C98A_3 110(4) 5_565 5_565
C101_3 C62A_3 C64A_3 C98A_3 6(2) 5_565 5_565
C105_3 C62A_3 C64A_3 C98A_3 28(3) 5_565 5_565
C102_3 C62A_3 C64A_3 C71A_3 151(2) 5_565 .
C99A_3 C62A_3 C64A_3 C71A_3 161(3) 5_565 .
C61A_3 C62A_3 C64A_3 C71A_3 147.6(19) . .
C57A_3 C62A_3 C64A_3 C71A_3 14(3) . .
C98A_3 C62A_3 C64A_3 C71A_3 -7(2) 5_565 .
C104_3 C62A_3 C64A_3 C71A_3 104(4) 5_565 .
C101_3 C62A_3 C64A_3 C71A_3 -0.5(16) 5_565 .
C105_3 C62A_3 C64A_3 C71A_3 21(3) 5_565 .
C102_3 C62A_3 C64A_3 C96A_3 20(3) 5_565 5_565
C99A_3 C62A_3 C64A_3 C96A_3 29(2) 5_565 5_565
C61A_3 C62A_3 C64A_3 C96A_3 16(3) . 5_565
C57A_3 C62A_3 C64A_3 C96A_3 -118(3) . 5_565
C98A_3 C62A_3 C64A_3 C96A_3 -138(4) 5_565 5_565
C104_3 C62A_3 C64A_3 C96A_3 -28(5) 5_565 5_565
C101_3 C62A_3 C64A_3 C96A_3 -132(2) 5_565 5_565
C105_3 C62A_3 C64A_3 C96A_3 -110(3) 5_565 5_565
C102_3 C62A_3 C64A_3 C75A_3 1(2) 5_565 .
C99A_3 C62A_3 C64A_3 C75A_3 10(2) 5_565 .
C61A_3 C62A_3 C64A_3 C75A_3 -3(2) . .
C57A_3 C62A_3 C64A_3 C75A_3 -137(2) . .
C98A_3 C62A_3 C64A_3 C75A_3 -157(3) 5_565 .
C104_3 C62A_3 C64A_3 C75A_3 -47(4) 5_565 .
C101_3 C62A_3 C64A_3 C75A_3 -151.1(17) 5_565 .
C105_3 C62A_3 C64A_3 C75A_3 -129(2) 5_565 .
C102_3 C62A_3 C64A_3 C91A_3 137(2) 5_565 5_565
C99A_3 C62A_3 C64A_3 C91A_3 146(4) 5_565 5_565
C61A_3 C62A_3 C64A_3 C91A_3 133(2) . 5_565
C57A_3 C62A_3 C64A_3 C91A_3 -1(3) . 5_565
C98A_3 C62A_3 C64A_3 C91A_3 -21(2) 5_565 5_565
C104_3 C62A_3 C64A_3 C91A_3 89(4) 5_565 5_565
C101_3 C62A_3 C64A_3 C91A_3 -15.1(19) 5_565 5_565
C105_3 C62A_3 C64A_3 C91A_3 7(3) 5_565 5_565
C107_3 C60A_3 C65A_3 C106_3 46(9) 5_565 5_565
C61A_3 C60A_3 C65A_3 C106_3 -96(9) . 5_565
C59A_3 C60A_3 C65A_3 C106_3 42(9) . 5_565
C104_3 C60A_3 C65A_3 C106_3 -30(11) 5_565 5_565
C103_3 C60A_3 C65A_3 C106_3 -105(9) 5_565 5_565
C102_3 C60A_3 C65A_3 C106_3 -96(9) 5_565 5_565
C107_3 C60A_3 C65A_3 C93A_3 31(5) 5_565 5_565
C106_3 C60A_3 C65A_3 C93A_3 -15(7) 5_565 5_565
C61A_3 C60A_3 C65A_3 C93A_3 -111(4) . 5_565
C59A_3 C60A_3 C65A_3 C93A_3 27(4) . 5_565
C104_3 C60A_3 C65A_3 C93A_3 -45(7) 5_565 5_565
C103_3 C60A_3 C65A_3 C93A_3 -120(4) 5_565 5_565
C102_3 C60A_3 C65A_3 C93A_3 -111(4) 5_565 5_565
C107_3 C60A_3 C65A_3 C80A_3 135(3) 5_565 .
C106_3 C60A_3 C65A_3 C80A_3 89(9) 5_565 .
C61A_3 C60A_3 C65A_3 C80A_3 -7(3) . .
C59A_3 C60A_3 C65A_3 C80A_3 131(2) . .
C104_3 C60A_3 C65A_3 C80A_3 59(6) 5_565 .
C103_3 C60A_3 C65A_3 C80A_3 -16(2) 5_565 .
C102_3 C60A_3 C65A_3 C80A_3 -7(3) 5_565 .
C107_3 C60A_3 C65A_3 C74A_3 20(4) 5_565 .
C106_3 C60A_3 C65A_3 C74A_3 -26(8) 5_565 .
C61A_3 C60A_3 C65A_3 C74A_3 -122(3) . .
C59A_3 C60A_3 C65A_3 C74A_3 16(3) . .
C104_3 C60A_3 C65A_3 C74A_3 -56(6) 5_565 .
C103_3 C60A_3 C65A_3 C74A_3 -131(3) 5_565 .
C102_3 C60A_3 C65A_3 C74A_3 -122(3) 5_565 .
C107_3 C60A_3 C65A_3 C103_3 151(3) 5_565 5_565
C106_3 C60A_3 C65A_3 C103_3 105(9) 5_565 5_565
C61A_3 C60A_3 C65A_3 C103_3 8.8(18) . 5_565
C59A_3 C60A_3 C65A_3 C103_3 146.5(16) . 5_565
C104_3 C60A_3 C65A_3 C103_3 75(5) 5_565 5_565
C102_3 C60A_3 C65A_3 C103_3 8.5(17) 5_565 5_565
C106_3 C60A_3 C65A_3 C107_3 -46(9) 5_565 5_565
C61A_3 C60A_3 C65A_3 C107_3 -142(3) . 5_565
C59A_3 C60A_3 C65A_3 C107_3 -4(3) . 5_565
C104_3 C60A_3 C65A_3 C107_3 -76(4) 5_565 5_565
C103_3 C60A_3 C65A_3 C107_3 -151(3) 5_565 5_565
C102_3 C60A_3 C65A_3 C107_3 -142(3) 5_565 5_565
C102_3 C61A_3 C66A_3 C103_3 168(22) 5_565 5_565
C62A_3 C61A_3 C66A_3 C103_3 -162(3) . 5_565
C60A_3 C61A_3 C66A_3 C103_3 -6.2(19) . 5_565
C104_3 C61A_3 C66A_3 C103_3 -89(7) 5_565 5_565
C99A_3 C61A_3 C66A_3 C103_3 -166(2) 5_565 5_565
C106_3 C61A_3 C66A_3 C103_3 -14.4(13) 5_565 5_565
C102_3 C61A_3 C66A_3 C97A_3 -175(100) 5_565 5_565
C103_3 C61A_3 C66A_3 C97A_3 17(2) 5_565 5_565
C62A_3 C61A_3 C66A_3 C97A_3 -145(2) . 5_565
C60A_3 C61A_3 C66A_3 C97A_3 11(4) . 5_565
C104_3 C61A_3 C66A_3 C97A_3 -72(7) 5_565 5_565
C99A_3 C61A_3 C66A_3 C97A_3 -150(2) 5_565 5_565
C106_3 C61A_3 C66A_3 C97A_3 2(3) 5_565 5_565
C102_3 C61A_3 C66A_3 C75A_3 -31(22) 5_565 .
C103_3 C61A_3 C66A_3 C75A_3 160(2) 5_565 .
C62A_3 C61A_3 C66A_3 C75A_3 -2(3) . .
C60A_3 C61A_3 C66A_3 C75A_3 154(2) . .
C104_3 C61A_3 C66A_3 C75A_3 72(7) 5_565 .
C99A_3 C61A_3 C66A_3 C75A_3 -5.9(18) 5_565 .
C106_3 C61A_3 C66A_3 C75A_3 146.0(16) 5_565 .
C102_3 C61A_3 C66A_3 C78A_3 -169(21) 5_565 .
C103_3 C61A_3 C66A_3 C78A_3 23(3) 5_565 .
C62A_3 C61A_3 C66A_3 C78A_3 -139(3) . .
C60A_3 C61A_3 C66A_3 C78A_3 17(4) . .
C104_3 C61A_3 C66A_3 C78A_3 -66(7) 5_565 .
C99A_3 C61A_3 C66A_3 C78A_3 -143(3) 5_565 .
C106_3 C61A_3 C66A_3 C78A_3 9(3) 5_565 .
C102_3 C61A_3 C66A_3 C99A_3 -26(21) 5_565 5_565
C103_3 C61A_3 C66A_3 C99A_3 166(2) 5_565 5_565
C62A_3 C61A_3 C66A_3 C99A_3 4.4(18) . 5_565
C60A_3 C61A_3 C66A_3 C99A_3 160(3) . 5_565
C104_3 C61A_3 C66A_3 C99A_3 78(6) 5_565 5_565
C106_3 C61A_3 C66A_3 C99A_3 151.9(19) 5_565 5_565
C103_3 C61A_3 C66A_3 C102_3 -168(22) 5_565 5_565
C62A_3 C61A_3 C66A_3 C102_3 30(20) . 5_565
C60A_3 C61A_3 C66A_3 C102_3 -174(23) . 5_565
C104_3 C61A_3 C66A_3 C102_3 103(22) 5_565 5_565
C99A_3 C61A_3 C66A_3 C102_3 26(21) 5_565 5_565
C106_3 C61A_3 C66A_3 C102_3 177(100) 5_565 5_565
C102_3 C61A_3 C66A_3 C95A_3 -90(22) 5_565 5_565
C103_3 C61A_3 C66A_3 C95A_3 102(4) 5_565 5_565
C62A_3 C61A_3 C66A_3 C95A_3 -60(5) . 5_565
C60A_3 C61A_3 C66A_3 C95A_3 96(4) . 5_565
C104_3 C61A_3 C66A_3 C95A_3 13(9) 5_565 5_565
C99A_3 C61A_3 C66A_3 C95A_3 -65(4) 5_565 5_565
C106_3 C61A_3 C66A_3 C95A_3 87(4) 5_565 5_565
C102_3 C61A_3 C66A_3 C96A_3 -44(22) 5_565 5_565
C103_3 C61A_3 C66A_3 C96A_3 147.7(19) 5_565 5_565
C62A_3 C61A_3 C66A_3 C96A_3 -14(3) . 5_565
C60A_3 C61A_3 C66A_3 C96A_3 142(2) . 5_565
C104_3 C61A_3 C66A_3 C96A_3 59(7) 5_565 5_565
C99A_3 C61A_3 C66A_3 C96A_3 -18.6(16) 5_565 5_565
C106_3 C61A_3 C66A_3 C96A_3 133.3(14) 5_565 5_565
C107_3 C59A_3 C67A_3 C108_3 -164(7) 5_565 5_565
C109_3 C59A_3 C67A_3 C108_3 7(6) 5_565 5_565
C58A_3 C59A_3 C67A_3 C108_3 -16(6) . 5_565
C60A_3 C59A_3 C67A_3 C108_3 -156(5) . 5_565
C104_3 C59A_3 C67A_3 C108_3 -95(6) 5_565 5_565
C106_3 C59A_3 C67A_3 C108_3 -153(6) 5_565 5_565
C107_3 C59A_3 C67A_3 C109_3 -171(7) 5_565 5_565
C58A_3 C59A_3 C67A_3 C109_3 -24(3) . 5_565
C60A_3 C59A_3 C67A_3 C109_3 -163(4) . 5_565
C104_3 C59A_3 C67A_3 C109_3 -102(5) 5_565 5_565
C106_3 C59A_3 C67A_3 C109_3 -160(3) 5_565 5_565
C107_3 C59A_3 C67A_3 C74A_3 -18(6) 5_565 .
C109_3 C59A_3 C67A_3 C74A_3 153(4) 5_565 .
C58A_3 C59A_3 C67A_3 C74A_3 129(3) . .
C60A_3 C59A_3 C67A_3 C74A_3 -10(3) . .
C104_3 C59A_3 C67A_3 C74A_3 51(5) 5_565 .
C106_3 C59A_3 C67A_3 C74A_3 -8(2) 5_565 .
C107_3 C59A_3 C67A_3 C72A_3 -149(6) 5_565 .
C109_3 C59A_3 C67A_3 C72A_3 22(3) 5_565 .
C58A_3 C59A_3 C67A_3 C72A_3 -1(3) . .
C60A_3 C59A_3 C67A_3 C72A_3 -141(2) . .
C104_3 C59A_3 C67A_3 C72A_3 -80(4) 5_565 .
C106_3 C59A_3 C67A_3 C72A_3 -138(2) 5_565 .
C107_3 C59A_3 C67A_3 C89A_3 -21(6) 5_565 5_565
C109_3 C59A_3 C67A_3 C89A_3 150(5) 5_565 5_565
C58A_3 C59A_3 C67A_3 C89A_3 126(3) . 5_565
C60A_3 C59A_3 C67A_3 C89A_3 -13(3) . 5_565
C104_3 C59A_3 C67A_3 C89A_3 48(5) 5_565 5_565
C106_3 C59A_3 C67A_3 C89A_3 -10(3) 5_565 5_565
C109_3 C59A_3 C67A_3 C107_3 171(7) 5_565 5_565
C58A_3 C59A_3 C67A_3 C107_3 147(6) . 5_565
C60A_3 C59A_3 C67A_3 C107_3 8(5) . 5_565
C104_3 C59A_3 C67A_3 C107_3 69(6) 5_565 5_565
C106_3 C59A_3 C67A_3 C107_3 11(5) 5_565 5_565
C111_3 C63A_3 C68A_3 C113_3 -152(8) 5_565 5_565
C58A_3 C63A_3 C68A_3 C113_3 -29(5) . 5_565
C73A_3 C63A_3 C68A_3 C113_3 -171(6) . 5_565
C114_3 C63A_3 C68A_3 C113_3 76(100) 5_565 5_565
C105_3 C63A_3 C68A_3 C113_3 -26(5) 5_565 5_565
C112_3 C63A_3 C68A_3 C113_3 -169(6) 5_565 5_565
C113_3 C63A_3 C68A_3 C76A_3 161(6) 5_565 .
C111_3 C63A_3 C68A_3 C76A_3 9(7) 5_565 .
C58A_3 C63A_3 C68A_3 C76A_3 131(3) . .
C73A_3 C63A_3 C68A_3 C76A_3 -10(4) . .
C114_3 C63A_3 C68A_3 C76A_3 -124(100) 5_565 .
C105_3 C63A_3 C68A_3 C76A_3 134(3) 5_565 .
C112_3 C63A_3 C68A_3 C76A_3 -8(4) 5_565 .
C113_3 C63A_3 C68A_3 C116_3 178(5) 5_565 5_565
C111_3 C63A_3 C68A_3 C116_3 27(6) 5_565 5_565
C58A_3 C63A_3 C68A_3 C116_3 148.9(17) . 5_565
C73A_3 C63A_3 C68A_3 C116_3 7(2) . 5_565
C114_3 C63A_3 C68A_3 C116_3 -106(100) 5_565 5_565
C105_3 C63A_3 C68A_3 C116_3 152(2) 5_565 5_565
C112_3 C63A_3 C68A_3 C116_3 10(2) 5_565 5_565
C113_3 C63A_3 C68A_3 C69A_3 27(5) 5_565 .
C111_3 C63A_3 C68A_3 C69A_3 -124(6) 5_565 .
C58A_3 C63A_3 C68A_3 C69A_3 -2(2) . .
C73A_3 C63A_3 C68A_3 C69A_3 -143.4(17) . .
C114_3 C63A_3 C68A_3 C69A_3 103(100) 5_565 .
C105_3 C63A_3 C68A_3 C69A_3 0.9(19) 5_565 .
C112_3 C63A_3 C68A_3 C69A_3 -141.2(19) 5_565 .
C113_3 C63A_3 C68A_3 C100_3 38(6) 5_565 5_565
C111_3 C63A_3 C68A_3 C100_3 -113(6) 5_565 5_565
C58A_3 C63A_3 C68A_3 C100_3 9(4) . 5_565
C73A_3 C63A_3 C68A_3 C100_3 -132(3) . 5_565
C114_3 C63A_3 C68A_3 C100_3 114(100) 5_565 5_565
C105_3 C63A_3 C68A_3 C100_3 12(3) 5_565 5_565
C112_3 C63A_3 C68A_3 C100_3 -130(3) 5_565 5_565
C105_3 C57A_3 C69A_3 C100_3 -132(15) 5_565 5_565
C101_3 C57A_3 C69A_3 C100_3 32(11) 5_565 5_565
C104_3 C57A_3 C69A_3 C100_3 -70(13) 5_565 5_565
C62A_3 C57A_3 C69A_3 C100_3 14(12) . 5_565
C58A_3 C57A_3 C69A_3 C100_3 -126(12) . 5_565
C113_3 C57A_3 C69A_3 C100_3 -136(12) 5_565 5_565
C105_3 C57A_3 C69A_3 C101_3 -164(11) 5_565 5_565
C104_3 C57A_3 C69A_3 C101_3 -102(5) 5_565 5_565
C62A_3 C57A_3 C69A_3 C101_3 -18(2) . 5_565
C58A_3 C57A_3 C69A_3 C101_3 -158(2) . 5_565
C113_3 C57A_3 C69A_3 C101_3 -168(2) 5_565 5_565
C101_3 C57A_3 C69A_3 C105_3 164(11) 5_565 5_565
C104_3 C57A_3 C69A_3 C105_3 62(10) 5_565 5_565
C62A_3 C57A_3 C69A_3 C105_3 146(11) . 5_565
C58A_3 C57A_3 C69A_3 C105_3 6(9) . 5_565
C113_3 C57A_3 C69A_3 C105_3 -4(10) 5_565 5_565
C105_3 C57A_3 C69A_3 C70A_3 -151(10) 5_565 .
C101_3 C57A_3 C69A_3 C70A_3 13.3(18) 5_565 .
C104_3 C57A_3 C69A_3 C70A_3 -89(5) 5_565 .
C62A_3 C57A_3 C69A_3 C70A_3 -5(3) . .
C58A_3 C57A_3 C69A_3 C70A_3 -144.8(18) . .
C113_3 C57A_3 C69A_3 C70A_3 -155(2) 5_565 .
C105_3 C57A_3 C69A_3 C114_3 -3(10) 5_565 5_565
C101_3 C57A_3 C69A_3 C114_3 161(3) 5_565 5_565
C104_3 C57A_3 C69A_3 C114_3 59(5) 5_565 5_565
C62A_3 C57A_3 C69A_3 C114_3 143(2) . 5_565
C58A_3 C57A_3 C69A_3 C114_3 3(3) . 5_565
C113_3 C57A_3 C69A_3 C114_3 -7(2) 5_565 5_565
C105_3 C57A_3 C69A_3 C68A_3 -4(10) 5_565 .
C101_3 C57A_3 C69A_3 C68A_3 160(3) 5_565 .
C104_3 C57A_3 C69A_3 C68A_3 58(5) 5_565 .
C62A_3 C57A_3 C69A_3 C68A_3 142(2) . .
C58A_3 C57A_3 C69A_3 C68A_3 2(2) . .
C113_3 C57A_3 C69A_3 C68A_3 -7.9(19) 5_565 .
C105_3 C57A_3 C69A_3 C113_3 4(10) 5_565 5_565
C101_3 C57A_3 C69A_3 C113_3 168(2) 5_565 5_565
C104_3 C57A_3 C69A_3 C113_3 66(4) 5_565 5_565
C62A_3 C57A_3 C69A_3 C113_3 150(2) . 5_565
C58A_3 C57A_3 C69A_3 C113_3 10.2(16) . 5_565
C114_3 C68A_3 C69A_3 C100_3 -20(14) 5_565 5_565
C113_3 C68A_3 C69A_3 C100_3 176(3) 5_565 5_565
C76A_3 C68A_3 C69A_3 C100_3 21(3) . 5_565
C63A_3 C68A_3 C69A_3 C100_3 165(3) . 5_565
C116_3 C68A_3 C69A_3 C100_3 31(4) 5_565 5_565
C114_3 C68A_3 C69A_3 C101_3 -123(15) 5_565 5_565
C113_3 C68A_3 C69A_3 C101_3 72(9) 5_565 5_565
C76A_3 C68A_3 C69A_3 C101_3 -82(9) . 5_565
C63A_3 C68A_3 C69A_3 C101_3 61(10) . 5_565
C116_3 C68A_3 C69A_3 C101_3 -73(10) 5_565 5_565
C100_3 C68A_3 C69A_3 C101_3 -104(10) 5_565 5_565
C114_3 C68A_3 C69A_3 C105_3 174(14) 5_565 5_565
C113_3 C68A_3 C69A_3 C105_3 10(3) 5_565 5_565
C76A_3 C68A_3 C69A_3 C105_3 -145(3) . 5_565
C63A_3 C68A_3 C69A_3 C105_3 -1(3) . 5_565
C116_3 C68A_3 C69A_3 C105_3 -135(4) 5_565 5_565
C100_3 C68A_3 C69A_3 C105_3 -166(4) 5_565 5_565
C114_3 C68A_3 C69A_3 C70A_3 -42(15) 5_565 .
C113_3 C68A_3 C69A_3 C70A_3 154(3) 5_565 .
C76A_3 C68A_3 C69A_3 C70A_3 -1(3) . .
C63A_3 C68A_3 C69A_3 C70A_3 143(2) . .
C116_3 C68A_3 C69A_3 C70A_3 9(5) 5_565 .
C100_3 C68A_3 C69A_3 C70A_3 -21.9(19) 5_565 .
C113_3 C68A_3 C69A_3 C114_3 -164(15) 5_565 5_565
C76A_3 C68A_3 C69A_3 C114_3 41(13) . 5_565
C63A_3 C68A_3 C69A_3 C114_3 -175(15) . 5_565
C116_3 C68A_3 C69A_3 C114_3 51(13) 5_565 5_565
C100_3 C68A_3 C69A_3 C114_3 20(14) 5_565 5_565
C114_3 C68A_3 C69A_3 C57A_3 175(14) 5_565 .
C113_3 C68A_3 C69A_3 C57A_3 11(3) 5_565 .
C76A_3 C68A_3 C69A_3 C57A_3 -144(2) . .
C63A_3 C68A_3 C69A_3 C57A_3 0(2) . .
C116_3 C68A_3 C69A_3 C57A_3 -134(3) 5_565 .
C100_3 C68A_3 C69A_3 C57A_3 -165(3) 5_565 .
C114_3 C68A_3 C69A_3 C113_3 164(15) 5_565 5_565
C76A_3 C68A_3 C69A_3 C113_3 -155(3) . 5_565
C63A_3 C68A_3 C69A_3 C113_3 -11(2) . 5_565
C116_3 C68A_3 C69A_3 C113_3 -145(4) 5_565 5_565
C100_3 C68A_3 C69A_3 C113_3 -176(3) 5_565 5_565
C100_3 C69A_3 C70A_3 C94A_3 -25(3) 5_565 5_565
C101_3 C69A_3 C70A_3 C94A_3 162(3) 5_565 5_565
C105_3 C69A_3 C70A_3 C94A_3 139(3) 5_565 5_565
C114_3 C69A_3 C70A_3 C94A_3 -2(3) 5_565 5_565
C57A_3 C69A_3 C70A_3 C94A_3 147(2) . 5_565
C68A_3 C69A_3 C70A_3 C94A_3 6(3) . 5_565
C113_3 C69A_3 C70A_3 C94A_3 55(6) 5_565 5_565
C101_3 C69A_3 C70A_3 C100_3 -174(4) 5_565 5_565
C105_3 C69A_3 C70A_3 C100_3 164(5) 5_565 5_565
C114_3 C69A_3 C70A_3 C100_3 23(3) 5_565 5_565
C57A_3 C69A_3 C70A_3 C100_3 172(4) . 5_565
C68A_3 C69A_3 C70A_3 C100_3 30(3) . 5_565
C113_3 C69A_3 C70A_3 C100_3 79(6) 5_565 5_565
C100_3 C69A_3 C70A_3 C101_3 174(4) 5_565 5_565
C105_3 C69A_3 C70A_3 C101_3 -23(3) 5_565 5_565
C114_3 C69A_3 C70A_3 C101_3 -163(4) 5_565 5_565
C57A_3 C69A_3 C70A_3 C101_3 -14(2) . 5_565
C68A_3 C69A_3 C70A_3 C101_3 -156(3) . 5_565
C113_3 C69A_3 C70A_3 C101_3 -107(6) 5_565 5_565
C100_3 C69A_3 C70A_3 C81A_3 -32(4) 5_565 .
C101_3 C69A_3 C70A_3 C81A_3 154(3) 5_565 .
C105_3 C69A_3 C70A_3 C81A_3 131(4) 5_565 .
C114_3 C69A_3 C70A_3 C81A_3 -9(4) 5_565 .
C57A_3 C69A_3 C70A_3 C81A_3 140(3) . .
C68A_3 C69A_3 C70A_3 C81A_3 -2(4) . .
C113_3 C69A_3 C70A_3 C81A_3 47(6) 5_565 .
C100_3 C69A_3 C70A_3 C71A_3 -164(4) 5_565 .
C101_3 C69A_3 C70A_3 C71A_3 22(3) 5_565 .
C105_3 C69A_3 C70A_3 C71A_3 -1(4) 5_565 .
C114_3 C69A_3 C70A_3 C71A_3 -141(3) 5_565 .
C57A_3 C69A_3 C70A_3 C71A_3 8(3) . .
C68A_3 C69A_3 C70A_3 C71A_3 -134(2) . .
C113_3 C69A_3 C70A_3 C71A_3 -85(6) 5_565 .
C100_3 C69A_3 C70A_3 C98A_3 -169(3) 5_565 5_565
C101_3 C69A_3 C70A_3 C98A_3 17(2) 5_565 5_565
C105_3 C69A_3 C70A_3 C98A_3 -6(3) 5_565 5_565
C114_3 C69A_3 C70A_3 C98A_3 -146(3) 5_565 5_565
C57A_3 C69A_3 C70A_3 C98A_3 3(2) . 5_565
C68A_3 C69A_3 C70A_3 C98A_3 -139(2) . 5_565
C113_3 C69A_3 C70A_3 C98A_3 -90(6) 5_565 5_565
C100_3 C69A_3 C70A_3 C91A_3 -145(4) 5_565 5_565
C101_3 C69A_3 C70A_3 C91A_3 41(3) 5_565 5_565
C105_3 C69A_3 C70A_3 C91A_3 19(5) 5_565 5_565
C114_3 C69A_3 C70A_3 C91A_3 -122(3) 5_565 5_565
C57A_3 C69A_3 C70A_3 C91A_3 27(3) . 5_565
C68A_3 C69A_3 C70A_3 C91A_3 -115(3) . 5_565
C113_3 C69A_3 C70A_3 C91A_3 -66(7) 5_565 5_565
C100_3 C69A_3 C70A_3 C92A_3 -73(5) 5_565 5_565
C101_3 C69A_3 C70A_3 C92A_3 113(4) 5_565 5_565
C105_3 C69A_3 C70A_3 C92A_3 90(5) 5_565 5_565
C114_3 C69A_3 C70A_3 C92A_3 -51(4) 5_565 5_565
C57A_3 C69A_3 C70A_3 C92A_3 98(4) . 5_565
C68A_3 C69A_3 C70A_3 C92A_3 -43(4) . 5_565
C113_3 C69A_3 C70A_3 C92A_3 6(8) 5_565 5_565
C99A_3 C64A_3 C71A_3 C91A_3 -94(10) 5_565 5_565
C98A_3 C64A_3 C71A_3 C91A_3 -159(6) 5_565 5_565
C96A_3 C64A_3 C71A_3 C91A_3 -5(4) 5_565 5_565
C75A_3 C64A_3 C71A_3 C91A_3 -3(5) . 5_565
C62A_3 C64A_3 C71A_3 C91A_3 -148(4) . 5_565
C99A_3 C64A_3 C71A_3 C98A_3 66(9) 5_565 5_565
C96A_3 C64A_3 C71A_3 C98A_3 154(4) 5_565 5_565
C75A_3 C64A_3 C71A_3 C98A_3 156(5) . 5_565
C62A_3 C64A_3 C71A_3 C98A_3 11(4) . 5_565
C91A_3 C64A_3 C71A_3 C98A_3 159(6) 5_565 5_565
C99A_3 C64A_3 C71A_3 C83A_3 -89(9) 5_565 .
C98A_3 C64A_3 C71A_3 C83A_3 -154(5) 5_565 .
C96A_3 C64A_3 C71A_3 C83A_3 0(2) 5_565 .
C75A_3 C64A_3 C71A_3 C83A_3 2(3) . .
C62A_3 C64A_3 C71A_3 C83A_3 -143.3(19) . .
C91A_3 C64A_3 C71A_3 C83A_3 5(3) 5_565 .
C99A_3 C64A_3 C71A_3 C70A_3 45(10) 5_565 .
C98A_3 C64A_3 C71A_3 C70A_3 -21(4) 5_565 .
C96A_3 C64A_3 C71A_3 C70A_3 133(2) 5_565 .
C75A_3 C64A_3 C71A_3 C70A_3 135(2) . .
C62A_3 C64A_3 C71A_3 C70A_3 -10(3) . .
C91A_3 C64A_3 C71A_3 C70A_3 138(5) 5_565 .
C99A_3 C64A_3 C71A_3 C101_3 55(9) 5_565 5_565
C98A_3 C64A_3 C71A_3 C101_3 -10(4) 5_565 5_565
C96A_3 C64A_3 C71A_3 C101_3 143.4(14) 5_565 5_565
C75A_3 C64A_3 C71A_3 C101_3 146(2) . 5_565
C62A_3 C64A_3 C71A_3 C101_3 0.5(15) . 5_565
C91A_3 C64A_3 C71A_3 C101_3 149(4) 5_565 5_565
C99A_3 C64A_3 C71A_3 C92A_3 -64(10) 5_565 5_565
C98A_3 C64A_3 C71A_3 C92A_3 -129(5) 5_565 5_565
C96A_3 C64A_3 C71A_3 C92A_3 24(4) 5_565 5_565
C75A_3 C64A_3 C71A_3 C92A_3 27(4) . 5_565
C62A_3 C64A_3 C71A_3 C92A_3 -118(3) . 5_565
C91A_3 C64A_3 C71A_3 C92A_3 30(3) 5_565 5_565
C99A_3 C64A_3 C71A_3 C90A_3 -95(9) 5_565 5_565
C98A_3 C64A_3 C71A_3 C90A_3 -161(4) 5_565 5_565
C96A_3 C64A_3 C71A_3 C90A_3 -6.6(14) 5_565 5_565
C75A_3 C64A_3 C71A_3 C90A_3 -4(2) . 5_565
C62A_3 C64A_3 C71A_3 C90A_3 -149.5(15) . 5_565
C91A_3 C64A_3 C71A_3 C90A_3 -1(4) 5_565 5_565
C99A_3 C64A_3 C71A_3 C94A_3 13(11) 5_565 5_565
C98A_3 C64A_3 C71A_3 C94A_3 -53(4) 5_565 5_565
C96A_3 C64A_3 C71A_3 C94A_3 101(3) 5_565 5_565
C75A_3 C64A_3 C71A_3 C94A_3 104(3) . 5_565
C62A_3 C64A_3 C71A_3 C94A_3 -42(3) . 5_565
C91A_3 C64A_3 C71A_3 C94A_3 106(5) 5_565 5_565
C94A_3 C70A_3 C71A_3 C91A_3 -11(5) 5_565 5_565
C100_3 C70A_3 C71A_3 C91A_3 108(8) 5_565 5_565
C101_3 C70A_3 C71A_3 C91A_3 147(4) 5_565 5_565
C69A_3 C70A_3 C71A_3 C91A_3 133(4) . 5_565
C81A_3 C70A_3 C71A_3 C91A_3 -3(5) . 5_565
C98A_3 C70A_3 C71A_3 C91A_3 142(6) 5_565 5_565
C92A_3 C70A_3 C71A_3 C91A_3 -11(4) 5_565 5_565
C94A_3 C70A_3 C71A_3 C98A_3 -153(3) 5_565 5_565
C100_3 C70A_3 C71A_3 C98A_3 -34(8) 5_565 5_565
C101_3 C70A_3 C71A_3 C98A_3 5(3) 5_565 5_565
C69A_3 C70A_3 C71A_3 C98A_3 -9(3) . 5_565
C81A_3 C70A_3 C71A_3 C98A_3 -145(3) . 5_565
C91A_3 C70A_3 C71A_3 C98A_3 -142(6) 5_565 5_565
C92A_3 C70A_3 C71A_3 C98A_3 -153(3) 5_565 5_565
C94A_3 C70A_3 C71A_3 C83A_3 -8(3) 5_565 .
C100_3 C70A_3 C71A_3 C83A_3 111(7) 5_565 .
C101_3 C70A_3 C71A_3 C83A_3 150(2) 5_565 .
C69A_3 C70A_3 C71A_3 C83A_3 135(2) . .
C81A_3 C70A_3 C71A_3 C83A_3 0(3) . .
C98A_3 C70A_3 C71A_3 C83A_3 145(3) 5_565 .
C91A_3 C70A_3 C71A_3 C83A_3 3(4) 5_565 .
C92A_3 C70A_3 C71A_3 C83A_3 -8.0(18) 5_565 .
C94A_3 C70A_3 C71A_3 C64A_3 -143(2) 5_565 .
C100_3 C70A_3 C71A_3 C64A_3 -23(8) 5_565 .
C101_3 C70A_3 C71A_3 C64A_3 16(3) 5_565 .
C69A_3 C70A_3 C71A_3 C64A_3 1(3) . .
C81A_3 C70A_3 C71A_3 C64A_3 -134(3) . .
C98A_3 C70A_3 C71A_3 C64A_3 11(2) 5_565 .
C91A_3 C70A_3 C71A_3 C64A_3 -132(5) 5_565 .
C92A_3 C70A_3 C71A_3 C64A_3 -142(2) 5_565 .
C94A_3 C70A_3 C71A_3 C101_3 -158(3) 5_565 5_565
C100_3 C70A_3 C71A_3 C101_3 -39(6) 5_565 5_565
C69A_3 C70A_3 C71A_3 C101_3 -14.8(18) . 5_565
C81A_3 C70A_3 C71A_3 C101_3 -150(3) . 5_565
C98A_3 C70A_3 C71A_3 C101_3 -5(3) 5_565 5_565
C91A_3 C70A_3 C71A_3 C101_3 -147(4) 5_565 5_565
C92A_3 C70A_3 C71A_3 C101_3 -158.1(18) 5_565 5_565
C94A_3 C70A_3 C71A_3 C92A_3 -0.2(19) 5_565 5_565
C100_3 C70A_3 C71A_3 C92A_3 119(7) 5_565 5_565
C101_3 C70A_3 C71A_3 C92A_3 158.1(18) 5_565 5_565
C69A_3 C70A_3 C71A_3 C92A_3 143(2) . 5_565
C81A_3 C70A_3 C71A_3 C92A_3 8(3) . 5_565
C98A_3 C70A_3 C71A_3 C92A_3 153(3) 5_565 5_565
C91A_3 C70A_3 C71A_3 C92A_3 11(4) 5_565 5_565
C94A_3 C70A_3 C71A_3 C90A_3 -36(4) 5_565 5_565
C100_3 C70A_3 C71A_3 C90A_3 84(8) 5_565 5_565
C101_3 C70A_3 C71A_3 C90A_3 123(3) 5_565 5_565
C69A_3 C70A_3 C71A_3 C90A_3 108(3) . 5_565
C81A_3 C70A_3 C71A_3 C90A_3 -27(4) . 5_565
C98A_3 C70A_3 C71A_3 C90A_3 117(4) 5_565 5_565
C91A_3 C70A_3 C71A_3 C90A_3 -25(3) 5_565 5_565
C92A_3 C70A_3 C71A_3 C90A_3 -35(3) 5_565 5_565
C100_3 C70A_3 C71A_3 C94A_3 119(7) 5_565 5_565
C101_3 C70A_3 C71A_3 C94A_3 158(3) 5_565 5_565
C69A_3 C70A_3 C71A_3 C94A_3 144(3) . 5_565
C81A_3 C70A_3 C71A_3 C94A_3 8(3) . 5_565
C98A_3 C70A_3 C71A_3 C94A_3 153(3) 5_565 5_565
C91A_3 C70A_3 C71A_3 C94A_3 11(5) 5_565 5_565
C92A_3 C70A_3 C71A_3 C94A_3 0.2(19) 5_565 5_565
C108_3 C67A_3 C72A_3 C110_3 -27(8) 5_565 5_565
C109_3 C67A_3 C72A_3 C110_3 -177(10) 5_565 5_565
C59A_3 C67A_3 C72A_3 C110_3 167(9) . 5_565
C74A_3 C67A_3 C72A_3 C110_3 42(11) . 5_565
C89A_3 C67A_3 C72A_3 C110_3 20(10) 5_565 5_565
C107_3 C67A_3 C72A_3 C110_3 155(9) 5_565 5_565
C109_3 C67A_3 C72A_3 C108_3 -150(6) 5_565 5_565
C59A_3 C67A_3 C72A_3 C108_3 -166(5) . 5_565
C74A_3 C67A_3 C72A_3 C108_3 69(5) . 5_565
C89A_3 C67A_3 C72A_3 C108_3 47(4) 5_565 5_565
C107_3 C67A_3 C72A_3 C108_3 -178(5) 5_565 5_565
C108_3 C67A_3 C72A_3 C89A_3 -51(4) 5_565 .
C109_3 C67A_3 C72A_3 C89A_3 159(4) 5_565 .
C59A_3 C67A_3 C72A_3 C89A_3 143(3) . .
C74A_3 C67A_3 C72A_3 C89A_3 19(5) . .
C89A_3 C67A_3 C72A_3 C89A_3 -3(4) 5_565 .
C107_3 C67A_3 C72A_3 C89A_3 132(3) 5_565 .
C108_3 C67A_3 C72A_3 C73A_3 158(7) 5_565 .
C109_3 C67A_3 C72A_3 C73A_3 7(4) 5_565 .
C59A_3 C67A_3 C72A_3 C73A_3 -8(4) . .
C74A_3 C67A_3 C72A_3 C73A_3 -133(3) . .
C89A_3 C67A_3 C72A_3 C73A_3 -155(3) 5_565 .
C107_3 C67A_3 C72A_3 C73A_3 -20(5) 5_565 .
C108_3 C67A_3 C72A_3 C112_3 170(8) 5_565 5_565
C109_3 C67A_3 C72A_3 C112_3 19(6) 5_565 5_565
C59A_3 C67A_3 C72A_3 C112_3 4(6) . 5_565
C74A_3 C67A_3 C72A_3 C112_3 -121(5) . 5_565
C89A_3 C67A_3 C72A_3 C112_3 -143(5) 5_565 5_565
C107_3 C67A_3 C72A_3 C112_3 -8(7) 5_565 5_565
C108_3 C67A_3 C72A_3 C109_3 150(6) 5_565 5_565
C59A_3 C67A_3 C72A_3 C109_3 -16(2) . 5_565
C74A_3 C67A_3 C72A_3 C109_3 -140(4) . 5_565
C89A_3 C67A_3 C72A_3 C109_3 -162(3) 5_565 5_565
C107_3 C67A_3 C72A_3 C109_3 -27(3) 5_565 5_565
C108_3 C67A_3 C72A_3 C111_3 158(6) 5_565 5_565
C109_3 C67A_3 C72A_3 C111_3 7(3) 5_565 5_565
C59A_3 C67A_3 C72A_3 C111_3 -9(3) . 5_565
C74A_3 C67A_3 C72A_3 C111_3 -133(3) . 5_565
C89A_3 C67A_3 C72A_3 C111_3 -155(2) 5_565 5_565
C107_3 C67A_3 C72A_3 C111_3 -20(4) 5_565 5_565
C108_3 C67A_3 C72A_3 C74A_3 -77(5) 5_565 5_565
C109_3 C67A_3 C72A_3 C74A_3 133(4) 5_565 5_565
C59A_3 C67A_3 C72A_3 C74A_3 117(3) . 5_565
C74A_3 C67A_3 C72A_3 C74A_3 -8(4) . 5_565
C89A_3 C67A_3 C72A_3 C74A_3 -30(4) 5_565 5_565
C107_3 C67A_3 C72A_3 C74A_3 105(4) 5_565 5_565
C113_3 C63A_3 C73A_3 C112_3 -32(30) 5_565 5_565
C111_3 C63A_3 C73A_3 C112_3 -146(10) 5_565 5_565
C58A_3 C63A_3 C73A_3 C112_3 -128(7) . 5_565
C68A_3 C63A_3 C73A_3 C112_3 11(8) . 5_565
C114_3 C63A_3 C73A_3 C112_3 12(8) 5_565 5_565
C105_3 C63A_3 C73A_3 C112_3 -89(8) 5_565 5_565
C113_3 C63A_3 C73A_3 C111_3 114(28) 5_565 5_565
C58A_3 C63A_3 C73A_3 C111_3 18(5) . 5_565
C68A_3 C63A_3 C73A_3 C111_3 158(6) . 5_565
C114_3 C63A_3 C73A_3 C111_3 159(6) 5_565 5_565
C105_3 C63A_3 C73A_3 C111_3 58(6) 5_565 5_565
C112_3 C63A_3 C73A_3 C111_3 146(10) 5_565 5_565
C113_3 C63A_3 C73A_3 C72A_3 85(28) 5_565 .
C111_3 C63A_3 C73A_3 C72A_3 -29(6) 5_565 .
C58A_3 C63A_3 C73A_3 C72A_3 -11(3) . .
C68A_3 C63A_3 C73A_3 C72A_3 129(3) . .
C114_3 C63A_3 C73A_3 C72A_3 130(3) 5_565 .
C105_3 C63A_3 C73A_3 C72A_3 29(5) 5_565 .
C112_3 C63A_3 C73A_3 C72A_3 118(8) 5_565 .
C113_3 C63A_3 C73A_3 C79A_3 -45(28) 5_565 .
C111_3 C63A_3 C73A_3 C79A_3 -159(6) 5_565 .
C58A_3 C63A_3 C73A_3 C79A_3 -140.7(18) . .
C68A_3 C63A_3 C73A_3 C79A_3 -1(2) . .
C114_3 C63A_3 C73A_3 C79A_3 0(2) 5_565 .
C105_3 C63A_3 C73A_3 C79A_3 -101(4) 5_565 .
C112_3 C63A_3 C73A_3 C79A_3 -13(7) 5_565 .
C113_3 C63A_3 C73A_3 C110_3 71(29) 5_565 5_565
C111_3 C63A_3 C73A_3 C110_3 -43(6) 5_565 5_565
C58A_3 C63A_3 C73A_3 C110_3 -25(4) . 5_565
C68A_3 C63A_3 C73A_3 C110_3 115(4) . 5_565
C114_3 C63A_3 C73A_3 C110_3 115(4) 5_565 5_565
C105_3 C63A_3 C73A_3 C110_3 15(6) 5_565 5_565
C112_3 C63A_3 C73A_3 C110_3 103(8) 5_565 5_565
C113_3 C63A_3 C73A_3 C115_3 -53(28) 5_565 5_565
C111_3 C63A_3 C73A_3 C115_3 -168(6) 5_565 5_565
C58A_3 C63A_3 C73A_3 C115_3 -149.4(18) . 5_565
C68A_3 C63A_3 C73A_3 C115_3 -10(2) . 5_565
C114_3 C63A_3 C73A_3 C115_3 -9(2) 5_565 5_565
C105_3 C63A_3 C73A_3 C115_3 -110(3) 5_565 5_565
C112_3 C63A_3 C73A_3 C115_3 -21(7) 5_565 5_565
C113_3 C63A_3 C73A_3 C109_3 101(28) 5_565 5_565
C111_3 C63A_3 C73A_3 C109_3 -13(5) 5_565 5_565
C58A_3 C63A_3 C73A_3 C109_3 5.1(17) . 5_565
C68A_3 C63A_3 C73A_3 C109_3 145(2) . 5_565
C114_3 C63A_3 C73A_3 C109_3 145(2) 5_565 5_565
C105_3 C63A_3 C73A_3 C109_3 45(3) 5_565 5_565
C112_3 C63A_3 C73A_3 C109_3 133(8) 5_565 5_565
C111_3 C63A_3 C73A_3 C113_3 -114(28) 5_565 5_565
C58A_3 C63A_3 C73A_3 C113_3 -96(28) . 5_565
C68A_3 C63A_3 C73A_3 C113_3 44(27) . 5_565
C114_3 C63A_3 C73A_3 C113_3 44(27) 5_565 5_565
C105_3 C63A_3 C73A_3 C113_3 -57(27) 5_565 5_565
C112_3 C63A_3 C73A_3 C113_3 32(30) 5_565 5_565
C110_3 C72A_3 C73A_3 C112_3 -16(6) 5_565 5_565
C108_3 C72A_3 C73A_3 C112_3 -178(9) 5_565 5_565
C89A_3 C72A_3 C73A_3 C112_3 4(5) . 5_565
C67A_3 C72A_3 C73A_3 C112_3 162(5) . 5_565
C109_3 C72A_3 C73A_3 C112_3 166(5) 5_565 5_565
C111_3 C72A_3 C73A_3 C112_3 162(6) 5_565 5_565
C74A_3 C72A_3 C73A_3 C112_3 15(5) 5_565 5_565
C110_3 C72A_3 C73A_3 C111_3 -178(5) 5_565 5_565
C108_3 C72A_3 C73A_3 C111_3 20(9) 5_565 5_565
C89A_3 C72A_3 C73A_3 C111_3 -159(4) . 5_565
C112_3 C72A_3 C73A_3 C111_3 -162(6) 5_565 5_565
C67A_3 C72A_3 C73A_3 C111_3 0(4) . 5_565
C109_3 C72A_3 C73A_3 C111_3 4(3) 5_565 5_565
C74A_3 C72A_3 C73A_3 C111_3 -147(3) 5_565 5_565
C110_3 C72A_3 C73A_3 C63A_3 -163(3) 5_565 .
C108_3 C72A_3 C73A_3 C63A_3 35(9) 5_565 .
C89A_3 C72A_3 C73A_3 C63A_3 -143(2) . .
C112_3 C72A_3 C73A_3 C63A_3 -147(5) 5_565 .
C67A_3 C72A_3 C73A_3 C63A_3 15(4) . .
C109_3 C72A_3 C73A_3 C63A_3 19(3) 5_565 .
C111_3 C72A_3 C73A_3 C63A_3 15(3) 5_565 .
C74A_3 C72A_3 C73A_3 C63A_3 -132(2) 5_565 .
C110_3 C72A_3 C73A_3 C79A_3 -32(5) 5_565 .
C108_3 C72A_3 C73A_3 C79A_3 166(7) 5_565 .
C89A_3 C72A_3 C73A_3 C79A_3 -12(3) . .
C112_3 C72A_3 C73A_3 C79A_3 -16(4) 5_565 .
C67A_3 C72A_3 C73A_3 C79A_3 146(3) . .
C109_3 C72A_3 C73A_3 C79A_3 150.1(18) 5_565 .
C111_3 C72A_3 C73A_3 C79A_3 146(3) 5_565 .
C74A_3 C72A_3 C73A_3 C79A_3 -1(2) 5_565 .
C108_3 C72A_3 C73A_3 C110_3 -162(12) 5_565 5_565
C89A_3 C72A_3 C73A_3 C110_3 19(3) . 5_565
C112_3 C72A_3 C73A_3 C110_3 16(6) 5_565 5_565
C67A_3 C72A_3 C73A_3 C110_3 178(7) . 5_565
C109_3 C72A_3 C73A_3 C110_3 -178(5) 5_565 5_565
C111_3 C72A_3 C73A_3 C110_3 178(5) 5_565 5_565
C74A_3 C72A_3 C73A_3 C110_3 31(3) 5_565 5_565
C110_3 C72A_3 C73A_3 C115_3 -33(5) 5_565 5_565
C108_3 C72A_3 C73A_3 C115_3 165(7) 5_565 5_565
C89A_3 C72A_3 C73A_3 C115_3 -13(4) . 5_565
C112_3 C72A_3 C73A_3 C115_3 -17(4) 5_565 5_565
C67A_3 C72A_3 C73A_3 C115_3 145(3) . 5_565
C109_3 C72A_3 C73A_3 C115_3 149(2) 5_565 5_565
C111_3 C72A_3 C73A_3 C115_3 145(4) 5_565 5_565
C74A_3 C72A_3 C73A_3 C115_3 -2(3) 5_565 5_565
C110_3 C72A_3 C73A_3 C109_3 178(5) 5_565 5_565
C108_3 C72A_3 C73A_3 C109_3 16(7) 5_565 5_565
C89A_3 C72A_3 C73A_3 C109_3 -163(4) . 5_565
C112_3 C72A_3 C73A_3 C109_3 -166(5) 5_565 5_565
C67A_3 C72A_3 C73A_3 C109_3 -4(2) . 5_565
C111_3 C72A_3 C73A_3 C109_3 -4(3) 5_565 5_565
C74A_3 C72A_3 C73A_3 C109_3 -151(3) 5_565 5_565
C110_3 C72A_3 C73A_3 C113_3 -159(4) 5_565 5_565
C108_3 C72A_3 C73A_3 C113_3 39(9) 5_565 5_565
C89A_3 C72A_3 C73A_3 C113_3 -140(2) . 5_565
C112_3 C72A_3 C73A_3 C113_3 -143(5) 5_565 5_565
C67A_3 C72A_3 C73A_3 C113_3 19(4) . 5_565
C109_3 C72A_3 C73A_3 C113_3 23(3) 5_565 5_565
C111_3 C72A_3 C73A_3 C113_3 19(3) 5_565 5_565
C74A_3 C72A_3 C73A_3 C113_3 -128(2) 5_565 5_565
C106_3 C65A_3 C74A_3 C89A_3 -131(14) 5_565 5_565
C93A_3 C65A_3 C74A_3 C89A_3 73(13) 5_565 5_565
C80A_3 C65A_3 C74A_3 C89A_3 107(14) . 5_565
C60A_3 C65A_3 C74A_3 C89A_3 -120(13) . 5_565
C103_3 C65A_3 C74A_3 C89A_3 178(12) 5_565 5_565
C107_3 C65A_3 C74A_3 C89A_3 -111(14) 5_565 5_565
C106_3 C65A_3 C74A_3 C93A_3 156(6) 5_565 5_565
C80A_3 C65A_3 C74A_3 C93A_3 34(4) . 5_565
C60A_3 C65A_3 C74A_3 C93A_3 167(4) . 5_565
C103_3 C65A_3 C74A_3 C93A_3 105(4) 5_565 5_565
C107_3 C65A_3 C74A_3 C93A_3 176(4) 5_565 5_565
C106_3 C65A_3 C74A_3 C110_3 158(9) 5_565 .
C93A_3 C65A_3 C74A_3 C110_3 1(6) 5_565 .
C80A_3 C65A_3 C74A_3 C110_3 36(9) . .
C60A_3 C65A_3 C74A_3 C110_3 168(8) . .
C103_3 C65A_3 C74A_3 C110_3 106(8) 5_565 .
C107_3 C65A_3 C74A_3 C110_3 178(9) 5_565 .
C106_3 C65A_3 C74A_3 C67A_3 -33(5) 5_565 .
C93A_3 C65A_3 C74A_3 C67A_3 171(6) 5_565 .
C80A_3 C65A_3 C74A_3 C67A_3 -155(3) . .
C60A_3 C65A_3 C74A_3 C67A_3 -22(4) . .
C103_3 C65A_3 C74A_3 C67A_3 -85(4) 5_565 .
C107_3 C65A_3 C74A_3 C67A_3 -13(3) 5_565 .
C93A_3 C65A_3 C74A_3 C106_3 -156(6) 5_565 5_565
C80A_3 C65A_3 C74A_3 C106_3 -122(5) . 5_565
C60A_3 C65A_3 C74A_3 C106_3 11(3) . 5_565
C103_3 C65A_3 C74A_3 C106_3 -52(3) 5_565 5_565
C107_3 C65A_3 C74A_3 C106_3 20(4) 5_565 5_565
C106_3 C65A_3 C74A_3 C108_3 -35(7) 5_565 5_565
C93A_3 C65A_3 C74A_3 C108_3 169(8) 5_565 5_565
C80A_3 C65A_3 C74A_3 C108_3 -157(4) . 5_565
C60A_3 C65A_3 C74A_3 C108_3 -24(5) . 5_565
C103_3 C65A_3 C74A_3 C108_3 -86(6) 5_565 5_565
C107_3 C65A_3 C74A_3 C108_3 -15(4) 5_565 5_565
C106_3 C65A_3 C74A_3 C112_3 136(5) 5_565 .
C93A_3 C65A_3 C74A_3 C112_3 -21(2) 5_565 .
C80A_3 C65A_3 C74A_3 C112_3 14(3) . .
C60A_3 C65A_3 C74A_3 C112_3 146(2) . .
C103_3 C65A_3 C74A_3 C112_3 84(3) 5_565 .
C107_3 C65A_3 C74A_3 C112_3 156(3) 5_565 .
C106_3 C65A_3 C74A_3 C72A_3 125(7) 5_565 5_565
C93A_3 C65A_3 C74A_3 C72A_3 -31(5) 5_565 5_565
C80A_3 C65A_3 C74A_3 C72A_3 3(7) . 5_565
C60A_3 C65A_3 C74A_3 C72A_3 136(6) . 5_565
C103_3 C65A_3 C74A_3 C72A_3 74(7) 5_565 5_565
C107_3 C65A_3 C74A_3 C72A_3 145(7) 5_565 5_565
C108_3 C67A_3 C74A_3 C89A_3 -14(4) 5_565 5_565
C109_3 C67A_3 C74A_3 C89A_3 -146(5) 5_565 5_565
C59A_3 C67A_3 C74A_3 C89A_3 -176(3) . 5_565
C72A_3 C67A_3 C74A_3 C89A_3 -46(5) . 5_565
C107_3 C67A_3 C74A_3 C89A_3 178(4) 5_565 5_565
C108_3 C67A_3 C74A_3 C93A_3 -158(14) 5_565 5_565
C109_3 C67A_3 C74A_3 C93A_3 70(17) 5_565 5_565
C59A_3 C67A_3 C74A_3 C93A_3 40(15) . 5_565
C72A_3 C67A_3 C74A_3 C93A_3 170(14) . 5_565
C89A_3 C67A_3 C74A_3 C93A_3 -144(18) 5_565 5_565
C107_3 C67A_3 C74A_3 C93A_3 34(15) 5_565 5_565
C108_3 C67A_3 C74A_3 C110_3 -2(4) 5_565 .
C109_3 C67A_3 C74A_3 C110_3 -135(5) 5_565 .
C59A_3 C67A_3 C74A_3 C110_3 -165(3) . .
C72A_3 C67A_3 C74A_3 C110_3 -34(4) . .
C89A_3 C67A_3 C74A_3 C110_3 11(2) 5_565 .
C107_3 C67A_3 C74A_3 C110_3 -170(3) 5_565 .
C108_3 C67A_3 C74A_3 C65A_3 -177(3) 5_565 .
C109_3 C67A_3 C74A_3 C65A_3 51(7) 5_565 .
C59A_3 C67A_3 C74A_3 C65A_3 20(4) . .
C72A_3 C67A_3 C74A_3 C65A_3 151(3) . .
C89A_3 C67A_3 C74A_3 C65A_3 -163(6) 5_565 .
C107_3 C67A_3 C74A_3 C65A_3 15(3) 5_565 .
C108_3 C67A_3 C74A_3 C106_3 172(3) 5_565 5_565
C109_3 C67A_3 C74A_3 C106_3 39(6) 5_565 5_565
C59A_3 C67A_3 C74A_3 C106_3 9(3) . 5_565
C72A_3 C67A_3 C74A_3 C106_3 140(3) . 5_565
C89A_3 C67A_3 C74A_3 C106_3 -174(5) 5_565 5_565
C107_3 C67A_3 C74A_3 C106_3 4(3) 5_565 5_565
C109_3 C67A_3 C74A_3 C108_3 -132(6) 5_565 5_565
C59A_3 C67A_3 C74A_3 C108_3 -163(3) . 5_565
C72A_3 C67A_3 C74A_3 C108_3 -32(3) . 5_565
C89A_3 C67A_3 C74A_3 C108_3 14(4) 5_565 5_565
C107_3 C67A_3 C74A_3 C108_3 -168(3) 5_565 5_565
C108_3 C67A_3 C74A_3 C112_3 22(7) 5_565 .
C109_3 C67A_3 C74A_3 C112_3 -111(6) 5_565 .
C59A_3 C67A_3 C74A_3 C112_3 -141(5) . .
C72A_3 C67A_3 C74A_3 C112_3 -10(7) . .
C89A_3 C67A_3 C74A_3 C112_3 35(3) 5_565 .
C107_3 C67A_3 C74A_3 C112_3 -146(5) 5_565 .
C108_3 C67A_3 C74A_3 C72A_3 14(4) 5_565 5_565
C109_3 C67A_3 C74A_3 C72A_3 -118(5) 5_565 5_565
C59A_3 C67A_3 C74A_3 C72A_3 -149(2) . 5_565
C72A_3 C67A_3 C74A_3 C72A_3 -18(3) . 5_565
C89A_3 C67A_3 C74A_3 C72A_3 28(2) 5_565 5_565
C107_3 C67A_3 C74A_3 C72A_3 -154(3) 5_565 5_565
C103_3 C66A_3 C75A_3 C96A_3 -35(10) 5_565 5_565
C97A_3 C66A_3 C75A_3 C96A_3 61(6) 5_565 5_565
C78A_3 C66A_3 C75A_3 C96A_3 60(6) . 5_565
C61A_3 C66A_3 C75A_3 C96A_3 -86(6) . 5_565
C99A_3 C66A_3 C75A_3 C96A_3 -94(6) 5_565 5_565
C102_3 C66A_3 C75A_3 C96A_3 -90(6) 5_565 5_565
C95A_3 C66A_3 C75A_3 C96A_3 58(6) 5_565 5_565
C103_3 C66A_3 C75A_3 C99A_3 59(7) 5_565 5_565
C97A_3 C66A_3 C75A_3 C99A_3 155(2) 5_565 5_565
C78A_3 C66A_3 C75A_3 C99A_3 153(3) . 5_565
C61A_3 C66A_3 C75A_3 C99A_3 7(2) . 5_565
C102_3 C66A_3 C75A_3 C99A_3 4(2) 5_565 5_565
C95A_3 C66A_3 C75A_3 C99A_3 151(2) 5_565 5_565
C96A_3 C66A_3 C75A_3 C99A_3 94(6) 5_565 5_565
C103_3 C66A_3 C75A_3 C95A_3 -92(6) 5_565 5_565
C97A_3 C66A_3 C75A_3 C95A_3 3(2) 5_565 5_565
C78A_3 C66A_3 C75A_3 C95A_3 2(3) . 5_565
C61A_3 C66A_3 C75A_3 C95A_3 -144(2) . 5_565
C99A_3 C66A_3 C75A_3 C95A_3 -151(2) 5_565 5_565
C102_3 C66A_3 C75A_3 C95A_3 -147(2) 5_565 5_565
C96A_3 C66A_3 C75A_3 C95A_3 -58(6) 5_565 5_565
C103_3 C66A_3 C75A_3 C85A_3 -83(7) 5_565 .
C97A_3 C66A_3 C75A_3 C85A_3 13(3) 5_565 .
C78A_3 C66A_3 C75A_3 C85A_3 11(3) . .
C61A_3 C66A_3 C75A_3 C85A_3 -135(2) . .
C99A_3 C66A_3 C75A_3 C85A_3 -142(3) 5_565 .
C102_3 C66A_3 C75A_3 C85A_3 -138(2) 5_565 .
C95A_3 C66A_3 C75A_3 C85A_3 9(2) 5_565 .
C96A_3 C66A_3 C75A_3 C85A_3 -48(5) 5_565 .
C103_3 C66A_3 C75A_3 C64A_3 51(7) 5_565 .
C97A_3 C66A_3 C75A_3 C64A_3 147.0(19) 5_565 .
C78A_3 C66A_3 C75A_3 C64A_3 146(2) . .
C61A_3 C66A_3 C75A_3 C64A_3 0(2) . .
C99A_3 C66A_3 C75A_3 C64A_3 -7.5(16) 5_565 .
C102_3 C66A_3 C75A_3 C64A_3 -4(2) 5_565 .
C95A_3 C66A_3 C75A_3 C64A_3 144(2) 5_565 .
C96A_3 C66A_3 C75A_3 C64A_3 86(6) 5_565 .
C103_3 C66A_3 C75A_3 C90A_3 -28(8) 5_565 5_565
C97A_3 C66A_3 C75A_3 C90A_3 68(4) 5_565 5_565
C78A_3 C66A_3 C75A_3 C90A_3 67(4) . 5_565
C61A_3 C66A_3 C75A_3 C90A_3 -79(4) . 5_565
C99A_3 C66A_3 C75A_3 C90A_3 -86(3) 5_565 5_565
C102_3 C66A_3 C75A_3 C90A_3 -83(4) 5_565 5_565
C95A_3 C66A_3 C75A_3 C90A_3 65(3) 5_565 5_565
C96A_3 C66A_3 C75A_3 C90A_3 7(5) 5_565 5_565
C99A_3 C64A_3 C75A_3 C96A_3 147(6) 5_565 5_565
C98A_3 C64A_3 C75A_3 C96A_3 31(10) 5_565 5_565
C71A_3 C64A_3 C75A_3 C96A_3 -6(5) . 5_565
C62A_3 C64A_3 C75A_3 C96A_3 136(4) . 5_565
C91A_3 C64A_3 C75A_3 C96A_3 -7(4) 5_565 5_565
C98A_3 C64A_3 C75A_3 C99A_3 -116(9) 5_565 5_565
C71A_3 C64A_3 C75A_3 C99A_3 -154(4) . 5_565
C96A_3 C64A_3 C75A_3 C99A_3 -147(6) 5_565 5_565
C62A_3 C64A_3 C75A_3 C99A_3 -11(3) . 5_565
C91A_3 C64A_3 C75A_3 C99A_3 -155(3) 5_565 5_565
C99A_3 C64A_3 C75A_3 C95A_3 84(5) 5_565 5_565
C98A_3 C64A_3 C75A_3 C95A_3 -33(11) 5_565 5_565
C71A_3 C64A_3 C75A_3 C95A_3 -70(5) . 5_565
C96A_3 C64A_3 C75A_3 C95A_3 -64(4) 5_565 5_565
C62A_3 C64A_3 C75A_3 C95A_3 73(4) . 5_565
C91A_3 C64A_3 C75A_3 C95A_3 -71(4) 5_565 5_565
C99A_3 C64A_3 C75A_3 C66A_3 13(3) 5_565 .
C98A_3 C64A_3 C75A_3 C66A_3 -103(9) 5_565 .
C71A_3 C64A_3 C75A_3 C66A_3 -140(2) . .
C96A_3 C64A_3 C75A_3 C66A_3 -134(5) 5_565 .
C62A_3 C64A_3 C75A_3 C66A_3 2(2) . .
C91A_3 C64A_3 C75A_3 C66A_3 -141.5(16) 5_565 .
C99A_3 C64A_3 C75A_3 C85A_3 153(4) 5_565 .
C98A_3 C64A_3 C75A_3 C85A_3 37(9) 5_565 .
C71A_3 C64A_3 C75A_3 C85A_3 -1(3) . .
C96A_3 C64A_3 C75A_3 C85A_3 5(3) 5_565 .
C62A_3 C64A_3 C75A_3 C85A_3 142(2) . .
C91A_3 C64A_3 C75A_3 C85A_3 -2(3) 5_565 .
C99A_3 C64A_3 C75A_3 C90A_3 158(3) 5_565 5_565
C98A_3 C64A_3 C75A_3 C90A_3 42(9) 5_565 5_565
C71A_3 C64A_3 C75A_3 C90A_3 4(2) . 5_565
C96A_3 C64A_3 C75A_3 C90A_3 10(4) 5_565 5_565
C62A_3 C64A_3 C75A_3 C90A_3 146.8(16) . 5_565
C91A_3 C64A_3 C75A_3 C90A_3 3.1(16) 5_565 5_565
C114_3 C68A_3 C76A_3 C116_3 -139(17) 5_565 5_565
C113_3 C68A_3 C76A_3 C116_3 54(8) 5_565 5_565
C63A_3 C68A_3 C76A_3 C116_3 36(5) . 5_565
C69A_3 C68A_3 C76A_3 C116_3 167(4) . 5_565
C100_3 C68A_3 C76A_3 C116_3 178(4) 5_565 5_565
C113_3 C68A_3 C76A_3 C114_3 -167(20) 5_565 5_565
C63A_3 C68A_3 C76A_3 C114_3 175(18) . 5_565
C116_3 C68A_3 C76A_3 C114_3 139(17) 5_565 5_565
C69A_3 C68A_3 C76A_3 C114_3 -54(15) . 5_565
C100_3 C68A_3 C76A_3 C114_3 -43(15) 5_565 5_565
C114_3 C68A_3 C76A_3 C86A_3 51(17) 5_565 .
C113_3 C68A_3 C76A_3 C86A_3 -116(6) 5_565 .
C63A_3 C68A_3 C76A_3 C86A_3 -134(3) . .
C116_3 C68A_3 C76A_3 C86A_3 -170(6) 5_565 .
C69A_3 C68A_3 C76A_3 C86A_3 -3(4) . .
C100_3 C68A_3 C76A_3 C86A_3 8(4) 5_565 .
C114_3 C68A_3 C76A_3 C77A_3 -161(16) 5_565 .
C113_3 C68A_3 C76A_3 C77A_3 31(8) 5_565 .
C63A_3 C68A_3 C76A_3 C77A_3 14(4) . .
C116_3 C68A_3 C76A_3 C77A_3 -22(2) 5_565 .
C69A_3 C68A_3 C76A_3 C77A_3 145(2) . .
C100_3 C68A_3 C76A_3 C77A_3 156(3) 5_565 .
C114_3 C68A_3 C76A_3 C87A_3 59(16) 5_565 5_565
C113_3 C68A_3 C76A_3 C87A_3 -108(6) 5_565 5_565
C63A_3 C68A_3 C76A_3 C87A_3 -126(3) . 5_565
C116_3 C68A_3 C76A_3 C87A_3 -162(5) 5_565 5_565
C69A_3 C68A_3 C76A_3 C87A_3 5(3) . 5_565
C100_3 C68A_3 C76A_3 C87A_3 16(2) 5_565 5_565
C114_3 C68A_3 C76A_3 C100_3 43(15) 5_565 5_565
C113_3 C68A_3 C76A_3 C100_3 -124(7) 5_565 5_565
C63A_3 C68A_3 C76A_3 C100_3 -142(3) . 5_565
C116_3 C68A_3 C76A_3 C100_3 -178(4) 5_565 5_565
C69A_3 C68A_3 C76A_3 C100_3 -11.1(16) . 5_565
C88A_3 C76A_3 C77A_3 C116_3 -160(6) 5_565 5_565
C114_3 C76A_3 C77A_3 C116_3 27(4) 5_565 5_565
C86A_3 C76A_3 C77A_3 C116_3 -173(6) . 5_565
C68A_3 C76A_3 C77A_3 C116_3 31(3) . 5_565
C87A_3 C76A_3 C77A_3 C116_3 176(5) 5_565 5_565
C100_3 C76A_3 C77A_3 C116_3 92(7) 5_565 5_565
C116_3 C76A_3 C77A_3 C115_3 -19(5) 5_565 5_565
C88A_3 C76A_3 C77A_3 C115_3 -179(3) 5_565 5_565
C114_3 C76A_3 C77A_3 C115_3 8(5) 5_565 5_565
C86A_3 C76A_3 C77A_3 C115_3 168(3) . 5_565
C68A_3 C76A_3 C77A_3 C115_3 12(4) . 5_565
C87A_3 C76A_3 C77A_3 C115_3 157(3) 5_565 5_565
C100_3 C76A_3 C77A_3 C115_3 73(7) 5_565 5_565
C116_3 C76A_3 C77A_3 C80A_3 -101(9) 5_565 5_565
C88A_3 C76A_3 C77A_3 C80A_3 99(8) 5_565 5_565
C114_3 C76A_3 C77A_3 C80A_3 -73(9) 5_565 5_565
C86A_3 C76A_3 C77A_3 C80A_3 87(8) . 5_565
C68A_3 C76A_3 C77A_3 C80A_3 -70(8) . 5_565
C87A_3 C76A_3 C77A_3 C80A_3 76(8) 5_565 5_565
C100_3 C76A_3 C77A_3 C80A_3 -9(13) 5_565 5_565
C116_3 C76A_3 C77A_3 C78A_3 179(5) 5_565 5_565
C88A_3 C76A_3 C77A_3 C78A_3 19(3) 5_565 5_565
C114_3 C76A_3 C77A_3 C78A_3 -153(4) 5_565 5_565
C86A_3 C76A_3 C77A_3 C78A_3 7(3) . 5_565
C68A_3 C76A_3 C77A_3 C78A_3 -150(3) . 5_565
C87A_3 C76A_3 C77A_3 C78A_3 -4(3) 5_565 5_565
C100_3 C76A_3 C77A_3 C78A_3 -89(7) 5_565 5_565
C116_3 C76A_3 C77A_3 C88A_3 160(6) 5_565 5_565
C114_3 C76A_3 C77A_3 C88A_3 -173(5) 5_565 5_565
C86A_3 C76A_3 C77A_3 C88A_3 -13(2) . 5_565
C68A_3 C76A_3 C77A_3 C88A_3 -169(4) . 5_565
C87A_3 C76A_3 C77A_3 C88A_3 -23.7(17) 5_565 5_565
C100_3 C76A_3 C77A_3 C88A_3 -108(7) 5_565 5_565
C116_3 C76A_3 C77A_3 C97A_3 -178(4) 5_565 .
C88A_3 C76A_3 C77A_3 C97A_3 22(2) 5_565 .
C114_3 C76A_3 C77A_3 C97A_3 -151(3) 5_565 .
C86A_3 C76A_3 C77A_3 C97A_3 9(3) . .
C68A_3 C76A_3 C77A_3 C97A_3 -147(2) . .
C87A_3 C76A_3 C77A_3 C97A_3 -2(3) 5_565 .
C100_3 C76A_3 C77A_3 C97A_3 -86(7) 5_565 .
C116_3 C76A_3 C77A_3 C79A_3 -36(5) 5_565 .
C88A_3 C76A_3 C77A_3 C79A_3 164(2) 5_565 .
C114_3 C76A_3 C77A_3 C79A_3 -8(4) 5_565 .
C86A_3 C76A_3 C77A_3 C79A_3 152(2) . .
C68A_3 C76A_3 C77A_3 C79A_3 -5(3) . .
C87A_3 C76A_3 C77A_3 C79A_3 140.6(17) 5_565 .
C100_3 C76A_3 C77A_3 C79A_3 56(7) 5_565 .
C103_3 C66A_3 C78A_3 C97A_3 -32(21) 5_565 5_565
C75A_3 C66A_3 C78A_3 C97A_3 170(21) . 5_565
C61A_3 C66A_3 C78A_3 C97A_3 -52(23) . 5_565
C99A_3 C66A_3 C78A_3 C97A_3 -152(20) 5_565 5_565
C102_3 C66A_3 C78A_3 C97A_3 -54(23) 5_565 5_565
C95A_3 C66A_3 C78A_3 C97A_3 172(23) 5_565 5_565
C96A_3 C66A_3 C78A_3 C97A_3 -180(100) 5_565 5_565
C103_3 C66A_3 C78A_3 C77A_3 56(7) 5_565 5_565
C97A_3 C66A_3 C78A_3 C77A_3 88(20) 5_565 5_565
C75A_3 C66A_3 C78A_3 C77A_3 -102(7) . 5_565
C61A_3 C66A_3 C78A_3 C77A_3 36(9) . 5_565
C99A_3 C66A_3 C78A_3 C77A_3 -64(9) 5_565 5_565
C102_3 C66A_3 C78A_3 C77A_3 35(10) 5_565 5_565
C95A_3 C66A_3 C78A_3 C77A_3 -100(9) 5_565 5_565
C96A_3 C66A_3 C78A_3 C77A_3 -91(8) 5_565 5_565
C103_3 C66A_3 C78A_3 C95A_3 156(3) 5_565 5_565
C97A_3 C66A_3 C78A_3 C95A_3 -172(23) 5_565 5_565
C75A_3 C66A_3 C78A_3 C95A_3 -2(3) . 5_565
C61A_3 C66A_3 C78A_3 C95A_3 136(3) . 5_565
C99A_3 C66A_3 C78A_3 C95A_3 36(5) 5_565 5_565
C102_3 C66A_3 C78A_3 C95A_3 134(3) 5_565 5_565
C96A_3 C66A_3 C78A_3 C95A_3 8(3) 5_565 5_565
C103_3 C66A_3 C78A_3 C80A_3 5(3) 5_565 .
C97A_3 C66A_3 C78A_3 C80A_3 37(19) 5_565 .
C75A_3 C66A_3 C78A_3 C80A_3 -154(3) . .
C61A_3 C66A_3 C78A_3 C80A_3 -15(5) . .
C99A_3 C66A_3 C78A_3 C80A_3 -115(4) 5_565 .
C102_3 C66A_3 C78A_3 C80A_3 -17(5) 5_565 .
C95A_3 C66A_3 C78A_3 C80A_3 -151(5) 5_565 .
C96A_3 C66A_3 C78A_3 C80A_3 -143(3) 5_565 .
C103_3 C66A_3 C78A_3 C88A_3 149(4) 5_565 .
C97A_3 C66A_3 C78A_3 C88A_3 -179(100) 5_565 .
C75A_3 C66A_3 C78A_3 C88A_3 -9(5) . .
C61A_3 C66A_3 C78A_3 C88A_3 129(3) . .
C99A_3 C66A_3 C78A_3 C88A_3 29(7) 5_565 .
C102_3 C66A_3 C78A_3 C88A_3 127(4) 5_565 .
C95A_3 C66A_3 C78A_3 C88A_3 -7(3) 5_565 .
C96A_3 C66A_3 C78A_3 C88A_3 1(4) 5_565 .
C97A_3 C66A_3 C78A_3 C103_3 32(21) 5_565 5_565
C75A_3 C66A_3 C78A_3 C103_3 -158(2) . 5_565
C61A_3 C66A_3 C78A_3 C103_3 -20(3) . 5_565
C99A_3 C66A_3 C78A_3 C103_3 -120(4) 5_565 5_565
C102_3 C66A_3 C78A_3 C103_3 -22(3) 5_565 5_565
C95A_3 C66A_3 C78A_3 C103_3 -156(3) 5_565 5_565
C96A_3 C66A_3 C78A_3 C103_3 -147.6(17) 5_565 5_565
C116_3 C77A_3 C79A_3 C115_3 65(7) 5_565 5_565
C80A_3 C77A_3 C79A_3 C115_3 -118(8) 5_565 5_565
C78A_3 C77A_3 C79A_3 C115_3 -141(8) 5_565 5_565
C88A_3 C77A_3 C79A_3 C115_3 106(8) 5_565 5_565
C76A_3 C77A_3 C79A_3 C115_3 82(7) . 5_565
C97A_3 C77A_3 C79A_3 C115_3 -138(7) . 5_565
C116_3 C77A_3 C79A_3 C112_3 -39(6) 5_565 5_565
C115_3 C77A_3 C79A_3 C112_3 -105(10) 5_565 5_565
C80A_3 C77A_3 C79A_3 C112_3 138(6) 5_565 5_565
C78A_3 C77A_3 C79A_3 C112_3 114(7) 5_565 5_565
C88A_3 C77A_3 C79A_3 C112_3 1(9) 5_565 5_565
C76A_3 C77A_3 C79A_3 C112_3 -23(7) . 5_565
C97A_3 C77A_3 C79A_3 C112_3 117(6) . 5_565
C116_3 C77A_3 C79A_3 C80A_3 -177(2) 5_565 5_565
C115_3 C77A_3 C79A_3 C80A_3 118(8) 5_565 5_565
C78A_3 C77A_3 C79A_3 C80A_3 -23(3) 5_565 5_565
C88A_3 C77A_3 C79A_3 C80A_3 -136(5) 5_565 5_565
C76A_3 C77A_3 C79A_3 C80A_3 -160(2) . 5_565
C97A_3 C77A_3 C79A_3 C80A_3 -20.6(19) . 5_565
C116_3 C77A_3 C79A_3 C93A_3 -160.1(18) 5_565 .
C115_3 C77A_3 C79A_3 C93A_3 135(8) 5_565 .
C80A_3 C77A_3 C79A_3 C93A_3 16.8(17) 5_565 .
C78A_3 C77A_3 C79A_3 C93A_3 -7(4) 5_565 .
C88A_3 C77A_3 C79A_3 C93A_3 -119(4) 5_565 .
C76A_3 C77A_3 C79A_3 C93A_3 -143.4(19) . .
C97A_3 C77A_3 C79A_3 C93A_3 -4(3) . .
C116_3 C77A_3 C79A_3 C73A_3 -23(3) 5_565 .
C115_3 C77A_3 C79A_3 C73A_3 -88(8) 5_565 .
C80A_3 C77A_3 C79A_3 C73A_3 154(2) 5_565 .
C78A_3 C77A_3 C79A_3 C73A_3 131(4) 5_565 .
C88A_3 C77A_3 C79A_3 C73A_3 18(6) 5_565 .
C76A_3 C77A_3 C79A_3 C73A_3 -6(3) . .
C97A_3 C77A_3 C79A_3 C73A_3 133(2) . .
C115_3 C77A_3 C79A_3 C116_3 -65(7) 5_565 5_565
C80A_3 C77A_3 C79A_3 C116_3 177(2) 5_565 5_565
C78A_3 C77A_3 C79A_3 C116_3 154(4) 5_565 5_565
C88A_3 C77A_3 C79A_3 C116_3 41(4) 5_565 5_565
C76A_3 C77A_3 C79A_3 C116_3 17(2) . 5_565
C97A_3 C77A_3 C79A_3 C116_3 156(3) . 5_565
C112_3 C73A_3 C79A_3 C115_3 154(10) 5_565 5_565
C111_3 C73A_3 C79A_3 C115_3 -57(9) 5_565 5_565
C63A_3 C73A_3 C79A_3 C115_3 -39(7) . 5_565
C72A_3 C73A_3 C79A_3 C115_3 -177(7) . 5_565
C110_3 C73A_3 C79A_3 C115_3 170(7) 5_565 5_565
C109_3 C73A_3 C79A_3 C115_3 -130(7) 5_565 5_565
C113_3 C73A_3 C79A_3 C115_3 -42(7) 5_565 5_565
C111_3 C73A_3 C79A_3 C112_3 149(9) 5_565 5_565
C63A_3 C73A_3 C79A_3 C112_3 166(8) . 5_565
C72A_3 C73A_3 C79A_3 C112_3 29(7) . 5_565
C110_3 C73A_3 C79A_3 C112_3 15(7) 5_565 5_565
C115_3 C73A_3 C79A_3 C112_3 -154(10) 5_565 5_565
C109_3 C73A_3 C79A_3 C112_3 76(8) 5_565 5_565
C113_3 C73A_3 C79A_3 C112_3 164(8) 5_565 5_565
C112_3 C73A_3 C79A_3 C80A_3 -65(10) 5_565 5_565
C111_3 C73A_3 C79A_3 C80A_3 84(8) 5_565 5_565
C63A_3 C73A_3 C79A_3 C80A_3 102(6) . 5_565
C72A_3 C73A_3 C79A_3 C80A_3 -36(7) . 5_565
C110_3 C73A_3 C79A_3 C80A_3 -49(6) 5_565 5_565
C115_3 C73A_3 C79A_3 C80A_3 141(11) 5_565 5_565
C109_3 C73A_3 C79A_3 C80A_3 11(9) 5_565 5_565
C113_3 C73A_3 C79A_3 C80A_3 99(6) 5_565 5_565
C112_3 C73A_3 C79A_3 C93A_3 -17(7) 5_565 .
C111_3 C73A_3 C79A_3 C93A_3 132(5) 5_565 .
C63A_3 C73A_3 C79A_3 C93A_3 149.0(14) . .
C72A_3 C73A_3 C79A_3 C93A_3 12(2) . .
C110_3 C73A_3 C79A_3 C93A_3 -2.1(15) 5_565 .
C115_3 C73A_3 C79A_3 C93A_3 -172(8) 5_565 .
C109_3 C73A_3 C79A_3 C93A_3 59(4) 5_565 .
C113_3 C73A_3 C79A_3 C93A_3 146.6(15) 5_565 .
C112_3 C73A_3 C79A_3 C77A_3 -157(8) 5_565 .
C111_3 C73A_3 C79A_3 C77A_3 -8(6) 5_565 .
C63A_3 C73A_3 C79A_3 C77A_3 10(3) . .
C72A_3 C73A_3 C79A_3 C77A_3 -128(3) . .
C110_3 C73A_3 C79A_3 C77A_3 -142(2) 5_565 .
C115_3 C73A_3 C79A_3 C77A_3 49(7) 5_565 .
C109_3 C73A_3 C79A_3 C77A_3 -81(5) 5_565 .
C113_3 C73A_3 C79A_3 C77A_3 7(3) 5_565 .
C112_3 C73A_3 C79A_3 C116_3 -171(7) 5_565 5_565
C111_3 C73A_3 C79A_3 C116_3 -22(5) 5_565 5_565
C63A_3 C73A_3 C79A_3 C116_3 -4.3(16) . 5_565
C72A_3 C73A_3 C79A_3 C116_3 -142(2) . 5_565
C110_3 C73A_3 C79A_3 C116_3 -155.4(14) 5_565 5_565
C115_3 C73A_3 C79A_3 C116_3 35(7) 5_565 5_565
C109_3 C73A_3 C79A_3 C116_3 -95(4) 5_565 5_565
C113_3 C73A_3 C79A_3 C116_3 -6.7(17) 5_565 5_565
C106_3 C65A_3 C80A_3 C77A_3 -38(9) 5_565 5_565
C93A_3 C65A_3 C80A_3 C77A_3 68(6) 5_565 5_565
C60A_3 C65A_3 C80A_3 C77A_3 -68(7) . 5_565
C74A_3 C65A_3 C80A_3 C77A_3 48(7) . 5_565
C103_3 C65A_3 C80A_3 C77A_3 -83(6) 5_565 5_565
C107_3 C65A_3 C80A_3 C77A_3 -35(8) 5_565 5_565
C106_3 C65A_3 C80A_3 C115_3 -105(6) 5_565 .
C93A_3 C65A_3 C80A_3 C115_3 0(3) 5_565 .
C60A_3 C65A_3 C80A_3 C115_3 -136(3) . .
C74A_3 C65A_3 C80A_3 C115_3 -20(4) . .
C103_3 C65A_3 C80A_3 C115_3 -151(3) 5_565 .
C107_3 C65A_3 C80A_3 C115_3 -103(4) 5_565 .
C106_3 C65A_3 C80A_3 C97A_3 43(6) 5_565 5_565
C93A_3 C65A_3 C80A_3 C97A_3 148(2) 5_565 5_565
C60A_3 C65A_3 C80A_3 C97A_3 12(3) . 5_565
C74A_3 C65A_3 C80A_3 C97A_3 129(3) . 5_565
C103_3 C65A_3 C80A_3 C97A_3 -2.3(17) 5_565 5_565
C107_3 C65A_3 C80A_3 C97A_3 45(4) 5_565 5_565
C106_3 C65A_3 C80A_3 C78A_3 39(6) 5_565 .
C93A_3 C65A_3 C80A_3 C78A_3 144(3) 5_565 .
C60A_3 C65A_3 C80A_3 C78A_3 8(4) . .
C74A_3 C65A_3 C80A_3 C78A_3 124(3) . .
C103_3 C65A_3 C80A_3 C78A_3 -7(3) 5_565 .
C107_3 C65A_3 C80A_3 C78A_3 41(5) 5_565 .
C106_3 C65A_3 C80A_3 C79A_3 -100(5) 5_565 5_565
C93A_3 C65A_3 C80A_3 C79A_3 5.7(16) 5_565 5_565
C60A_3 C65A_3 C80A_3 C79A_3 -130(2) . 5_565
C74A_3 C65A_3 C80A_3 C79A_3 -14(3) . 5_565
C103_3 C65A_3 C80A_3 C79A_3 -145.0(17) 5_565 5_565
C107_3 C65A_3 C80A_3 C79A_3 -97(3) 5_565 5_565
C106_3 C65A_3 C80A_3 C93A_3 -106(5) 5_565 5_565
C60A_3 C65A_3 C80A_3 C93A_3 -136(2) . 5_565
C74A_3 C65A_3 C80A_3 C93A_3 -20(2) . 5_565
C103_3 C65A_3 C80A_3 C93A_3 -150.7(17) 5_565 5_565
C107_3 C65A_3 C80A_3 C93A_3 -103(3) 5_565 5_565
C106_3 C65A_3 C80A_3 C103_3 45(5) 5_565 5_565
C93A_3 C65A_3 C80A_3 C103_3 150.7(17) 5_565 5_565
C60A_3 C65A_3 C80A_3 C103_3 14.8(19) . 5_565
C74A_3 C65A_3 C80A_3 C103_3 131(2) . 5_565
C107_3 C65A_3 C80A_3 C103_3 48(3) 5_565 5_565
C93A_3 C65A_3 C80A_3 C106_3 106(5) 5_565 5_565
C60A_3 C65A_3 C80A_3 C106_3 -30(4) . 5_565
C74A_3 C65A_3 C80A_3 C106_3 86(5) . 5_565
C103_3 C65A_3 C80A_3 C106_3 -45(5) 5_565 5_565
C107_3 C65A_3 C80A_3 C106_3 2(4) 5_565 5_565
C97A_3 C78A_3 C80A_3 C77A_3 179(100) 5_565 5_565
C95A_3 C78A_3 C80A_3 C77A_3 71(6) 5_565 5_565
C66A_3 C78A_3 C80A_3 C77A_3 156(4) . 5_565
C88A_3 C78A_3 C80A_3 C77A_3 5(2) . 5_565
C103_3 C78A_3 C80A_3 C77A_3 159(3) 5_565 5_565
C97A_3 C78A_3 C80A_3 C65A_3 26(16) 5_565 .
C77A_3 C78A_3 C80A_3 C65A_3 -153(3) 5_565 .
C95A_3 C78A_3 C80A_3 C65A_3 -82(6) 5_565 .
C66A_3 C78A_3 C80A_3 C65A_3 3(4) . .
C88A_3 C78A_3 C80A_3 C65A_3 -147(2) . .
C103_3 C78A_3 C80A_3 C65A_3 6(3) 5_565 .
C97A_3 C78A_3 C80A_3 C115_3 175(100) 5_565 .
C77A_3 C78A_3 C80A_3 C115_3 -4(3) 5_565 .
C95A_3 C78A_3 C80A_3 C115_3 67(6) 5_565 .
C66A_3 C78A_3 C80A_3 C115_3 152(3) . .
C88A_3 C78A_3 C80A_3 C115_3 2(4) . .
C103_3 C78A_3 C80A_3 C115_3 155(2) 5_565 .
C77A_3 C78A_3 C80A_3 C97A_3 -179(100) 5_565 5_565
C95A_3 C78A_3 C80A_3 C97A_3 -107(17) 5_565 5_565
C66A_3 C78A_3 C80A_3 C97A_3 -23(13) . 5_565
C88A_3 C78A_3 C80A_3 C97A_3 -173(100) . 5_565
C103_3 C78A_3 C80A_3 C97A_3 -19(14) 5_565 5_565
C97A_3 C78A_3 C80A_3 C79A_3 158(15) 5_565 5_565
C77A_3 C78A_3 C80A_3 C79A_3 -21(3) 5_565 5_565
C95A_3 C78A_3 C80A_3 C79A_3 50(6) 5_565 5_565
C66A_3 C78A_3 C80A_3 C79A_3 135(3) . 5_565
C88A_3 C78A_3 C80A_3 C79A_3 -15(4) . 5_565
C103_3 C78A_3 C80A_3 C79A_3 138(2) 5_565 5_565
C97A_3 C78A_3 C80A_3 C93A_3 81(17) 5_565 5_565
C77A_3 C78A_3 C80A_3 C93A_3 -98(4) 5_565 5_565
C95A_3 C78A_3 C80A_3 C93A_3 -27(8) 5_565 5_565
C66A_3 C78A_3 C80A_3 C93A_3 57(6) . 5_565
C88A_3 C78A_3 C80A_3 C93A_3 -93(4) . 5_565
C103_3 C78A_3 C80A_3 C93A_3 61(5) 5_565 5_565
C97A_3 C78A_3 C80A_3 C103_3 19(14) 5_565 5_565
C77A_3 C78A_3 C80A_3 C103_3 -159(3) 5_565 5_565
C95A_3 C78A_3 C80A_3 C103_3 -88(6) 5_565 5_565
C66A_3 C78A_3 C80A_3 C103_3 -4(2) . 5_565
C88A_3 C78A_3 C80A_3 C103_3 -154(4) . 5_565
C97A_3 C78A_3 C80A_3 C106_3 35(16) 5_565 5_565
C77A_3 C78A_3 C80A_3 C106_3 -143(2) 5_565 5_565
C95A_3 C78A_3 C80A_3 C106_3 -72(6) 5_565 5_565
C66A_3 C78A_3 C80A_3 C106_3 12(4) . 5_565
C88A_3 C78A_3 C80A_3 C106_3 -138(3) . 5_565
C103_3 C78A_3 C80A_3 C106_3 16(2) 5_565 5_565
C100_3 C70A_3 C81A_3 C94A_3 103(18) 5_565 5_565
C101_3 C70A_3 C81A_3 C94A_3 158(17) 5_565 5_565
C69A_3 C70A_3 C81A_3 C94A_3 122(18) . 5_565
C71A_3 C70A_3 C81A_3 C94A_3 -98(18) . 5_565
C98A_3 C70A_3 C81A_3 C94A_3 -120(18) 5_565 5_565
C91A_3 C70A_3 C81A_3 C94A_3 -99(18) 5_565 5_565
C92A_3 C70A_3 C81A_3 C94A_3 -88(18) 5_565 5_565
C94A_3 C70A_3 C81A_3 C87A_3 -123(21) 5_565 5_565
C100_3 C70A_3 C81A_3 C87A_3 -19(8) 5_565 5_565
C101_3 C70A_3 C81A_3 C87A_3 35(11) 5_565 5_565
C69A_3 C70A_3 C81A_3 C87A_3 -1(10) . 5_565
C71A_3 C70A_3 C81A_3 C87A_3 139(8) . 5_565
C98A_3 C70A_3 C81A_3 C87A_3 117(7) 5_565 5_565
C91A_3 C70A_3 C81A_3 C87A_3 139(9) 5_565 5_565
C92A_3 C70A_3 C81A_3 C87A_3 149(11) 5_565 5_565
C94A_3 C70A_3 C81A_3 C92A_3 88(18) 5_565 5_565
C100_3 C70A_3 C81A_3 C92A_3 -169(3) 5_565 5_565
C101_3 C70A_3 C81A_3 C92A_3 -115(4) 5_565 5_565
C69A_3 C70A_3 C81A_3 C92A_3 -151(2) . 5_565
C71A_3 C70A_3 C81A_3 C92A_3 -10(3) . 5_565
C98A_3 C70A_3 C81A_3 C92A_3 -32(5) 5_565 5_565
C91A_3 C70A_3 C81A_3 C92A_3 -11(3) 5_565 5_565
C94A_3 C70A_3 C81A_3 C86A_3 -113(19) 5_565 .
C100_3 C70A_3 C81A_3 C86A_3 -9(5) 5_565 .
C101_3 C70A_3 C81A_3 C86A_3 45(8) 5_565 .
C69A_3 C70A_3 C81A_3 C86A_3 9(6) . .
C71A_3 C70A_3 C81A_3 C86A_3 150(5) . .
C98A_3 C70A_3 C81A_3 C86A_3 128(4) 5_565 .
C91A_3 C70A_3 C81A_3 C86A_3 149(5) 5_565 .
C92A_3 C70A_3 C81A_3 C86A_3 160(8) 5_565 .
C94A_3 C70A_3 C81A_3 C82A_3 90(18) 5_565 .
C100_3 C70A_3 C81A_3 C82A_3 -166(4) 5_565 .
C101_3 C70A_3 C81A_3 C82A_3 -112(5) 5_565 .
C69A_3 C70A_3 C81A_3 C82A_3 -148(3) . .
C71A_3 C70A_3 C81A_3 C82A_3 -7(4) . .
C98A_3 C70A_3 C81A_3 C82A_3 -29(6) 5_565 .
C91A_3 C70A_3 C81A_3 C82A_3 -8(4) 5_565 .
C92A_3 C70A_3 C81A_3 C82A_3 3(2) 5_565 .
C94A_3 C70A_3 C81A_3 C100_3 -103(18) 5_565 5_565
C101_3 C70A_3 C81A_3 C100_3 54(5) 5_565 5_565
C69A_3 C70A_3 C81A_3 C100_3 18(2) . 5_565
C71A_3 C70A_3 C81A_3 C100_3 159(3) . 5_565
C98A_3 C70A_3 C81A_3 C100_3 137(3) 5_565 5_565
C91A_3 C70A_3 C81A_3 C100_3 158(2) 5_565 5_565
C92A_3 C70A_3 C81A_3 C100_3 169(3) 5_565 5_565
C94A_3 C70A_3 C81A_3 C85A_3 141(21) 5_565 5_565
C100_3 C70A_3 C81A_3 C85A_3 -115(8) 5_565 5_565
C101_3 C70A_3 C81A_3 C85A_3 -61(9) 5_565 5_565
C69A_3 C70A_3 C81A_3 C85A_3 -97(7) . 5_565
C71A_3 C70A_3 C81A_3 C85A_3 43(9) . 5_565
C98A_3 C70A_3 C81A_3 C85A_3 21(10) 5_565 5_565
C91A_3 C70A_3 C81A_3 C85A_3 43(8) 5_565 5_565
C92A_3 C70A_3 C81A_3 C85A_3 53(6) 5_565 5_565
C94A_3 C81A_3 C82A_3 C92A_3 13(11) 5_565 5_565
C87A_3 C81A_3 C82A_3 C92A_3 -168(7) 5_565 5_565
C70A_3 C81A_3 C82A_3 C92A_3 -7(6) . 5_565
C86A_3 C81A_3 C82A_3 C92A_3 -167(7) . 5_565
C100_3 C81A_3 C82A_3 C92A_3 -23(10) 5_565 5_565
C85A_3 C81A_3 C82A_3 C92A_3 -167(6) 5_565 5_565
C94A_3 C81A_3 C82A_3 C84A_3 172(9) 5_565 5_565
C87A_3 C81A_3 C82A_3 C84A_3 -9(7) 5_565 5_565
C92A_3 C81A_3 C82A_3 C84A_3 159(9) 5_565 5_565
C70A_3 C81A_3 C82A_3 C84A_3 152(5) . 5_565
C86A_3 C81A_3 C82A_3 C84A_3 -8(8) . 5_565
C100_3 C81A_3 C82A_3 C84A_3 136(6) 5_565 5_565
C85A_3 C81A_3 C82A_3 C84A_3 -8(5) 5_565 5_565
C94A_3 C81A_3 C82A_3 C90A_3 160(9) 5_565 .
C87A_3 C81A_3 C82A_3 C90A_3 -21(6) 5_565 .
C92A_3 C81A_3 C82A_3 C90A_3 147(7) 5_565 .
C70A_3 C81A_3 C82A_3 C90A_3 140(3) . .
C86A_3 C81A_3 C82A_3 C90A_3 -20(6) . .
C100_3 C81A_3 C82A_3 C90A_3 124(6) 5_565 .
C85A_3 C81A_3 C82A_3 C90A_3 -20(2) 5_565 .
C94A_3 C81A_3 C82A_3 C83A_3 32(11) 5_565 .
C87A_3 C81A_3 C82A_3 C83A_3 -149(4) 5_565 .
C92A_3 C81A_3 C82A_3 C83A_3 19(5) 5_565 .
C70A_3 C81A_3 C82A_3 C83A_3 12(5) . .
C86A_3 C81A_3 C82A_3 C83A_3 -148(4) . .
C100_3 C81A_3 C82A_3 C83A_3 -4(8) 5_565 .
C85A_3 C81A_3 C82A_3 C83A_3 -148(2) 5_565 .
C87A_3 C81A_3 C82A_3 C94A_3 179(100) 5_565 5_565
C92A_3 C81A_3 C82A_3 C94A_3 -13(11) 5_565 5_565
C70A_3 C81A_3 C82A_3 C94A_3 -20(7) . 5_565
C86A_3 C81A_3 C82A_3 C94A_3 180(100) . 5_565
C100_3 C81A_3 C82A_3 C94A_3 -36(5) 5_565 5_565
C85A_3 C81A_3 C82A_3 C94A_3 180(100) 5_565 5_565
C94A_3 C81A_3 C82A_3 C85A_3 -180(100) 5_565 5_565
C87A_3 C81A_3 C82A_3 C85A_3 -1(4) 5_565 5_565
C92A_3 C81A_3 C82A_3 C85A_3 167(6) 5_565 5_565
C70A_3 C81A_3 C82A_3 C85A_3 160(4) . 5_565
C86A_3 C81A_3 C82A_3 C85A_3 0(4) . 5_565
C100_3 C81A_3 C82A_3 C85A_3 144(8) 5_565 5_565
C94A_3 C81A_3 C82A_3 C91A_3 28(10) 5_565 5_565
C87A_3 C81A_3 C82A_3 C91A_3 -153(4) 5_565 5_565
C92A_3 C81A_3 C82A_3 C91A_3 15(5) 5_565 5_565
C70A_3 C81A_3 C82A_3 C91A_3 8(4) . 5_565
C86A_3 C81A_3 C82A_3 C91A_3 -152(4) . 5_565
C100_3 C81A_3 C82A_3 C91A_3 -8(7) 5_565 5_565
C85A_3 C81A_3 C82A_3 C91A_3 -152(2) 5_565 5_565
C94A_3 C81A_3 C82A_3 C87A_3 -179(100) 5_565 5_565
C92A_3 C81A_3 C82A_3 C87A_3 168(7) 5_565 5_565
C70A_3 C81A_3 C82A_3 C87A_3 161(7) . 5_565
C86A_3 C81A_3 C82A_3 C87A_3 1(3) . 5_565
C100_3 C81A_3 C82A_3 C87A_3 145(11) 5_565 5_565
C85A_3 C81A_3 C82A_3 C87A_3 1(4) 5_565 5_565
C94A_3 C81A_3 C82A_3 C83A_3 118(10) 5_565 5_565
C87A_3 C81A_3 C82A_3 C83A_3 -63(6) 5_565 5_565
C92A_3 C81A_3 C82A_3 C83A_3 105(7) 5_565 5_565
C70A_3 C81A_3 C82A_3 C83A_3 98(5) . 5_565
C86A_3 C81A_3 C82A_3 C83A_3 -62(6) . 5_565
C100_3 C81A_3 C82A_3 C83A_3 82(8) 5_565 5_565
C85A_3 C81A_3 C82A_3 C83A_3 -62(4) 5_565 5_565
C98A_3 C71A_3 C83A_3 C91A_3 -45(16) 5_565 5_565
C64A_3 C71A_3 C83A_3 C91A_3 -26(17) . 5_565
C70A_3 C71A_3 C83A_3 C91A_3 -167(18) . 5_565
C101_3 C71A_3 C83A_3 C91A_3 -135(18) 5_565 5_565
C92A_3 C71A_3 C83A_3 C91A_3 180(100) 5_565 5_565
C90A_3 C71A_3 C83A_3 C91A_3 -17(17) 5_565 5_565
C94A_3 C71A_3 C83A_3 C91A_3 -172(18) 5_565 5_565
C91A_3 C71A_3 C83A_3 C92A_3 -180(100) 5_565 5_565
C98A_3 C71A_3 C83A_3 C92A_3 135(5) 5_565 5_565
C64A_3 C71A_3 C83A_3 C92A_3 154(2) . 5_565
C70A_3 C71A_3 C83A_3 C92A_3 13(3) . 5_565
C101_3 C71A_3 C83A_3 C92A_3 46(4) 5_565 5_565
C90A_3 C71A_3 C83A_3 C92A_3 164(3) 5_565 5_565
C94A_3 C71A_3 C83A_3 C92A_3 9(2) 5_565 5_565
C91A_3 C71A_3 C83A_3 C90A_3 17(17) 5_565 5_565
C98A_3 C71A_3 C83A_3 C90A_3 -29(5) 5_565 5_565
C64A_3 C71A_3 C83A_3 C90A_3 -10(3) . 5_565
C70A_3 C71A_3 C83A_3 C90A_3 -151(2) . 5_565
C101_3 C71A_3 C83A_3 C90A_3 -118(3) 5_565 5_565
C92A_3 C71A_3 C83A_3 C90A_3 -164(3) 5_565 5_565
C94A_3 C71A_3 C83A_3 C90A_3 -154.8(19) 5_565 5_565
C91A_3 C71A_3 C83A_3 C84A_3 14(17) 5_565 .
C98A_3 C71A_3 C83A_3 C84A_3 -31(5) 5_565 .
C64A_3 C71A_3 C83A_3 C84A_3 -12(3) . .
C70A_3 C71A_3 C83A_3 C84A_3 -153(2) . .
C101_3 C71A_3 C83A_3 C84A_3 -121(3) 5_565 .
C92A_3 C71A_3 C83A_3 C84A_3 -166(4) 5_565 .
C90A_3 C71A_3 C83A_3 C84A_3 -3(2) 5_565 .
C94A_3 C71A_3 C83A_3 C84A_3 -157(2) 5_565 .
C91A_3 C71A_3 C83A_3 C82A_3 175(18) 5_565 .
C98A_3 C71A_3 C83A_3 C82A_3 130(5) 5_565 .
C64A_3 C71A_3 C83A_3 C82A_3 148(2) . .
C70A_3 C71A_3 C83A_3 C82A_3 8(3) . .
C101_3 C71A_3 C83A_3 C82A_3 40(4) 5_565 .
C92A_3 C71A_3 C83A_3 C82A_3 -6(3) 5_565 .
C90A_3 C71A_3 C83A_3 C82A_3 158(3) 5_565 .
C94A_3 C71A_3 C83A_3 C82A_3 3(2) 5_565 .
C91A_3 C71A_3 C83A_3 C84A_3 164(18) 5_565 5_565
C98A_3 C71A_3 C83A_3 C84A_3 118(5) 5_565 5_565
C64A_3 C71A_3 C83A_3 C84A_3 137(3) . 5_565
C70A_3 C71A_3 C83A_3 C84A_3 -4(4) . 5_565
C101_3 C71A_3 C83A_3 C84A_3 29(5) 5_565 5_565
C92A_3 C71A_3 C83A_3 C84A_3 -17(2) 5_565 5_565
C90A_3 C71A_3 C83A_3 C84A_3 147(4) 5_565 5_565
C94A_3 C71A_3 C83A_3 C84A_3 -8(3) 5_565 5_565
C91A_3 C71A_3 C83A_3 C82A_3 36(17) 5_565 5_565
C98A_3 C71A_3 C83A_3 C82A_3 -9(6) 5_565 5_565
C64A_3 C71A_3 C83A_3 C82A_3 10(4) . 5_565
C70A_3 C71A_3 C83A_3 C82A_3 -131(3) . 5_565
C101_3 C71A_3 C83A_3 C82A_3 -99(4) 5_565 5_565
C92A_3 C71A_3 C83A_3 C82A_3 -144(4) 5_565 5_565
C90A_3 C71A_3 C83A_3 C82A_3 19(2) 5_565 5_565
C94A_3 C71A_3 C83A_3 C82A_3 -135(3) 5_565 5_565
C92A_3 C82A_3 C83A_3 C91A_3 18(8) 5_565 5_565
C84A_3 C82A_3 C83A_3 C91A_3 -160(5) 5_565 5_565
C90A_3 C82A_3 C83A_3 C91A_3 -145(4) . 5_565
C81A_3 C82A_3 C83A_3 C91A_3 -11(5) . 5_565
C94A_3 C82A_3 C83A_3 C91A_3 -3(4) 5_565 5_565
C85A_3 C82A_3 C83A_3 C91A_3 -102(5) 5_565 5_565
C87A_3 C82A_3 C83A_3 C91A_3 -32(5) 5_565 5_565
C83A_3 C82A_3 C83A_3 C91A_3 -151(4) 5_565 5_565
C84A_3 C82A_3 C83A_3 C92A_3 -178(100) 5_565 5_565
C90A_3 C82A_3 C83A_3 C92A_3 -163(9) . 5_565
C81A_3 C82A_3 C83A_3 C92A_3 -29(7) . 5_565
C94A_3 C82A_3 C83A_3 C92A_3 -21(7) 5_565 5_565
C85A_3 C82A_3 C83A_3 C92A_3 -120(10) 5_565 5_565
C91A_3 C82A_3 C83A_3 C92A_3 -18(8) 5_565 5_565
C87A_3 C82A_3 C83A_3 C92A_3 -50(7) 5_565 5_565
C83A_3 C82A_3 C83A_3 C92A_3 -169(8) 5_565 5_565
C92A_3 C82A_3 C83A_3 C90A_3 156(8) 5_565 5_565
C84A_3 C82A_3 C83A_3 C90A_3 -22(7) 5_565 5_565
C90A_3 C82A_3 C83A_3 C90A_3 -7(5) . 5_565
C81A_3 C82A_3 C83A_3 C90A_3 127(5) . 5_565
C94A_3 C82A_3 C83A_3 C90A_3 135(4) 5_565 5_565
C85A_3 C82A_3 C83A_3 C90A_3 36(8) 5_565 5_565
C91A_3 C82A_3 C83A_3 C90A_3 138(7) 5_565 5_565
C87A_3 C82A_3 C83A_3 C90A_3 106(5) 5_565 5_565
C83A_3 C82A_3 C83A_3 C90A_3 -13(5) 5_565 5_565
C92A_3 C82A_3 C83A_3 C84A_3 176(8) 5_565 .
C84A_3 C82A_3 C83A_3 C84A_3 -2(4) 5_565 .
C90A_3 C82A_3 C83A_3 C84A_3 14(4) . .
C81A_3 C82A_3 C83A_3 C84A_3 147(3) . .
C94A_3 C82A_3 C83A_3 C84A_3 155(2) 5_565 .
C85A_3 C82A_3 C83A_3 C84A_3 56(5) 5_565 .
C91A_3 C82A_3 C83A_3 C84A_3 158(6) 5_565 .
C87A_3 C82A_3 C83A_3 C84A_3 126(3) 5_565 .
C83A_3 C82A_3 C83A_3 C84A_3 7(3) 5_565 .
C92A_3 C82A_3 C83A_3 C71A_3 17(8) 5_565 .
C84A_3 C82A_3 C83A_3 C71A_3 -161(3) 5_565 .
C90A_3 C82A_3 C83A_3 C71A_3 -146(2) . .
C81A_3 C82A_3 C83A_3 C71A_3 -12(4) . .
C94A_3 C82A_3 C83A_3 C71A_3 -4(2) 5_565 .
C85A_3 C82A_3 C83A_3 C71A_3 -103(4) 5_565 .
C91A_3 C82A_3 C83A_3 C71A_3 -1(3) 5_565 .
C87A_3 C82A_3 C83A_3 C71A_3 -33(4) 5_565 .
C83A_3 C82A_3 C83A_3 C71A_3 -152.4(14) 5_565 .
C92A_3 C82A_3 C83A_3 C84A_3 178(100) 5_565 5_565
C90A_3 C82A_3 C83A_3 C84A_3 16(3) . 5_565
C81A_3 C82A_3 C83A_3 C84A_3 150(5) . 5_565
C94A_3 C82A_3 C83A_3 C84A_3 157(4) 5_565 5_565
C85A_3 C82A_3 C83A_3 C84A_3 59(4) 5_565 5_565
C91A_3 C82A_3 C83A_3 C84A_3 160(5) 5_565 5_565
C87A_3 C82A_3 C83A_3 C84A_3 128(5) 5_565 5_565
C83A_3 C82A_3 C83A_3 C84A_3 9(3) 5_565 5_565
C92A_3 C82A_3 C83A_3 C82A_3 169(7) 5_565 5_565
C84A_3 C82A_3 C83A_3 C82A_3 -9(4) 5_565 5_565
C90A_3 C82A_3 C83A_3 C82A_3 7(3) . 5_565
C81A_3 C82A_3 C83A_3 C82A_3 140(3) . 5_565
C94A_3 C82A_3 C83A_3 C82A_3 148.2(12) 5_565 5_565
C85A_3 C82A_3 C83A_3 C82A_3 49(5) 5_565 5_565
C91A_3 C82A_3 C83A_3 C82A_3 151(5) 5_565 5_565
C87A_3 C82A_3 C83A_3 C82A_3 119(2) 5_565 5_565
C83A_3 C82A_3 C83A_3 C82A_3 0(2) 5_565 5_565
C91A_3 C83A_3 C84A_3 C90A_3 9(6) 5_565 5_565
C92A_3 C83A_3 C84A_3 C90A_3 -149(7) 5_565 5_565
C71A_3 C83A_3 C84A_3 C90A_3 7(5) . 5_565
C82A_3 C83A_3 C84A_3 C90A_3 -151(5) . 5_565
C84A_3 C83A_3 C84A_3 C90A_3 -152(4) 5_565 5_565
C82A_3 C83A_3 C84A_3 C90A_3 -134(7) 5_565 5_565
C91A_3 C83A_3 C84A_3 C82A_3 143(4) 5_565 5_565
C92A_3 C83A_3 C84A_3 C82A_3 -15(8) 5_565 5_565
C90A_3 C83A_3 C84A_3 C82A_3 134(7) 5_565 5_565
C71A_3 C83A_3 C84A_3 C82A_3 140(3) . 5_565
C82A_3 C83A_3 C84A_3 C82A_3 -17(4) . 5_565
C84A_3 C83A_3 C84A_3 C82A_3 -18(4) 5_565 5_565
C91A_3 C83A_3 C84A_3 C85A_3 26(5) 5_565 .
C92A_3 C83A_3 C84A_3 C85A_3 -131(5) 5_565 .
C90A_3 C83A_3 C84A_3 C85A_3 17(4) 5_565 .
C71A_3 C83A_3 C84A_3 C85A_3 24(4) . .
C82A_3 C83A_3 C84A_3 C85A_3 -133(3) . .
C84A_3 C83A_3 C84A_3 C85A_3 -134(2) 5_565 .
C82A_3 C83A_3 C84A_3 C85A_3 -117(5) 5_565 .
C91A_3 C83A_3 C84A_3 C92A_3 145(4) 5_565 .
C92A_3 C83A_3 C84A_3 C92A_3 -12(5) 5_565 .
C90A_3 C83A_3 C84A_3 C92A_3 136(6) 5_565 .
C71A_3 C83A_3 C84A_3 C92A_3 143(2) . .
C82A_3 C83A_3 C84A_3 C92A_3 -14(4) . .
C84A_3 C83A_3 C84A_3 C92A_3 -15(3) 5_565 .
C82A_3 C83A_3 C84A_3 C92A_3 2(3) 5_565 .
C92A_3 C83A_3 C84A_3 C91A_3 -158(8) 5_565 5_565
C90A_3 C83A_3 C84A_3 C91A_3 -9(6) 5_565 5_565
C71A_3 C83A_3 C84A_3 C91A_3 -2(3) . 5_565
C82A_3 C83A_3 C84A_3 C91A_3 -160(5) . 5_565
C84A_3 C83A_3 C84A_3 C91A_3 -161(4) 5_565 5_565
C82A_3 C83A_3 C84A_3 C91A_3 -143(4) 5_565 5_565
C91A_3 C83A_3 C84A_3 C96A_3 18(4) 5_565 5_565
C92A_3 C83A_3 C84A_3 C96A_3 -140(5) 5_565 5_565
C90A_3 C83A_3 C84A_3 C96A_3 9(4) 5_565 5_565
C71A_3 C83A_3 C84A_3 C96A_3 15(3) . 5_565
C82A_3 C83A_3 C84A_3 C96A_3 -142(2) . 5_565
C84A_3 C83A_3 C84A_3 C96A_3 -143.0(12) 5_565 5_565
C82A_3 C83A_3 C84A_3 C96A_3 -125(4) 5_565 5_565
C91A_3 C83A_3 C84A_3 C83A_3 153(3) 5_565 5_565
C92A_3 C83A_3 C84A_3 C83A_3 -5(6) 5_565 5_565
C90A_3 C83A_3 C84A_3 C83A_3 144(5) 5_565 5_565
C71A_3 C83A_3 C84A_3 C83A_3 150.3(17) . 5_565
C82A_3 C83A_3 C84A_3 C83A_3 -7(3) . 5_565
C84A_3 C83A_3 C84A_3 C83A_3 -8(2) 5_565 5_565
C82A_3 C83A_3 C84A_3 C83A_3 10(3) 5_565 5_565
C99A_3 C75A_3 C85A_3 C96A_3 15(4) 5_565 5_565
C95A_3 C75A_3 C85A_3 C96A_3 130(6) 5_565 5_565
C66A_3 C75A_3 C85A_3 C96A_3 120(7) . 5_565
C64A_3 C75A_3 C85A_3 C96A_3 -9(5) . 5_565
C90A_3 C75A_3 C85A_3 C96A_3 -16(6) 5_565 5_565
C96A_3 C75A_3 C85A_3 C90A_3 16(6) 5_565 5_565
C99A_3 C75A_3 C85A_3 C90A_3 31(5) 5_565 5_565
C95A_3 C75A_3 C85A_3 C90A_3 146(2) 5_565 5_565
C66A_3 C75A_3 C85A_3 C90A_3 136(2) . 5_565
C64A_3 C75A_3 C85A_3 C90A_3 7(2) . 5_565
C96A_3 C75A_3 C85A_3 C95A_3 -130(6) 5_565 5_565
C99A_3 C75A_3 C85A_3 C95A_3 -115(5) 5_565 5_565
C66A_3 C75A_3 C85A_3 C95A_3 -10(2) . 5_565
C64A_3 C75A_3 C85A_3 C95A_3 -139(3) . 5_565
C90A_3 C75A_3 C85A_3 C95A_3 -146(2) 5_565 5_565
C96A_3 C75A_3 C85A_3 C84A_3 18(6) 5_565 .
C99A_3 C75A_3 C85A_3 C84A_3 33(5) 5_565 .
C95A_3 C75A_3 C85A_3 C84A_3 148(2) 5_565 .
C66A_3 C75A_3 C85A_3 C84A_3 138(2) . .
C64A_3 C75A_3 C85A_3 C84A_3 9(3) . .
C90A_3 C75A_3 C85A_3 C84A_3 2.0(19) 5_565 .
C96A_3 C75A_3 C85A_3 C87A_3 -118(6) 5_565 .
C99A_3 C75A_3 C85A_3 C87A_3 -103(5) 5_565 .
C95A_3 C75A_3 C85A_3 C87A_3 12(2) 5_565 .
C66A_3 C75A_3 C85A_3 C87A_3 2(3) . .
C64A_3 C75A_3 C85A_3 C87A_3 -127(2) . .
C90A_3 C75A_3 C85A_3 C87A_3 -134(3) 5_565 .
C96A_3 C75A_3 C85A_3 C82A_3 -7(7) 5_565 5_565
C99A_3 C75A_3 C85A_3 C82A_3 8(7) 5_565 5_565
C95A_3 C75A_3 C85A_3 C82A_3 123(3) 5_565 5_565
C66A_3 C75A_3 C85A_3 C82A_3 113(3) . 5_565
C64A_3 C75A_3 C85A_3 C82A_3 -16(4) . 5_565
C90A_3 C75A_3 C85A_3 C82A_3 -23(2) 5_565 5_565
C96A_3 C75A_3 C85A_3 C86A_3 -127(6) 5_565 5_565
C99A_3 C75A_3 C85A_3 C86A_3 -112(5) 5_565 5_565
C95A_3 C75A_3 C85A_3 C86A_3 4(2) 5_565 5_565
C66A_3 C75A_3 C85A_3 C86A_3 -7(3) . 5_565
C64A_3 C75A_3 C85A_3 C86A_3 -135(2) . 5_565
C90A_3 C75A_3 C85A_3 C86A_3 -143(2) 5_565 5_565
C96A_3 C75A_3 C85A_3 C81A_3 -85(7) 5_565 5_565
C99A_3 C75A_3 C85A_3 C81A_3 -70(6) 5_565 5_565
C95A_3 C75A_3 C85A_3 C81A_3 46(3) 5_565 5_565
C66A_3 C75A_3 C85A_3 C81A_3 35(4) . 5_565
C64A_3 C75A_3 C85A_3 C81A_3 -93(4) . 5_565
C90A_3 C75A_3 C85A_3 C81A_3 -101(3) 5_565 5_565
C90A_3 C84A_3 C85A_3 C96A_3 0(5) 5_565 5_565
C82A_3 C84A_3 C85A_3 C96A_3 -144(3) 5_565 5_565
C83A_3 C84A_3 C85A_3 C96A_3 -16(3) . 5_565
C92A_3 C84A_3 C85A_3 C96A_3 -138(2) . 5_565
C91A_3 C84A_3 C85A_3 C96A_3 -5(2) 5_565 5_565
C83A_3 C84A_3 C85A_3 C96A_3 -118(3) 5_565 5_565
C82A_3 C84A_3 C85A_3 C90A_3 -145(6) 5_565 5_565
C83A_3 C84A_3 C85A_3 C90A_3 -16(3) . 5_565
C92A_3 C84A_3 C85A_3 C90A_3 -139(6) . 5_565
C91A_3 C84A_3 C85A_3 C90A_3 -6(3) 5_565 5_565
C96A_3 C84A_3 C85A_3 C90A_3 0(5) 5_565 5_565
C83A_3 C84A_3 C85A_3 C90A_3 -118(6) 5_565 5_565
C90A_3 C84A_3 C85A_3 C95A_3 69(7) 5_565 5_565
C82A_3 C84A_3 C85A_3 C95A_3 -76(5) 5_565 5_565
C83A_3 C84A_3 C85A_3 C95A_3 53(6) . 5_565
C92A_3 C84A_3 C85A_3 C95A_3 -69(5) . 5_565
C91A_3 C84A_3 C85A_3 C95A_3 63(5) 5_565 5_565
C96A_3 C84A_3 C85A_3 C95A_3 69(4) 5_565 5_565
C83A_3 C84A_3 C85A_3 C95A_3 -49(6) 5_565 5_565
C90A_3 C84A_3 C85A_3 C75A_3 -5(5) 5_565 .
C82A_3 C84A_3 C85A_3 C75A_3 -150(3) 5_565 .
C83A_3 C84A_3 C85A_3 C75A_3 -21(3) . .
C92A_3 C84A_3 C85A_3 C75A_3 -144(2) . .
C91A_3 C84A_3 C85A_3 C75A_3 -11(3) 5_565 .
C96A_3 C84A_3 C85A_3 C75A_3 -5.6(18) 5_565 .
C83A_3 C84A_3 C85A_3 C75A_3 -124(2) 5_565 .
C90A_3 C84A_3 C85A_3 C87A_3 139(5) 5_565 .
C82A_3 C84A_3 C85A_3 C87A_3 -6(3) 5_565 .
C83A_3 C84A_3 C85A_3 C87A_3 122(3) . .
C92A_3 C84A_3 C85A_3 C87A_3 0(2) . .
C91A_3 C84A_3 C85A_3 C87A_3 133(2) 5_565 .
C96A_3 C84A_3 C85A_3 C87A_3 138(2) 5_565 .
C83A_3 C84A_3 C85A_3 C87A_3 20(3) 5_565 .
C90A_3 C84A_3 C85A_3 C82A_3 145(6) 5_565 5_565
C83A_3 C84A_3 C85A_3 C82A_3 129(5) . 5_565
C92A_3 C84A_3 C85A_3 C82A_3 6(3) . 5_565
C91A_3 C84A_3 C85A_3 C82A_3 139(4) 5_565 5_565
C96A_3 C84A_3 C85A_3 C82A_3 144(3) 5_565 5_565
C83A_3 C84A_3 C85A_3 C82A_3 26(2) 5_565 5_565
C90A_3 C84A_3 C85A_3 C86A_3 137(5) 5_565 5_565
C82A_3 C84A_3 C85A_3 C86A_3 -8(4) 5_565 5_565
C83A_3 C84A_3 C85A_3 C86A_3 120(3) . 5_565
C92A_3 C84A_3 C85A_3 C86A_3 -2(3) . 5_565
C91A_3 C84A_3 C85A_3 C86A_3 131(2) 5_565 5_565
C96A_3 C84A_3 C85A_3 C86A_3 136(3) 5_565 5_565
C83A_3 C84A_3 C85A_3 C86A_3 18(3) 5_565 5_565
C90A_3 C84A_3 C85A_3 C81A_3 140(5) 5_565 5_565
C82A_3 C84A_3 C85A_3 C81A_3 -5(3) 5_565 5_565
C83A_3 C84A_3 C85A_3 C81A_3 124(3) . 5_565
C92A_3 C84A_3 C85A_3 C81A_3 1(2) . 5_565
C91A_3 C84A_3 C85A_3 C81A_3 134(3) 5_565 5_565
C96A_3 C84A_3 C85A_3 C81A_3 139(2) 5_565 5_565
C83A_3 C84A_3 C85A_3 C81A_3 21(3) 5_565 5_565
C116_3 C76A_3 C86A_3 C87A_3 -128(11) 5_565 5_565
C88A_3 C76A_3 C86A_3 C87A_3 -134(10) 5_565 5_565
C114_3 C76A_3 C86A_3 C87A_3 42(10) 5_565 5_565
C68A_3 C76A_3 C86A_3 C87A_3 33(10) . 5_565
C77A_3 C76A_3 C86A_3 C87A_3 -118(8) . 5_565
C100_3 C76A_3 C86A_3 C87A_3 40(8) 5_565 5_565
C116_3 C76A_3 C86A_3 C88A_3 6(9) 5_565 5_565
C114_3 C76A_3 C86A_3 C88A_3 176(5) 5_565 5_565
C68A_3 C76A_3 C86A_3 C88A_3 167(4) . 5_565
C77A_3 C76A_3 C86A_3 C88A_3 16(3) . 5_565
C87A_3 C76A_3 C86A_3 C88A_3 134(10) 5_565 5_565
C100_3 C76A_3 C86A_3 C88A_3 174(3) 5_565 5_565
C116_3 C76A_3 C86A_3 C81A_3 -153(9) 5_565 .
C88A_3 C76A_3 C86A_3 C81A_3 -159(5) 5_565 .
C114_3 C76A_3 C86A_3 C81A_3 17(5) 5_565 .
C68A_3 C76A_3 C86A_3 C81A_3 8(5) . .
C77A_3 C76A_3 C86A_3 C81A_3 -143(3) . .
C87A_3 C76A_3 C86A_3 C81A_3 -25(7) 5_565 .
C100_3 C76A_3 C86A_3 C81A_3 15(3) 5_565 .
C116_3 C76A_3 C86A_3 C95A_3 -27(10) 5_565 .
C88A_3 C76A_3 C86A_3 C95A_3 -33(3) 5_565 .
C114_3 C76A_3 C86A_3 C95A_3 143(3) 5_565 .
C68A_3 C76A_3 C86A_3 C95A_3 134(3) . .
C77A_3 C76A_3 C86A_3 C95A_3 -17(3) . .
C87A_3 C76A_3 C86A_3 C95A_3 102(10) 5_565 .
C100_3 C76A_3 C86A_3 C95A_3 141(3) 5_565 .
C116_3 C76A_3 C86A_3 C94A_3 -159(9) 5_565 5_565
C88A_3 C76A_3 C86A_3 C94A_3 -165(4) 5_565 5_565
C114_3 C76A_3 C86A_3 C94A_3 10(4) 5_565 5_565
C68A_3 C76A_3 C86A_3 C94A_3 2(4) . 5_565
C77A_3 C76A_3 C86A_3 C94A_3 -149.2(19) . 5_565
C87A_3 C76A_3 C86A_3 C94A_3 -31(7) 5_565 5_565
C100_3 C76A_3 C86A_3 C94A_3 8.5(17) 5_565 5_565
C116_3 C76A_3 C86A_3 C85A_3 -63(11) 5_565 5_565
C88A_3 C76A_3 C86A_3 C85A_3 -69(4) 5_565 5_565
C114_3 C76A_3 C86A_3 C85A_3 107(4) 5_565 5_565
C68A_3 C76A_3 C86A_3 C85A_3 98(4) . 5_565
C77A_3 C76A_3 C86A_3 C85A_3 -53(5) . 5_565
C87A_3 C76A_3 C86A_3 C85A_3 65(9) 5_565 5_565
C100_3 C76A_3 C86A_3 C85A_3 105(4) 5_565 5_565
C94A_3 C81A_3 C86A_3 C87A_3 176(100) 5_565 5_565
C92A_3 C81A_3 C86A_3 C87A_3 -11(11) 5_565 5_565
C70A_3 C81A_3 C86A_3 C87A_3 -159(11) . 5_565
C82A_3 C81A_3 C86A_3 C87A_3 -3(9) . 5_565
C100_3 C81A_3 C86A_3 C87A_3 -165(10) 5_565 5_565
C85A_3 C81A_3 C86A_3 C87A_3 -3(8) 5_565 5_565
C94A_3 C81A_3 C86A_3 C88A_3 -67(19) 5_565 5_565
C87A_3 C81A_3 C86A_3 C88A_3 117(14) 5_565 5_565
C92A_3 C81A_3 C86A_3 C88A_3 106(8) 5_565 5_565
C70A_3 C81A_3 C86A_3 C88A_3 -42(12) . 5_565
C82A_3 C81A_3 C86A_3 C88A_3 113(7) . 5_565
C100_3 C81A_3 C86A_3 C88A_3 -48(9) 5_565 5_565
C85A_3 C81A_3 C86A_3 C88A_3 113(8) 5_565 5_565
C94A_3 C81A_3 C86A_3 C76A_3 -36(15) 5_565 .
C87A_3 C81A_3 C86A_3 C76A_3 148(11) 5_565 .
C92A_3 C81A_3 C86A_3 C76A_3 137(6) 5_565 .
C70A_3 C81A_3 C86A_3 C76A_3 -11(7) . .
C82A_3 C81A_3 C86A_3 C76A_3 145(4) . .
C100_3 C81A_3 C86A_3 C76A_3 -17(4) 5_565 .
C85A_3 C81A_3 C86A_3 C76A_3 144(3) 5_565 .
C94A_3 C81A_3 C86A_3 C95A_3 -156(13) 5_565 .
C87A_3 C81A_3 C86A_3 C95A_3 27(8) 5_565 .
C92A_3 C81A_3 C86A_3 C95A_3 16(9) 5_565 .
C70A_3 C81A_3 C86A_3 C95A_3 -132(5) . .
C82A_3 C81A_3 C86A_3 C95A_3 24(6) . .
C100_3 C81A_3 C86A_3 C95A_3 -138(3) 5_565 .
C85A_3 C81A_3 C86A_3 C95A_3 24(3) 5_565 .
C87A_3 C81A_3 C86A_3 C94A_3 -176(100) 5_565 5_565
C92A_3 C81A_3 C86A_3 C94A_3 173(20) 5_565 5_565
C70A_3 C81A_3 C86A_3 C94A_3 25(10) . 5_565
C82A_3 C81A_3 C86A_3 C94A_3 -180(100) . 5_565
C100_3 C81A_3 C86A_3 C94A_3 19(12) 5_565 5_565
C85A_3 C81A_3 C86A_3 C94A_3 -180(100) 5_565 5_565
C94A_3 C81A_3 C86A_3 C85A_3 180(100) 5_565 5_565
C87A_3 C81A_3 C86A_3 C85A_3 3(8) 5_565 5_565
C92A_3 C81A_3 C86A_3 C85A_3 -7(7) 5_565 5_565
C70A_3 C81A_3 C86A_3 C85A_3 -156(5) . 5_565
C82A_3 C81A_3 C86A_3 C85A_3 0(4) . 5_565
C100_3 C81A_3 C86A_3 C85A_3 -161(3) 5_565 5_565
C96A_3 C85A_3 C87A_3 C86A_3 -57(9) 5_565 5_565
C90A_3 C85A_3 C87A_3 C86A_3 -156(7) 5_565 5_565
C95A_3 C85A_3 C87A_3 C86A_3 -23(8) 5_565 5_565
C75A_3 C85A_3 C87A_3 C86A_3 -35(8) . 5_565
C84A_3 C85A_3 C87A_3 C86A_3 -173(8) . 5_565
C82A_3 C85A_3 C87A_3 C86A_3 -177(8) 5_565 5_565
C81A_3 C85A_3 C87A_3 C86A_3 -176(10) 5_565 5_565
C96A_3 C85A_3 C87A_3 C81A_3 119(5) 5_565 5_565
C90A_3 C85A_3 C87A_3 C81A_3 20(4) 5_565 5_565
C95A_3 C85A_3 C87A_3 C81A_3 153(4) 5_565 5_565
C75A_3 C85A_3 C87A_3 C81A_3 141(4) . 5_565
C84A_3 C85A_3 C87A_3 C81A_3 2(4) . 5_565
C82A_3 C85A_3 C87A_3 C81A_3 -1(4) 5_565 5_565
C86A_3 C85A_3 C87A_3 C81A_3 176(10) 5_565 5_565
C96A_3 C85A_3 C87A_3 C88A_3 -40(4) 5_565 .
C90A_3 C85A_3 C87A_3 C88A_3 -138(2) 5_565 .
C95A_3 C85A_3 C87A_3 C88A_3 -5(2) 5_565 .
C75A_3 C85A_3 C87A_3 C88A_3 -17(3) . .
C84A_3 C85A_3 C87A_3 C88A_3 -156.0(19) . .
C82A_3 C85A_3 C87A_3 C88A_3 -160(2) 5_565 .
C86A_3 C85A_3 C87A_3 C88A_3 17(7) 5_565 .
C81A_3 C85A_3 C87A_3 C88A_3 -158(5) 5_565 .
C96A_3 C85A_3 C87A_3 C94A_3 119(3) 5_565 .
C90A_3 C85A_3 C87A_3 C94A_3 20(3) 5_565 .
C95A_3 C85A_3 C87A_3 C94A_3 153(2) 5_565 .
C75A_3 C85A_3 C87A_3 C94A_3 141(2) . .
C84A_3 C85A_3 C87A_3 C94A_3 2(2) . .
C82A_3 C85A_3 C87A_3 C94A_3 -1.0(19) 5_565 .
C86A_3 C85A_3 C87A_3 C94A_3 176(9) 5_565 .
C81A_3 C85A_3 C87A_3 C94A_3 0(4) 5_565 .
C96A_3 C85A_3 C87A_3 C95A_3 -34(3) 5_565 5_565
C90A_3 C85A_3 C87A_3 C95A_3 -133(3) 5_565 5_565
C75A_3 C85A_3 C87A_3 C95A_3 -12(2) . 5_565
C84A_3 C85A_3 C87A_3 C95A_3 -151(2) . 5_565
C82A_3 C85A_3 C87A_3 C95A_3 -154(2) 5_565 5_565
C86A_3 C85A_3 C87A_3 C95A_3 23(8) 5_565 5_565
C81A_3 C85A_3 C87A_3 C95A_3 -153(4) 5_565 5_565
C96A_3 C85A_3 C87A_3 C76A_3 -16(5) 5_565 5_565
C90A_3 C85A_3 C87A_3 C76A_3 -115(3) 5_565 5_565
C95A_3 C85A_3 C87A_3 C76A_3 18(3) 5_565 5_565
C75A_3 C85A_3 C87A_3 C76A_3 6(4) . 5_565
C84A_3 C85A_3 C87A_3 C76A_3 -133(3) . 5_565
C82A_3 C85A_3 C87A_3 C76A_3 -136(3) 5_565 5_565
C86A_3 C85A_3 C87A_3 C76A_3 41(7) 5_565 5_565
C81A_3 C85A_3 C87A_3 C76A_3 -135(5) 5_565 5_565
C96A_3 C85A_3 C87A_3 C82A_3 120(3) 5_565 5_565
C90A_3 C85A_3 C87A_3 C82A_3 21.2(19) 5_565 5_565
C95A_3 C85A_3 C87A_3 C82A_3 154(2) 5_565 5_565
C75A_3 C85A_3 C87A_3 C82A_3 142(2) . 5_565
C84A_3 C85A_3 C87A_3 C82A_3 3.5(17) . 5_565
C86A_3 C85A_3 C87A_3 C82A_3 177(8) 5_565 5_565
C81A_3 C85A_3 C87A_3 C82A_3 1(4) 5_565 5_565
C97A_3 C78A_3 C88A_3 C86A_3 -3(85) 5_565 5_565
C77A_3 C78A_3 C88A_3 C86A_3 149(4) 5_565 5_565
C95A_3 C78A_3 C88A_3 C86A_3 -8(5) 5_565 5_565
C66A_3 C78A_3 C88A_3 C86A_3 0(7) . 5_565
C80A_3 C78A_3 C88A_3 C86A_3 144(4) . 5_565
C103_3 C78A_3 C88A_3 C86A_3 66(9) 5_565 5_565
C97A_3 C78A_3 C88A_3 C76A_3 -128(82) 5_565 5_565
C77A_3 C78A_3 C88A_3 C76A_3 24(4) 5_565 5_565
C95A_3 C78A_3 C88A_3 C76A_3 -133(4) 5_565 5_565
C66A_3 C78A_3 C88A_3 C76A_3 -125(4) . 5_565
C80A_3 C78A_3 C88A_3 C76A_3 18(5) . 5_565
C103_3 C78A_3 C88A_3 C76A_3 -60(8) 5_565 5_565
C97A_3 C78A_3 C88A_3 C77A_3 -152(100) 5_565 5_565
C95A_3 C78A_3 C88A_3 C77A_3 -157(3) 5_565 5_565
C66A_3 C78A_3 C88A_3 C77A_3 -149(5) . 5_565
C80A_3 C78A_3 C88A_3 C77A_3 -5(2) . 5_565
C103_3 C78A_3 C88A_3 C77A_3 -84(7) 5_565 5_565
C97A_3 C78A_3 C88A_3 C95A_3 5(82) 5_565 5_565
C77A_3 C78A_3 C88A_3 C95A_3 157(3) 5_565 5_565
C66A_3 C78A_3 C88A_3 C95A_3 8(3) . 5_565
C80A_3 C78A_3 C88A_3 C95A_3 152(4) . 5_565
C103_3 C78A_3 C88A_3 C95A_3 73(7) 5_565 5_565
C97A_3 C78A_3 C88A_3 C116_3 -145(100) 5_565 .
C77A_3 C78A_3 C88A_3 C116_3 7(2) 5_565 .
C95A_3 C78A_3 C88A_3 C116_3 -150(2) 5_565 .
C66A_3 C78A_3 C88A_3 C116_3 -142(4) . .
C80A_3 C78A_3 C88A_3 C116_3 2(3) . .
C103_3 C78A_3 C88A_3 C116_3 -77(7) 5_565 .
C97A_3 C78A_3 C88A_3 C87A_3 -9(84) 5_565 .
C77A_3 C78A_3 C88A_3 C87A_3 143(3) 5_565 .
C95A_3 C78A_3 C88A_3 C87A_3 -14(3) 5_565 .
C66A_3 C78A_3 C88A_3 C87A_3 -6(5) . .
C80A_3 C78A_3 C88A_3 C87A_3 138(3) . .
C103_3 C78A_3 C88A_3 C87A_3 59(7) 5_565 .
C77A_3 C78A_3 C88A_3 C97A_3 152(100) 5_565 5_565
C95A_3 C78A_3 C88A_3 C97A_3 -5(82) 5_565 5_565
C66A_3 C78A_3 C88A_3 C97A_3 3(80) . 5_565
C80A_3 C78A_3 C88A_3 C97A_3 147(100) . 5_565
C103_3 C78A_3 C88A_3 C97A_3 68(82) 5_565 5_565
C81A_3 C87A_3 C88A_3 C86A_3 75(15) 5_565 5_565
C85A_3 C87A_3 C88A_3 C86A_3 -137(15) . 5_565
C94A_3 C87A_3 C88A_3 C86A_3 69(14) . 5_565
C95A_3 C87A_3 C88A_3 C86A_3 -142(15) 5_565 5_565
C76A_3 C87A_3 C88A_3 C86A_3 69(15) 5_565 5_565
C82A_3 C87A_3 C88A_3 C86A_3 167(17) 5_565 5_565
C86A_3 C87A_3 C88A_3 C76A_3 -69(15) 5_565 5_565
C81A_3 C87A_3 C88A_3 C76A_3 5(6) 5_565 5_565
C85A_3 C87A_3 C88A_3 C76A_3 154(2) . 5_565
C94A_3 C87A_3 C88A_3 C76A_3 -1(3) . 5_565
C95A_3 C87A_3 C88A_3 C76A_3 148(3) 5_565 5_565
C82A_3 C87A_3 C88A_3 C76A_3 98(6) 5_565 5_565
C86A_3 C87A_3 C88A_3 C77A_3 -133(15) 5_565 5_565
C81A_3 C87A_3 C88A_3 C77A_3 -58(7) 5_565 5_565
C85A_3 C87A_3 C88A_3 C77A_3 90(5) . 5_565
C94A_3 C87A_3 C88A_3 C77A_3 -64(5) . 5_565
C95A_3 C87A_3 C88A_3 C77A_3 85(4) 5_565 5_565
C76A_3 C87A_3 C88A_3 C77A_3 -63(4) 5_565 5_565
C82A_3 C87A_3 C88A_3 C77A_3 34(8) 5_565 5_565
C86A_3 C87A_3 C88A_3 C95A_3 142(15) 5_565 5_565
C81A_3 C87A_3 C88A_3 C95A_3 -143(6) 5_565 5_565
C85A_3 C87A_3 C88A_3 C95A_3 5(2) . 5_565
C94A_3 C87A_3 C88A_3 C95A_3 -149(3) . 5_565
C76A_3 C87A_3 C88A_3 C95A_3 -148(3) 5_565 5_565
C82A_3 C87A_3 C88A_3 C95A_3 -51(6) 5_565 5_565
C86A_3 C87A_3 C88A_3 C78A_3 155(15) 5_565 .
C81A_3 C87A_3 C88A_3 C78A_3 -130(5) 5_565 .
C85A_3 C87A_3 C88A_3 C78A_3 18(3) . .
C94A_3 C87A_3 C88A_3 C78A_3 -136(3) . .
C95A_3 C87A_3 C88A_3 C78A_3 13(3) 5_565 .
C76A_3 C87A_3 C88A_3 C78A_3 -135(4) 5_565 .
C82A_3 C87A_3 C88A_3 C78A_3 -38(7) 5_565 .
C86A_3 C87A_3 C88A_3 C116_3 -78(15) 5_565 .
C81A_3 C87A_3 C88A_3 C116_3 -3(6) 5_565 .
C85A_3 C87A_3 C88A_3 C116_3 145(2) . .
C94A_3 C87A_3 C88A_3 C116_3 -9(3) . .
C95A_3 C87A_3 C88A_3 C116_3 140(3) 5_565 .
C76A_3 C87A_3 C88A_3 C116_3 -8(2) 5_565 .
C82A_3 C87A_3 C88A_3 C116_3 90(6) 5_565 .
C86A_3 C87A_3 C88A_3 C97A_3 155(15) 5_565 5_565
C81A_3 C87A_3 C88A_3 C97A_3 -130(5) 5_565 5_565
C85A_3 C87A_3 C88A_3 C97A_3 18(3) . 5_565
C94A_3 C87A_3 C88A_3 C97A_3 -136(2) . 5_565
C95A_3 C87A_3 C88A_3 C97A_3 13(2) 5_565 5_565
C76A_3 C87A_3 C88A_3 C97A_3 -136(3) 5_565 5_565
C82A_3 C87A_3 C88A_3 C97A_3 -38(6) 5_565 5_565
C108_3 C72A_3 C89A_3 C110_3 122(10) 5_565 5_565
C73A_3 C72A_3 C89A_3 C110_3 -59(8) . 5_565
C112_3 C72A_3 C89A_3 C110_3 -58(8) 5_565 5_565
C67A_3 C72A_3 C89A_3 C110_3 147(10) . 5_565
C109_3 C72A_3 C89A_3 C110_3 -169(13) 5_565 5_565
C111_3 C72A_3 C89A_3 C110_3 -73(8) 5_565 5_565
C74A_3 C72A_3 C89A_3 C110_3 -95(9) 5_565 5_565
C110_3 C72A_3 C89A_3 C74A_3 95(9) 5_565 5_565
C108_3 C72A_3 C89A_3 C74A_3 -144(6) 5_565 5_565
C73A_3 C72A_3 C89A_3 C74A_3 36(5) . 5_565
C112_3 C72A_3 C89A_3 C74A_3 37(5) 5_565 5_565
C67A_3 C72A_3 C89A_3 C74A_3 -118(5) . 5_565
C109_3 C72A_3 C89A_3 C74A_3 -74(10) 5_565 5_565
C111_3 C72A_3 C89A_3 C74A_3 22(6) 5_565 5_565
C110_3 C72A_3 C89A_3 C108_3 -142(9) 5_565 .
C108_3 C72A_3 C89A_3 C108_3 -20(4) 5_565 .
C73A_3 C72A_3 C89A_3 C108_3 159(2) . .
C112_3 C72A_3 C89A_3 C108_3 161(3) 5_565 .
C67A_3 C72A_3 C89A_3 C108_3 6(4) . .
C109_3 C72A_3 C89A_3 C108_3 49(9) 5_565 .
C111_3 C72A_3 C89A_3 C108_3 145(4) 5_565 .
C74A_3 C72A_3 C89A_3 C108_3 124(5) 5_565 .
C110_3 C72A_3 C89A_3 C93A_3 68(8) 5_565 .
C108_3 C72A_3 C89A_3 C93A_3 -171(4) 5_565 .
C73A_3 C72A_3 C89A_3 C93A_3 8(3) . .
C112_3 C72A_3 C89A_3 C93A_3 10(3) 5_565 .
C67A_3 C72A_3 C89A_3 C93A_3 -145(3) . .
C109_3 C72A_3 C89A_3 C93A_3 -102(8) 5_565 .
C111_3 C72A_3 C89A_3 C93A_3 -6(4) 5_565 .
C74A_3 C72A_3 C89A_3 C93A_3 -27(4) 5_565 .
C110_3 C72A_3 C89A_3 C67A_3 -166(9) 5_565 5_565
C108_3 C72A_3 C89A_3 C67A_3 -45(5) 5_565 5_565
C73A_3 C72A_3 C89A_3 C67A_3 135(2) . 5_565
C112_3 C72A_3 C89A_3 C67A_3 136(3) 5_565 5_565
C67A_3 C72A_3 C89A_3 C67A_3 -19(5) . 5_565
C109_3 C72A_3 C89A_3 C67A_3 25(10) 5_565 5_565
C111_3 C72A_3 C89A_3 C67A_3 121(4) 5_565 5_565
C74A_3 C72A_3 C89A_3 C67A_3 99(5) 5_565 5_565
C110_3 C72A_3 C89A_3 C112_3 58(8) 5_565 5_565
C108_3 C72A_3 C89A_3 C112_3 179(5) 5_565 5_565
C73A_3 C72A_3 C89A_3 C112_3 -2(2) . 5_565
C67A_3 C72A_3 C89A_3 C112_3 -155(5) . 5_565
C109_3 C72A_3 C89A_3 C112_3 -112(9) 5_565 5_565
C111_3 C72A_3 C89A_3 C112_3 -16(3) 5_565 5_565
C74A_3 C72A_3 C89A_3 C112_3 -37(5) 5_565 5_565
C110_3 C72A_3 C89A_3 C108_3 -122(10) 5_565 5_565
C73A_3 C72A_3 C89A_3 C108_3 179(100) . 5_565
C112_3 C72A_3 C89A_3 C108_3 -179(5) 5_565 5_565
C67A_3 C72A_3 C89A_3 C108_3 26(2) . 5_565
C109_3 C72A_3 C89A_3 C108_3 69(8) 5_565 5_565
C111_3 C72A_3 C89A_3 C108_3 165(7) 5_565 5_565
C74A_3 C72A_3 C89A_3 C108_3 144(6) 5_565 5_565
C92A_3 C82A_3 C90A_3 C84A_3 -114(15) 5_565 5_565
C83A_3 C82A_3 C90A_3 C84A_3 -94(9) . 5_565
C81A_3 C82A_3 C90A_3 C84A_3 142(10) . 5_565
C94A_3 C82A_3 C90A_3 C84A_3 149(10) 5_565 5_565
C85A_3 C82A_3 C90A_3 C84A_3 115(9) 5_565 5_565
C91A_3 C82A_3 C90A_3 C84A_3 -108(10) 5_565 5_565
C87A_3 C82A_3 C90A_3 C84A_3 131(9) 5_565 5_565
C83A_3 C82A_3 C90A_3 C84A_3 -82(9) 5_565 5_565
C92A_3 C82A_3 C90A_3 C83A_3 -32(12) 5_565 5_565
C84A_3 C82A_3 C90A_3 C83A_3 82(9) 5_565 5_565
C83A_3 C82A_3 C90A_3 C83A_3 -11(3) . 5_565
C81A_3 C82A_3 C90A_3 C83A_3 -136(3) . 5_565
C94A_3 C82A_3 C90A_3 C83A_3 -129(3) 5_565 5_565
C85A_3 C82A_3 C90A_3 C83A_3 -163(3) 5_565 5_565
C91A_3 C82A_3 C90A_3 C83A_3 -26(4) 5_565 5_565
C87A_3 C82A_3 C90A_3 C83A_3 -147(2) 5_565 5_565
C92A_3 C82A_3 C90A_3 C85A_3 131(12) 5_565 5_565
C84A_3 C82A_3 C90A_3 C85A_3 -115(9) 5_565 5_565
C83A_3 C82A_3 C90A_3 C85A_3 152(2) . 5_565
C81A_3 C82A_3 C90A_3 C85A_3 27(3) . 5_565
C94A_3 C82A_3 C90A_3 C85A_3 34(3) 5_565 5_565
C91A_3 C82A_3 C90A_3 C85A_3 137(3) 5_565 5_565
C87A_3 C82A_3 C90A_3 C85A_3 15.9(14) 5_565 5_565
C83A_3 C82A_3 C90A_3 C85A_3 163(3) 5_565 5_565
C92A_3 C82A_3 C90A_3 C91A_3 -20(13) 5_565 .
C84A_3 C82A_3 C90A_3 C91A_3 94(10) 5_565 .
C83A_3 C82A_3 C90A_3 C91A_3 1(4) . .
C81A_3 C82A_3 C90A_3 C91A_3 -124(4) . .
C94A_3 C82A_3 C90A_3 C91A_3 -117(4) 5_565 .
C85A_3 C82A_3 C90A_3 C91A_3 -151(4) 5_565 .
C91A_3 C82A_3 C90A_3 C91A_3 -14(4) 5_565 .
C87A_3 C82A_3 C90A_3 C91A_3 -135(3) 5_565 .
C83A_3 C82A_3 C90A_3 C91A_3 12(2) 5_565 .
C92A_3 C82A_3 C90A_3 C96A_3 113(12) 5_565 .
C84A_3 C82A_3 C90A_3 C96A_3 -133(10) 5_565 .
C83A_3 C82A_3 C90A_3 C96A_3 134(2) . .
C81A_3 C82A_3 C90A_3 C96A_3 9(4) . .
C94A_3 C82A_3 C90A_3 C96A_3 16(4) 5_565 .
C85A_3 C82A_3 C90A_3 C96A_3 -18.3(16) 5_565 .
C91A_3 C82A_3 C90A_3 C96A_3 119(3) 5_565 .
C87A_3 C82A_3 C90A_3 C96A_3 -2(2) 5_565 .
C83A_3 C82A_3 C90A_3 C96A_3 145(3) 5_565 .
C84A_3 C82A_3 C90A_3 C92A_3 114(15) 5_565 5_565
C83A_3 C82A_3 C90A_3 C92A_3 20(10) . 5_565
C81A_3 C82A_3 C90A_3 C92A_3 -104(13) . 5_565
C94A_3 C82A_3 C90A_3 C92A_3 -97(12) 5_565 5_565
C85A_3 C82A_3 C90A_3 C92A_3 -131(12) 5_565 5_565
C91A_3 C82A_3 C90A_3 C92A_3 6(10) 5_565 5_565
C87A_3 C82A_3 C90A_3 C92A_3 -115(12) 5_565 5_565
C83A_3 C82A_3 C90A_3 C92A_3 32(12) 5_565 5_565
C92A_3 C82A_3 C90A_3 C75A_3 116(12) 5_565 5_565
C84A_3 C82A_3 C90A_3 C75A_3 -130(9) 5_565 5_565
C83A_3 C82A_3 C90A_3 C75A_3 136(2) . 5_565
C81A_3 C82A_3 C90A_3 C75A_3 12(4) . 5_565
C94A_3 C82A_3 C90A_3 C75A_3 19(4) 5_565 5_565
C85A_3 C82A_3 C90A_3 C75A_3 -15.4(14) 5_565 5_565
C91A_3 C82A_3 C90A_3 C75A_3 122(3) 5_565 5_565
C87A_3 C82A_3 C90A_3 C75A_3 1(2) 5_565 5_565
C83A_3 C82A_3 C90A_3 C75A_3 148(3) 5_565 5_565
C92A_3 C82A_3 C90A_3 C71A_3 -9(14) 5_565 5_565
C84A_3 C82A_3 C90A_3 C71A_3 105(10) 5_565 5_565
C83A_3 C82A_3 C90A_3 C71A_3 12(5) . 5_565
C81A_3 C82A_3 C90A_3 C71A_3 -113(4) . 5_565
C94A_3 C82A_3 C90A_3 C71A_3 -106(4) 5_565 5_565
C85A_3 C82A_3 C90A_3 C71A_3 -140(4) 5_565 5_565
C91A_3 C82A_3 C90A_3 C71A_3 -3(5) 5_565 5_565
C87A_3 C82A_3 C90A_3 C71A_3 -124(3) 5_565 5_565
C83A_3 C82A_3 C90A_3 C71A_3 23(3) 5_565 5_565
C84A_3 C90A_3 C91A_3 C71A_3 -178(8) 5_565 5_565
C83A_3 C90A_3 C91A_3 C71A_3 171(9) 5_565 5_565
C85A_3 C90A_3 C91A_3 C71A_3 17(9) 5_565 5_565
C82A_3 C90A_3 C91A_3 C71A_3 149(6) . 5_565
C96A_3 C90A_3 C91A_3 C71A_3 9(7) . 5_565
C92A_3 C90A_3 C91A_3 C71A_3 145(6) 5_565 5_565
C75A_3 C90A_3 C91A_3 C71A_3 5(7) 5_565 5_565
C84A_3 C90A_3 C91A_3 C83A_3 11(7) 5_565 5_565
C85A_3 C90A_3 C91A_3 C83A_3 -155(4) 5_565 5_565
C82A_3 C90A_3 C91A_3 C83A_3 -22(4) . 5_565
C96A_3 C90A_3 C91A_3 C83A_3 -162(3) . 5_565
C92A_3 C90A_3 C91A_3 C83A_3 -26(4) 5_565 5_565
C75A_3 C90A_3 C91A_3 C83A_3 -166(3) 5_565 5_565
C71A_3 C90A_3 C91A_3 C83A_3 -171(9) 5_565 5_565
C84A_3 C90A_3 C91A_3 C92A_3 23(7) 5_565 .
C83A_3 C90A_3 C91A_3 C92A_3 12(3) 5_565 .
C85A_3 C90A_3 C91A_3 C92A_3 -142(3) 5_565 .
C82A_3 C90A_3 C91A_3 C92A_3 -10(4) . .
C96A_3 C90A_3 C91A_3 C92A_3 -150(2) . .
C92A_3 C90A_3 C91A_3 C92A_3 -14(3) 5_565 .
C75A_3 C90A_3 C91A_3 C92A_3 -154(2) 5_565 .
C71A_3 C90A_3 C91A_3 C92A_3 -159(8) 5_565 .
C84A_3 C90A_3 C91A_3 C98A_3 174(6) 5_565 .
C83A_3 C90A_3 C91A_3 C98A_3 163(4) 5_565 .
C85A_3 C90A_3 C91A_3 C98A_3 8(4) 5_565 .
C82A_3 C90A_3 C91A_3 C98A_3 141(3) . .
C96A_3 C90A_3 C91A_3 C98A_3 1(2) . .
C92A_3 C90A_3 C91A_3 C98A_3 137(3) 5_565 .
C75A_3 C90A_3 C91A_3 C98A_3 -3(2) 5_565 .
C71A_3 C90A_3 C91A_3 C98A_3 -8(6) 5_565 .
C84A_3 C90A_3 C91A_3 C64A_3 180(100) 5_565 5_565
C83A_3 C90A_3 C91A_3 C64A_3 169(4) 5_565 5_565
C85A_3 C90A_3 C91A_3 C64A_3 14(4) 5_565 5_565
C82A_3 C90A_3 C91A_3 C64A_3 147(3) . 5_565
C96A_3 C90A_3 C91A_3 C64A_3 6.9(16) . 5_565
C92A_3 C90A_3 C91A_3 C64A_3 143(2) 5_565 5_565
C75A_3 C90A_3 C91A_3 C64A_3 3.0(15) 5_565 5_565
C71A_3 C90A_3 C91A_3 C64A_3 -2(6) 5_565 5_565
C83A_3 C90A_3 C91A_3 C84A_3 -11(7) 5_565 5_565
C85A_3 C90A_3 C91A_3 C84A_3 -165(9) 5_565 5_565
C82A_3 C90A_3 C91A_3 C84A_3 -33(6) . 5_565
C96A_3 C90A_3 C91A_3 C84A_3 -173(7) . 5_565
C92A_3 C90A_3 C91A_3 C84A_3 -37(5) 5_565 5_565
C75A_3 C90A_3 C91A_3 C84A_3 -177(7) 5_565 5_565
C71A_3 C90A_3 C91A_3 C84A_3 178(8) 5_565 5_565
C84A_3 C90A_3 C91A_3 C70A_3 101(9) 5_565 5_565
C83A_3 C90A_3 C91A_3 C70A_3 90(6) 5_565 5_565
C85A_3 C90A_3 C91A_3 C70A_3 -64(7) 5_565 5_565
C82A_3 C90A_3 C91A_3 C70A_3 68(7) . 5_565
C96A_3 C90A_3 C91A_3 C70A_3 -72(6) . 5_565
C92A_3 C90A_3 C91A_3 C70A_3 64(7) 5_565 5_565
C75A_3 C90A_3 C91A_3 C70A_3 -76(5) 5_565 5_565
C71A_3 C90A_3 C91A_3 C70A_3 -81(9) 5_565 5_565
C84A_3 C90A_3 C91A_3 C82A_3 25(7) 5_565 5_565
C83A_3 C90A_3 C91A_3 C82A_3 14(3) 5_565 5_565
C85A_3 C90A_3 C91A_3 C82A_3 -140(3) 5_565 5_565
C82A_3 C90A_3 C91A_3 C82A_3 -8(3) . 5_565
C96A_3 C90A_3 C91A_3 C82A_3 -147.8(18) . 5_565
C92A_3 C90A_3 C91A_3 C82A_3 -12(3) 5_565 5_565
C75A_3 C90A_3 C91A_3 C82A_3 -151.7(17) 5_565 5_565
C71A_3 C90A_3 C91A_3 C82A_3 -157(8) 5_565 5_565
C71A_3 C91A_3 C92A_3 C82A_3 -150(14) 5_565 5_565
C83A_3 C91A_3 C92A_3 C82A_3 30(13) 5_565 5_565
C90A_3 C91A_3 C92A_3 C82A_3 15(14) . 5_565
C98A_3 C91A_3 C92A_3 C82A_3 -126(14) . 5_565
C64A_3 C91A_3 C92A_3 C82A_3 -94(15) 5_565 5_565
C84A_3 C91A_3 C92A_3 C82A_3 21(14) 5_565 5_565
C70A_3 C91A_3 C92A_3 C82A_3 -140(14) 5_565 5_565
C71A_3 C91A_3 C92A_3 C83A_3 -180(100) 5_565 5_565
C90A_3 C91A_3 C92A_3 C83A_3 -14(3) . 5_565
C98A_3 C91A_3 C92A_3 C83A_3 -155(5) . 5_565
C64A_3 C91A_3 C92A_3 C83A_3 -124(7) 5_565 5_565
C84A_3 C91A_3 C92A_3 C83A_3 -9(3) 5_565 5_565
C70A_3 C91A_3 C92A_3 C83A_3 -170(4) 5_565 5_565
C82A_3 C91A_3 C92A_3 C83A_3 -30(13) 5_565 5_565
C71A_3 C91A_3 C92A_3 C81A_3 -23(5) 5_565 5_565
C83A_3 C91A_3 C92A_3 C81A_3 157(5) 5_565 5_565
C90A_3 C91A_3 C92A_3 C81A_3 143(3) . 5_565
C98A_3 C91A_3 C92A_3 C81A_3 2(5) . 5_565
C64A_3 C91A_3 C92A_3 C81A_3 33(6) 5_565 5_565
C84A_3 C91A_3 C92A_3 C81A_3 148(3) 5_565 5_565
C70A_3 C91A_3 C92A_3 C81A_3 -13(3) 5_565 5_565
C82A_3 C91A_3 C92A_3 C81A_3 128(15) 5_565 5_565
C71A_3 C91A_3 C92A_3 C94A_3 -12(5) 5_565 .
C83A_3 C91A_3 C92A_3 C94A_3 167(4) 5_565 .
C90A_3 C91A_3 C92A_3 C94A_3 153(2) . .
C98A_3 C91A_3 C92A_3 C94A_3 12(3) . .
C64A_3 C91A_3 C92A_3 C94A_3 43(5) 5_565 .
C84A_3 C91A_3 C92A_3 C94A_3 158.5(19) 5_565 .
C70A_3 C91A_3 C92A_3 C94A_3 -2.4(14) 5_565 .
C82A_3 C91A_3 C92A_3 C94A_3 138(15) 5_565 .
C71A_3 C91A_3 C92A_3 C84A_3 -157(4) 5_565 .
C83A_3 C91A_3 C92A_3 C84A_3 23(5) 5_565 .
C90A_3 C91A_3 C92A_3 C84A_3 9(4) . .
C98A_3 C91A_3 C92A_3 C84A_3 -132(4) . .
C64A_3 C91A_3 C92A_3 C84A_3 -101(6) 5_565 .
C84A_3 C91A_3 C92A_3 C84A_3 14(3) 5_565 .
C70A_3 C91A_3 C92A_3 C84A_3 -147(3) 5_565 .
C82A_3 C91A_3 C92A_3 C84A_3 -7(12) 5_565 .
C83A_3 C91A_3 C92A_3 C71A_3 180(100) 5_565 5_565
C90A_3 C91A_3 C92A_3 C71A_3 165(6) . 5_565
C98A_3 C91A_3 C92A_3 C71A_3 25(4) . 5_565
C64A_3 C91A_3 C92A_3 C71A_3 56(6) 5_565 5_565
C84A_3 C91A_3 C92A_3 C71A_3 171(5) 5_565 5_565
C70A_3 C91A_3 C92A_3 C71A_3 10(4) 5_565 5_565
C82A_3 C91A_3 C92A_3 C71A_3 150(14) 5_565 5_565
C71A_3 C91A_3 C92A_3 C90A_3 -143(4) 5_565 5_565
C83A_3 C91A_3 C92A_3 C90A_3 36(4) 5_565 5_565
C90A_3 C91A_3 C92A_3 C90A_3 22(3) . 5_565
C98A_3 C91A_3 C92A_3 C90A_3 -119(3) . 5_565
C64A_3 C91A_3 C92A_3 C90A_3 -88(6) 5_565 5_565
C84A_3 C91A_3 C92A_3 C90A_3 27(3) 5_565 5_565
C70A_3 C91A_3 C92A_3 C90A_3 -133(3) 5_565 5_565
C82A_3 C91A_3 C92A_3 C90A_3 7(12) 5_565 5_565
C71A_3 C91A_3 C92A_3 C70A_3 -10(4) 5_565 5_565
C83A_3 C91A_3 C92A_3 C70A_3 170(4) 5_565 5_565
C90A_3 C91A_3 C92A_3 C70A_3 155(2) . 5_565
C98A_3 C91A_3 C92A_3 C70A_3 15(3) . 5_565
C64A_3 C91A_3 C92A_3 C70A_3 46(5) 5_565 5_565
C84A_3 C91A_3 C92A_3 C70A_3 160.9(19) 5_565 5_565
C82A_3 C91A_3 C92A_3 C70A_3 140(14) 5_565 5_565
C90A_3 C84A_3 C92A_3 C82A_3 -102(17) 5_565 5_565
C83A_3 C84A_3 C92A_3 C82A_3 -168(16) . 5_565
C85A_3 C84A_3 C92A_3 C82A_3 -35(15) . 5_565
C91A_3 C84A_3 C92A_3 C82A_3 -152(15) 5_565 5_565
C96A_3 C84A_3 C92A_3 C82A_3 -61(16) 5_565 5_565
C83A_3 C84A_3 C92A_3 C82A_3 177(100) 5_565 5_565
C90A_3 C84A_3 C92A_3 C83A_3 80(8) 5_565 5_565
C82A_3 C84A_3 C92A_3 C83A_3 -177(100) 5_565 5_565
C83A_3 C84A_3 C92A_3 C83A_3 14(3) . 5_565
C85A_3 C84A_3 C92A_3 C83A_3 147(3) . 5_565
C91A_3 C84A_3 C92A_3 C83A_3 31(4) 5_565 5_565
C96A_3 C84A_3 C92A_3 C83A_3 121(3) 5_565 5_565
C90A_3 C84A_3 C92A_3 C81A_3 -69(8) 5_565 5_565
C82A_3 C84A_3 C92A_3 C81A_3 34(15) 5_565 5_565
C83A_3 C84A_3 C92A_3 C81A_3 -135(3) . 5_565
C85A_3 C84A_3 C92A_3 C81A_3 -2(3) . 5_565
C91A_3 C84A_3 C92A_3 C81A_3 -118(3) 5_565 5_565
C96A_3 C84A_3 C92A_3 C81A_3 -28(4) 5_565 5_565
C83A_3 C84A_3 C92A_3 C81A_3 -149(4) 5_565 5_565
C90A_3 C84A_3 C92A_3 C94A_3 -69(8) 5_565 .
C82A_3 C84A_3 C92A_3 C94A_3 33(14) 5_565 .
C83A_3 C84A_3 C92A_3 C94A_3 -136(3) . .
C85A_3 C84A_3 C92A_3 C94A_3 -2(3) . .
C91A_3 C84A_3 C92A_3 C94A_3 -119(3) 5_565 .
C96A_3 C84A_3 C92A_3 C94A_3 -29(4) 5_565 .
C83A_3 C84A_3 C92A_3 C94A_3 -150(4) 5_565 .
C90A_3 C84A_3 C92A_3 C91A_3 68(8) 5_565 .
C82A_3 C84A_3 C92A_3 C91A_3 170(17) 5_565 .
C83A_3 C84A_3 C92A_3 C91A_3 2(4) . .
C85A_3 C84A_3 C92A_3 C91A_3 135(3) . .
C91A_3 C84A_3 C92A_3 C91A_3 18(4) 5_565 .
C96A_3 C84A_3 C92A_3 C91A_3 109(4) 5_565 .
C83A_3 C84A_3 C92A_3 C91A_3 -12(3) 5_565 .
C90A_3 C84A_3 C92A_3 C71A_3 51(9) 5_565 5_565
C82A_3 C84A_3 C92A_3 C71A_3 154(18) 5_565 5_565
C83A_3 C84A_3 C92A_3 C71A_3 -15(6) . 5_565
C85A_3 C84A_3 C92A_3 C71A_3 118(5) . 5_565
C91A_3 C84A_3 C92A_3 C71A_3 1(6) 5_565 5_565
C96A_3 C84A_3 C92A_3 C71A_3 92(5) 5_565 5_565
C83A_3 C84A_3 C92A_3 C71A_3 -29(4) 5_565 5_565
C82A_3 C84A_3 C92A_3 C90A_3 102(17) 5_565 5_565
C83A_3 C84A_3 C92A_3 C90A_3 -66(7) . 5_565
C85A_3 C84A_3 C92A_3 C90A_3 67(7) . 5_565
C91A_3 C84A_3 C92A_3 C90A_3 -50(7) 5_565 5_565
C96A_3 C84A_3 C92A_3 C90A_3 41(6) 5_565 5_565
C83A_3 C84A_3 C92A_3 C90A_3 -80(8) 5_565 5_565
C90A_3 C84A_3 C92A_3 C70A_3 -46(9) 5_565 5_565
C82A_3 C84A_3 C92A_3 C70A_3 56(14) 5_565 5_565
C83A_3 C84A_3 C92A_3 C70A_3 -112(4) . 5_565
C85A_3 C84A_3 C92A_3 C70A_3 21(5) . 5_565
C91A_3 C84A_3 C92A_3 C70A_3 -96(4) 5_565 5_565
C96A_3 C84A_3 C92A_3 C70A_3 -5(6) 5_565 5_565
C83A_3 C84A_3 C92A_3 C70A_3 -126(5) 5_565 5_565
C115_3 C79A_3 C93A_3 C74A_3 156(9) 5_565 5_565
C112_3 C79A_3 C93A_3 C74A_3 -40(5) 5_565 5_565
C80A_3 C79A_3 C93A_3 C74A_3 130(5) 5_565 5_565
C77A_3 C79A_3 C93A_3 C74A_3 115(5) . 5_565
C73A_3 C79A_3 C93A_3 C74A_3 -34(5) . 5_565
C116_3 C79A_3 C93A_3 C74A_3 94(5) 5_565 5_565
C115_3 C79A_3 C93A_3 C65A_3 33(9) 5_565 5_565
C112_3 C79A_3 C93A_3 C65A_3 -163(3) 5_565 5_565
C80A_3 C79A_3 C93A_3 C65A_3 6.7(18) 5_565 5_565
C77A_3 C79A_3 C93A_3 C65A_3 -8(2) . 5_565
C73A_3 C79A_3 C93A_3 C65A_3 -157.0(18) . 5_565
C116_3 C79A_3 C93A_3 C65A_3 -29(4) 5_565 5_565
C115_3 C79A_3 C93A_3 C106_3 56(9) 5_565 .
C112_3 C79A_3 C93A_3 C106_3 -140(3) 5_565 .
C80A_3 C79A_3 C93A_3 C106_3 30(2) 5_565 .
C77A_3 C79A_3 C93A_3 C106_3 15(2) . .
C73A_3 C79A_3 C93A_3 C106_3 -134(2) . .
C116_3 C79A_3 C93A_3 C106_3 -7(4) 5_565 .
C115_3 C79A_3 C93A_3 C89A_3 -176(9) 5_565 .
C112_3 C79A_3 C93A_3 C89A_3 -13(3) 5_565 .
C80A_3 C79A_3 C93A_3 C89A_3 157.1(19) 5_565 .
C77A_3 C79A_3 C93A_3 C89A_3 142.6(18) . .
C73A_3 C79A_3 C93A_3 C89A_3 -7(2) . .
C116_3 C79A_3 C93A_3 C89A_3 121(3) 5_565 .
C115_3 C79A_3 C93A_3 C80A_3 27(9) 5_565 5_565
C112_3 C79A_3 C93A_3 C80A_3 -170(3) 5_565 5_565
C77A_3 C79A_3 C93A_3 C80A_3 -14.5(15) . 5_565
C73A_3 C79A_3 C93A_3 C80A_3 -163.7(17) . 5_565
C116_3 C79A_3 C93A_3 C80A_3 -36(3) 5_565 5_565
C115_3 C79A_3 C93A_3 C112_3 -164(10) 5_565 5_565
C80A_3 C79A_3 C93A_3 C112_3 170(3) 5_565 5_565
C77A_3 C79A_3 C93A_3 C112_3 155(3) . 5_565
C73A_3 C79A_3 C93A_3 C112_3 6(3) . 5_565
C116_3 C79A_3 C93A_3 C112_3 134(4) 5_565 5_565
C115_3 C79A_3 C93A_3 C110_3 -168(9) 5_565 5_565
C112_3 C79A_3 C93A_3 C110_3 -4(3) 5_565 5_565
C80A_3 C79A_3 C93A_3 C110_3 165.7(16) 5_565 5_565
C77A_3 C79A_3 C93A_3 C110_3 151.2(16) . 5_565
C73A_3 C79A_3 C93A_3 C110_3 2.0(15) . 5_565
C116_3 C79A_3 C93A_3 C110_3 130(3) 5_565 5_565
C112_3 C79A_3 C93A_3 C115_3 164(10) 5_565 5_565
C80A_3 C79A_3 C93A_3 C115_3 -27(9) 5_565 5_565
C77A_3 C79A_3 C93A_3 C115_3 -41(8) . 5_565
C73A_3 C79A_3 C93A_3 C115_3 170(9) . 5_565
C116_3 C79A_3 C93A_3 C115_3 -63(9) 5_565 5_565
C110_3 C89A_3 C93A_3 C74A_3 148(8) 5_565 5_565
C108_3 C89A_3 C93A_3 C74A_3 -9(8) . 5_565
C72A_3 C89A_3 C93A_3 C74A_3 128(8) . 5_565
C67A_3 C89A_3 C93A_3 C74A_3 -15(8) 5_565 5_565
C112_3 C89A_3 C93A_3 C74A_3 137(8) 5_565 5_565
C108_3 C89A_3 C93A_3 C74A_3 123(8) 5_565 5_565
C110_3 C89A_3 C93A_3 C65A_3 169(3) 5_565 5_565
C74A_3 C89A_3 C93A_3 C65A_3 22(8) 5_565 5_565
C108_3 C89A_3 C93A_3 C65A_3 12(3) . 5_565
C72A_3 C89A_3 C93A_3 C65A_3 150(2) . 5_565
C67A_3 C89A_3 C93A_3 C65A_3 7(2) 5_565 5_565
C112_3 C89A_3 C93A_3 C65A_3 158(3) 5_565 5_565
C108_3 C89A_3 C93A_3 C65A_3 144(3) 5_565 5_565
C110_3 C89A_3 C93A_3 C106_3 158(3) 5_565 .
C74A_3 C89A_3 C93A_3 C106_3 10(7) 5_565 .
C108_3 C89A_3 C93A_3 C106_3 1(3) . .
C72A_3 C89A_3 C93A_3 C106_3 138(2) . .
C67A_3 C89A_3 C93A_3 C106_3 -5.1(18) 5_565 .
C112_3 C89A_3 C93A_3 C106_3 147(2) 5_565 .
C108_3 C89A_3 C93A_3 C106_3 132(3) 5_565 .
C110_3 C89A_3 C93A_3 C79A_3 19(4) 5_565 .
C74A_3 C89A_3 C93A_3 C79A_3 -129(8) 5_565 .
C108_3 C89A_3 C93A_3 C79A_3 -138(2) . .
C72A_3 C89A_3 C93A_3 C79A_3 -1(3) . .
C67A_3 C89A_3 C93A_3 C79A_3 -143.8(16) 5_565 .
C112_3 C89A_3 C93A_3 C79A_3 7.9(19) 5_565 .
C108_3 C89A_3 C93A_3 C79A_3 -6(3) 5_565 .
C110_3 C89A_3 C93A_3 C80A_3 80(7) 5_565 5_565
C74A_3 C89A_3 C93A_3 C80A_3 -68(9) 5_565 5_565
C108_3 C89A_3 C93A_3 C80A_3 -77(6) . 5_565
C72A_3 C89A_3 C93A_3 C80A_3 60(6) . 5_565
C67A_3 C89A_3 C93A_3 C80A_3 -83(5) 5_565 5_565
C112_3 C89A_3 C93A_3 C80A_3 69(5) 5_565 5_565
C108_3 C89A_3 C93A_3 C80A_3 55(7) 5_565 5_565
C110_3 C89A_3 C93A_3 C112_3 11(3) 5_565 5_565
C74A_3 C89A_3 C93A_3 C112_3 -137(8) 5_565 5_565
C108_3 C89A_3 C93A_3 C112_3 -146(3) . 5_565
C72A_3 C89A_3 C93A_3 C112_3 -9(2) . 5_565
C67A_3 C89A_3 C93A_3 C112_3 -151.7(19) 5_565 5_565
C108_3 C89A_3 C93A_3 C112_3 -14(3) 5_565 5_565
C74A_3 C89A_3 C93A_3 C110_3 -148(8) 5_565 5_565
C108_3 C89A_3 C93A_3 C110_3 -157(4) . 5_565
C72A_3 C89A_3 C93A_3 C110_3 -20(3) . 5_565
C67A_3 C89A_3 C93A_3 C110_3 -163(4) 5_565 5_565
C112_3 C89A_3 C93A_3 C110_3 -11(3) 5_565 5_565
C108_3 C89A_3 C93A_3 C110_3 -25(2) 5_565 5_565
C110_3 C89A_3 C93A_3 C115_3 18(4) 5_565 5_565
C74A_3 C89A_3 C93A_3 C115_3 -130(8) 5_565 5_565
C108_3 C89A_3 C93A_3 C115_3 -139(3) . 5_565
C72A_3 C89A_3 C93A_3 C115_3 -2(3) . 5_565
C67A_3 C89A_3 C93A_3 C115_3 -145(2) 5_565 5_565
C112_3 C89A_3 C93A_3 C115_3 7(2) 5_565 5_565
C108_3 C89A_3 C93A_3 C115_3 -7(4) 5_565 5_565
C82A_3 C92A_3 C94A_3 C81A_3 13(10) 5_565 5_565
C83A_3 C92A_3 C94A_3 C81A_3 -140(9) 5_565 5_565
C91A_3 C92A_3 C94A_3 C81A_3 -148(9) . 5_565
C84A_3 C92A_3 C94A_3 C81A_3 3(9) . 5_565
C71A_3 C92A_3 C94A_3 C81A_3 -152(9) 5_565 5_565
C90A_3 C92A_3 C94A_3 C81A_3 -9(9) 5_565 5_565
C70A_3 C92A_3 C94A_3 C81A_3 -152(9) 5_565 5_565
C82A_3 C92A_3 C94A_3 C70A_3 165(6) 5_565 5_565
C83A_3 C92A_3 C94A_3 C70A_3 12(4) 5_565 5_565
C81A_3 C92A_3 C94A_3 C70A_3 152(9) 5_565 5_565
C91A_3 C92A_3 C94A_3 C70A_3 4(2) . 5_565
C84A_3 C92A_3 C94A_3 C70A_3 155(3) . 5_565
C71A_3 C92A_3 C94A_3 C70A_3 -0.2(19) 5_565 5_565
C90A_3 C92A_3 C94A_3 C70A_3 143(2) 5_565 5_565
C82A_3 C92A_3 C94A_3 C100_3 137(6) 5_565 .
C83A_3 C92A_3 C94A_3 C100_3 -16(6) 5_565 .
C81A_3 C92A_3 C94A_3 C100_3 124(10) 5_565 .
C91A_3 C92A_3 C94A_3 C100_3 -24(4) . .
C84A_3 C92A_3 C94A_3 C100_3 126(4) . .
C71A_3 C92A_3 C94A_3 C100_3 -29(4) 5_565 .
C90A_3 C92A_3 C94A_3 C100_3 115(4) 5_565 .
C70A_3 C92A_3 C94A_3 C100_3 -28(4) 5_565 .
C82A_3 C92A_3 C94A_3 C87A_3 14(6) 5_565 .
C83A_3 C92A_3 C94A_3 C87A_3 -139(3) 5_565 .
C81A_3 C92A_3 C94A_3 C87A_3 1(8) 5_565 .
C91A_3 C92A_3 C94A_3 C87A_3 -147.0(19) . .
C84A_3 C92A_3 C94A_3 C87A_3 4(3) . .
C71A_3 C92A_3 C94A_3 C87A_3 -151.4(16) 5_565 .
C90A_3 C92A_3 C94A_3 C87A_3 -8(3) 5_565 .
C70A_3 C92A_3 C94A_3 C87A_3 -151(2) 5_565 .
C83A_3 C92A_3 C94A_3 C82A_3 -153(9) 5_565 5_565
C81A_3 C92A_3 C94A_3 C82A_3 -13(11) 5_565 5_565
C91A_3 C92A_3 C94A_3 C82A_3 -161(7) . 5_565
C84A_3 C92A_3 C94A_3 C82A_3 -10(5) . 5_565
C71A_3 C92A_3 C94A_3 C82A_3 -165(7) 5_565 5_565
C90A_3 C92A_3 C94A_3 C82A_3 -22(5) 5_565 5_565
C70A_3 C92A_3 C94A_3 C82A_3 -165(6) 5_565 5_565
C82A_3 C92A_3 C94A_3 C86A_3 16(7) 5_565 5_565
C83A_3 C92A_3 C94A_3 C86A_3 -137(3) 5_565 5_565
C81A_3 C92A_3 C94A_3 C86A_3 3(8) 5_565 5_565
C91A_3 C92A_3 C94A_3 C86A_3 -145(2) . 5_565
C84A_3 C92A_3 C94A_3 C86A_3 6(3) . 5_565
C71A_3 C92A_3 C94A_3 C86A_3 -149.4(19) 5_565 5_565
C90A_3 C92A_3 C94A_3 C86A_3 -6(3) 5_565 5_565
C70A_3 C92A_3 C94A_3 C86A_3 -149(3) 5_565 5_565
C82A_3 C92A_3 C94A_3 C71A_3 165(7) 5_565 5_565
C83A_3 C92A_3 C94A_3 C71A_3 13(3) 5_565 5_565
C81A_3 C92A_3 C94A_3 C71A_3 152(9) 5_565 5_565
C91A_3 C92A_3 C94A_3 C71A_3 4.4(15) . 5_565
C84A_3 C92A_3 C94A_3 C71A_3 155(3) . 5_565
C90A_3 C92A_3 C94A_3 C71A_3 143(3) 5_565 5_565
C70A_3 C92A_3 C94A_3 C71A_3 0.2(19) 5_565 5_565
C86A_3 C87A_3 C94A_3 C81A_3 175(100) 5_565 5_565
C85A_3 C87A_3 C94A_3 C81A_3 -1(24) . 5_565
C88A_3 C87A_3 C94A_3 C81A_3 152(24) . 5_565
C95A_3 C87A_3 C94A_3 C81A_3 58(24) 5_565 5_565
C76A_3 C87A_3 C94A_3 C81A_3 152(24) 5_565 5_565
C82A_3 C87A_3 C94A_3 C81A_3 -2(23) 5_565 5_565
C86A_3 C87A_3 C94A_3 C70A_3 48(9) 5_565 5_565
C81A_3 C87A_3 C94A_3 C70A_3 -127(25) 5_565 5_565
C85A_3 C87A_3 C94A_3 C70A_3 -128(4) . 5_565
C88A_3 C87A_3 C94A_3 C70A_3 25(6) . 5_565
C95A_3 C87A_3 C94A_3 C70A_3 -70(8) 5_565 5_565
C76A_3 C87A_3 C94A_3 C70A_3 24(5) 5_565 5_565
C82A_3 C87A_3 C94A_3 C70A_3 -130(5) 5_565 5_565
C86A_3 C87A_3 C94A_3 C100_3 20(8) 5_565 .
C81A_3 C87A_3 C94A_3 C100_3 -155(24) 5_565 .
C85A_3 C87A_3 C94A_3 C100_3 -156.0(19) . .
C88A_3 C87A_3 C94A_3 C100_3 -3(3) . .
C95A_3 C87A_3 C94A_3 C100_3 -97(5) 5_565 .
C76A_3 C87A_3 C94A_3 C100_3 -3.5(18) 5_565 .
C82A_3 C87A_3 C94A_3 C100_3 -157(2) 5_565 .
C86A_3 C87A_3 C94A_3 C92A_3 173(8) 5_565 .
C81A_3 C87A_3 C94A_3 C92A_3 -2(23) 5_565 .
C85A_3 C87A_3 C94A_3 C92A_3 -3(2) . .
C88A_3 C87A_3 C94A_3 C92A_3 149(2) . .
C95A_3 C87A_3 C94A_3 C92A_3 55(6) 5_565 .
C76A_3 C87A_3 C94A_3 C92A_3 149.0(18) 5_565 .
C82A_3 C87A_3 C94A_3 C92A_3 -5(2) 5_565 .
C86A_3 C87A_3 C94A_3 C82A_3 177(8) 5_565 5_565
C81A_3 C87A_3 C94A_3 C82A_3 2(23) 5_565 5_565
C85A_3 C87A_3 C94A_3 C82A_3 1(2) . 5_565
C88A_3 C87A_3 C94A_3 C82A_3 154(2) . 5_565
C95A_3 C87A_3 C94A_3 C82A_3 60(5) 5_565 5_565
C76A_3 C87A_3 C94A_3 C82A_3 153.6(16) 5_565 5_565
C81A_3 C87A_3 C94A_3 C86A_3 -175(100) 5_565 5_565
C85A_3 C87A_3 C94A_3 C86A_3 -176(9) . 5_565
C88A_3 C87A_3 C94A_3 C86A_3 -23(7) . 5_565
C95A_3 C87A_3 C94A_3 C86A_3 -118(11) 5_565 5_565
C76A_3 C87A_3 C94A_3 C86A_3 -24(7) 5_565 5_565
C82A_3 C87A_3 C94A_3 C86A_3 -177(8) 5_565 5_565
C86A_3 C87A_3 C94A_3 C71A_3 128(7) 5_565 5_565
C81A_3 C87A_3 C94A_3 C71A_3 -47(23) 5_565 5_565
C85A_3 C87A_3 C94A_3 C71A_3 -48(4) . 5_565
C88A_3 C87A_3 C94A_3 C71A_3 105(4) . 5_565
C95A_3 C87A_3 C94A_3 C71A_3 10(8) 5_565 5_565
C76A_3 C87A_3 C94A_3 C71A_3 104(3) 5_565 5_565
C82A_3 C87A_3 C94A_3 C71A_3 -50(3) 5_565 5_565
C87A_3 C86A_3 C95A_3 C85A_3 -17(6) 5_565 5_565
C88A_3 C86A_3 C95A_3 C85A_3 -179(3) 5_565 5_565
C76A_3 C86A_3 C95A_3 C85A_3 -153(3) . 5_565
C81A_3 C86A_3 C95A_3 C85A_3 -32(4) . 5_565
C94A_3 C86A_3 C95A_3 C85A_3 -38(3) 5_565 5_565
C87A_3 C86A_3 C95A_3 C78A_3 156(6) 5_565 5_565
C88A_3 C86A_3 C95A_3 C78A_3 -6(4) 5_565 5_565
C76A_3 C86A_3 C95A_3 C78A_3 21(4) . 5_565
C81A_3 C86A_3 C95A_3 C78A_3 141(4) . 5_565
C94A_3 C86A_3 C95A_3 C78A_3 136(3) 5_565 5_565
C85A_3 C86A_3 C95A_3 C78A_3 174(4) 5_565 5_565
C87A_3 C86A_3 C95A_3 C75A_3 -11(9) 5_565 5_565
C88A_3 C86A_3 C95A_3 C75A_3 -173(5) 5_565 5_565
C76A_3 C86A_3 C95A_3 C75A_3 -147(4) . 5_565
C81A_3 C86A_3 C95A_3 C75A_3 -26(7) . 5_565
C94A_3 C86A_3 C95A_3 C75A_3 -32(7) 5_565 5_565
C85A_3 C86A_3 C95A_3 C75A_3 6(4) 5_565 5_565
C87A_3 C86A_3 C95A_3 C88A_3 162(8) 5_565 5_565
C76A_3 C86A_3 C95A_3 C88A_3 26(2) . 5_565
C81A_3 C86A_3 C95A_3 C88A_3 147(5) . 5_565
C94A_3 C86A_3 C95A_3 C88A_3 141(5) 5_565 5_565
C85A_3 C86A_3 C95A_3 C88A_3 179(3) 5_565 5_565
C87A_3 C86A_3 C95A_3 C96A_3 -2(7) 5_565 .
C88A_3 C86A_3 C95A_3 C96A_3 -164(3) 5_565 .
C76A_3 C86A_3 C95A_3 C96A_3 -138(3) . .
C81A_3 C86A_3 C95A_3 C96A_3 -17(5) . .
C94A_3 C86A_3 C95A_3 C96A_3 -23(5) 5_565 .
C85A_3 C86A_3 C95A_3 C96A_3 15(2) 5_565 .
C87A_3 C86A_3 C95A_3 C97A_3 155(6) 5_565 .
C88A_3 C86A_3 C95A_3 C97A_3 -6(3) 5_565 .
C76A_3 C86A_3 C95A_3 C97A_3 20(4) . .
C81A_3 C86A_3 C95A_3 C97A_3 140(3) . .
C94A_3 C86A_3 C95A_3 C97A_3 135(3) 5_565 .
C85A_3 C86A_3 C95A_3 C97A_3 173(3) 5_565 .
C88A_3 C86A_3 C95A_3 C87A_3 -162(8) 5_565 5_565
C76A_3 C86A_3 C95A_3 C87A_3 -136(8) . 5_565
C81A_3 C86A_3 C95A_3 C87A_3 -15(4) . 5_565
C94A_3 C86A_3 C95A_3 C87A_3 -20(4) 5_565 5_565
C85A_3 C86A_3 C95A_3 C87A_3 17(6) 5_565 5_565
C87A_3 C86A_3 C95A_3 C66A_3 130(8) 5_565 5_565
C88A_3 C86A_3 C95A_3 C66A_3 -31(8) 5_565 5_565
C76A_3 C86A_3 C95A_3 C66A_3 -5(9) . 5_565
C81A_3 C86A_3 C95A_3 C66A_3 115(7) . 5_565
C94A_3 C86A_3 C95A_3 C66A_3 110(7) 5_565 5_565
C85A_3 C86A_3 C95A_3 C66A_3 148(8) 5_565 5_565
C85A_3 C95A_3 C96A_3 C75A_3 -143(5) 5_565 5_565
C78A_3 C95A_3 C96A_3 C75A_3 43(6) 5_565 5_565
C88A_3 C95A_3 C96A_3 C75A_3 167(7) 5_565 5_565
C97A_3 C95A_3 C96A_3 C75A_3 40(5) . 5_565
C86A_3 C95A_3 C96A_3 C75A_3 -165(5) . 5_565
C87A_3 C95A_3 C96A_3 C75A_3 -166(4) 5_565 5_565
C66A_3 C95A_3 C96A_3 C75A_3 31(4) 5_565 5_565
C78A_3 C95A_3 C96A_3 C85A_3 -174(5) 5_565 5_565
C75A_3 C95A_3 C96A_3 C85A_3 143(5) 5_565 5_565
C88A_3 C95A_3 C96A_3 C85A_3 -50(7) 5_565 5_565
C97A_3 C95A_3 C96A_3 C85A_3 -177(4) . 5_565
C86A_3 C95A_3 C96A_3 C85A_3 -22(3) . 5_565
C87A_3 C95A_3 C96A_3 C85A_3 -22.6(19) 5_565 5_565
C66A_3 C95A_3 C96A_3 C85A_3 174(2) 5_565 5_565
C85A_3 C95A_3 C96A_3 C99A_3 177(3) 5_565 .
C78A_3 C95A_3 C96A_3 C99A_3 3(5) 5_565 .
C75A_3 C95A_3 C96A_3 C99A_3 -40(4) 5_565 .
C88A_3 C95A_3 C96A_3 C99A_3 127(7) 5_565 .
C97A_3 C95A_3 C96A_3 C99A_3 0(4) . .
C86A_3 C95A_3 C96A_3 C99A_3 155(3) . .
C87A_3 C95A_3 C96A_3 C99A_3 154(2) 5_565 .
C66A_3 C95A_3 C96A_3 C99A_3 -9(2) 5_565 .
C85A_3 C95A_3 C96A_3 C90A_3 28(2) 5_565 .
C78A_3 C95A_3 C96A_3 C90A_3 -146(4) 5_565 .
C75A_3 C95A_3 C96A_3 C90A_3 171(5) 5_565 .
C88A_3 C95A_3 C96A_3 C90A_3 -22(8) 5_565 .
C97A_3 C95A_3 C96A_3 C90A_3 -149(3) . .
C86A_3 C95A_3 C96A_3 C90A_3 6(4) . .
C87A_3 C95A_3 C96A_3 C90A_3 5(3) 5_565 .
C66A_3 C95A_3 C96A_3 C90A_3 -158.1(19) 5_565 .
C85A_3 C95A_3 C96A_3 C64A_3 164(4) 5_565 5_565
C78A_3 C95A_3 C96A_3 C64A_3 -10(7) 5_565 5_565
C75A_3 C95A_3 C96A_3 C64A_3 -53(5) 5_565 5_565
C88A_3 C95A_3 C96A_3 C64A_3 114(7) 5_565 5_565
C97A_3 C95A_3 C96A_3 C64A_3 -13(5) . 5_565
C86A_3 C95A_3 C96A_3 C64A_3 142(3) . 5_565
C87A_3 C95A_3 C96A_3 C64A_3 141(3) 5_565 5_565
C66A_3 C95A_3 C96A_3 C64A_3 -22(4) 5_565 5_565
C85A_3 C95A_3 C96A_3 C66A_3 -174(2) 5_565 5_565
C78A_3 C95A_3 C96A_3 C66A_3 12(4) 5_565 5_565
C75A_3 C95A_3 C96A_3 C66A_3 -31(4) 5_565 5_565
C88A_3 C95A_3 C96A_3 C66A_3 136(8) 5_565 5_565
C97A_3 C95A_3 C96A_3 C66A_3 9(2) . 5_565
C86A_3 C95A_3 C96A_3 C66A_3 164(4) . 5_565
C87A_3 C95A_3 C96A_3 C66A_3 163(3) 5_565 5_565
C85A_3 C95A_3 C96A_3 C84A_3 21.9(18) 5_565 5_565
C78A_3 C95A_3 C96A_3 C84A_3 -152(4) 5_565 5_565
C75A_3 C95A_3 C96A_3 C84A_3 165(5) 5_565 5_565
C88A_3 C95A_3 C96A_3 C84A_3 -28(8) 5_565 5_565
C97A_3 C95A_3 C96A_3 C84A_3 -155(3) . 5_565
C86A_3 C95A_3 C96A_3 C84A_3 0(4) . 5_565
C87A_3 C95A_3 C96A_3 C84A_3 -1(3) 5_565 5_565
C66A_3 C95A_3 C96A_3 C84A_3 -164.0(16) 5_565 5_565
C84A_3 C90A_3 C96A_3 C75A_3 118(18) 5_565 5_565
C83A_3 C90A_3 C96A_3 C75A_3 -82(18) 5_565 5_565
C85A_3 C90A_3 C96A_3 C75A_3 117(18) 5_565 5_565
C91A_3 C90A_3 C96A_3 C75A_3 -70(18) . 5_565
C82A_3 C90A_3 C96A_3 C75A_3 144(17) . 5_565
C92A_3 C90A_3 C96A_3 C75A_3 154(17) 5_565 5_565
C71A_3 C90A_3 C96A_3 C75A_3 -68(18) 5_565 5_565
C84A_3 C90A_3 C96A_3 C85A_3 1(7) 5_565 5_565
C83A_3 C90A_3 C96A_3 C85A_3 161(3) 5_565 5_565
C91A_3 C90A_3 C96A_3 C85A_3 173(2) . 5_565
C82A_3 C90A_3 C96A_3 C85A_3 27(2) . 5_565
C92A_3 C90A_3 C96A_3 C85A_3 36(2) 5_565 5_565
C75A_3 C90A_3 C96A_3 C85A_3 -117(18) 5_565 5_565
C71A_3 C90A_3 C96A_3 C85A_3 175.0(18) 5_565 5_565
C84A_3 C90A_3 C96A_3 C99A_3 -172(7) 5_565 .
C83A_3 C90A_3 C96A_3 C99A_3 -12(4) 5_565 .
C85A_3 C90A_3 C96A_3 C99A_3 -173(3) 5_565 .
C91A_3 C90A_3 C96A_3 C99A_3 0(3) . .
C82A_3 C90A_3 C96A_3 C99A_3 -146(2) . .
C92A_3 C90A_3 C96A_3 C99A_3 -136(2) 5_565 .
C75A_3 C90A_3 C96A_3 C99A_3 70(18) 5_565 .
C71A_3 C90A_3 C96A_3 C99A_3 2(2) 5_565 .
C84A_3 C90A_3 C96A_3 C95A_3 -27(8) 5_565 .
C83A_3 C90A_3 C96A_3 C95A_3 133(3) 5_565 .
C85A_3 C90A_3 C96A_3 C95A_3 -28(2) 5_565 .
C91A_3 C90A_3 C96A_3 C95A_3 145(2) . .
C82A_3 C90A_3 C96A_3 C95A_3 -1(3) . .
C92A_3 C90A_3 C96A_3 C95A_3 8(3) 5_565 .
C75A_3 C90A_3 C96A_3 C95A_3 -145(19) 5_565 .
C71A_3 C90A_3 C96A_3 C95A_3 147(2) 5_565 .
C84A_3 C90A_3 C96A_3 C64A_3 180(100) 5_565 5_565
C83A_3 C90A_3 C96A_3 C64A_3 -20(3) 5_565 5_565
C85A_3 C90A_3 C96A_3 C64A_3 179(2) 5_565 5_565
C91A_3 C90A_3 C96A_3 C64A_3 -8.0(19) . 5_565
C82A_3 C90A_3 C96A_3 C64A_3 -154(2) . 5_565
C92A_3 C90A_3 C96A_3 C64A_3 -145(2) 5_565 5_565
C75A_3 C90A_3 C96A_3 C64A_3 62(17) 5_565 5_565
C71A_3 C90A_3 C96A_3 C64A_3 -6.0(13) 5_565 5_565
C84A_3 C90A_3 C96A_3 C66A_3 -98(9) 5_565 5_565
C83A_3 C90A_3 C96A_3 C66A_3 62(8) 5_565 5_565
C85A_3 C90A_3 C96A_3 C66A_3 -99(7) 5_565 5_565
C91A_3 C90A_3 C96A_3 C66A_3 74(7) . 5_565
C82A_3 C90A_3 C96A_3 C66A_3 -72(7) . 5_565
C92A_3 C90A_3 C96A_3 C66A_3 -63(8) 5_565 5_565
C75A_3 C90A_3 C96A_3 C66A_3 144(23) 5_565 5_565
C71A_3 C90A_3 C96A_3 C66A_3 76(7) 5_565 5_565
C83A_3 C90A_3 C96A_3 C84A_3 160(9) 5_565 5_565
C85A_3 C90A_3 C96A_3 C84A_3 -1(7) 5_565 5_565
C91A_3 C90A_3 C96A_3 C84A_3 172(8) . 5_565
C82A_3 C90A_3 C96A_3 C84A_3 26(6) . 5_565
C92A_3 C90A_3 C96A_3 C84A_3 36(6) 5_565 5_565
C75A_3 C90A_3 C96A_3 C84A_3 -118(18) 5_565 5_565
C71A_3 C90A_3 C96A_3 C84A_3 174(7) 5_565 5_565
C85A_3 C95A_3 C97A_3 C78A_3 155(20) 5_565 5_565
C75A_3 C95A_3 C97A_3 C78A_3 177(17) 5_565 5_565
C88A_3 C95A_3 C97A_3 C78A_3 1(17) 5_565 5_565
C96A_3 C95A_3 C97A_3 C78A_3 163(17) . 5_565
C86A_3 C95A_3 C97A_3 C78A_3 5(17) . 5_565
C87A_3 C95A_3 C97A_3 C78A_3 17(17) 5_565 5_565
C66A_3 C95A_3 C97A_3 C78A_3 174(18) 5_565 5_565
C85A_3 C95A_3 C97A_3 C66A_3 -19(12) 5_565 5_565
C78A_3 C95A_3 C97A_3 C66A_3 -174(18) 5_565 5_565
C75A_3 C95A_3 C97A_3 C66A_3 3(2) 5_565 5_565
C88A_3 C95A_3 C97A_3 C66A_3 -173(2) 5_565 5_565
C96A_3 C95A_3 C97A_3 C66A_3 -11(3) . 5_565
C86A_3 C95A_3 C97A_3 C66A_3 -168(3) . 5_565
C87A_3 C95A_3 C97A_3 C66A_3 -157(3) 5_565 5_565
C85A_3 C95A_3 C97A_3 C103_3 4(14) 5_565 .
C78A_3 C95A_3 C97A_3 C103_3 -150(18) 5_565 .
C75A_3 C95A_3 C97A_3 C103_3 26(3) 5_565 .
C88A_3 C95A_3 C97A_3 C103_3 -149(2) 5_565 .
C96A_3 C95A_3 C97A_3 C103_3 12(4) . .
C86A_3 C95A_3 C97A_3 C103_3 -145(3) . .
C87A_3 C95A_3 C97A_3 C103_3 -134(3) 5_565 .
C66A_3 C95A_3 C97A_3 C103_3 23.4(18) 5_565 .
C85A_3 C95A_3 C97A_3 C80A_3 103(12) 5_565 5_565
C78A_3 C95A_3 C97A_3 C80A_3 -51(15) 5_565 5_565
C75A_3 C95A_3 C97A_3 C80A_3 126(4) 5_565 5_565
C88A_3 C95A_3 C97A_3 C80A_3 -50(4) 5_565 5_565
C96A_3 C95A_3 C97A_3 C80A_3 112(4) . 5_565
C86A_3 C95A_3 C97A_3 C80A_3 -46(5) . 5_565
C87A_3 C95A_3 C97A_3 C80A_3 -35(5) 5_565 5_565
C66A_3 C95A_3 C97A_3 C80A_3 123(4) 5_565 5_565
C85A_3 C95A_3 C97A_3 C77A_3 136(12) 5_565 .
C78A_3 C95A_3 C97A_3 C77A_3 -18(16) 5_565 .
C75A_3 C95A_3 C97A_3 C77A_3 159(2) 5_565 .
C88A_3 C95A_3 C97A_3 C77A_3 -17.1(18) 5_565 .
C96A_3 C95A_3 C97A_3 C77A_3 145(3) . .
C86A_3 C95A_3 C97A_3 C77A_3 -13(3) . .
C87A_3 C95A_3 C97A_3 C77A_3 -2(3) 5_565 .
C66A_3 C95A_3 C97A_3 C77A_3 156(2) 5_565 .
C85A_3 C95A_3 C97A_3 C88A_3 153(13) 5_565 5_565
C78A_3 C95A_3 C97A_3 C88A_3 -1(17) 5_565 5_565
C75A_3 C95A_3 C97A_3 C88A_3 176(3) 5_565 5_565
C96A_3 C95A_3 C97A_3 C88A_3 162(4) . 5_565
C86A_3 C95A_3 C97A_3 C88A_3 4(2) . 5_565
C87A_3 C95A_3 C97A_3 C88A_3 15(2) 5_565 5_565
C66A_3 C95A_3 C97A_3 C88A_3 173(2) 5_565 5_565
C116_3 C77A_3 C97A_3 C78A_3 -25(25) 5_565 5_565
C115_3 C77A_3 C97A_3 C78A_3 -176(24) 5_565 5_565
C80A_3 C77A_3 C97A_3 C78A_3 178(100) 5_565 5_565
C88A_3 C77A_3 C97A_3 C78A_3 -8(24) 5_565 5_565
C76A_3 C77A_3 C97A_3 C78A_3 -24(24) . 5_565
C79A_3 C77A_3 C97A_3 C78A_3 -161(24) . 5_565
C116_3 C77A_3 C97A_3 C66A_3 65(7) 5_565 5_565
C115_3 C77A_3 C97A_3 C66A_3 -85(7) 5_565 5_565
C80A_3 C77A_3 C97A_3 C66A_3 -92(6) 5_565 5_565
C78A_3 C77A_3 C97A_3 C66A_3 90(24) 5_565 5_565
C88A_3 C77A_3 C97A_3 C66A_3 82(6) 5_565 5_565
C76A_3 C77A_3 C97A_3 C66A_3 66(6) . 5_565
C79A_3 C77A_3 C97A_3 C66A_3 -71(6) . 5_565
C116_3 C77A_3 C97A_3 C103_3 132(4) 5_565 .
C115_3 C77A_3 C97A_3 C103_3 -19(4) 5_565 .
C80A_3 C77A_3 C97A_3 C103_3 -25(2) 5_565 .
C78A_3 C77A_3 C97A_3 C103_3 157(25) 5_565 .
C88A_3 C77A_3 C97A_3 C103_3 149(2) 5_565 .
C76A_3 C77A_3 C97A_3 C103_3 133(2) . .
C79A_3 C77A_3 C97A_3 C103_3 -4(3) . .
C116_3 C77A_3 C97A_3 C80A_3 157(4) 5_565 5_565
C115_3 C77A_3 C97A_3 C80A_3 6(4) 5_565 5_565
C78A_3 C77A_3 C97A_3 C80A_3 -178(100) 5_565 5_565
C88A_3 C77A_3 C97A_3 C80A_3 174(2) 5_565 5_565
C76A_3 C77A_3 C97A_3 C80A_3 158(2) . 5_565
C79A_3 C77A_3 C97A_3 C80A_3 20.9(19) . 5_565
C116_3 C77A_3 C97A_3 C95A_3 0(5) 5_565 .
C115_3 C77A_3 C97A_3 C95A_3 -150(4) 5_565 .
C80A_3 C77A_3 C97A_3 C95A_3 -157(2) 5_565 .
C78A_3 C77A_3 C97A_3 C95A_3 26(23) 5_565 .
C88A_3 C77A_3 C97A_3 C95A_3 17.9(18) 5_565 .
C76A_3 C77A_3 C97A_3 C95A_3 2(3) . .
C79A_3 C77A_3 C97A_3 C95A_3 -136(2) . .
C116_3 C77A_3 C97A_3 C88A_3 -18(4) 5_565 5_565
C115_3 C77A_3 C97A_3 C88A_3 -168(4) 5_565 5_565
C80A_3 C77A_3 C97A_3 C88A_3 -174(2) 5_565 5_565
C78A_3 C77A_3 C97A_3 C88A_3 8(24) 5_565 5_565
C76A_3 C77A_3 C97A_3 C88A_3 -16.0(18) . 5_565
C79A_3 C77A_3 C97A_3 C88A_3 -154(2) . 5_565
C71A_3 C91A_3 C98A_3 C64A_3 -156(8) 5_565 5_565
C83A_3 C91A_3 C98A_3 C64A_3 68(14) 5_565 5_565
C90A_3 C91A_3 C98A_3 C64A_3 13(3) . 5_565
C92A_3 C91A_3 C98A_3 C64A_3 152(3) . 5_565
C84A_3 C91A_3 C98A_3 C64A_3 15(4) 5_565 5_565
C70A_3 C91A_3 C98A_3 C64A_3 168(3) 5_565 5_565
C82A_3 C91A_3 C98A_3 C64A_3 143(4) 5_565 5_565
C83A_3 C91A_3 C98A_3 C71A_3 -136(17) 5_565 5_565
C90A_3 C91A_3 C98A_3 C71A_3 169(8) . 5_565
C92A_3 C91A_3 C98A_3 C71A_3 -52(7) . 5_565
C64A_3 C91A_3 C98A_3 C71A_3 156(8) 5_565 5_565
C84A_3 C91A_3 C98A_3 C71A_3 170(8) 5_565 5_565
C70A_3 C91A_3 C98A_3 C71A_3 -37(6) 5_565 5_565
C82A_3 C91A_3 C98A_3 C71A_3 -62(7) 5_565 5_565
C71A_3 C91A_3 C98A_3 C99A_3 -170(7) 5_565 .
C83A_3 C91A_3 C98A_3 C99A_3 53(14) 5_565 .
C90A_3 C91A_3 C98A_3 C99A_3 -2(3) . .
C92A_3 C91A_3 C98A_3 C99A_3 138(3) . .
C64A_3 C91A_3 C98A_3 C99A_3 -15(2) 5_565 .
C84A_3 C91A_3 C98A_3 C99A_3 0(4) 5_565 .
C70A_3 C91A_3 C98A_3 C99A_3 153(2) 5_565 .
C82A_3 C91A_3 C98A_3 C99A_3 128(4) 5_565 .
C71A_3 C91A_3 C98A_3 C62A_3 137(8) 5_565 5_565
C83A_3 C91A_3 C98A_3 C62A_3 0(19) 5_565 5_565
C90A_3 C91A_3 C98A_3 C62A_3 -55(8) . 5_565
C92A_3 C91A_3 C98A_3 C62A_3 84(8) . 5_565
C64A_3 C91A_3 C98A_3 C62A_3 -68(7) 5_565 5_565
C84A_3 C91A_3 C98A_3 C62A_3 -53(8) 5_565 5_565
C70A_3 C91A_3 C98A_3 C62A_3 100(7) 5_565 5_565
C82A_3 C91A_3 C98A_3 C62A_3 75(9) 5_565 5_565
C71A_3 C91A_3 C98A_3 C101_3 43(6) 5_565 .
C83A_3 C91A_3 C98A_3 C101_3 -93(14) 5_565 .
C90A_3 C91A_3 C98A_3 C101_3 -148(2) . .
C92A_3 C91A_3 C98A_3 C101_3 -9(4) . .
C64A_3 C91A_3 C98A_3 C101_3 -161(4) 5_565 .
C84A_3 C91A_3 C98A_3 C101_3 -146(3) 5_565 .
C70A_3 C91A_3 C98A_3 C101_3 6.5(18) 5_565 .
C82A_3 C91A_3 C98A_3 C101_3 -18(4) 5_565 .
C71A_3 C91A_3 C98A_3 C70A_3 37(6) 5_565 5_565
C83A_3 C91A_3 C98A_3 C70A_3 -100(14) 5_565 5_565
C90A_3 C91A_3 C98A_3 C70A_3 -155(2) . 5_565
C92A_3 C91A_3 C98A_3 C70A_3 -15(3) . 5_565
C64A_3 C91A_3 C98A_3 C70A_3 -168(3) 5_565 5_565
C84A_3 C91A_3 C98A_3 C70A_3 -153(3) 5_565 5_565
C82A_3 C91A_3 C98A_3 C70A_3 -25(3) 5_565 5_565
C75A_3 C96A_3 C99A_3 C64A_3 146(6) 5_565 5_565
C95A_3 C96A_3 C99A_3 C64A_3 -164(3) . 5_565
C90A_3 C96A_3 C99A_3 C64A_3 -16(3) . 5_565
C66A_3 C96A_3 C99A_3 C64A_3 -173(3) 5_565 5_565
C84A_3 C96A_3 C99A_3 C64A_3 -18(4) 5_565 5_565
C95A_3 C96A_3 C99A_3 C75A_3 51(5) . 5_565
C90A_3 C96A_3 C99A_3 C75A_3 -162(6) . 5_565
C64A_3 C96A_3 C99A_3 C75A_3 -146(6) 5_565 5_565
C66A_3 C96A_3 C99A_3 C75A_3 41(5) 5_565 5_565
C84A_3 C96A_3 C99A_3 C75A_3 -164(6) 5_565 5_565
C75A_3 C96A_3 C99A_3 C62A_3 -161(7) 5_565 5_565
C95A_3 C96A_3 C99A_3 C62A_3 -110(5) . 5_565
C90A_3 C96A_3 C99A_3 C62A_3 37(6) . 5_565
C64A_3 C96A_3 C99A_3 C62A_3 53(4) 5_565 5_565
C66A_3 C96A_3 C99A_3 C62A_3 -119(5) 5_565 5_565
C84A_3 C96A_3 C99A_3 C62A_3 35(6) 5_565 5_565
C75A_3 C96A_3 C99A_3 C98A_3 161(5) 5_565 .
C95A_3 C96A_3 C99A_3 C98A_3 -149(2) . .
C90A_3 C96A_3 C99A_3 C98A_3 -1(3) . .
C64A_3 C96A_3 C99A_3 C98A_3 15.0(19) 5_565 .
C66A_3 C96A_3 C99A_3 C98A_3 -158(2) 5_565 .
C84A_3 C96A_3 C99A_3 C98A_3 -3(3) 5_565 .
C75A_3 C96A_3 C99A_3 C102_3 -67(6) 5_565 .
C95A_3 C96A_3 C99A_3 C102_3 -16(4) . .
C90A_3 C96A_3 C99A_3 C102_3 132(3) . .
C64A_3 C96A_3 C99A_3 C102_3 148(5) 5_565 .
C66A_3 C96A_3 C99A_3 C102_3 -25(3) 5_565 .
C84A_3 C96A_3 C99A_3 C102_3 129(4) 5_565 .
C75A_3 C96A_3 C99A_3 C66A_3 -41(5) 5_565 5_565
C95A_3 C96A_3 C99A_3 C66A_3 9(2) . 5_565
C90A_3 C96A_3 C99A_3 C66A_3 157(2) . 5_565
C64A_3 C96A_3 C99A_3 C66A_3 173(3) 5_565 5_565
C84A_3 C96A_3 C99A_3 C66A_3 154(2) 5_565 5_565
C75A_3 C96A_3 C99A_3 C61A_3 -67(5) 5_565 5_565
C95A_3 C96A_3 C99A_3 C61A_3 -16(4) . 5_565
C90A_3 C96A_3 C99A_3 C61A_3 132(3) . 5_565
C64A_3 C96A_3 C99A_3 C61A_3 148(4) 5_565 5_565
C66A_3 C96A_3 C99A_3 C61A_3 -25(2) 5_565 5_565
C84A_3 C96A_3 C99A_3 C61A_3 129(3) 5_565 5_565
C71A_3 C98A_3 C99A_3 C64A_3 35(6) 5_565 5_565
C91A_3 C98A_3 C99A_3 C64A_3 40(5) . 5_565
C62A_3 C98A_3 C99A_3 C64A_3 -162(6) 5_565 5_565
C101_3 C98A_3 C99A_3 C64A_3 -179(6) . 5_565
C70A_3 C98A_3 C99A_3 C64A_3 133(7) 5_565 5_565
C64A_3 C98A_3 C99A_3 C75A_3 -31(5) 5_565 5_565
C71A_3 C98A_3 C99A_3 C75A_3 4(5) 5_565 5_565
C91A_3 C98A_3 C99A_3 C75A_3 9(3) . 5_565
C62A_3 C98A_3 C99A_3 C75A_3 168(3) 5_565 5_565
C101_3 C98A_3 C99A_3 C75A_3 151(2) . 5_565
C70A_3 C98A_3 C99A_3 C75A_3 103(6) 5_565 5_565
C64A_3 C98A_3 C99A_3 C62A_3 162(6) 5_565 5_565
C71A_3 C98A_3 C99A_3 C62A_3 -164(4) 5_565 5_565
C91A_3 C98A_3 C99A_3 C62A_3 -159(2) . 5_565
C101_3 C98A_3 C99A_3 C62A_3 -17.2(19) . 5_565
C70A_3 C98A_3 C99A_3 C62A_3 -65(5) 5_565 5_565
C64A_3 C98A_3 C99A_3 C96A_3 -38(5) 5_565 .
C71A_3 C98A_3 C99A_3 C96A_3 -3(5) 5_565 .
C91A_3 C98A_3 C99A_3 C96A_3 2(3) . .
C62A_3 C98A_3 C99A_3 C96A_3 160(2) 5_565 .
C101_3 C98A_3 C99A_3 C96A_3 143.0(19) . .
C70A_3 C98A_3 C99A_3 C96A_3 95(5) 5_565 .
C64A_3 C98A_3 C99A_3 C102_3 177(6) 5_565 .
C71A_3 C98A_3 C99A_3 C102_3 -148(4) 5_565 .
C91A_3 C98A_3 C99A_3 C102_3 -143(2) . .
C62A_3 C98A_3 C99A_3 C102_3 15.4(17) 5_565 .
C101_3 C98A_3 C99A_3 C102_3 -2(3) . .
C70A_3 C98A_3 C99A_3 C102_3 -50(5) 5_565 .
C64A_3 C98A_3 C99A_3 C66A_3 -106(9) 5_565 5_565
C71A_3 C98A_3 C99A_3 C66A_3 -71(9) 5_565 5_565
C91A_3 C98A_3 C99A_3 C66A_3 -66(8) . 5_565
C62A_3 C98A_3 C99A_3 C66A_3 93(7) 5_565 5_565
C101_3 C98A_3 C99A_3 C66A_3 76(7) . 5_565
C70A_3 C98A_3 C99A_3 C66A_3 28(11) 5_565 5_565
C64A_3 C98A_3 C99A_3 C61A_3 -178(6) 5_565 5_565
C71A_3 C98A_3 C99A_3 C61A_3 -143(4) 5_565 5_565
C91A_3 C98A_3 C99A_3 C61A_3 -138(2) . 5_565
C62A_3 C98A_3 C99A_3 C61A_3 20.5(19) 5_565 5_565
C101_3 C98A_3 C99A_3 C61A_3 3(3) . 5_565
C70A_3 C98A_3 C99A_3 C61A_3 -45(6) 5_565 5_565
C81A_3 C94A_3 C100_3 C69A_3 116(11) 5_565 5_565
C70A_3 C94A_3 C100_3 C69A_3 -34(5) 5_565 5_565
C92A_3 C94A_3 C100_3 C69A_3 4(8) . 5_565
C87A_3 C94A_3 C100_3 C69A_3 126(5) . 5_565
C82A_3 C94A_3 C100_3 C69A_3 40(10) 5_565 5_565
C86A_3 C94A_3 C100_3 C69A_3 131(5) 5_565 5_565
C71A_3 C94A_3 C100_3 C69A_3 -20(5) 5_565 5_565
C81A_3 C94A_3 C100_3 C70A_3 149(10) 5_565 5_565
C92A_3 C94A_3 C100_3 C70A_3 38(4) . 5_565
C87A_3 C94A_3 C100_3 C70A_3 159(3) . 5_565
C82A_3 C94A_3 C100_3 C70A_3 74(8) 5_565 5_565
C86A_3 C94A_3 C100_3 C70A_3 164(3) 5_565 5_565
C71A_3 C94A_3 C100_3 C70A_3 13.4(19) 5_565 5_565
C81A_3 C94A_3 C100_3 C101_3 135(10) 5_565 .
C70A_3 C94A_3 C100_3 C101_3 -14.2(19) 5_565 .
C92A_3 C94A_3 C100_3 C101_3 24(4) . .
C87A_3 C94A_3 C100_3 C101_3 145.1(19) . .
C82A_3 C94A_3 C100_3 C101_3 59(7) 5_565 .
C86A_3 C94A_3 C100_3 C101_3 150(2) 5_565 .
C71A_3 C94A_3 C100_3 C101_3 -0.7(17) 5_565 .
C81A_3 C94A_3 C100_3 C114_3 1(11) 5_565 .
C70A_3 C94A_3 C100_3 C114_3 -149(4) 5_565 .
C92A_3 C94A_3 C100_3 C114_3 -110(5) . .
C87A_3 C94A_3 C100_3 C114_3 11(4) . .
C82A_3 C94A_3 C100_3 C114_3 -75(8) 5_565 .
C86A_3 C94A_3 C100_3 C114_3 16(3) 5_565 .
C71A_3 C94A_3 C100_3 C114_3 -135(3) 5_565 .
C81A_3 C94A_3 C100_3 C68A_3 10(11) 5_565 5_565
C70A_3 C94A_3 C100_3 C68A_3 -139(3) 5_565 5_565
C92A_3 C94A_3 C100_3 C68A_3 -101(5) . 5_565
C87A_3 C94A_3 C100_3 C68A_3 20(3) . 5_565
C82A_3 C94A_3 C100_3 C68A_3 -65(8) 5_565 5_565
C86A_3 C94A_3 C100_3 C68A_3 25(3) 5_565 5_565
C71A_3 C94A_3 C100_3 C68A_3 -126(3) 5_565 5_565
C70A_3 C94A_3 C100_3 C81A_3 -149(10) 5_565 5_565
C92A_3 C94A_3 C100_3 C81A_3 -111(10) . 5_565
C87A_3 C94A_3 C100_3 C81A_3 10(9) . 5_565
C82A_3 C94A_3 C100_3 C81A_3 -76(10) 5_565 5_565
C86A_3 C94A_3 C100_3 C81A_3 15(10) 5_565 5_565
C71A_3 C94A_3 C100_3 C81A_3 -136(10) 5_565 5_565
C81A_3 C94A_3 C100_3 C76A_3 -7(10) 5_565 5_565
C70A_3 C94A_3 C100_3 C76A_3 -156(2) 5_565 5_565
C92A_3 C94A_3 C100_3 C76A_3 -118(4) . 5_565
C87A_3 C94A_3 C100_3 C76A_3 3.3(17) . 5_565
C82A_3 C94A_3 C100_3 C76A_3 -82(7) 5_565 5_565
C86A_3 C94A_3 C100_3 C76A_3 8.4(17) 5_565 5_565
C71A_3 C94A_3 C100_3 C76A_3 -142.6(12) 5_565 5_565
C70A_3 C100_3 C101_3 C69A_3 -174(4) 5_565 5_565
C94A_3 C100_3 C101_3 C69A_3 -161(4) . 5_565
C114_3 C100_3 C101_3 C69A_3 -17(3) . 5_565
C68A_3 C100_3 C101_3 C69A_3 -19(3) 5_565 5_565
C81A_3 C100_3 C101_3 C69A_3 -151(4) 5_565 5_565
C76A_3 C100_3 C101_3 C69A_3 -57(4) 5_565 5_565
C69A_3 C100_3 C101_3 C70A_3 174(4) 5_565 5_565
C94A_3 C100_3 C101_3 C70A_3 12.6(16) . 5_565
C114_3 C100_3 C101_3 C70A_3 157(3) . 5_565
C68A_3 C100_3 C101_3 C70A_3 155(3) 5_565 5_565
C81A_3 C100_3 C101_3 C70A_3 22(3) 5_565 5_565
C76A_3 C100_3 C101_3 C70A_3 116(4) 5_565 5_565
C69A_3 C100_3 C101_3 C57A_3 11(3) 5_565 5_565
C70A_3 C100_3 C101_3 C57A_3 -163(3) 5_565 5_565
C94A_3 C100_3 C101_3 C57A_3 -150.5(19) . 5_565
C114_3 C100_3 C101_3 C57A_3 -6(3) . 5_565
C68A_3 C100_3 C101_3 C57A_3 -8(3) 5_565 5_565
C81A_3 C100_3 C101_3 C57A_3 -141(3) 5_565 5_565
C76A_3 C100_3 C101_3 C57A_3 -47(4) 5_565 5_565
C69A_3 C100_3 C101_3 C98A_3 151(4) 5_565 .
C70A_3 C100_3 C101_3 C98A_3 -23(3) 5_565 .
C94A_3 C100_3 C101_3 C98A_3 -10(3) . .
C114_3 C100_3 C101_3 C98A_3 134(3) . .
C68A_3 C100_3 C101_3 C98A_3 132(3) 5_565 .
C81A_3 C100_3 C101_3 C98A_3 -1(4) 5_565 .
C76A_3 C100_3 C101_3 C98A_3 94(5) 5_565 .
C69A_3 C100_3 C101_3 C105_3 13(4) 5_565 .
C70A_3 C100_3 C101_3 C105_3 -161(3) 5_565 .
C94A_3 C100_3 C101_3 C105_3 -149(2) . .
C114_3 C100_3 C101_3 C105_3 -4(3) . .
C68A_3 C100_3 C101_3 C105_3 -6(3) 5_565 .
C81A_3 C100_3 C101_3 C105_3 -139(3) 5_565 .
C76A_3 C100_3 C101_3 C105_3 -45(4) 5_565 .
C69A_3 C100_3 C101_3 C62A_3 63(7) 5_565 5_565
C70A_3 C100_3 C101_3 C62A_3 -111(6) 5_565 5_565
C94A_3 C100_3 C101_3 C62A_3 -98(6) . 5_565
C114_3 C100_3 C101_3 C62A_3 46(7) . 5_565
C68A_3 C100_3 C101_3 C62A_3 45(7) 5_565 5_565
C81A_3 C100_3 C101_3 C62A_3 -88(7) 5_565 5_565
C76A_3 C100_3 C101_3 C62A_3 6(8) 5_565 5_565
C69A_3 C100_3 C101_3 C71A_3 162(4) 5_565 5_565
C70A_3 C100_3 C101_3 C71A_3 -11.8(19) 5_565 5_565
C94A_3 C100_3 C101_3 C71A_3 0.9(19) . 5_565
C114_3 C100_3 C101_3 C71A_3 145(2) . 5_565
C68A_3 C100_3 C101_3 C71A_3 143.3(17) 5_565 5_565
C81A_3 C100_3 C101_3 C71A_3 11(3) 5_565 5_565
C76A_3 C100_3 C101_3 C71A_3 105(3) 5_565 5_565
C64A_3 C98A_3 C101_3 C69A_3 -94(9) 5_565 5_565
C71A_3 C98A_3 C101_3 C69A_3 64(9) 5_565 5_565
C91A_3 C98A_3 C101_3 C69A_3 49(9) . 5_565
C99A_3 C98A_3 C101_3 C69A_3 -93(8) . 5_565
C62A_3 C98A_3 C101_3 C69A_3 -108(8) 5_565 5_565
C70A_3 C98A_3 C101_3 C69A_3 58(7) 5_565 5_565
C64A_3 C98A_3 C101_3 C70A_3 -152(5) 5_565 5_565
C71A_3 C98A_3 C101_3 C70A_3 5(3) 5_565 5_565
C91A_3 C98A_3 C101_3 C70A_3 -9(2) . 5_565
C99A_3 C98A_3 C101_3 C70A_3 -151(2) . 5_565
C62A_3 C98A_3 C101_3 C70A_3 -166.2(18) 5_565 5_565
C64A_3 C98A_3 C101_3 C57A_3 5(6) 5_565 5_565
C71A_3 C98A_3 C101_3 C57A_3 163(3) 5_565 5_565
C91A_3 C98A_3 C101_3 C57A_3 149(2) . 5_565
C99A_3 C98A_3 C101_3 C57A_3 6(3) . 5_565
C62A_3 C98A_3 C101_3 C57A_3 -8.4(17) 5_565 5_565
C70A_3 C98A_3 C101_3 C57A_3 158(2) 5_565 5_565
C64A_3 C98A_3 C101_3 C100_3 -136(5) 5_565 .
C71A_3 C98A_3 C101_3 C100_3 22(4) 5_565 .
C91A_3 C98A_3 C101_3 C100_3 7(4) . .
C99A_3 C98A_3 C101_3 C100_3 -135(3) . .
C62A_3 C98A_3 C101_3 C100_3 -150(3) 5_565 .
C70A_3 C98A_3 C101_3 C100_3 16(2) 5_565 .
C64A_3 C98A_3 C101_3 C105_3 -5(6) 5_565 .
C71A_3 C98A_3 C101_3 C105_3 153(3) 5_565 .
C91A_3 C98A_3 C101_3 C105_3 138(3) . .
C99A_3 C98A_3 C101_3 C105_3 -4(3) . .
C62A_3 C98A_3 C101_3 C105_3 -19(2) 5_565 .
C70A_3 C98A_3 C101_3 C105_3 148(3) 5_565 .
C64A_3 C98A_3 C101_3 C62A_3 14(5) 5_565 5_565
C71A_3 C98A_3 C101_3 C62A_3 172(3) 5_565 5_565
C91A_3 C98A_3 C101_3 C62A_3 157(2) . 5_565
C99A_3 C98A_3 C101_3 C62A_3 14.7(16) . 5_565
C70A_3 C98A_3 C101_3 C62A_3 166.2(18) 5_565 5_565
C64A_3 C98A_3 C101_3 C71A_3 -158(7) 5_565 5_565
C91A_3 C98A_3 C101_3 C71A_3 -14.5(18) . 5_565
C99A_3 C98A_3 C101_3 C71A_3 -157(3) . 5_565
C62A_3 C98A_3 C101_3 C71A_3 -172(3) 5_565 5_565
C70A_3 C98A_3 C101_3 C71A_3 -5(3) 5_565 5_565
C64A_3 C99A_3 C102_3 C61A_3 127(22) 5_565 5_565
C75A_3 C99A_3 C102_3 C61A_3 -24(24) 5_565 5_565
C62A_3 C99A_3 C102_3 C61A_3 142(23) 5_565 5_565
C96A_3 C99A_3 C102_3 C61A_3 -1(24) . 5_565
C98A_3 C99A_3 C102_3 C61A_3 125(22) . 5_565
C66A_3 C99A_3 C102_3 C61A_3 -29(22) 5_565 5_565
C64A_3 C99A_3 C102_3 C62A_3 -15(5) 5_565 5_565
C75A_3 C99A_3 C102_3 C62A_3 -167(3) 5_565 5_565
C96A_3 C99A_3 C102_3 C62A_3 -143(3) . 5_565
C98A_3 C99A_3 C102_3 C62A_3 -16.9(19) . 5_565
C66A_3 C99A_3 C102_3 C62A_3 -171(2) 5_565 5_565
C61A_3 C99A_3 C102_3 C62A_3 -142(23) 5_565 5_565
C64A_3 C99A_3 C102_3 C104_3 9(6) 5_565 .
C75A_3 C99A_3 C102_3 C104_3 -143(3) 5_565 .
C62A_3 C99A_3 C102_3 C104_3 24(2) 5_565 .
C96A_3 C99A_3 C102_3 C104_3 -119(3) . .
C98A_3 C99A_3 C102_3 C104_3 7(3) . .
C66A_3 C99A_3 C102_3 C104_3 -147(3) 5_565 .
C61A_3 C99A_3 C102_3 C104_3 -118(24) 5_565 .
C64A_3 C99A_3 C102_3 C103_3 144(5) 5_565 .
C75A_3 C99A_3 C102_3 C103_3 -8(4) 5_565 .
C62A_3 C99A_3 C102_3 C103_3 159(3) 5_565 .
C96A_3 C99A_3 C102_3 C103_3 16(4) . .
C98A_3 C99A_3 C102_3 C103_3 142(2) . .
C66A_3 C99A_3 C102_3 C103_3 -12.1(17) 5_565 .
C61A_3 C99A_3 C102_3 C103_3 17(21) 5_565 .
C64A_3 C99A_3 C102_3 C66A_3 156(5) 5_565 5_565
C75A_3 C99A_3 C102_3 C66A_3 4(3) 5_565 5_565
C62A_3 C99A_3 C102_3 C66A_3 171(2) 5_565 5_565
C96A_3 C99A_3 C102_3 C66A_3 28(3) . 5_565
C98A_3 C99A_3 C102_3 C66A_3 154(2) . 5_565
C61A_3 C99A_3 C102_3 C66A_3 29(22) 5_565 5_565
C64A_3 C99A_3 C102_3 C60A_3 93(8) 5_565 5_565
C75A_3 C99A_3 C102_3 C60A_3 -58(8) 5_565 5_565
C62A_3 C99A_3 C102_3 C60A_3 108(7) 5_565 5_565
C96A_3 C99A_3 C102_3 C60A_3 -35(9) . 5_565
C98A_3 C99A_3 C102_3 C60A_3 91(7) . 5_565
C66A_3 C99A_3 C102_3 C60A_3 -63(6) 5_565 5_565
C61A_3 C99A_3 C102_3 C60A_3 -34(18) 5_565 5_565
C78A_3 C97A_3 C103_3 C66A_3 -116(31) 5_565 5_565
C80A_3 C97A_3 C103_3 C66A_3 -171(2) 5_565 5_565
C95A_3 C97A_3 C103_3 C66A_3 -28(2) . 5_565
C77A_3 C97A_3 C103_3 C66A_3 -150(3) . 5_565
C88A_3 C97A_3 C103_3 C66A_3 -91(5) 5_565 5_565
C78A_3 C97A_3 C103_3 C61A_3 -98(31) 5_565 5_565
C66A_3 C97A_3 C103_3 C61A_3 18(3) 5_565 5_565
C80A_3 C97A_3 C103_3 C61A_3 -153(3) 5_565 5_565
C95A_3 C97A_3 C103_3 C61A_3 -10(4) . 5_565
C77A_3 C97A_3 C103_3 C61A_3 -133(3) . 5_565
C88A_3 C97A_3 C103_3 C61A_3 -74(6) 5_565 5_565
C78A_3 C97A_3 C103_3 C106_3 37(31) 5_565 .
C66A_3 C97A_3 C103_3 C106_3 153(2) 5_565 .
C80A_3 C97A_3 C103_3 C106_3 -18(2) 5_565 .
C95A_3 C97A_3 C103_3 C106_3 125(3) . .
C77A_3 C97A_3 C103_3 C106_3 2(3) . .
C88A_3 C97A_3 C103_3 C106_3 61(6) 5_565 .
C78A_3 C97A_3 C103_3 C102_3 -100(31) 5_565 .
C66A_3 C97A_3 C103_3 C102_3 15(2) 5_565 .
C80A_3 C97A_3 C103_3 C102_3 -156(2) 5_565 .
C95A_3 C97A_3 C103_3 C102_3 -13(3) . .
C77A_3 C97A_3 C103_3 C102_3 -135(3) . .
C88A_3 C97A_3 C103_3 C102_3 -76(6) 5_565 .
C78A_3 C97A_3 C103_3 C60A_3 11(33) 5_565 5_565
C66A_3 C97A_3 C103_3 C60A_3 126(6) 5_565 5_565
C80A_3 C97A_3 C103_3 C60A_3 -45(6) 5_565 5_565
C95A_3 C97A_3 C103_3 C60A_3 98(7) . 5_565
C77A_3 C97A_3 C103_3 C60A_3 -24(7) . 5_565
C88A_3 C97A_3 C103_3 C60A_3 35(10) 5_565 5_565
C78A_3 C97A_3 C103_3 C65A_3 53(31) 5_565 5_565
C66A_3 C97A_3 C103_3 C65A_3 169(2) 5_565 5_565
C80A_3 C97A_3 C103_3 C65A_3 -2.3(17) 5_565 5_565
C95A_3 C97A_3 C103_3 C65A_3 141(2) . 5_565
C77A_3 C97A_3 C103_3 C65A_3 18(3) . 5_565
C88A_3 C97A_3 C103_3 C65A_3 77(5) 5_565 5_565
C66A_3 C97A_3 C103_3 C78A_3 116(31) 5_565 5_565
C80A_3 C97A_3 C103_3 C78A_3 -55(30) 5_565 5_565
C95A_3 C97A_3 C103_3 C78A_3 88(31) . 5_565
C77A_3 C97A_3 C103_3 C78A_3 -35(30) . 5_565
C88A_3 C97A_3 C103_3 C78A_3 24(28) 5_565 5_565
C78A_3 C97A_3 C103_3 C80A_3 55(30) 5_565 5_565
C66A_3 C97A_3 C103_3 C80A_3 171(2) 5_565 5_565
C95A_3 C97A_3 C103_3 C80A_3 143(3) . 5_565
C77A_3 C97A_3 C103_3 C80A_3 20.6(18) . 5_565
C88A_3 C97A_3 C103_3 C80A_3 80(5) 5_565 5_565
C61A_3 C102_3 C103_3 C66A_3 150(54) 5_565 5_565
C62A_3 C102_3 C103_3 C66A_3 60(7) 5_565 5_565
C104_3 C102_3 C103_3 C66A_3 153(3) . 5_565
C99A_3 C102_3 C103_3 C66A_3 14(2) . 5_565
C60A_3 C102_3 C103_3 C66A_3 173.0(19) 5_565 5_565
C62A_3 C102_3 C103_3 C61A_3 -91(56) 5_565 5_565
C104_3 C102_3 C103_3 C61A_3 2(52) . 5_565
C99A_3 C102_3 C103_3 C61A_3 -136(55) . 5_565
C66A_3 C102_3 C103_3 C61A_3 -150(54) 5_565 5_565
C60A_3 C102_3 C103_3 C61A_3 23(53) 5_565 5_565
C61A_3 C102_3 C103_3 C97A_3 136(53) 5_565 .
C62A_3 C102_3 C103_3 C97A_3 46(8) 5_565 .
C104_3 C102_3 C103_3 C97A_3 139(2) . .
C99A_3 C102_3 C103_3 C97A_3 0(3) . .
C66A_3 C102_3 C103_3 C97A_3 -14(2) 5_565 .
C60A_3 C102_3 C103_3 C97A_3 159(2) 5_565 .
C61A_3 C102_3 C103_3 C106_3 -8(54) 5_565 .
C62A_3 C102_3 C103_3 C106_3 -99(7) 5_565 .
C104_3 C102_3 C103_3 C106_3 -5(3) . .
C99A_3 C102_3 C103_3 C106_3 -144(2) . .
C66A_3 C102_3 C103_3 C106_3 -158.1(19) 5_565 .
C60A_3 C102_3 C103_3 C106_3 14.9(14) 5_565 .
C61A_3 C102_3 C103_3 C60A_3 -23(53) 5_565 5_565
C62A_3 C102_3 C103_3 C60A_3 -113(7) 5_565 5_565
C104_3 C102_3 C103_3 C60A_3 -20.3(19) . 5_565
C99A_3 C102_3 C103_3 C60A_3 -159(3) . 5_565
C66A_3 C102_3 C103_3 C60A_3 -173.0(19) 5_565 5_565
C61A_3 C102_3 C103_3 C65A_3 -14(54) 5_565 5_565
C62A_3 C102_3 C103_3 C65A_3 -104(7) 5_565 5_565
C104_3 C102_3 C103_3 C65A_3 -11(3) . 5_565
C99A_3 C102_3 C103_3 C65A_3 -150(2) . 5_565
C66A_3 C102_3 C103_3 C65A_3 -164(2) 5_565 5_565
C60A_3 C102_3 C103_3 C65A_3 9.0(19) 5_565 5_565
C61A_3 C102_3 C103_3 C78A_3 132(53) 5_565 5_565
C62A_3 C102_3 C103_3 C78A_3 41(8) 5_565 5_565
C104_3 C102_3 C103_3 C78A_3 134(3) . 5_565
C99A_3 C102_3 C103_3 C78A_3 -4(4) . 5_565
C66A_3 C102_3 C103_3 C78A_3 -18(3) 5_565 5_565
C60A_3 C102_3 C103_3 C78A_3 155(3) 5_565 5_565
C61A_3 C102_3 C103_3 C80A_3 53(55) 5_565 5_565
C62A_3 C102_3 C103_3 C80A_3 -37(12) 5_565 5_565
C104_3 C102_3 C103_3 C80A_3 56(8) . 5_565
C99A_3 C102_3 C103_3 C80A_3 -83(8) . 5_565
C66A_3 C102_3 C103_3 C80A_3 -97(7) 5_565 5_565
C60A_3 C102_3 C103_3 C80A_3 76(7) 5_565 5_565
C61A_3 C102_3 C104_3 C57A_3 -146(19) 5_565 5_565
C62A_3 C102_3 C104_3 C57A_3 6(2) 5_565 5_565
C99A_3 C102_3 C104_3 C57A_3 -16(3) . 5_565
C103_3 C102_3 C104_3 C57A_3 -147(2) . 5_565
C66A_3 C102_3 C104_3 C57A_3 -101(6) 5_565 5_565
C60A_3 C102_3 C104_3 C57A_3 -167.2(18) 5_565 5_565
C61A_3 C102_3 C104_3 C58A_3 -73(23) 5_565 5_565
C62A_3 C102_3 C104_3 C58A_3 79(10) 5_565 5_565
C99A_3 C102_3 C104_3 C58A_3 57(10) . 5_565
C103_3 C102_3 C104_3 C58A_3 -74(10) . 5_565
C66A_3 C102_3 C104_3 C58A_3 -28(14) 5_565 5_565
C60A_3 C102_3 C104_3 C58A_3 -94(10) 5_565 5_565
C62A_3 C102_3 C104_3 C61A_3 152(20) 5_565 5_565
C99A_3 C102_3 C104_3 C61A_3 130(21) . 5_565
C103_3 C102_3 C104_3 C61A_3 -1(18) . 5_565
C66A_3 C102_3 C104_3 C61A_3 45(17) 5_565 5_565
C60A_3 C102_3 C104_3 C61A_3 -21(19) 5_565 5_565
C61A_3 C102_3 C104_3 C107_3 13(20) 5_565 .
C62A_3 C102_3 C104_3 C107_3 165(2) 5_565 .
C99A_3 C102_3 C104_3 C107_3 144(2) . .
C103_3 C102_3 C104_3 C107_3 12(3) . .
C66A_3 C102_3 C104_3 C107_3 58(6) 5_565 .
C60A_3 C102_3 C104_3 C107_3 -8.1(18) 5_565 .
C61A_3 C102_3 C104_3 C105_3 -137(19) 5_565 .
C62A_3 C102_3 C104_3 C105_3 15(3) 5_565 .
C99A_3 C102_3 C104_3 C105_3 -6(4) . .
C103_3 C102_3 C104_3 C105_3 -138(3) . .
C66A_3 C102_3 C104_3 C105_3 -92(6) 5_565 .
C60A_3 C102_3 C104_3 C105_3 -158(3) 5_565 .
C61A_3 C102_3 C104_3 C60A_3 21(19) 5_565 5_565
C62A_3 C102_3 C104_3 C60A_3 173.2(19) 5_565 5_565
C99A_3 C102_3 C104_3 C60A_3 152(3) . 5_565
C103_3 C102_3 C104_3 C60A_3 20.5(19) . 5_565
C66A_3 C102_3 C104_3 C60A_3 66(5) 5_565 5_565
C61A_3 C102_3 C104_3 C62A_3 -152(20) 5_565 5_565
C99A_3 C102_3 C104_3 C62A_3 -21.5(18) . 5_565
C103_3 C102_3 C104_3 C62A_3 -153(3) . 5_565
C66A_3 C102_3 C104_3 C62A_3 -107(6) 5_565 5_565
C60A_3 C102_3 C104_3 C62A_3 -173.2(19) 5_565 5_565
C61A_3 C102_3 C104_3 C59A_3 7(20) 5_565 5_565
C62A_3 C102_3 C104_3 C59A_3 158.8(19) 5_565 5_565
C99A_3 C102_3 C104_3 C59A_3 137(2) . 5_565
C103_3 C102_3 C104_3 C59A_3 6(3) . 5_565
C66A_3 C102_3 C104_3 C59A_3 52(7) 5_565 5_565
C60A_3 C102_3 C104_3 C59A_3 -14.4(19) 5_565 5_565
C69A_3 C101_3 C105_3 C57A_3 -165(10) 5_565 5_565
C70A_3 C101_3 C105_3 C57A_3 165(8) 5_565 5_565
C100_3 C101_3 C105_3 C57A_3 -173(9) . 5_565
C98A_3 C101_3 C105_3 C57A_3 44(10) . 5_565
C62A_3 C101_3 C105_3 C57A_3 27(9) 5_565 5_565
C71A_3 C101_3 C105_3 C57A_3 67(11) 5_565 5_565
C69A_3 C101_3 C105_3 C58A_3 76(10) 5_565 5_565
C70A_3 C101_3 C105_3 C58A_3 46(12) 5_565 5_565
C57A_3 C101_3 C105_3 C58A_3 -119(16) 5_565 5_565
C100_3 C101_3 C105_3 C58A_3 68(10) . 5_565
C98A_3 C101_3 C105_3 C58A_3 -75(10) . 5_565
C62A_3 C101_3 C105_3 C58A_3 -92(10) 5_565 5_565
C71A_3 C101_3 C105_3 C58A_3 -52(12) 5_565 5_565
C70A_3 C101_3 C105_3 C69A_3 -30(4) 5_565 5_565
C57A_3 C101_3 C105_3 C69A_3 165(10) 5_565 5_565
C100_3 C101_3 C105_3 C69A_3 -8(2) . 5_565
C98A_3 C101_3 C105_3 C69A_3 -152(3) . 5_565
C62A_3 C101_3 C105_3 C69A_3 -168(3) 5_565 5_565
C71A_3 C101_3 C105_3 C69A_3 -128(4) 5_565 5_565
C69A_3 C101_3 C105_3 C104_3 156(4) 5_565 .
C70A_3 C101_3 C105_3 C104_3 126(4) 5_565 .
C57A_3 C101_3 C105_3 C104_3 -39(7) 5_565 .
C100_3 C101_3 C105_3 C104_3 148(3) . .
C98A_3 C101_3 C105_3 C104_3 5(4) . .
C62A_3 C101_3 C105_3 C104_3 -12(2) 5_565 .
C71A_3 C101_3 C105_3 C104_3 28(5) 5_565 .
C69A_3 C101_3 C105_3 C113_3 11(3) 5_565 .
C70A_3 C101_3 C105_3 C113_3 -19(6) 5_565 .
C57A_3 C101_3 C105_3 C113_3 175(12) 5_565 .
C100_3 C101_3 C105_3 C113_3 3(4) . .
C98A_3 C101_3 C105_3 C113_3 -141(3) . .
C62A_3 C101_3 C105_3 C113_3 -157(4) 5_565 .
C71A_3 C101_3 C105_3 C113_3 -117(4) 5_565 .
C69A_3 C101_3 C105_3 C62A_3 168(3) 5_565 5_565
C70A_3 C101_3 C105_3 C62A_3 138(4) 5_565 5_565
C57A_3 C101_3 C105_3 C62A_3 -27(9) 5_565 5_565
C100_3 C101_3 C105_3 C62A_3 159.9(17) . 5_565
C98A_3 C101_3 C105_3 C62A_3 16(2) . 5_565
C71A_3 C101_3 C105_3 C62A_3 40(4) 5_565 5_565
C69A_3 C101_3 C105_3 C63A_3 23(3) 5_565 5_565
C70A_3 C101_3 C105_3 C63A_3 -7(6) 5_565 5_565
C57A_3 C101_3 C105_3 C63A_3 -172(12) 5_565 5_565
C100_3 C101_3 C105_3 C63A_3 15(3) . 5_565
C98A_3 C101_3 C105_3 C63A_3 -128(3) . 5_565
C62A_3 C101_3 C105_3 C63A_3 -145(3) 5_565 5_565
C71A_3 C101_3 C105_3 C63A_3 -105(4) 5_565 5_565
C58A_3 C104_3 C105_3 C57A_3 162(10) 5_565 5_565
C102_3 C104_3 C105_3 C57A_3 -38(10) . 5_565
C61A_3 C104_3 C105_3 C57A_3 -44(10) 5_565 5_565
C107_3 C104_3 C105_3 C57A_3 180(8) . 5_565
C60A_3 C104_3 C105_3 C57A_3 -143(10) 5_565 5_565
C62A_3 C104_3 C105_3 C57A_3 -25(9) 5_565 5_565
C59A_3 C104_3 C105_3 C57A_3 175(9) 5_565 5_565
C57A_3 C104_3 C105_3 C58A_3 -162(10) 5_565 5_565
C102_3 C104_3 C105_3 C58A_3 160(2) . 5_565
C61A_3 C104_3 C105_3 C58A_3 154(2) 5_565 5_565
C107_3 C104_3 C105_3 C58A_3 18(3) . 5_565
C60A_3 C104_3 C105_3 C58A_3 54(8) 5_565 5_565
C62A_3 C104_3 C105_3 C58A_3 172(2) 5_565 5_565
C59A_3 C104_3 C105_3 C58A_3 12(2) 5_565 5_565
C57A_3 C104_3 C105_3 C69A_3 72(9) 5_565 5_565
C58A_3 C104_3 C105_3 C69A_3 -125(8) 5_565 5_565
C102_3 C104_3 C105_3 C69A_3 34(8) . 5_565
C61A_3 C104_3 C105_3 C69A_3 28(9) 5_565 5_565
C107_3 C104_3 C105_3 C69A_3 -108(7) . 5_565
C60A_3 C104_3 C105_3 C69A_3 -71(12) 5_565 5_565
C62A_3 C104_3 C105_3 C69A_3 47(7) 5_565 5_565
C59A_3 C104_3 C105_3 C69A_3 -113(7) 5_565 5_565
C57A_3 C104_3 C105_3 C101_3 38(7) 5_565 .
C58A_3 C104_3 C105_3 C101_3 -160(4) 5_565 .
C102_3 C104_3 C105_3 C101_3 0(4) . .
C61A_3 C104_3 C105_3 C101_3 -6(5) 5_565 .
C107_3 C104_3 C105_3 C101_3 -142(3) . .
C60A_3 C104_3 C105_3 C101_3 -105(8) 5_565 .
C62A_3 C104_3 C105_3 C101_3 13(2) 5_565 .
C59A_3 C104_3 C105_3 C101_3 -147(3) 5_565 .
C57A_3 C104_3 C105_3 C113_3 -175(12) 5_565 .
C58A_3 C104_3 C105_3 C113_3 -13(2) 5_565 .
C102_3 C104_3 C105_3 C113_3 147(3) . .
C61A_3 C104_3 C105_3 C113_3 141(3) 5_565 .
C107_3 C104_3 C105_3 C113_3 5(4) . .
C60A_3 C104_3 C105_3 C113_3 42(9) 5_565 .
C62A_3 C104_3 C105_3 C113_3 159(3) 5_565 .
C59A_3 C104_3 C105_3 C113_3 0(4) 5_565 .
C57A_3 C104_3 C105_3 C62A_3 25(9) 5_565 5_565
C58A_3 C104_3 C105_3 C62A_3 -172(2) 5_565 5_565
C102_3 C104_3 C105_3 C62A_3 -12(2) . 5_565
C61A_3 C104_3 C105_3 C62A_3 -18(3) 5_565 5_565
C107_3 C104_3 C105_3 C62A_3 -155(2) . 5_565
C60A_3 C104_3 C105_3 C62A_3 -118(8) 5_565 5_565
C59A_3 C104_3 C105_3 C62A_3 -159.8(16) 5_565 5_565
C57A_3 C104_3 C105_3 C63A_3 180(100) 5_565 5_565
C58A_3 C104_3 C105_3 C63A_3 -17.7(11) 5_565 5_565
C102_3 C104_3 C105_3 C63A_3 142(2) . 5_565
C61A_3 C104_3 C105_3 C63A_3 136(2) 5_565 5_565
C107_3 C104_3 C105_3 C63A_3 0(3) . 5_565
C60A_3 C104_3 C105_3 C63A_3 37(9) 5_565 5_565
C62A_3 C104_3 C105_3 C63A_3 155(2) 5_565 5_565
C59A_3 C104_3 C105_3 C63A_3 -5(2) 5_565 5_565
C66A_3 C103_3 C106_3 C65A_3 131(6) 5_565 5_565
C61A_3 C103_3 C106_3 C65A_3 -166(4) 5_565 5_565
C97A_3 C103_3 C106_3 C65A_3 49(4) . 5_565
C102_3 C103_3 C106_3 C65A_3 -166(4) . 5_565
C60A_3 C103_3 C106_3 C65A_3 -145(5) 5_565 5_565
C78A_3 C103_3 C106_3 C65A_3 51(5) 5_565 5_565
C80A_3 C103_3 C106_3 C65A_3 33(4) 5_565 5_565
C66A_3 C103_3 C106_3 C60A_3 -84(6) 5_565 5_565
C61A_3 C103_3 C106_3 C60A_3 -21(2) 5_565 5_565
C97A_3 C103_3 C106_3 C60A_3 -166(2) . 5_565
C102_3 C103_3 C106_3 C60A_3 -21(2) . 5_565
C65A_3 C103_3 C106_3 C60A_3 145(5) 5_565 5_565
C78A_3 C103_3 C106_3 C60A_3 -164(3) 5_565 5_565
C80A_3 C103_3 C106_3 C60A_3 177.7(19) 5_565 5_565
C66A_3 C103_3 C106_3 C93A_3 90(6) 5_565 .
C61A_3 C103_3 C106_3 C93A_3 153(2) 5_565 .
C97A_3 C103_3 C106_3 C93A_3 7(3) . .
C102_3 C103_3 C106_3 C93A_3 153.3(19) . .
C60A_3 C103_3 C106_3 C93A_3 174(3) 5_565 .
C65A_3 C103_3 C106_3 C93A_3 -41(3) 5_565 .
C78A_3 C103_3 C106_3 C93A_3 10(3) 5_565 .
C80A_3 C103_3 C106_3 C93A_3 -8.3(17) 5_565 .
C66A_3 C103_3 C106_3 C107_3 -67(6) 5_565 .
C61A_3 C103_3 C106_3 C107_3 -4(3) 5_565 .
C97A_3 C103_3 C106_3 C107_3 -150(2) . .
C102_3 C103_3 C106_3 C107_3 -4(2) . .
C60A_3 C103_3 C106_3 C107_3 16.7(18) 5_565 .
C65A_3 C103_3 C106_3 C107_3 162(5) 5_565 .
C78A_3 C103_3 C106_3 C107_3 -147(3) 5_565 .
C80A_3 C103_3 C106_3 C107_3 -166(2) 5_565 .
C66A_3 C103_3 C106_3 C74A_3 60(8) 5_565 5_565
C61A_3 C103_3 C106_3 C74A_3 122(4) 5_565 5_565
C97A_3 C103_3 C106_3 C74A_3 -23(5) . 5_565
C102_3 C103_3 C106_3 C74A_3 122(4) . 5_565
C60A_3 C103_3 C106_3 C74A_3 143(4) 5_565 5_565
C65A_3 C103_3 C106_3 C74A_3 -72(5) 5_565 5_565
C78A_3 C103_3 C106_3 C74A_3 -21(5) 5_565 5_565
C80A_3 C103_3 C106_3 C74A_3 -39(4) 5_565 5_565
C66A_3 C103_3 C106_3 C80A_3 99(6) 5_565 5_565
C61A_3 C103_3 C106_3 C80A_3 161(2) 5_565 5_565
C97A_3 C103_3 C106_3 C80A_3 16(2) . 5_565
C102_3 C103_3 C106_3 C80A_3 161.6(18) . 5_565
C60A_3 C103_3 C106_3 C80A_3 -177.7(19) 5_565 5_565
C65A_3 C103_3 C106_3 C80A_3 -33(4) 5_565 5_565
C78A_3 C103_3 C106_3 C80A_3 18(2) 5_565 5_565
C66A_3 C103_3 C106_3 C59A_3 -59(6) 5_565 5_565
C61A_3 C103_3 C106_3 C59A_3 3(2) 5_565 5_565
C97A_3 C103_3 C106_3 C59A_3 -142.4(19) . 5_565
C102_3 C103_3 C106_3 C59A_3 3(2) . 5_565
C60A_3 C103_3 C106_3 C59A_3 24.1(13) 5_565 5_565
C65A_3 C103_3 C106_3 C59A_3 169(5) 5_565 5_565
C78A_3 C103_3 C106_3 C59A_3 -140(2) 5_565 5_565
C80A_3 C103_3 C106_3 C59A_3 -158.2(17) 5_565 5_565
C66A_3 C103_3 C106_3 C61A_3 -63(6) 5_565 5_565
C97A_3 C103_3 C106_3 C61A_3 -145(3) . 5_565
C102_3 C103_3 C106_3 C61A_3 0(3) . 5_565
C60A_3 C103_3 C106_3 C61A_3 21(2) 5_565 5_565
C65A_3 C103_3 C106_3 C61A_3 166(4) 5_565 5_565
C78A_3 C103_3 C106_3 C61A_3 -143(3) 5_565 5_565
C80A_3 C103_3 C106_3 C61A_3 -161(2) 5_565 5_565
C74A_3 C93A_3 C106_3 C65A_3 154(7) 5_565 5_565
C79A_3 C93A_3 C106_3 C65A_3 -80(6) . 5_565
C89A_3 C93A_3 C106_3 C65A_3 149(6) . 5_565
C80A_3 C93A_3 C106_3 C65A_3 -54(5) 5_565 5_565
C112_3 C93A_3 C106_3 C65A_3 -127(6) 5_565 5_565
C110_3 C93A_3 C106_3 C65A_3 162(5) 5_565 5_565
C115_3 C93A_3 C106_3 C65A_3 -70(6) 5_565 5_565
C74A_3 C93A_3 C106_3 C60A_3 7(12) 5_565 5_565
C65A_3 C93A_3 C106_3 C60A_3 -146(15) 5_565 5_565
C79A_3 C93A_3 C106_3 C60A_3 134(11) . 5_565
C89A_3 C93A_3 C106_3 C60A_3 3(12) . 5_565
C80A_3 C93A_3 C106_3 C60A_3 160(12) 5_565 5_565
C112_3 C93A_3 C106_3 C60A_3 87(13) 5_565 5_565
C110_3 C93A_3 C106_3 C60A_3 16(12) 5_565 5_565
C115_3 C93A_3 C106_3 C60A_3 144(11) 5_565 5_565
C74A_3 C93A_3 C106_3 C103_3 -144(4) 5_565 .
C65A_3 C93A_3 C106_3 C103_3 63(5) 5_565 .
C79A_3 C93A_3 C106_3 C103_3 -17(3) . .
C89A_3 C93A_3 C106_3 C103_3 -148.3(18) . .
C80A_3 C93A_3 C106_3 C103_3 8.8(18) 5_565 .
C112_3 C93A_3 C106_3 C103_3 -64(5) 5_565 .
C110_3 C93A_3 C106_3 C103_3 -135(2) 5_565 .
C115_3 C93A_3 C106_3 C103_3 -7(3) 5_565 .
C74A_3 C93A_3 C106_3 C107_3 9(5) 5_565 .
C65A_3 C93A_3 C106_3 C107_3 -145(7) 5_565 .
C79A_3 C93A_3 C106_3 C107_3 135(3) . .
C89A_3 C93A_3 C106_3 C107_3 4(3) . .
C80A_3 C93A_3 C106_3 C107_3 161(3) 5_565 .
C112_3 C93A_3 C106_3 C107_3 88(5) 5_565 .
C110_3 C93A_3 C106_3 C107_3 17(4) 5_565 .
C115_3 C93A_3 C106_3 C107_3 146(3) 5_565 .
C65A_3 C93A_3 C106_3 C74A_3 -154(7) 5_565 5_565
C79A_3 C93A_3 C106_3 C74A_3 126(4) . 5_565
C89A_3 C93A_3 C106_3 C74A_3 -5(4) . 5_565
C80A_3 C93A_3 C106_3 C74A_3 152(4) 5_565 5_565
C112_3 C93A_3 C106_3 C74A_3 79(5) 5_565 5_565
C110_3 C93A_3 C106_3 C74A_3 8(4) 5_565 5_565
C115_3 C93A_3 C106_3 C74A_3 137(4) 5_565 5_565
C74A_3 C93A_3 C106_3 C80A_3 -152(4) 5_565 5_565
C65A_3 C93A_3 C106_3 C80A_3 54(5) 5_565 5_565
C79A_3 C93A_3 C106_3 C80A_3 -26.1(18) . 5_565
C89A_3 C93A_3 C106_3 C80A_3 -157.1(17) . 5_565
C112_3 C93A_3 C106_3 C80A_3 -73(4) 5_565 5_565
C110_3 C93A_3 C106_3 C80A_3 -144(2) 5_565 5_565
C115_3 C93A_3 C106_3 C80A_3 -15.7(19) 5_565 5_565
C74A_3 C93A_3 C106_3 C59A_3 5(4) 5_565 5_565
C65A_3 C93A_3 C106_3 C59A_3 -148(6) 5_565 5_565
C79A_3 C93A_3 C106_3 C59A_3 131.6(19) . 5_565
C89A_3 C93A_3 C106_3 C59A_3 1(2) . 5_565
C80A_3 C93A_3 C106_3 C59A_3 157.7(19) 5_565 5_565
C112_3 C93A_3 C106_3 C59A_3 85(5) 5_565 5_565
C110_3 C93A_3 C106_3 C59A_3 13(3) 5_565 5_565
C115_3 C93A_3 C106_3 C59A_3 142(2) 5_565 5_565
C74A_3 C93A_3 C106_3 C61A_3 -112(5) 5_565 5_565
C65A_3 C93A_3 C106_3 C61A_3 95(7) 5_565 5_565
C79A_3 C93A_3 C106_3 C61A_3 15(4) . 5_565
C89A_3 C93A_3 C106_3 C61A_3 -116(3) . 5_565
C80A_3 C93A_3 C106_3 C61A_3 41(3) 5_565 5_565
C112_3 C93A_3 C106_3 C61A_3 -32(7) 5_565 5_565
C110_3 C93A_3 C106_3 C61A_3 -104(4) 5_565 5_565
C115_3 C93A_3 C106_3 C61A_3 25(4) 5_565 5_565
C57A_3 C104_3 C107_3 C59A_3 -15(7) 5_565 5_565
C58A_3 C104_3 C107_3 C59A_3 -1(5) 5_565 5_565
C102_3 C104_3 C107_3 C59A_3 -163(5) . 5_565
C61A_3 C104_3 C107_3 C59A_3 -161(5) 5_565 5_565
C105_3 C104_3 C107_3 C59A_3 -15(6) . 5_565
C60A_3 C104_3 C107_3 C59A_3 -175(7) 5_565 5_565
C62A_3 C104_3 C107_3 C59A_3 -139(5) 5_565 5_565
C57A_3 C104_3 C107_3 C60A_3 160(3) 5_565 5_565
C58A_3 C104_3 C107_3 C60A_3 174(3) 5_565 5_565
C102_3 C104_3 C107_3 C60A_3 12(3) . 5_565
C61A_3 C104_3 C107_3 C60A_3 14(3) 5_565 5_565
C105_3 C104_3 C107_3 C60A_3 160(3) . 5_565
C62A_3 C104_3 C107_3 C60A_3 36(5) 5_565 5_565
C59A_3 C104_3 C107_3 C60A_3 175(7) 5_565 5_565
C57A_3 C104_3 C107_3 C109_3 2(4) 5_565 .
C58A_3 C104_3 C107_3 C109_3 16(2) 5_565 .
C102_3 C104_3 C107_3 C109_3 -146(2) . .
C61A_3 C104_3 C107_3 C109_3 -144(3) 5_565 .
C105_3 C104_3 C107_3 C109_3 2(4) . .
C60A_3 C104_3 C107_3 C109_3 -158(4) 5_565 .
C62A_3 C104_3 C107_3 C109_3 -121(4) 5_565 .
C59A_3 C104_3 C107_3 C109_3 17(4) 5_565 .
C57A_3 C104_3 C107_3 C106_3 134(3) 5_565 .
C58A_3 C104_3 C107_3 C106_3 148(2) 5_565 .
C102_3 C104_3 C107_3 C106_3 -14(3) . .
C61A_3 C104_3 C107_3 C106_3 -12(3) 5_565 .
C105_3 C104_3 C107_3 C106_3 134(3) . .
C60A_3 C104_3 C107_3 C106_3 -25.9(14) 5_565 .
C62A_3 C104_3 C107_3 C106_3 10(6) 5_565 .
C59A_3 C104_3 C107_3 C106_3 149(6) 5_565 .
C57A_3 C104_3 C107_3 C67A_3 30(6) 5_565 5_565
C58A_3 C104_3 C107_3 C67A_3 44(3) 5_565 5_565
C102_3 C104_3 C107_3 C67A_3 -118(4) . 5_565
C61A_3 C104_3 C107_3 C67A_3 -117(4) 5_565 5_565
C105_3 C104_3 C107_3 C67A_3 30(5) . 5_565
C60A_3 C104_3 C107_3 C67A_3 -130(5) 5_565 5_565
C62A_3 C104_3 C107_3 C67A_3 -94(6) 5_565 5_565
C59A_3 C104_3 C107_3 C67A_3 45(4) 5_565 5_565
C57A_3 C104_3 C107_3 C58A_3 -14(3) 5_565 5_565
C102_3 C104_3 C107_3 C58A_3 -162(2) . 5_565
C61A_3 C104_3 C107_3 C58A_3 -160.4(18) 5_565 5_565
C105_3 C104_3 C107_3 C58A_3 -14(2) . 5_565
C60A_3 C104_3 C107_3 C58A_3 -174(3) 5_565 5_565
C62A_3 C104_3 C107_3 C58A_3 -138(4) 5_565 5_565
C59A_3 C104_3 C107_3 C58A_3 1(5) 5_565 5_565
C57A_3 C104_3 C107_3 C65A_3 138(3) 5_565 5_565
C58A_3 C104_3 C107_3 C65A_3 152(2) 5_565 5_565
C102_3 C104_3 C107_3 C65A_3 -10(3) . 5_565
C61A_3 C104_3 C107_3 C65A_3 -8(3) 5_565 5_565
C105_3 C104_3 C107_3 C65A_3 138(3) . 5_565
C60A_3 C104_3 C107_3 C65A_3 -21.8(13) 5_565 5_565
C62A_3 C104_3 C107_3 C65A_3 15(6) 5_565 5_565
C59A_3 C104_3 C107_3 C65A_3 153(6) 5_565 5_565
C65A_3 C106_3 C107_3 C59A_3 -91(14) 5_565 5_565
C60A_3 C106_3 C107_3 C59A_3 159(12) 5_565 5_565
C103_3 C106_3 C107_3 C59A_3 133(10) . 5_565
C93A_3 C106_3 C107_3 C59A_3 -21(12) . 5_565
C74A_3 C106_3 C107_3 C59A_3 -16(11) 5_565 5_565
C80A_3 C106_3 C107_3 C59A_3 78(14) 5_565 5_565
C61A_3 C106_3 C107_3 C59A_3 130(11) 5_565 5_565
C65A_3 C106_3 C107_3 C60A_3 111(10) 5_565 5_565
C103_3 C106_3 C107_3 C60A_3 -26(3) . 5_565
C93A_3 C106_3 C107_3 C60A_3 -179(3) . 5_565
C74A_3 C106_3 C107_3 C60A_3 -175(4) 5_565 5_565
C80A_3 C106_3 C107_3 C60A_3 -81(9) 5_565 5_565
C59A_3 C106_3 C107_3 C60A_3 -159(12) 5_565 5_565
C61A_3 C106_3 C107_3 C60A_3 -29(2) 5_565 5_565
C65A_3 C106_3 C107_3 C104_3 148(9) 5_565 .
C60A_3 C106_3 C107_3 C104_3 38(2) 5_565 .
C103_3 C106_3 C107_3 C104_3 12(3) . .
C93A_3 C106_3 C107_3 C104_3 -142(2) . .
C74A_3 C106_3 C107_3 C104_3 -137(3) 5_565 .
C80A_3 C106_3 C107_3 C104_3 -43(9) 5_565 .
C59A_3 C106_3 C107_3 C104_3 -121(12) 5_565 .
C61A_3 C106_3 C107_3 C104_3 8.9(19) 5_565 .
C65A_3 C106_3 C107_3 C109_3 -85(10) 5_565 .
C60A_3 C106_3 C107_3 C109_3 165(5) 5_565 .
C103_3 C106_3 C107_3 C109_3 139(3) . .
C93A_3 C106_3 C107_3 C109_3 -15(4) . .
C74A_3 C106_3 C107_3 C109_3 -10(4) 5_565 .
C80A_3 C106_3 C107_3 C109_3 84(9) 5_565 .
C59A_3 C106_3 C107_3 C109_3 6(9) 5_565 .
C61A_3 C106_3 C107_3 C109_3 136(3) 5_565 .
C65A_3 C106_3 C107_3 C67A_3 -71(10) 5_565 5_565
C60A_3 C106_3 C107_3 C67A_3 179(4) 5_565 5_565
C103_3 C106_3 C107_3 C67A_3 152.8(17) . 5_565
C93A_3 C106_3 C107_3 C67A_3 -1(3) . 5_565
C74A_3 C106_3 C107_3 C67A_3 4(3) 5_565 5_565
C80A_3 C106_3 C107_3 C67A_3 98(8) 5_565 5_565
C59A_3 C106_3 C107_3 C67A_3 20(10) 5_565 5_565
C61A_3 C106_3 C107_3 C67A_3 150.0(19) 5_565 5_565
C65A_3 C106_3 C107_3 C58A_3 -167(9) 5_565 5_565
C60A_3 C106_3 C107_3 C58A_3 83(4) 5_565 5_565
C103_3 C106_3 C107_3 C58A_3 57(4) . 5_565
C93A_3 C106_3 C107_3 C58A_3 -97(4) . 5_565
C74A_3 C106_3 C107_3 C58A_3 -92(4) 5_565 5_565
C80A_3 C106_3 C107_3 C58A_3 2(11) 5_565 5_565
C59A_3 C106_3 C107_3 C58A_3 -76(11) 5_565 5_565
C61A_3 C106_3 C107_3 C58A_3 54(4) 5_565 5_565
C60A_3 C106_3 C107_3 C65A_3 -111(10) 5_565 5_565
C103_3 C106_3 C107_3 C65A_3 -136(11) . 5_565
C93A_3 C106_3 C107_3 C65A_3 70(10) . 5_565
C74A_3 C106_3 C107_3 C65A_3 75(10) 5_565 5_565
C80A_3 C106_3 C107_3 C65A_3 169(16) 5_565 5_565
C59A_3 C106_3 C107_3 C65A_3 91(14) 5_565 5_565
C61A_3 C106_3 C107_3 C65A_3 -139(10) 5_565 5_565
C110_3 C89A_3 C108_3 C67A_3 -163(4) 5_565 5_565
C74A_3 C89A_3 C108_3 C67A_3 -14(5) 5_565 5_565
C93A_3 C89A_3 C108_3 C67A_3 -10(3) . 5_565
C72A_3 C89A_3 C108_3 C67A_3 -147(3) . 5_565
C112_3 C89A_3 C108_3 C67A_3 -117(5) 5_565 5_565
C108_3 C89A_3 C108_3 C67A_3 -156(2) 5_565 5_565
C110_3 C89A_3 C108_3 C72A_3 -53(7) 5_565 5_565
C74A_3 C89A_3 C108_3 C72A_3 95(6) 5_565 5_565
C93A_3 C89A_3 C108_3 C72A_3 100(5) . 5_565
C72A_3 C89A_3 C108_3 C72A_3 -38(4) . 5_565
C67A_3 C89A_3 C108_3 C72A_3 109(5) 5_565 5_565
C112_3 C89A_3 C108_3 C72A_3 -7(8) 5_565 5_565
C108_3 C89A_3 C108_3 C72A_3 -47(5) 5_565 5_565
C110_3 C89A_3 C108_3 C110_3 -23(4) 5_565 .
C74A_3 C89A_3 C108_3 C110_3 126(5) 5_565 .
C93A_3 C89A_3 C108_3 C110_3 131(3) . .
C72A_3 C89A_3 C108_3 C110_3 -7(3) . .
C67A_3 C89A_3 C108_3 C110_3 140(3) 5_565 .
C112_3 C89A_3 C108_3 C110_3 23(5) 5_565 .
C108_3 C89A_3 C108_3 C110_3 -16(2) 5_565 .
C110_3 C89A_3 C108_3 C109_3 -148(4) 5_565 .
C74A_3 C89A_3 C108_3 C109_3 0(5) 5_565 .
C93A_3 C89A_3 C108_3 C109_3 5(4) . .
C72A_3 C89A_3 C108_3 C109_3 -133(3) . .
C67A_3 C89A_3 C108_3 C109_3 15(2) 5_565 .
C112_3 C89A_3 C108_3 C109_3 -102(5) 5_565 .
C108_3 C89A_3 C108_3 C109_3 -142(2) 5_565 .
C110_3 C89A_3 C108_3 C74A_3 -148(6) 5_565 5_565
C93A_3 C89A_3 C108_3 C74A_3 5(4) . 5_565
C72A_3 C89A_3 C108_3 C74A_3 -133(5) . 5_565
C67A_3 C89A_3 C108_3 C74A_3 14(5) 5_565 5_565
C112_3 C89A_3 C108_3 C74A_3 -102(6) 5_565 5_565
C108_3 C89A_3 C108_3 C74A_3 -142(4) 5_565 5_565
C110_3 C89A_3 C108_3 C89A_3 -19(4) 5_565 5_565
C74A_3 C89A_3 C108_3 C89A_3 129(4) 5_565 5_565
C93A_3 C89A_3 C108_3 C89A_3 134(2) . 5_565
C72A_3 C89A_3 C108_3 C89A_3 -4(2) . 5_565
C67A_3 C89A_3 C108_3 C89A_3 144(3) 5_565 5_565
C112_3 C89A_3 C108_3 C89A_3 27(5) 5_565 5_565
C108_3 C89A_3 C108_3 C89A_3 -12.4(18) 5_565 5_565
C74A_3 C89A_3 C108_3 C110_3 148(6) 5_565 5_565
C93A_3 C89A_3 C108_3 C110_3 153(5) . 5_565
C72A_3 C89A_3 C108_3 C110_3 16(3) . 5_565
C67A_3 C89A_3 C108_3 C110_3 163(4) 5_565 5_565
C112_3 C89A_3 C108_3 C110_3 46(4) 5_565 5_565
C108_3 C89A_3 C108_3 C110_3 7(3) 5_565 5_565
C59A_3 C107_3 C109_3 C67A_3 -165(11) 5_565 5_565
C60A_3 C107_3 C109_3 C67A_3 53(11) 5_565 5_565
C104_3 C107_3 C109_3 C67A_3 150(3) . 5_565
C106_3 C107_3 C109_3 C67A_3 24(4) . 5_565
C58A_3 C107_3 C109_3 C67A_3 164(3) 5_565 5_565
C65A_3 C107_3 C109_3 C67A_3 16(3) 5_565 5_565
C60A_3 C107_3 C109_3 C59A_3 -142(18) 5_565 5_565
C104_3 C107_3 C109_3 C59A_3 -45(10) . 5_565
C106_3 C107_3 C109_3 C59A_3 -171(12) . 5_565
C67A_3 C107_3 C109_3 C59A_3 165(12) 5_565 5_565
C58A_3 C107_3 C109_3 C59A_3 -31(10) 5_565 5_565
C65A_3 C107_3 C109_3 C59A_3 -179(100) 5_565 5_565
C59A_3 C107_3 C109_3 C111_3 46(11) 5_565 .
C60A_3 C107_3 C109_3 C111_3 -96(11) 5_565 .
C104_3 C107_3 C109_3 C111_3 1(5) . .
C106_3 C107_3 C109_3 C111_3 -125(4) . .
C67A_3 C107_3 C109_3 C111_3 -149(5) 5_565 .
C58A_3 C107_3 C109_3 C111_3 15(3) 5_565 .
C65A_3 C107_3 C109_3 C111_3 -133(3) 5_565 .
C59A_3 C107_3 C109_3 C108_3 -169(11) 5_565 .
C60A_3 C107_3 C109_3 C108_3 49(12) 5_565 .
C104_3 C107_3 C109_3 C108_3 145(3) . .
C106_3 C107_3 C109_3 C108_3 19(4) . .
C67A_3 C107_3 C109_3 C108_3 -5(2) 5_565 .
C58A_3 C107_3 C109_3 C108_3 159(3) 5_565 .
C65A_3 C107_3 C109_3 C108_3 11(4) 5_565 .
C59A_3 C107_3 C109_3 C72A_3 158(11) 5_565 5_565
C60A_3 C107_3 C109_3 C72A_3 16(14) 5_565 5_565
C104_3 C107_3 C109_3 C72A_3 112(5) . 5_565
C106_3 C107_3 C109_3 C72A_3 -13(7) . 5_565
C67A_3 C107_3 C109_3 C72A_3 -37(4) 5_565 5_565
C58A_3 C107_3 C109_3 C72A_3 127(5) 5_565 5_565
C65A_3 C107_3 C109_3 C72A_3 -21(6) 5_565 5_565
C59A_3 C107_3 C109_3 C58A_3 31(10) 5_565 5_565
C60A_3 C107_3 C109_3 C58A_3 -111(11) 5_565 5_565
C104_3 C107_3 C109_3 C58A_3 -14.2(19) . 5_565
C106_3 C107_3 C109_3 C58A_3 -140(3) . 5_565
C67A_3 C107_3 C109_3 C58A_3 -164(3) 5_565 5_565
C65A_3 C107_3 C109_3 C58A_3 -148(3) 5_565 5_565
C59A_3 C107_3 C109_3 C73A_3 68(12) 5_565 5_565
C60A_3 C107_3 C109_3 C73A_3 -74(12) 5_565 5_565
C104_3 C107_3 C109_3 C73A_3 23(6) . 5_565
C106_3 C107_3 C109_3 C73A_3 -103(5) . 5_565
C67A_3 C107_3 C109_3 C73A_3 -127(5) 5_565 5_565
C58A_3 C107_3 C109_3 C73A_3 37(4) 5_565 5_565
C65A_3 C107_3 C109_3 C73A_3 -111(4) 5_565 5_565
C72A_3 C108_3 C109_3 C67A_3 -153(5) 5_565 5_565
C110_3 C108_3 C109_3 C67A_3 -154(4) . 5_565
C89A_3 C108_3 C109_3 C67A_3 -22(3) . 5_565
C74A_3 C108_3 C109_3 C67A_3 -22(3) 5_565 5_565
C89A_3 C108_3 C109_3 C67A_3 -137(4) 5_565 5_565
C110_3 C108_3 C109_3 C67A_3 -36(4) 5_565 5_565
C67A_3 C108_3 C109_3 C59A_3 5(4) 5_565 5_565
C72A_3 C108_3 C109_3 C59A_3 -148(5) 5_565 5_565
C110_3 C108_3 C109_3 C59A_3 -149(4) . 5_565
C89A_3 C108_3 C109_3 C59A_3 -17(5) . 5_565
C74A_3 C108_3 C109_3 C59A_3 -17(4) 5_565 5_565
C89A_3 C108_3 C109_3 C59A_3 -132(4) 5_565 5_565
C110_3 C108_3 C109_3 C59A_3 -31(6) 5_565 5_565
C67A_3 C108_3 C109_3 C107_3 8(3) 5_565 .
C72A_3 C108_3 C109_3 C107_3 -145(4) 5_565 .
C110_3 C108_3 C109_3 C107_3 -146(3) . .
C89A_3 C108_3 C109_3 C107_3 -14(4) . .
C74A_3 C108_3 C109_3 C107_3 -14(3) 5_565 .
C89A_3 C108_3 C109_3 C107_3 -129(3) 5_565 .
C110_3 C108_3 C109_3 C107_3 -28(5) 5_565 .
C67A_3 C108_3 C109_3 C111_3 160(5) 5_565 .
C72A_3 C108_3 C109_3 C111_3 7(4) 5_565 .
C110_3 C108_3 C109_3 C111_3 6(3) . .
C89A_3 C108_3 C109_3 C111_3 138(3) . .
C74A_3 C108_3 C109_3 C111_3 138(3) 5_565 .
C89A_3 C108_3 C109_3 C111_3 23(4) 5_565 .
C110_3 C108_3 C109_3 C111_3 124(3) 5_565 .
C67A_3 C108_3 C109_3 C72A_3 153(5) 5_565 5_565
C110_3 C108_3 C109_3 C72A_3 -2(3) . 5_565
C89A_3 C108_3 C109_3 C72A_3 130(4) . 5_565
C74A_3 C108_3 C109_3 C72A_3 130(4) 5_565 5_565
C89A_3 C108_3 C109_3 C72A_3 16(3) 5_565 5_565
C110_3 C108_3 C109_3 C72A_3 117(4) 5_565 5_565
C67A_3 C108_3 C109_3 C58A_3 111(9) 5_565 5_565
C72A_3 C108_3 C109_3 C58A_3 -42(9) 5_565 5_565
C110_3 C108_3 C109_3 C58A_3 -43(8) . 5_565
C89A_3 C108_3 C109_3 C58A_3 88(8) . 5_565
C74A_3 C108_3 C109_3 C58A_3 89(8) 5_565 5_565
C89A_3 C108_3 C109_3 C58A_3 -26(9) 5_565 5_565
C110_3 C108_3 C109_3 C58A_3 75(9) 5_565 5_565
C67A_3 C108_3 C109_3 C73A_3 160(4) 5_565 5_565
C72A_3 C108_3 C109_3 C73A_3 8(3) 5_565 5_565
C110_3 C108_3 C109_3 C73A_3 5.9(19) . 5_565
C89A_3 C108_3 C109_3 C73A_3 137.7(19) . 5_565
C74A_3 C108_3 C109_3 C73A_3 138(2) 5_565 5_565
C89A_3 C108_3 C109_3 C73A_3 23(3) 5_565 5_565
C110_3 C108_3 C109_3 C73A_3 124(3) 5_565 5_565
C89A_3 C74A_3 C110_3 C72A_3 110(9) 5_565 5_565
C93A_3 C74A_3 C110_3 C72A_3 -102(7) 5_565 5_565
C65A_3 C74A_3 C110_3 C72A_3 -103(10) . 5_565
C67A_3 C74A_3 C110_3 C72A_3 87(6) . 5_565
C106_3 C74A_3 C110_3 C72A_3 -68(19) 5_565 5_565
C108_3 C74A_3 C110_3 C72A_3 86(6) 5_565 5_565
C112_3 C74A_3 C110_3 C72A_3 -73(6) . 5_565
C93A_3 C74A_3 C110_3 C89A_3 148(9) 5_565 5_565
C65A_3 C74A_3 C110_3 C89A_3 147(12) . 5_565
C67A_3 C74A_3 C110_3 C89A_3 -23(5) . 5_565
C106_3 C74A_3 C110_3 C89A_3 -178(100) 5_565 5_565
C108_3 C74A_3 C110_3 C89A_3 -24(5) 5_565 5_565
C112_3 C74A_3 C110_3 C89A_3 177(7) . 5_565
C72A_3 C74A_3 C110_3 C89A_3 -110(9) 5_565 5_565
C89A_3 C74A_3 C110_3 C112_3 -177(7) 5_565 .
C93A_3 C74A_3 C110_3 C112_3 -29(5) 5_565 .
C65A_3 C74A_3 C110_3 C112_3 -30(9) . .
C67A_3 C74A_3 C110_3 C112_3 160(3) . .
C106_3 C74A_3 C110_3 C112_3 5(18) 5_565 .
C108_3 C74A_3 C110_3 C112_3 159(3) 5_565 .
C72A_3 C74A_3 C110_3 C112_3 73(6) 5_565 .
C89A_3 C74A_3 C110_3 C108_3 63(7) 5_565 .
C93A_3 C74A_3 C110_3 C108_3 -148(4) 5_565 .
C65A_3 C74A_3 C110_3 C108_3 -150(7) . .
C67A_3 C74A_3 C110_3 C108_3 41(6) . .
C106_3 C74A_3 C110_3 C108_3 -114(16) 5_565 .
C108_3 C74A_3 C110_3 C108_3 40(4) 5_565 .
C112_3 C74A_3 C110_3 C108_3 -120(5) . .
C72A_3 C74A_3 C110_3 C108_3 -47(5) 5_565 .
C89A_3 C74A_3 C110_3 C73A_3 173(6) 5_565 5_565
C93A_3 C74A_3 C110_3 C73A_3 -39(5) 5_565 5_565
C65A_3 C74A_3 C110_3 C73A_3 -40(9) . 5_565
C67A_3 C74A_3 C110_3 C73A_3 150(2) . 5_565
C106_3 C74A_3 C110_3 C73A_3 -5(18) 5_565 5_565
C108_3 C74A_3 C110_3 C73A_3 149(2) 5_565 5_565
C112_3 C74A_3 C110_3 C73A_3 -10.5(19) . 5_565
C72A_3 C74A_3 C110_3 C73A_3 63(5) 5_565 5_565
C89A_3 C74A_3 C110_3 C93A_3 -148(9) 5_565 5_565
C65A_3 C74A_3 C110_3 C93A_3 -1(5) . 5_565
C67A_3 C74A_3 C110_3 C93A_3 -171(7) . 5_565
C106_3 C74A_3 C110_3 C93A_3 34(14) 5_565 5_565
C108_3 C74A_3 C110_3 C93A_3 -172(5) 5_565 5_565
C112_3 C74A_3 C110_3 C93A_3 29(5) . 5_565
C72A_3 C74A_3 C110_3 C93A_3 102(7) 5_565 5_565
C89A_3 C74A_3 C110_3 C108_3 24(5) 5_565 5_565
C93A_3 C74A_3 C110_3 C108_3 172(5) 5_565 5_565
C65A_3 C74A_3 C110_3 C108_3 171(9) . 5_565
C67A_3 C74A_3 C110_3 C108_3 1(2) . 5_565
C106_3 C74A_3 C110_3 C108_3 -154(18) 5_565 5_565
C112_3 C74A_3 C110_3 C108_3 -159(3) . 5_565
C72A_3 C74A_3 C110_3 C108_3 -86(6) 5_565 5_565
C67A_3 C108_3 C110_3 C72A_3 -23(7) 5_565 5_565
C89A_3 C108_3 C110_3 C72A_3 -125(7) . 5_565
C109_3 C108_3 C110_3 C72A_3 3(6) . 5_565
C74A_3 C108_3 C110_3 C72A_3 -99(7) 5_565 5_565
C89A_3 C108_3 C110_3 C72A_3 -134(8) 5_565 5_565
C110_3 C108_3 C110_3 C72A_3 -133(7) 5_565 5_565
C67A_3 C108_3 C110_3 C89A_3 111(7) 5_565 5_565
C72A_3 C108_3 C110_3 C89A_3 134(8) 5_565 5_565
C89A_3 C108_3 C110_3 C89A_3 9(4) . 5_565
C109_3 C108_3 C110_3 C89A_3 137(4) . 5_565
C74A_3 C108_3 C110_3 C89A_3 35(5) 5_565 5_565
C110_3 C108_3 C110_3 C89A_3 1(5) 5_565 5_565
C67A_3 C108_3 C110_3 C74A_3 82(8) 5_565 .
C72A_3 C108_3 C110_3 C74A_3 105(8) 5_565 .
C89A_3 C108_3 C110_3 C74A_3 -20(5) . .
C109_3 C108_3 C110_3 C74A_3 109(5) . .
C74A_3 C108_3 C110_3 C74A_3 7(6) 5_565 .
C89A_3 C108_3 C110_3 C74A_3 -29(3) 5_565 .
C110_3 C108_3 C110_3 C74A_3 -27(5) 5_565 .
C67A_3 C108_3 C110_3 C112_3 -28(6) 5_565 .
C72A_3 C108_3 C110_3 C112_3 -5(7) 5_565 .
C89A_3 C108_3 C110_3 C112_3 -130(3) . .
C109_3 C108_3 C110_3 C112_3 -2(3) . .
C74A_3 C108_3 C110_3 C112_3 -103(4) 5_565 .
C89A_3 C108_3 C110_3 C112_3 -139(5) 5_565 .
C110_3 C108_3 C110_3 C112_3 -137(2) 5_565 .
C67A_3 C108_3 C110_3 C73A_3 -33(5) 5_565 5_565
C72A_3 C108_3 C110_3 C73A_3 -10(6) 5_565 5_565
C89A_3 C108_3 C110_3 C73A_3 -135(2) . 5_565
C109_3 C108_3 C110_3 C73A_3 -7(2) . 5_565
C74A_3 C108_3 C110_3 C73A_3 -109(3) 5_565 5_565
C89A_3 C108_3 C110_3 C73A_3 -144(4) 5_565 5_565
C110_3 C108_3 C110_3 C73A_3 -142.6(12) 5_565 5_565
C67A_3 C108_3 C110_3 C93A_3 47(10) 5_565 5_565
C72A_3 C108_3 C110_3 C93A_3 70(10) 5_565 5_565
C89A_3 C108_3 C110_3 C93A_3 -55(8) . 5_565
C109_3 C108_3 C110_3 C93A_3 73(7) . 5_565
C74A_3 C108_3 C110_3 C93A_3 -29(9) 5_565 5_565
C89A_3 C108_3 C110_3 C93A_3 -64(6) 5_565 5_565
C110_3 C108_3 C110_3 C93A_3 -63(7) 5_565 5_565
C67A_3 C108_3 C110_3 C108_3 118(5) 5_565 5_565
C72A_3 C108_3 C110_3 C108_3 140(7) 5_565 5_565
C89A_3 C108_3 C110_3 C108_3 15(2) . 5_565
C109_3 C108_3 C110_3 C108_3 143.7(18) . 5_565
C74A_3 C108_3 C110_3 C108_3 42(3) 5_565 5_565
C89A_3 C108_3 C110_3 C108_3 6(3) 5_565 5_565
C110_3 C108_3 C110_3 C108_3 7.8(19) 5_565 5_565
C67A_3 C109_3 C111_3 C73A_3 17(8) 5_565 5_565
C59A_3 C109_3 C111_3 C73A_3 158(4) 5_565 5_565
C107_3 C109_3 C111_3 C73A_3 148(4) . 5_565
C108_3 C109_3 C111_3 C73A_3 0(5) . 5_565
C72A_3 C109_3 C111_3 C73A_3 5(4) 5_565 5_565
C58A_3 C109_3 C111_3 C73A_3 164(5) 5_565 5_565
C67A_3 C109_3 C111_3 C63A_3 -142(5) 5_565 5_565
C59A_3 C109_3 C111_3 C63A_3 -1(7) 5_565 5_565
C107_3 C109_3 C111_3 C63A_3 -11(7) . 5_565
C108_3 C109_3 C111_3 C63A_3 -159(4) . 5_565
C72A_3 C109_3 C111_3 C63A_3 -154(5) 5_565 5_565
C58A_3 C109_3 C111_3 C63A_3 5(4) 5_565 5_565
C73A_3 C109_3 C111_3 C63A_3 -159(8) 5_565 5_565
C67A_3 C109_3 C111_3 C113_3 -142(5) 5_565 .
C59A_3 C109_3 C111_3 C113_3 -1(5) 5_565 .
C107_3 C109_3 C111_3 C113_3 -11(5) . .
C108_3 C109_3 C111_3 C113_3 -159(3) . .
C72A_3 C109_3 C111_3 C113_3 -154(3) 5_565 .
C58A_3 C109_3 C111_3 C113_3 5(2) 5_565 .
C73A_3 C109_3 C111_3 C113_3 -159(6) 5_565 .
C67A_3 C109_3 C111_3 C112_3 8(7) 5_565 .
C59A_3 C109_3 C111_3 C112_3 149(3) 5_565 .
C107_3 C109_3 C111_3 C112_3 139(3) . .
C108_3 C109_3 C111_3 C112_3 -8(4) . .
C72A_3 C109_3 C111_3 C112_3 -4(3) 5_565 .
C58A_3 C109_3 C111_3 C112_3 155(3) 5_565 .
C73A_3 C109_3 C111_3 C112_3 -9(3) 5_565 .
C67A_3 C109_3 C111_3 C58A_3 -147(5) 5_565 5_565
C59A_3 C109_3 C111_3 C58A_3 -6(3) 5_565 5_565
C107_3 C109_3 C111_3 C58A_3 -16(3) . 5_565
C108_3 C109_3 C111_3 C58A_3 -163(2) . 5_565
C72A_3 C109_3 C111_3 C58A_3 -159(2) 5_565 5_565
C73A_3 C109_3 C111_3 C58A_3 -164(5) 5_565 5_565
C67A_3 C109_3 C111_3 C72A_3 12(5) 5_565 5_565
C59A_3 C109_3 C111_3 C72A_3 153(4) 5_565 5_565
C107_3 C109_3 C111_3 C72A_3 143(4) . 5_565
C108_3 C109_3 C111_3 C72A_3 -4(2) . 5_565
C58A_3 C109_3 C111_3 C72A_3 159(2) 5_565 5_565
C73A_3 C109_3 C111_3 C72A_3 -5(4) 5_565 5_565
C72A_3 C110_3 C112_3 C73A_3 -17(6) 5_565 5_565
C89A_3 C110_3 C112_3 C73A_3 -153(5) 5_565 5_565
C74A_3 C110_3 C112_3 C73A_3 -151(5) . 5_565
C108_3 C110_3 C112_3 C73A_3 -14(6) . 5_565
C93A_3 C110_3 C112_3 C73A_3 -166(6) 5_565 5_565
C108_3 C110_3 C112_3 C73A_3 -118(6) 5_565 5_565
C72A_3 C110_3 C112_3 C79A_3 144(6) 5_565 5_565
C89A_3 C110_3 C112_3 C79A_3 8(7) 5_565 5_565
C74A_3 C110_3 C112_3 C79A_3 9(5) . 5_565
C108_3 C110_3 C112_3 C79A_3 147(4) . 5_565
C73A_3 C110_3 C112_3 C79A_3 161(9) 5_565 5_565
C93A_3 C110_3 C112_3 C79A_3 -5(4) 5_565 5_565
C108_3 C110_3 C112_3 C79A_3 43(8) 5_565 5_565
C72A_3 C110_3 C112_3 C115_3 148(6) 5_565 .
C89A_3 C110_3 C112_3 C115_3 12(8) 5_565 .
C74A_3 C110_3 C112_3 C115_3 13(6) . .
C108_3 C110_3 C112_3 C115_3 150(5) . .
C73A_3 C110_3 C112_3 C115_3 165(10) 5_565 .
C93A_3 C110_3 C112_3 C115_3 -2(5) 5_565 .
C108_3 C110_3 C112_3 C115_3 46(9) 5_565 .
C72A_3 C110_3 C112_3 C111_3 -6(5) 5_565 .
C89A_3 C110_3 C112_3 C111_3 -142(4) 5_565 .
C74A_3 C110_3 C112_3 C111_3 -141(3) . .
C108_3 C110_3 C112_3 C111_3 -3(4) . .
C73A_3 C110_3 C112_3 C111_3 11(3) 5_565 .
C93A_3 C110_3 C112_3 C111_3 -155(3) 5_565 .
C108_3 C110_3 C112_3 C111_3 -107(5) 5_565 .
C89A_3 C110_3 C112_3 C72A_3 -136(7) 5_565 5_565
C74A_3 C110_3 C112_3 C72A_3 -135(5) . 5_565
C108_3 C110_3 C112_3 C72A_3 3(4) . 5_565
C73A_3 C110_3 C112_3 C72A_3 17(6) 5_565 5_565
C93A_3 C110_3 C112_3 C72A_3 -149(4) 5_565 5_565
C108_3 C110_3 C112_3 C72A_3 -101(7) 5_565 5_565
C72A_3 C110_3 C112_3 C93A_3 149(4) 5_565 5_565
C89A_3 C110_3 C112_3 C93A_3 13(4) 5_565 5_565
C74A_3 C110_3 C112_3 C93A_3 15(2) . 5_565
C108_3 C110_3 C112_3 C93A_3 152(2) . 5_565
C73A_3 C110_3 C112_3 C93A_3 166(6) 5_565 5_565
C108_3 C110_3 C112_3 C93A_3 48(5) 5_565 5_565
C72A_3 C110_3 C112_3 C89A_3 136(7) 5_565 5_565
C74A_3 C110_3 C112_3 C89A_3 2(4) . 5_565
C108_3 C110_3 C112_3 C89A_3 139(5) . 5_565
C73A_3 C110_3 C112_3 C89A_3 153(5) 5_565 5_565
C93A_3 C110_3 C112_3 C89A_3 -13(4) 5_565 5_565
C108_3 C110_3 C112_3 C89A_3 35(3) 5_565 5_565
C72A_3 C110_3 C112_3 C74A_3 135(5) 5_565 .
C89A_3 C110_3 C112_3 C74A_3 -2(4) 5_565 .
C108_3 C110_3 C112_3 C74A_3 137(3) . .
C73A_3 C110_3 C112_3 C74A_3 151(5) 5_565 .
C93A_3 C110_3 C112_3 C74A_3 -15(2) 5_565 .
C108_3 C110_3 C112_3 C74A_3 33(4) 5_565 .
C72A_3 C110_3 C112_3 C63A_3 3(5) 5_565 5_565
C89A_3 C110_3 C112_3 C63A_3 -133(4) 5_565 5_565
C74A_3 C110_3 C112_3 C63A_3 -131(3) . 5_565
C108_3 C110_3 C112_3 C63A_3 6(4) . 5_565
C73A_3 C110_3 C112_3 C63A_3 20(3) 5_565 5_565
C93A_3 C110_3 C112_3 C63A_3 -146(3) 5_565 5_565
C108_3 C110_3 C112_3 C63A_3 -98(5) 5_565 5_565
C63A_3 C111_3 C112_3 C73A_3 -93(18) 5_565 5_565
C109_3 C111_3 C112_3 C73A_3 113(18) . 5_565
C113_3 C111_3 C112_3 C73A_3 -101(18) . 5_565
C58A_3 C111_3 C112_3 C73A_3 -167(20) 5_565 5_565
C72A_3 C111_3 C112_3 C73A_3 110(18) 5_565 5_565
C73A_3 C111_3 C112_3 C79A_3 103(18) 5_565 5_565
C63A_3 C111_3 C112_3 C79A_3 10(7) 5_565 5_565
C109_3 C111_3 C112_3 C79A_3 -143(4) . 5_565
C113_3 C111_3 C112_3 C79A_3 2(6) . 5_565
C58A_3 C111_3 C112_3 C79A_3 -64(9) 5_565 5_565
C72A_3 C111_3 C112_3 C79A_3 -147(5) 5_565 5_565
C73A_3 C111_3 C112_3 C110_3 -106(18) 5_565 .
C63A_3 C111_3 C112_3 C110_3 160(4) 5_565 .
C109_3 C111_3 C112_3 C110_3 7(4) . .
C113_3 C111_3 C112_3 C110_3 153(3) . .
C58A_3 C111_3 C112_3 C110_3 87(8) 5_565 .
C72A_3 C111_3 C112_3 C110_3 3(2) 5_565 .
C73A_3 C111_3 C112_3 C115_3 93(18) 5_565 .
C63A_3 C111_3 C112_3 C115_3 -1(6) 5_565 .
C109_3 C111_3 C112_3 C115_3 -154(3) . .
C113_3 C111_3 C112_3 C115_3 -8(6) . .
C58A_3 C111_3 C112_3 C115_3 -74(8) 5_565 .
C72A_3 C111_3 C112_3 C115_3 -158(4) 5_565 .
C73A_3 C111_3 C112_3 C72A_3 -110(18) 5_565 5_565
C63A_3 C111_3 C112_3 C72A_3 157(5) 5_565 5_565
C109_3 C111_3 C112_3 C72A_3 4(3) . 5_565
C113_3 C111_3 C112_3 C72A_3 150(4) . 5_565
C58A_3 C111_3 C112_3 C72A_3 84(8) 5_565 5_565
C73A_3 C111_3 C112_3 C93A_3 -171(21) 5_565 5_565
C63A_3 C111_3 C112_3 C93A_3 96(8) 5_565 5_565
C109_3 C111_3 C112_3 C93A_3 -57(9) . 5_565
C113_3 C111_3 C112_3 C93A_3 88(8) . 5_565
C58A_3 C111_3 C112_3 C93A_3 22(13) 5_565 5_565
C72A_3 C111_3 C112_3 C93A_3 -61(7) 5_565 5_565
C73A_3 C111_3 C112_3 C89A_3 -122(18) 5_565 5_565
C63A_3 C111_3 C112_3 C89A_3 145(4) 5_565 5_565
C109_3 C111_3 C112_3 C89A_3 -8(5) . 5_565
C113_3 C111_3 C112_3 C89A_3 138(3) . 5_565
C58A_3 C111_3 C112_3 C89A_3 72(8) 5_565 5_565
C72A_3 C111_3 C112_3 C89A_3 -12(2) 5_565 5_565
C73A_3 C111_3 C112_3 C74A_3 -145(19) 5_565 .
C63A_3 C111_3 C112_3 C74A_3 121(5) 5_565 .
C109_3 C111_3 C112_3 C74A_3 -32(6) . .
C113_3 C111_3 C112_3 C74A_3 114(4) . .
C58A_3 C111_3 C112_3 C74A_3 48(10) 5_565 .
C72A_3 C111_3 C112_3 C74A_3 -36(4) 5_565 .
C73A_3 C111_3 C112_3 C63A_3 93(18) 5_565 5_565
C109_3 C111_3 C112_3 C63A_3 -153(6) . 5_565
C113_3 C111_3 C112_3 C63A_3 -7(3) . 5_565
C58A_3 C111_3 C112_3 C63A_3 -73(8) 5_565 5_565
C72A_3 C111_3 C112_3 C63A_3 -157(5) 5_565 5_565
C73A_3 C111_3 C113_3 C63A_3 25(12) 5_565 5_565
C109_3 C111_3 C113_3 C63A_3 -179(100) . 5_565
C112_3 C111_3 C113_3 C63A_3 35(12) . 5_565
C58A_3 C111_3 C113_3 C63A_3 -173(13) 5_565 5_565
C72A_3 C111_3 C113_3 C63A_3 117(14) 5_565 5_565
C73A_3 C111_3 C113_3 C68A_3 -15(6) 5_565 5_565
C63A_3 C111_3 C113_3 C68A_3 -40(11) 5_565 5_565
C109_3 C111_3 C113_3 C68A_3 141(3) . 5_565
C112_3 C111_3 C113_3 C68A_3 -4(5) . 5_565
C58A_3 C111_3 C113_3 C68A_3 147(4) 5_565 5_565
C72A_3 C111_3 C113_3 C68A_3 78(8) 5_565 5_565
C73A_3 C111_3 C113_3 C58A_3 -162(5) 5_565 5_565
C63A_3 C111_3 C113_3 C58A_3 173(13) 5_565 5_565
C109_3 C111_3 C113_3 C58A_3 -6(3) . 5_565
C112_3 C111_3 C113_3 C58A_3 -152(4) . 5_565
C72A_3 C111_3 C113_3 C58A_3 -69(7) 5_565 5_565
C73A_3 C111_3 C113_3 C114_3 -15(6) 5_565 .
C63A_3 C111_3 C113_3 C114_3 -40(11) 5_565 .
C109_3 C111_3 C113_3 C114_3 141(3) . .
C112_3 C111_3 C113_3 C114_3 -4(5) . .
C58A_3 C111_3 C113_3 C114_3 147(4) 5_565 .
C72A_3 C111_3 C113_3 C114_3 78(8) 5_565 .
C73A_3 C111_3 C113_3 C105_3 -138(5) 5_565 .
C63A_3 C111_3 C113_3 C105_3 -162(14) 5_565 .
C109_3 C111_3 C113_3 C105_3 19(5) . .
C112_3 C111_3 C113_3 C105_3 -127(4) . .
C58A_3 C111_3 C113_3 C105_3 24(3) 5_565 .
C72A_3 C111_3 C113_3 C105_3 -45(8) 5_565 .
C73A_3 C111_3 C113_3 C69A_3 -76(7) 5_565 5_565
C63A_3 C111_3 C113_3 C69A_3 -101(13) 5_565 5_565
C109_3 C111_3 C113_3 C69A_3 80(5) . 5_565
C112_3 C111_3 C113_3 C69A_3 -66(6) . 5_565
C58A_3 C111_3 C113_3 C69A_3 86(5) 5_565 5_565
C72A_3 C111_3 C113_3 C69A_3 16(10) 5_565 5_565
C73A_3 C111_3 C113_3 C57A_3 -139(4) 5_565 5_565
C63A_3 C111_3 C113_3 C57A_3 -163(13) 5_565 5_565
C109_3 C111_3 C113_3 C57A_3 18(4) . 5_565
C112_3 C111_3 C113_3 C57A_3 -128(3) . 5_565
C58A_3 C111_3 C113_3 C57A_3 23.5(18) 5_565 5_565
C72A_3 C111_3 C113_3 C57A_3 -46(8) 5_565 5_565
C63A_3 C111_3 C113_3 C73A_3 -25(12) 5_565 5_565
C109_3 C111_3 C113_3 C73A_3 156(7) . 5_565
C112_3 C111_3 C113_3 C73A_3 10(3) . 5_565
C58A_3 C111_3 C113_3 C73A_3 162(5) 5_565 5_565
C72A_3 C111_3 C113_3 C73A_3 93(8) 5_565 5_565
C58A_3 C105_3 C113_3 C63A_3 -37(8) 5_565 5_565
C69A_3 C105_3 C113_3 C63A_3 130(8) 5_565 5_565
C101_3 C105_3 C113_3 C63A_3 123(8) . 5_565
C104_3 C105_3 C113_3 C63A_3 -24(9) . 5_565
C62A_3 C105_3 C113_3 C63A_3 33(13) 5_565 5_565
C58A_3 C105_3 C113_3 C68A_3 -157(3) 5_565 5_565
C69A_3 C105_3 C113_3 C68A_3 10(3) 5_565 5_565
C101_3 C105_3 C113_3 C68A_3 3(4) . 5_565
C104_3 C105_3 C113_3 C68A_3 -143(3) . 5_565
C62A_3 C105_3 C113_3 C68A_3 -87(8) 5_565 5_565
C63A_3 C105_3 C113_3 C68A_3 -120(9) 5_565 5_565
C69A_3 C105_3 C113_3 C58A_3 167(3) 5_565 5_565
C101_3 C105_3 C113_3 C58A_3 160(4) . 5_565
C104_3 C105_3 C113_3 C58A_3 14(2) . 5_565
C62A_3 C105_3 C113_3 C58A_3 70(8) 5_565 5_565
C63A_3 C105_3 C113_3 C58A_3 37(8) 5_565 5_565
C58A_3 C105_3 C113_3 C114_3 -160(3) 5_565 .
C69A_3 C105_3 C113_3 C114_3 7(3) 5_565 .
C101_3 C105_3 C113_3 C114_3 0(4) . .
C104_3 C105_3 C113_3 C114_3 -146(3) . .
C62A_3 C105_3 C113_3 C114_3 -90(8) 5_565 .
C63A_3 C105_3 C113_3 C114_3 -123(9) 5_565 .
C58A_3 C105_3 C113_3 C111_3 -30(3) 5_565 .
C69A_3 C105_3 C113_3 C111_3 137(3) 5_565 .
C101_3 C105_3 C113_3 C111_3 130(3) . .
C104_3 C105_3 C113_3 C111_3 -16(5) . .
C62A_3 C105_3 C113_3 C111_3 40(9) 5_565 .
C63A_3 C105_3 C113_3 C111_3 8(6) 5_565 .
C58A_3 C105_3 C113_3 C69A_3 -167(3) 5_565 5_565
C101_3 C105_3 C113_3 C69A_3 -7(2) . 5_565
C104_3 C105_3 C113_3 C69A_3 -153(4) . 5_565
C62A_3 C105_3 C113_3 C69A_3 -97(8) 5_565 5_565
C63A_3 C105_3 C113_3 C69A_3 -130(8) 5_565 5_565
C58A_3 C105_3 C113_3 C57A_3 83(100) 5_565 5_565
C69A_3 C105_3 C113_3 C57A_3 -110(100) 5_565 5_565
C101_3 C105_3 C113_3 C57A_3 -117(100) . 5_565
C104_3 C105_3 C113_3 C57A_3 97(100) . 5_565
C62A_3 C105_3 C113_3 C57A_3 153(100) 5_565 5_565
C63A_3 C105_3 C113_3 C57A_3 121(100) 5_565 5_565
C58A_3 C105_3 C113_3 C73A_3 -48(3) 5_565 5_565
C69A_3 C105_3 C113_3 C73A_3 119(3) 5_565 5_565
C101_3 C105_3 C113_3 C73A_3 112(4) . 5_565
C104_3 C105_3 C113_3 C73A_3 -34(5) . 5_565
C62A_3 C105_3 C113_3 C73A_3 22(10) 5_565 5_565
C63A_3 C105_3 C113_3 C73A_3 -11(5) 5_565 5_565
C69A_3 C100_3 C114_3 C68A_3 -25(17) 5_565 5_565
C70A_3 C100_3 C114_3 C68A_3 41(20) 5_565 5_565
C94A_3 C100_3 C114_3 C68A_3 116(16) . 5_565
C101_3 C100_3 C114_3 C68A_3 -13(18) . 5_565
C81A_3 C100_3 C114_3 C68A_3 116(17) 5_565 5_565
C76A_3 C100_3 C114_3 C68A_3 128(18) 5_565 5_565
C69A_3 C100_3 C114_3 C76A_3 -153(4) 5_565 5_565
C70A_3 C100_3 C114_3 C76A_3 -86(8) 5_565 5_565
C94A_3 C100_3 C114_3 C76A_3 -11(4) . 5_565
C101_3 C100_3 C114_3 C76A_3 -141(2) . 5_565
C68A_3 C100_3 C114_3 C76A_3 -128(18) 5_565 5_565
C81A_3 C100_3 C114_3 C76A_3 -11(4) 5_565 5_565
C69A_3 C100_3 C114_3 C116_3 -148(4) 5_565 .
C70A_3 C100_3 C114_3 C116_3 -81(9) 5_565 .
C94A_3 C100_3 C114_3 C116_3 -6(5) . .
C101_3 C100_3 C114_3 C116_3 -136(3) . .
C68A_3 C100_3 C114_3 C116_3 -123(19) 5_565 .
C81A_3 C100_3 C114_3 C116_3 -6(5) 5_565 .
C76A_3 C100_3 C114_3 C116_3 5(3) 5_565 .
C69A_3 C100_3 C114_3 C113_3 -7(3) 5_565 .
C70A_3 C100_3 C114_3 C113_3 59(8) 5_565 .
C94A_3 C100_3 C114_3 C113_3 134(3) . .
C101_3 C100_3 C114_3 C113_3 5(3) . .
C68A_3 C100_3 C114_3 C113_3 18(15) 5_565 .
C81A_3 C100_3 C114_3 C113_3 134(3) 5_565 .
C76A_3 C100_3 C114_3 C113_3 146(4) 5_565 .
C70A_3 C100_3 C114_3 C69A_3 66(7) 5_565 5_565
C94A_3 C100_3 C114_3 C69A_3 141(4) . 5_565
C101_3 C100_3 C114_3 C69A_3 12(2) . 5_565
C68A_3 C100_3 C114_3 C69A_3 25(17) 5_565 5_565
C81A_3 C100_3 C114_3 C69A_3 142(4) 5_565 5_565
C76A_3 C100_3 C114_3 C69A_3 153(4) 5_565 5_565
C69A_3 C100_3 C114_3 C63A_3 -21(3) 5_565 5_565
C70A_3 C100_3 C114_3 C63A_3 46(9) 5_565 5_565
C94A_3 C100_3 C114_3 C63A_3 121(3) . 5_565
C101_3 C100_3 C114_3 C63A_3 -9(4) . 5_565
C68A_3 C100_3 C114_3 C63A_3 4(15) 5_565 5_565
C81A_3 C100_3 C114_3 C63A_3 121(3) 5_565 5_565
C76A_3 C100_3 C114_3 C63A_3 132(4) 5_565 5_565
C63A_3 C113_3 C114_3 C68A_3 -11(35) 5_565 5_565
C58A_3 C113_3 C114_3 C68A_3 104(35) 5_565 5_565
C111_3 C113_3 C114_3 C68A_3 0(35) . 5_565
C105_3 C113_3 C114_3 C68A_3 134(35) . 5_565
C69A_3 C113_3 C114_3 C68A_3 141(36) 5_565 5_565
C57A_3 C113_3 C114_3 C68A_3 135(35) 5_565 5_565
C73A_3 C113_3 C114_3 C68A_3 -5(35) 5_565 5_565
C63A_3 C113_3 C114_3 C76A_3 -28(8) 5_565 5_565
C68A_3 C113_3 C114_3 C76A_3 -18(32) 5_565 5_565
C58A_3 C113_3 C114_3 C76A_3 86(7) 5_565 5_565
C111_3 C113_3 C114_3 C76A_3 -18(7) . 5_565
C105_3 C113_3 C114_3 C76A_3 116(5) . 5_565
C69A_3 C113_3 C114_3 C76A_3 123(6) 5_565 5_565
C57A_3 C113_3 C114_3 C76A_3 117(5) 5_565 5_565
C73A_3 C113_3 C114_3 C76A_3 -23(5) 5_565 5_565
C63A_3 C113_3 C114_3 C116_3 -3(6) 5_565 .
C68A_3 C113_3 C114_3 C116_3 7(33) 5_565 .
C58A_3 C113_3 C114_3 C116_3 111(5) 5_565 .
C111_3 C113_3 C114_3 C116_3 7(5) . .
C105_3 C113_3 C114_3 C116_3 141(3) . .
C69A_3 C113_3 C114_3 C116_3 148(4) 5_565 .
C57A_3 C113_3 C114_3 C116_3 142(3) 5_565 .
C73A_3 C113_3 C114_3 C116_3 2(3) 5_565 .
C63A_3 C113_3 C114_3 C100_3 -147(5) 5_565 .
C68A_3 C113_3 C114_3 C100_3 -137(36) 5_565 .
C58A_3 C113_3 C114_3 C100_3 -33(7) 5_565 .
C111_3 C113_3 C114_3 C100_3 -136(3) . .
C105_3 C113_3 C114_3 C100_3 -2(3) . .
C69A_3 C113_3 C114_3 C100_3 4.2(18) 5_565 .
C57A_3 C113_3 C114_3 C100_3 -2(3) 5_565 .
C73A_3 C113_3 C114_3 C100_3 -141(2) 5_565 .
C63A_3 C113_3 C114_3 C69A_3 -151(5) 5_565 5_565
C68A_3 C113_3 C114_3 C69A_3 -141(36) 5_565 5_565
C58A_3 C113_3 C114_3 C69A_3 -37(6) 5_565 5_565
C111_3 C113_3 C114_3 C69A_3 -141(3) . 5_565
C105_3 C113_3 C114_3 C69A_3 -7(3) . 5_565
C57A_3 C113_3 C114_3 C69A_3 -6(2) 5_565 5_565
C73A_3 C113_3 C114_3 C69A_3 -145(2) 5_565 5_565
C68A_3 C113_3 C114_3 C63A_3 11(35) 5_565 5_565
C58A_3 C113_3 C114_3 C63A_3 114(8) 5_565 5_565
C111_3 C113_3 C114_3 C63A_3 11(3) . 5_565
C105_3 C113_3 C114_3 C63A_3 145(6) . 5_565
C69A_3 C113_3 C114_3 C63A_3 151(5) 5_565 5_565
C57A_3 C113_3 C114_3 C63A_3 146(6) 5_565 5_565
C73A_3 C113_3 C114_3 C63A_3 6(4) 5_565 5_565
C77A_3 C80A_3 C115_3 C79A_3 -136(7) 5_565 5_565
C65A_3 C80A_3 C115_3 C79A_3 16(7) . 5_565
C97A_3 C80A_3 C115_3 C79A_3 -131(6) 5_565 5_565
C78A_3 C80A_3 C115_3 C79A_3 -132(6) . 5_565
C93A_3 C80A_3 C115_3 C79A_3 16(5) 5_565 5_565
C103_3 C80A_3 C115_3 C79A_3 -70(9) 5_565 5_565
C106_3 C80A_3 C115_3 C79A_3 -1(7) 5_565 5_565
C65A_3 C80A_3 C115_3 C77A_3 152(3) . 5_565
C97A_3 C80A_3 C115_3 C77A_3 5(3) 5_565 5_565
C78A_3 C80A_3 C115_3 C77A_3 4(3) . 5_565
C79A_3 C80A_3 C115_3 C77A_3 136(7) 5_565 5_565
C93A_3 C80A_3 C115_3 C77A_3 152(2) 5_565 5_565
C103_3 C80A_3 C115_3 C77A_3 66(7) 5_565 5_565
C106_3 C80A_3 C115_3 C77A_3 135(3) 5_565 5_565
C77A_3 C80A_3 C115_3 C116_3 -8.4(19) 5_565 .
C65A_3 C80A_3 C115_3 C116_3 144(2) . .
C97A_3 C80A_3 C115_3 C116_3 -3(4) 5_565 .
C78A_3 C80A_3 C115_3 C116_3 -4(4) . .
C79A_3 C80A_3 C115_3 C116_3 127(7) 5_565 .
C93A_3 C80A_3 C115_3 C116_3 144(3) 5_565 .
C103_3 C80A_3 C115_3 C116_3 58(8) 5_565 .
C106_3 C80A_3 C115_3 C116_3 126(3) 5_565 .
C77A_3 C80A_3 C115_3 C112_3 -136(4) 5_565 .
C65A_3 C80A_3 C115_3 C112_3 16(5) . .
C97A_3 C80A_3 C115_3 C112_3 -131(3) 5_565 .
C78A_3 C80A_3 C115_3 C112_3 -132(4) . .
C79A_3 C80A_3 C115_3 C112_3 0(4) 5_565 .
C93A_3 C80A_3 C115_3 C112_3 16(3) 5_565 .
C103_3 C80A_3 C115_3 C112_3 -70(8) 5_565 .
C106_3 C80A_3 C115_3 C112_3 -1(5) 5_565 .
C77A_3 C80A_3 C115_3 C73A_3 -124(4) 5_565 5_565
C65A_3 C80A_3 C115_3 C73A_3 28(5) . 5_565
C97A_3 C80A_3 C115_3 C73A_3 -119(3) 5_565 5_565
C78A_3 C80A_3 C115_3 C73A_3 -120(4) . 5_565
C79A_3 C80A_3 C115_3 C73A_3 12(3) 5_565 5_565
C93A_3 C80A_3 C115_3 C73A_3 28(3) 5_565 5_565
C103_3 C80A_3 C115_3 C73A_3 -58(8) 5_565 5_565
C106_3 C80A_3 C115_3 C73A_3 11(5) 5_565 5_565
C77A_3 C80A_3 C115_3 C93A_3 -152(2) 5_565 5_565
C65A_3 C80A_3 C115_3 C93A_3 0(2) . 5_565
C97A_3 C80A_3 C115_3 C93A_3 -147(2) 5_565 5_565
C78A_3 C80A_3 C115_3 C93A_3 -148(3) . 5_565
C79A_3 C80A_3 C115_3 C93A_3 -16(5) 5_565 5_565
C103_3 C80A_3 C115_3 C93A_3 -86(7) 5_565 5_565
C106_3 C80A_3 C115_3 C93A_3 -18(2) 5_565 5_565
C73A_3 C112_3 C115_3 C79A_3 150(12) 5_565 5_565
C110_3 C112_3 C115_3 C79A_3 -14(11) . 5_565
C111_3 C112_3 C115_3 C79A_3 138(10) . 5_565
C72A_3 C112_3 C115_3 C79A_3 34(14) 5_565 5_565
C93A_3 C112_3 C115_3 C79A_3 -15(9) 5_565 5_565
C89A_3 C112_3 C115_3 C79A_3 -9(10) 5_565 5_565
C74A_3 C112_3 C115_3 C79A_3 -4(10) . 5_565
C63A_3 C112_3 C115_3 C79A_3 138(10) 5_565 5_565
C73A_3 C112_3 C115_3 C77A_3 83(7) 5_565 5_565
C79A_3 C112_3 C115_3 C77A_3 -67(9) 5_565 5_565
C110_3 C112_3 C115_3 C77A_3 -80(7) . 5_565
C111_3 C112_3 C115_3 C77A_3 71(6) . 5_565
C72A_3 C112_3 C115_3 C77A_3 -33(12) 5_565 5_565
C93A_3 C112_3 C115_3 C77A_3 -82(4) 5_565 5_565
C89A_3 C112_3 C115_3 C77A_3 -76(5) 5_565 5_565
C74A_3 C112_3 C115_3 C77A_3 -71(5) . 5_565
C63A_3 C112_3 C115_3 C77A_3 71(5) 5_565 5_565
C73A_3 C112_3 C115_3 C80A_3 150(5) 5_565 .
C79A_3 C112_3 C115_3 C80A_3 0(8) 5_565 .
C110_3 C112_3 C115_3 C80A_3 -13(7) . .
C111_3 C112_3 C115_3 C80A_3 138(3) . .
C72A_3 C112_3 C115_3 C80A_3 34(11) 5_565 .
C93A_3 C112_3 C115_3 C80A_3 -15(3) 5_565 .
C89A_3 C112_3 C115_3 C80A_3 -9(5) 5_565 .
C74A_3 C112_3 C115_3 C80A_3 -4(4) . .
C63A_3 C112_3 C115_3 C80A_3 138(3) 5_565 .
C73A_3 C112_3 C115_3 C116_3 29(7) 5_565 .
C79A_3 C112_3 C115_3 C116_3 -121(11) 5_565 .
C110_3 C112_3 C115_3 C116_3 -135(5) . .
C111_3 C112_3 C115_3 C116_3 17(5) . .
C72A_3 C112_3 C115_3 C116_3 -87(9) 5_565 .
C93A_3 C112_3 C115_3 C116_3 -137(3) 5_565 .
C89A_3 C112_3 C115_3 C116_3 -130(3) 5_565 .
C74A_3 C112_3 C115_3 C116_3 -125(3) . .
C63A_3 C112_3 C115_3 C116_3 16(3) 5_565 .
C79A_3 C112_3 C115_3 C73A_3 -150(12) 5_565 5_565
C110_3 C112_3 C115_3 C73A_3 -164(10) . 5_565
C111_3 C112_3 C115_3 C73A_3 -12(4) . 5_565
C72A_3 C112_3 C115_3 C73A_3 -116(13) 5_565 5_565
C93A_3 C112_3 C115_3 C73A_3 -165(6) 5_565 5_565
C89A_3 C112_3 C115_3 C73A_3 -159(8) 5_565 5_565
C74A_3 C112_3 C115_3 C73A_3 -154(7) . 5_565
C63A_3 C112_3 C115_3 C73A_3 -12(4) 5_565 5_565
C73A_3 C112_3 C115_3 C93A_3 165(6) 5_565 5_565
C79A_3 C112_3 C115_3 C93A_3 15(9) 5_565 5_565
C110_3 C112_3 C115_3 C93A_3 2(5) . 5_565
C111_3 C112_3 C115_3 C93A_3 153(4) . 5_565
C72A_3 C112_3 C115_3 C93A_3 49(9) 5_565 5_565
C89A_3 C112_3 C115_3 C93A_3 6(2) 5_565 5_565
C74A_3 C112_3 C115_3 C93A_3 11.1(18) . 5_565
C63A_3 C112_3 C115_3 C93A_3 153(2) 5_565 5_565
C68A_3 C114_3 C116_3 C76A_3 -146(15) 5_565 5_565
C100_3 C114_3 C116_3 C76A_3 -10(5) . 5_565
C113_3 C114_3 C116_3 C76A_3 -148(5) . 5_565
C69A_3 C114_3 C116_3 C76A_3 -44(8) 5_565 5_565
C63A_3 C114_3 C116_3 C76A_3 -149(4) 5_565 5_565
C68A_3 C114_3 C116_3 C77A_3 -79(16) 5_565 5_565
C76A_3 C114_3 C116_3 C77A_3 67(8) 5_565 5_565
C100_3 C114_3 C116_3 C77A_3 57(10) . 5_565
C113_3 C114_3 C116_3 C77A_3 -81(9) . 5_565
C69A_3 C114_3 C116_3 C77A_3 23(13) 5_565 5_565
C63A_3 C114_3 C116_3 C77A_3 -82(9) 5_565 5_565
C68A_3 C114_3 C116_3 C115_3 5(16) 5_565 .
C76A_3 C114_3 C116_3 C115_3 151(6) 5_565 .
C100_3 C114_3 C116_3 C115_3 141(3) . .
C113_3 C114_3 C116_3 C115_3 3(5) . .
C69A_3 C114_3 C116_3 C115_3 107(6) 5_565 .
C63A_3 C114_3 C116_3 C115_3 1(4) 5_565 .
C68A_3 C114_3 C116_3 C88A_3 -143(14) 5_565 .
C76A_3 C114_3 C116_3 C88A_3 3(3) 5_565 .
C100_3 C114_3 C116_3 C88A_3 -7(4) . .
C113_3 C114_3 C116_3 C88A_3 -145(3) . .
C69A_3 C114_3 C116_3 C88A_3 -41(7) 5_565 .
C63A_3 C114_3 C116_3 C88A_3 -146.5(19) 5_565 .
C76A_3 C114_3 C116_3 C68A_3 146(15) 5_565 5_565
C100_3 C114_3 C116_3 C68A_3 136(17) . 5_565
C113_3 C114_3 C116_3 C68A_3 -3(12) . 5_565
C69A_3 C114_3 C116_3 C68A_3 102(18) 5_565 5_565
C63A_3 C114_3 C116_3 C68A_3 -4(13) 5_565 5_565
C68A_3 C114_3 C116_3 C79A_3 -5(15) 5_565 5_565
C76A_3 C114_3 C116_3 C79A_3 140(4) 5_565 5_565
C100_3 C114_3 C116_3 C79A_3 131(3) . 5_565
C113_3 C114_3 C116_3 C79A_3 -8(4) . 5_565
C69A_3 C114_3 C116_3 C79A_3 96(6) 5_565 5_565
C63A_3 C114_3 C116_3 C79A_3 -9(3) 5_565 5_565
C79A_3 C115_3 C116_3 C76A_3 63(12) 5_565 5_565
C77A_3 C115_3 C116_3 C76A_3 -41(9) 5_565 5_565
C80A_3 C115_3 C116_3 C76A_3 -32(11) . 5_565
C112_3 C115_3 C116_3 C76A_3 94(10) . 5_565
C73A_3 C115_3 C116_3 C76A_3 103(9) 5_565 5_565
C93A_3 C115_3 C116_3 C76A_3 18(12) 5_565 5_565
C79A_3 C115_3 C116_3 C77A_3 104(7) 5_565 5_565
C80A_3 C115_3 C116_3 C77A_3 10(2) . 5_565
C112_3 C115_3 C116_3 C77A_3 135(4) . 5_565
C73A_3 C115_3 C116_3 C77A_3 144(3) 5_565 5_565
C93A_3 C115_3 C116_3 C77A_3 60(4) 5_565 5_565
C79A_3 C115_3 C116_3 C114_3 -47(8) 5_565 .
C77A_3 C115_3 C116_3 C114_3 -151(3) 5_565 .
C80A_3 C115_3 C116_3 C114_3 -141(3) . .
C112_3 C115_3 C116_3 C114_3 -16(5) . .
C73A_3 C115_3 C116_3 C114_3 -6(4) 5_565 .
C93A_3 C115_3 C116_3 C114_3 -91(4) 5_565 .
C79A_3 C115_3 C116_3 C88A_3 100(7) 5_565 .
C77A_3 C115_3 C116_3 C88A_3 -4(3) 5_565 .
C80A_3 C115_3 C116_3 C88A_3 6(4) . .
C112_3 C115_3 C116_3 C88A_3 131(3) . .
C73A_3 C115_3 C116_3 C88A_3 140.6(18) 5_565 .
C93A_3 C115_3 C116_3 C88A_3 56(5) 5_565 .
C79A_3 C115_3 C116_3 C68A_3 -46(8) 5_565 5_565
C77A_3 C115_3 C116_3 C68A_3 -150(3) 5_565 5_565
C80A_3 C115_3 C116_3 C68A_3 -140(2) . 5_565
C112_3 C115_3 C116_3 C68A_3 -15(4) . 5_565
C73A_3 C115_3 C116_3 C68A_3 -5(3) 5_565 5_565
C93A_3 C115_3 C116_3 C68A_3 -90(4) 5_565 5_565
C77A_3 C115_3 C116_3 C79A_3 -104(7) 5_565 5_565
C80A_3 C115_3 C116_3 C79A_3 -94(8) . 5_565
C112_3 C115_3 C116_3 C79A_3 31(6) . 5_565
C73A_3 C115_3 C116_3 C79A_3 41(6) 5_565 5_565
C93A_3 C115_3 C116_3 C79A_3 -44(6) 5_565 5_565
C86A_3 C88A_3 C116_3 C76A_3 4(6) 5_565 5_565
C77A_3 C88A_3 C116_3 C76A_3 160(6) 5_565 5_565
C95A_3 C88A_3 C116_3 C76A_3 105(6) 5_565 5_565
C78A_3 C88A_3 C116_3 C76A_3 152(5) . 5_565
C87A_3 C88A_3 C116_3 C76A_3 17(5) . 5_565
C97A_3 C88A_3 C116_3 C76A_3 151(5) 5_565 5_565
C86A_3 C88A_3 C116_3 C77A_3 -156(4) 5_565 5_565
C76A_3 C88A_3 C116_3 C77A_3 -160(6) 5_565 5_565
C95A_3 C88A_3 C116_3 C77A_3 -55(5) 5_565 5_565
C78A_3 C88A_3 C116_3 C77A_3 -8(2) . 5_565
C87A_3 C88A_3 C116_3 C77A_3 -143(3) . 5_565
C97A_3 C88A_3 C116_3 C77A_3 -9.1(18) 5_565 5_565
C86A_3 C88A_3 C116_3 C114_3 0(4) 5_565 .
C76A_3 C88A_3 C116_3 C114_3 -4(4) 5_565 .
C77A_3 C88A_3 C116_3 C114_3 156(3) 5_565 .
C95A_3 C88A_3 C116_3 C114_3 101(5) 5_565 .
C78A_3 C88A_3 C116_3 C114_3 148(3) . .
C87A_3 C88A_3 C116_3 C114_3 13(3) . .
C97A_3 C88A_3 C116_3 C114_3 147(3) 5_565 .
C86A_3 C88A_3 C116_3 C115_3 -153(4) 5_565 .
C76A_3 C88A_3 C116_3 C115_3 -157(6) 5_565 .
C77A_3 C88A_3 C116_3 C115_3 4(2) 5_565 .
C95A_3 C88A_3 C116_3 C115_3 -52(5) 5_565 .
C78A_3 C88A_3 C116_3 C115_3 -5(3) . .
C87A_3 C88A_3 C116_3 C115_3 -140(3) . .
C97A_3 C88A_3 C116_3 C115_3 -6(3) 5_565 .
C86A_3 C88A_3 C116_3 C68A_3 -7(4) 5_565 5_565
C76A_3 C88A_3 C116_3 C68A_3 -10(4) 5_565 5_565
C77A_3 C88A_3 C116_3 C68A_3 150(3) 5_565 5_565
C95A_3 C88A_3 C116_3 C68A_3 94(5) 5_565 5_565
C78A_3 C88A_3 C116_3 C68A_3 141(3) . 5_565
C87A_3 C88A_3 C116_3 C68A_3 6(3) . 5_565
C97A_3 C88A_3 C116_3 C68A_3 140(2) 5_565 5_565
C86A_3 C88A_3 C116_3 C79A_3 -139(4) 5_565 5_565
C76A_3 C88A_3 C116_3 C79A_3 -143(5) 5_565 5_565
C77A_3 C88A_3 C116_3 C79A_3 17.4(16) 5_565 5_565
C95A_3 C88A_3 C116_3 C79A_3 -38(5) 5_565 5_565
C78A_3 C88A_3 C116_3 C79A_3 9(3) . 5_565
C87A_3 C88A_3 C116_3 C79A_3 -126(2) . 5_565
C97A_3 C88A_3 C116_3 C79A_3 8(2) 5_565 5_565
